data_7121774
loop_
_publ_author_name
'Gosselin, Eric J.'
'Lorzing, Gregory R.'
'Trump, Benjamin A.'
'Brown, Craig M.'
'Bloch, Eric D.'

_publ_section_title
;
 Gas adsorption in an isostructural series of pillared coordination cages.
;
_journal_issue 49
_journal_name_full 'Chemical communications (Cambridge, England)'
_journal_page_first 6392
_journal_page_last 6395
_journal_paper_doi 10.1039/c8cc03216e
_journal_volume 54
_journal_year 2018
_chemical_formula_sum 'C55.76 H31.5 D19.56 Fe4 N3 O22.22'
_chemical_formula_weight 1361.76
_chemical_name_mineral 'Fe Metal Organic Framework dosed with Ethane'
_space_group_IT_number 225
_space_group_name_Hall '-F 4 2 3'
_space_group_name_H-M_alt 'F m -3 m'
_symmetry_cell_setting cubic
_symmetry_space_group_name_Hall '-F 4 2 3'
_symmetry_space_group_name_H-M 'F m -3 m'
_cell_angle_alpha 90
_cell_angle_beta 90
_cell_angle_gamma 90
_cell_formula_units_Z 24
_cell_length_a 40.251(3)
_cell_length_b 40.251(3)
_cell_length_c 40.251(3)
_cell_measurement_reflns_used 294
_cell_measurement_temperature 12.1(1)
_cell_measurement_theta_max 65
_cell_measurement_theta_min 3
_cell_volume 65212(8)
_diffrn_ambient_temperature 12.1(1)
_diffrn_measured_fraction_theta_full 1.0
_diffrn_measurement_device_type 'BT1 NCNR'
_diffrn_radiation_type neutron
_diffrn_radiation_wavelength 0.2772
_diffrn_reflns_av_R_equivalents 0.0
_diffrn_reflns_number 294
_exptl_crystal_density_diffrn 0.840
_exptl_crystal_description N/A
_refine_ls_goodness_of_fit_all 1.139
_refine_ls_matrix_type full
_refine_ls_number_parameters 47
_refine_ls_number_restraints 0
_cod_data_source_file c8cc03216e4.cif
_cod_data_source_block VESTA_phase_1
_cod_depositor_comments
;
The following automatic conversions were performed:

'_geom_bond_publ_flag' value 'N' changed to 'n' according to
/home/data/users/saulius/crontab/automatic-downloads/rss-feeds/RSC/lib/dictionaries/cif_core.dic
dictionary named 'cif_core.dic' version 2.4.2 from 2011-04-26 (1559
times).

'_geom_angle_publ_flag' value 'N' changed to 'n' according to
/home/data/users/saulius/crontab/automatic-downloads/rss-feeds/RSC/lib/dictionaries/cif_core.dic
dictionary named 'cif_core.dic' version 2.4.2 from 2011-04-26 (7464
times).

Automatic conversion script
Id: cif_fix_values 4973 2017-02-22 13:04:09Z antanas 

 Adding full bibliography for 7121774--7121778.cif.
;
_cod_original_cell_volume 65212(6)
_cod_original_formula_sum 'C55.76 H31.50 D19.56 Fe4 N3.0 O22.22'
_cod_database_code 7121774

loop_
_symmetry_equiv_pos_site_id
_symmetry_equiv_pos_as_xyz
1 +x,+y,+z
2 +z,+x,+y
3 +y,+z,+x
4 +x,+y,-z
5 -z,+x,+y
6 +y,-z,+x
7 -z,+x,-y
8 -y,-z,+x
9 +y,-z,-x
10 -x,+y,-z
11 -z,-x,+y
12 +x,-y,-z
13 +y,+x,+z
14 +z,+y,+x
15 +x,+z,+y
16 +y,+x,-z
17 -z,+y,+x
18 +x,-z,+y
19 -z,+y,-x
20 -x,-z,+y
21 +x,-z,-y
22 -y,+x,-z
23 -z,-y,+x
24 +y,-x,-z
-1 -x,-y,-z
-2 -z,-x,-y
-3 -y,-z,-x
-4 -x,-y,+z
-5 +z,-x,-y
-6 -y,+z,-x
-7 +z,-x,+y
-8 +y,+z,-x
-9 -y,+z,+x
-10 +x,-y,+z
-11 +z,+x,-y
-12 -x,+y,+z
-13 -y,-x,-z
-14 -z,-y,-x
-15 -x,-z,-y
-16 -y,-x,+z
-17 +z,-y,-x
-18 -x,+z,-y
-19 +z,-y,+x
-20 +x,+z,-y
-21 -x,+z,+y
-22 +y,-x,+z
-23 +z,+y,-x
-24 -y,+x,+z
101 +x,+y+1/2,+z+1/2
102 +z,+x+1/2,+y+1/2
103 +y,+z+1/2,+x+1/2
104 +x,+y+1/2,-z+1/2
105 -z,+x+1/2,+y+1/2
106 +y,-z+1/2,+x+1/2
107 -z,+x+1/2,-y+1/2
108 -y,-z+1/2,+x+1/2
109 +y,-z+1/2,-x+1/2
110 -x,+y+1/2,-z+1/2
111 -z,-x+1/2,+y+1/2
112 +x,-y+1/2,-z+1/2
113 +y,+x+1/2,+z+1/2
114 +z,+y+1/2,+x+1/2
115 +x,+z+1/2,+y+1/2
116 +y,+x+1/2,-z+1/2
117 -z,+y+1/2,+x+1/2
118 +x,-z+1/2,+y+1/2
119 -z,+y+1/2,-x+1/2
120 -x,-z+1/2,+y+1/2
121 +x,-z+1/2,-y+1/2
122 -y,+x+1/2,-z+1/2
123 -z,-y+1/2,+x+1/2
124 +y,-x+1/2,-z+1/2
-101 -x,-y+1/2,-z+1/2
-102 -z,-x+1/2,-y+1/2
-103 -y,-z+1/2,-x+1/2
-104 -x,-y+1/2,+z+1/2
-105 +z,-x+1/2,-y+1/2
-106 -y,+z+1/2,-x+1/2
-107 +z,-x+1/2,+y+1/2
-108 +y,+z+1/2,-x+1/2
-109 -y,+z+1/2,+x+1/2
-110 +x,-y+1/2,+z+1/2
-111 +z,+x+1/2,-y+1/2
-112 -x,+y+1/2,+z+1/2
-113 -y,-x+1/2,-z+1/2
-114 -z,-y+1/2,-x+1/2
-115 -x,-z+1/2,-y+1/2
-116 -y,-x+1/2,+z+1/2
-117 +z,-y+1/2,-x+1/2
-118 -x,+z+1/2,-y+1/2
-119 +z,-y+1/2,+x+1/2
-120 +x,+z+1/2,-y+1/2
-121 -x,+z+1/2,+y+1/2
-122 +y,-x+1/2,+z+1/2
-123 +z,+y+1/2,-x+1/2
-124 -y,+x+1/2,+z+1/2
201 +x+1/2,+y,+z+1/2
202 +z+1/2,+x,+y+1/2
203 +y+1/2,+z,+x+1/2
204 +x+1/2,+y,-z+1/2
205 -z+1/2,+x,+y+1/2
206 +y+1/2,-z,+x+1/2
207 -z+1/2,+x,-y+1/2
208 -y+1/2,-z,+x+1/2
209 +y+1/2,-z,-x+1/2
210 -x+1/2,+y,-z+1/2
211 -z+1/2,-x,+y+1/2
212 +x+1/2,-y,-z+1/2
213 +y+1/2,+x,+z+1/2
214 +z+1/2,+y,+x+1/2
215 +x+1/2,+z,+y+1/2
216 +y+1/2,+x,-z+1/2
217 -z+1/2,+y,+x+1/2
218 +x+1/2,-z,+y+1/2
219 -z+1/2,+y,-x+1/2
220 -x+1/2,-z,+y+1/2
221 +x+1/2,-z,-y+1/2
222 -y+1/2,+x,-z+1/2
223 -z+1/2,-y,+x+1/2
224 +y+1/2,-x,-z+1/2
-201 -x+1/2,-y,-z+1/2
-202 -z+1/2,-x,-y+1/2
-203 -y+1/2,-z,-x+1/2
-204 -x+1/2,-y,+z+1/2
-205 +z+1/2,-x,-y+1/2
-206 -y+1/2,+z,-x+1/2
-207 +z+1/2,-x,+y+1/2
-208 +y+1/2,+z,-x+1/2
-209 -y+1/2,+z,+x+1/2
-210 +x+1/2,-y,+z+1/2
-211 +z+1/2,+x,-y+1/2
-212 -x+1/2,+y,+z+1/2
-213 -y+1/2,-x,-z+1/2
-214 -z+1/2,-y,-x+1/2
-215 -x+1/2,-z,-y+1/2
-216 -y+1/2,-x,+z+1/2
-217 +z+1/2,-y,-x+1/2
-218 -x+1/2,+z,-y+1/2
-219 +z+1/2,-y,+x+1/2
-220 +x+1/2,+z,-y+1/2
-221 -x+1/2,+z,+y+1/2
-222 +y+1/2,-x,+z+1/2
-223 +z+1/2,+y,-x+1/2
-224 -y+1/2,+x,+z+1/2
301 +x+1/2,+y+1/2,+z
302 +z+1/2,+x+1/2,+y
303 +y+1/2,+z+1/2,+x
304 +x+1/2,+y+1/2,-z
305 -z+1/2,+x+1/2,+y
306 +y+1/2,-z+1/2,+x
307 -z+1/2,+x+1/2,-y
308 -y+1/2,-z+1/2,+x
309 +y+1/2,-z+1/2,-x
310 -x+1/2,+y+1/2,-z
311 -z+1/2,-x+1/2,+y
312 +x+1/2,-y+1/2,-z
313 +y+1/2,+x+1/2,+z
314 +z+1/2,+y+1/2,+x
315 +x+1/2,+z+1/2,+y
316 +y+1/2,+x+1/2,-z
317 -z+1/2,+y+1/2,+x
318 +x+1/2,-z+1/2,+y
319 -z+1/2,+y+1/2,-x
320 -x+1/2,-z+1/2,+y
321 +x+1/2,-z+1/2,-y
322 -y+1/2,+x+1/2,-z
323 -z+1/2,-y+1/2,+x
324 +y+1/2,-x+1/2,-z
-301 -x+1/2,-y+1/2,-z
-302 -z+1/2,-x+1/2,-y
-303 -y+1/2,-z+1/2,-x
-304 -x+1/2,-y+1/2,+z
-305 +z+1/2,-x+1/2,-y
-306 -y+1/2,+z+1/2,-x
-307 +z+1/2,-x+1/2,+y
-308 +y+1/2,+z+1/2,-x
-309 -y+1/2,+z+1/2,+x
-310 +x+1/2,-y+1/2,+z
-311 +z+1/2,+x+1/2,-y
-312 -x+1/2,+y+1/2,+z
-313 -y+1/2,-x+1/2,-z
-314 -z+1/2,-y+1/2,-x
-315 -x+1/2,-z+1/2,-y
-316 -y+1/2,-x+1/2,+z
-317 +z+1/2,-y+1/2,-x
-318 -x+1/2,+z+1/2,-y
-319 +z+1/2,-y+1/2,+x
-320 +x+1/2,+z+1/2,-y
-321 -x+1/2,+z+1/2,+y
-322 +y+1/2,-x+1/2,+z
-323 +z+1/2,+y+1/2,-x
-324 -y+1/2,+x+1/2,+z

loop_
_atom_site_label
_atom_site_type_symbol
_atom_site_symmetry_multiplicity
_atom_site_fract_x
_atom_site_fract_y
_atom_site_fract_z
_atom_site_occupancy
_atom_site_B_iso_or_equiv
Fe1 Fe 48 0.5 0.3606(6) 0.6394(6) 1 1
Fe2 Fe 48 0.5 0.3087(6) 0.6913(6) 1 1
C1 C 192 0.6975(7) 0.4550(3) 0.3665(3) 0.94(1) 3.5(4)
C2 C 192 0.7136(7) 0.4273(3) 0.3829(3) 0.94(1) 3.5(4)
C3 C 96 0.6977(7) 0.4113(3) 0.4113(3) 0.94(1) 3.5(4)
C4 C 192 0.7457(6) 0.4157(4) 0.3713(3) 0.94(1) 3.5(4)
C5 C 96 0.7618(5) 0.3880(5) 0.3880(5) 0.94(1) 3.5(4)
O1 O 192 0.7129(7) 0.4691(3) 0.3418(3) 0.94(1) 3.5(4)
O2 O 192 0.6684(9) 0.4643(5) 0.3773(5) 0.94(1) 3.5(4)
H1 H 96 0.6736(8) 0.4200(5) 0.4200(5) 0.94(1) 3.5(4)
H2 H 192 0.7576(6) 0.4278(4) 0.3503(4) 0.94(1) 3.5(4)
H3 H 96 0.7859(5) 0.3793(7) 0.3793(7) 0.94(1) 3.5(4)
C1a2 C 192 0.6615(20) 0.5542(13) 0.5234(21) 0.19338 3.3(8)
C1b2 C 192 0.6028(20) 0.4431(18) 0.5258(22) 0.19338 3.3(8)
C2a2 C 192 0.6614(15) 0.5171(12) 0.5164(13) 0.19338 3.3(8)
C2b2 C 192 0.6332(16) 0.4638(13) 0.5175(13) 0.19338 3.3(8)
C32 C 192 0.6333(16) 0.4980(14) 0.5240(12) 0.19338 3.3(8)
C4a2 C 192 0.6894(13) 0.5019(13) 0.5023(15) 0.19338 3.3(8)
C4b2 C 192 0.6612(16) 0.4487(11) 0.5035(14) 0.19338 3.3(8)
C52 C 192 0.6893(13) 0.4678(13) 0.4958(15) 0.19338 3.3(8)
O1a2 O 192 0.6860(22) 0.5696(14) 0.5165(26) 0.19338 3.3(8)
O1b2 O 192 0.6037(24) 0.4139(17) 0.5199(26) 0.19338 3.3(8)
O2a2 O 192 0.6350(24) 0.5672(16) 0.5364(25) 0.19338 3.3(8)
O2b2 O 192 0.5773(21) 0.4581(24) 0.5388(26) 0.19338 3.3(8)
H12 H 192 0.6115(18) 0.5098(18) 0.5349(17) 0.19338 3.3(8)
H2a2 H 192 0.7112(14) 0.5168(16) 0.4963(22) 0.19338 3.3(8)
H2b2 H 192 0.6612(20) 0.4221(10) 0.4984(20) 0.19338 3.3(8)
H32 H 192 0.7111(14) 0.4560(16) 0.4849(22) 0.19338 3.3(8)
N1a N 48 0.7732(3) 0.5 0.2268(3) 1 3.5(7)
C6N2 C 192 0.7416(9) 0.5085(15) 0.2149(9) 0.25 3.5(7)
D4N3 D 192 0.7392(21) 0.5324(15) 0.2026(21) 0.1817875 3.5(7)
D4N4 D 192 0.7324(8) 0.4946(31) 0.1935(8) 0.1817875 3.5(7)
H4N3 H 192 0.7392(21) 0.5324(15) 0.2026(21) 0.0682125 3.5(7)
H4N4 H 192 0.7324(8) 0.4946(31) 0.1935(8) 0.0682125 3.5(7)
C7N1 C 192 0.7784(6) 0.5214(18) 0.2538(5) 0.25 3.5(7)
D5N3 D 192 0.8018(4) 0.5189(32) 0.2670(4) 0.1817875 3.5(7)
D5N4 D 192 0.7822(15) 0.5476(24) 0.2481(15) 0.1817875 3.5(7)
H5N3 H 192 0.8018(4) 0.5189(32) 0.2670(4) 0.0682125 3.5(7)
H5N4 H 192 0.7822(15) 0.5476(24) 0.2481(15) 0.0682125 3.5(7)
C7N3 C 192 0.7690(14) 0.4686(4) 0.2412(14) 0.25 3.5(7)
D6N3 D 192 0.7645(19) 0.4479(18) 0.2244(19) 0.1817875 3.5(7)
D6N4 D 192 0.7909(23) 0.4572(6) 0.2523(23) 0.1817875 3.5(7)
H6N3 H 192 0.7645(19) 0.4479(18) 0.2244(19) 0.0682125 3.5(7)
H6N4 H 192 0.7909(23) 0.4572(6) 0.2523(23) 0.0682125 3.5(7)
N1d N 32 0.5849(8) 0.5849(8) 0.5849(8) 0.749 3.5(8)
C1d C 192 0.5631(13) 0.5753(3) 0.6119(8) 0.124895 3.5(8)
C2d C 192 0.5695(17) 0.6027(9) 0.5577(14) 0.124895 3.5(8)
C3d C 192 0.6062(16) 0.5573(19) 0.5758(19) 0.124895 3.5(8)
O4d O 192 0.6154(13) 0.5345(16) 0.5937(13) 0.124895 3.5(8)
H1d H 192 0.5774(24) 0.5615(13) 0.6304(13) 0.124895 3.5(8)
H2d H 192 0.5403(20) 0.5616(14) 0.6063(9) 0.124895 3.5(8)
H3d H 192 0.5568(8) 0.5998(14) 0.6220(14) 0.124895 3.5(8)
H4d H 192 0.5695(28) 0.6275(8) 0.5687(25) 0.124895 3.5(8)
H5d H 192 0.5441(15) 0.5958(11) 0.5508(15) 0.124895 3.5(8)
H6d H 192 0.5850(21) 0.6028(25) 0.5354(12) 0.124895 3.5(8)
H7d H 192 0.6183(10) 0.5622(13) 0.5517(18) 0.124895 3.5(8)
Ce1 C 32 0.6500(7) 0.6500(7) 0.6500(7) 0.83744 3.5(8)
Ce2 C 192 0.6290(5) 0.6759(5) 0.6328(4) 0.1395733 3.5(8)
De1 D 192 0.6763(2) 0.6536(4) 0.6441(5) 0.1395733 3.5(8)
De2 D 192 0.6428(5) 0.6250(2) 0.6421(4) 0.1395733 3.5(8)
De3 D 192 0.6470(5) 0.6516(4) 0.6770(7) 0.1395733 3.5(8)
De4 D 192 0.6320(9) 0.6742(8) 0.6058(4) 0.1395733 3.5(8)
De5 D 192 0.6362(9) 0.7009(4) 0.6407(6) 0.1395733 3.5(8)
De6 D 192 0.6027(3) 0.6723(9) 0.6386(8) 0.1395733 3.5(8)
Ce12 C 96 0.7140(2) 0.5304(2) 0.5304(2) 0.34528 3.5(8)
Ce22 C 192 0.7260(6) 0.5637(4) 0.5179(8) 0.08632 3.5(8)
De12 D 192 0.7203(11) 0.5107(12) 0.5127(5) 0.08632 3.5(8)
De22 D 192 0.6871(4) 0.5306(2) 0.5337(7) 0.08632 3.5(8)
De32 D 192 0.7256(10) 0.5244(4) 0.5543(7) 0.08632 3.5(8)
De42 D 192 0.7145(5) 0.5697(9) 0.4940(10) 0.08632 3.5(8)
De52 D 192 0.7530(9) 0.5636(2) 0.5146(10) 0.08632 3.5(8)
De62 D 192 0.7197(7) 0.5834(5) 0.5356(9) 0.08632 3.5(8)

loop_
_atom_type_symbol
_atom_type_number_in_cell
Fe 96.0
C 1338.208
O 533.456
H 755.916
N 71.968
D 469.648

loop_
_geom_angle_atom_site_label_1
_geom_angle_atom_site_label_2
_geom_angle_atom_site_label_3
_geom_angle
_geom_angle_site_symmetry_1
_geom_angle_site_symmetry_3
_geom_angle_publ_flag
O2 Fe1 O2 83(6) 3_555 24_566 n
O2 Fe1 O2 94(6) 3_555 -9_655 n
O2 Fe1 O2 160(6) 3_555 -13_666 n
O2 Fe1 O2 160(6) 24_566 -9_655 n
O2 Fe1 O2 94(6) 24_566 -13_666 n
O2 Fe1 O2 83(6) -9_655 -13_666 n
O1 Fe2 O1 101(6) 3_555 24_566 n
O1 Fe2 O1 76(6) 3_555 -9_655 n
O1 Fe2 O1 161(6) 3_555 -13_666 n
O1 Fe2 N1a 99(6) 3_555 109_556 n
O1 Fe2 O1 161(6) 24_566 -9_655 n
O1 Fe2 O1 76(6) 24_566 -13_666 n
O1 Fe2 N1a 99(6) 24_566 109_556 n
O1 Fe2 O1 101(6) -9_655 -13_666 n
O1 Fe2 N1a 99(6) -9_655 109_556 n
O1 Fe2 N1a 99(6) -13_666 109_556 n
C2 C1 O1 118(6) 1_555 1_555 n
C2 C1 O2 118(6) 1_555 1_555 n
O1 C1 O2 124(6) 1_555 1_555 n
C1 C2 C3 120(6) 1_555 1_555 n
C1 C2 C4 120(6) 1_555 1_555 n
C3 C2 C4 120(6) 1_555 1_555 n
C2 C3 C2 120(6) 1_555 15_555 n
C2 C3 H1 120(6) 1_555 1_555 n
C2 C3 H1 120(6) 15_555 1_555 n
C2 C4 C5 120(6) 1_555 1_555 n
C2 C4 H2 120(6) 1_555 1_555 n
C5 C4 H2 120(6) 1_555 1_555 n
C4 C5 C4 121(6) 1_555 15_555 n
C4 C5 H3 120(6) 1_555 1_555 n
C4 C5 H3 120(6) 15_555 1_555 n
Fe2 O1 C1 125(6) 2_555 1_555 n
Fe1 O2 C1 129(6) 2_555 1_555 n
C1a2 C1a2 C2a2 56(6) 15_555 1_555 n
C1a2 C1a2 C2a2 54(6) 15_555 15_555 n
C1a2 C1a2 C2b2 75(6) 15_555 -10_565 n
C1a2 C1a2 C4b2 129(6) 15_555 12_566 n
C1a2 C1a2 C4b2 127(6) 15_555 -10_565 n
C1a2 C1a2 C52 87(6) 15_555 12_566 n
C1a2 C1a2 C52 95(6) 15_555 -10_565 n
C1a2 C1a2 O1a2 122(6) 15_555 1_555 n
C1a2 C1a2 O2a2 90(6) 15_555 1_555 n
C1a2 C1a2 H2b2 178(6) 15_555 12_566 n
C1a2 C1a2 H2b2 178(6) 15_555 -10_565 n
C1a2 C1a2 De22 49(6) 15_555 1_555 n
C1a2 C1a2 De22 54(6) 15_555 15_555 n
C2a2 C1a2 C2a2 1(6) 1_555 15_555 n
C2a2 C1a2 C2b2 56(6) 1_555 -10_565 n
C2a2 C1a2 C4b2 73(6) 1_555 12_566 n
C2a2 C1a2 C4b2 71(6) 1_555 -10_565 n
C2a2 C1a2 C52 51(6) 1_555 12_566 n
C2a2 C1a2 C52 54(6) 1_555 -10_565 n
C2a2 C1a2 O1a2 118(6) 1_555 1_555 n
C2a2 C1a2 O2a2 118(6) 1_555 1_555 n
C2a2 C1a2 H2b2 127(6) 1_555 12_566 n
C2a2 C1a2 H2b2 123(6) 1_555 -10_565 n
C2a2 C1a2 De22 54(6) 1_555 1_555 n
C2a2 C1a2 De22 56(6) 1_555 15_555 n
C2a2 C1a2 C2b2 56(6) 15_555 -10_565 n
C2a2 C1a2 C4b2 74(6) 15_555 12_566 n
C2a2 C1a2 C4b2 72(6) 15_555 -10_565 n
C2a2 C1a2 C52 52(6) 15_555 12_566 n
C2a2 C1a2 C52 54(6) 15_555 -10_565 n
C2a2 C1a2 O1a2 118(6) 15_555 1_555 n
C2a2 C1a2 O2a2 117(6) 15_555 1_555 n
C2a2 C1a2 H2b2 128(6) 15_555 12_566 n
C2a2 C1a2 H2b2 124(6) 15_555 -10_565 n
C2a2 C1a2 De22 54(6) 15_555 1_555 n
C2a2 C1a2 De22 56(6) 15_555 15_555 n
C2b2 C1a2 C4b2 76(6) -10_565 12_566 n
C2b2 C1a2 C4b2 75(6) -10_565 -10_565 n
C2b2 C1a2 C52 102(6) -10_565 12_566 n
C2b2 C1a2 C52 99(6) -10_565 -10_565 n
C2b2 C1a2 O1a2 157(6) -10_565 1_555 n
C2b2 C1a2 O2a2 66(6) -10_565 1_555 n
C2b2 C1a2 H2b2 105(6) -10_565 12_566 n
C2b2 C1a2 H2b2 103(6) -10_565 -10_565 n
C2b2 C1a2 De22 107(6) -10_565 1_555 n
C2b2 C1a2 De22 110(6) -10_565 15_555 n
C4b2 C1a2 C4b2 2(6) 12_566 -10_565 n
C4b2 C1a2 C52 58(6) 12_566 12_566 n
C4b2 C1a2 C52 49(6) 12_566 -10_565 n
C4b2 C1a2 O1a2 80(6) 12_566 1_555 n
C4b2 C1a2 O2a2 116(6) 12_566 1_555 n
C4b2 C1a2 H2b2 54(6) 12_566 12_566 n
C4b2 C1a2 H2b2 50(6) 12_566 -10_565 n
C4b2 C1a2 De22 103(6) 12_566 1_555 n
C4b2 C1a2 De22 99(6) 12_566 15_555 n
C4b2 C1a2 C52 57(6) -10_565 12_566 n
C4b2 C1a2 C52 48(6) -10_565 -10_565 n
C4b2 C1a2 O1a2 82(6) -10_565 1_555 n
C4b2 C1a2 O2a2 116(6) -10_565 1_555 n
C4b2 C1a2 H2b2 56(6) -10_565 12_566 n
C4b2 C1a2 H2b2 52(6) -10_565 -10_565 n
C4b2 C1a2 De22 101(6) -10_565 1_555 n
C4b2 C1a2 De22 98(6) -10_565 15_555 n
C52 C1a2 C52 9(6) 12_566 -10_565 n
C52 C1a2 O1a2 67(6) 12_566 1_555 n
C52 C1a2 O2a2 168(6) 12_566 1_555 n
C52 C1a2 H2b2 95(6) 12_566 12_566 n
C52 C1a2 H2b2 92(6) 12_566 -10_565 n
C52 C1a2 De22 45(6) 12_566 1_555 n
C52 C1a2 De22 41(6) 12_566 15_555 n
C52 C1a2 O1a2 67(6) -10_565 1_555 n
C52 C1a2 O2a2 162(6) -10_565 1_555 n
C52 C1a2 H2b2 87(6) -10_565 12_566 n
C52 C1a2 H2b2 84(6) -10_565 -10_565 n
C52 C1a2 De22 55(6) -10_565 1_555 n
C52 C1a2 De22 50(6) -10_565 15_555 n
O1a2 C1a2 O2a2 124(6) 1_555 1_555 n
O1a2 C1a2 H2b2 58(6) 1_555 12_566 n
O1a2 C1a2 H2b2 59(6) 1_555 -10_565 n
O1a2 C1a2 De22 80(6) 1_555 1_555 n
O1a2 C1a2 De22 75(6) 1_555 15_555 n
O2a2 C1a2 H2b2 88(6) 1_555 12_566 n
O2a2 C1a2 H2b2 90(6) 1_555 -10_565 n
O2a2 C1a2 De22 137(6) 1_555 1_555 n
O2a2 C1a2 De22 142(6) 1_555 15_555 n
H2b2 C1a2 H2b2 4(6) 12_566 -10_565 n
H2b2 C1a2 De22 133(6) 12_566 1_555 n
H2b2 C1a2 De22 127(6) 12_566 15_555 n
H2b2 C1a2 De22 131(6) -10_565 1_555 n
H2b2 C1a2 De22 126(6) -10_565 15_555 n
De22 C1a2 De22 6(6) 1_555 15_555 n
C1b2 C1b2 C2b2 77(6) 21_566 1_555 n
C1b2 C1b2 O1b2 146(6) 21_566 1_555 n
C1b2 C1b2 O2a2 90(6) 21_566 -10_565 n
C1b2 C1b2 O2b2 52(6) 21_566 1_555 n
C1b2 C1b2 O2b2 47(6) 21_566 21_566 n
C1b2 C1b2 H12 81(6) 21_566 18_565 n
C1b2 C1b2 C1d 72(6) 21_566 -19_565 n
C1b2 C1b2 C2d 46(6) 21_566 6_565 n
C1b2 C1b2 C2d 67(6) 21_566 -22_565 n
C1b2 C1b2 C3d 76(6) 21_566 18_565 n
C1b2 C1b2 O4d 120(6) 21_566 18_565 n
C1b2 C1b2 H2d 21(6) 21_566 -7_565 n
C1b2 C1b2 H2d 64(6) 21_566 -19_565 n
C1b2 C1b2 H5d 33(6) 21_566 6_565 n
C1b2 C1b2 H5d 23(6) 21_566 -22_565 n
C1b2 C1b2 H6d 116(6) 21_566 -22_565 n
C1b2 C1b2 H7d 43(6) 21_566 18_565 n
C1b2 C1b2 H7d 62(6) 21_566 -10_565 n
C2b2 C1b2 O1b2 118(6) 1_555 1_555 n
C2b2 C1b2 O2a2 60(6) 1_555 -10_565 n
C2b2 C1b2 O2b2 118(6) 1_555 1_555 n
C2b2 C1b2 O2b2 114(6) 1_555 21_566 n
C2b2 C1b2 H12 38(6) 1_555 18_565 n
C2b2 C1b2 C1d 105(6) 1_555 -19_565 n
C2b2 C1b2 C2d 103(6) 1_555 6_565 n
C2b2 C1b2 C2d 114(6) 1_555 -22_565 n
C2b2 C1b2 C3d 113(6) 1_555 18_565 n
C2b2 C1b2 O4d 107(6) 1_555 18_565 n
C2b2 C1b2 H2d 84(6) 1_555 -7_565 n
C2b2 C1b2 H2d 101(6) 1_555 -19_565 n
C2b2 C1b2 H5d 108(6) 1_555 6_565 n
C2b2 C1b2 H5d 98(6) 1_555 -22_565 n
C2b2 C1b2 H6d 126(6) 1_555 -22_565 n
C2b2 C1b2 H7d 79(6) 1_555 18_565 n
C2b2 C1b2 H7d 83(6) 1_555 -10_565 n
O1b2 C1b2 O2a2 75(6) 1_555 -10_565 n
O1b2 C1b2 O2b2 124(6) 1_555 1_555 n
O1b2 C1b2 O2b2 128(6) 1_555 21_566 n
O1b2 C1b2 H12 129(6) 1_555 18_565 n
O1b2 C1b2 C1d 75(6) 1_555 -19_565 n
O1b2 C1b2 C2d 100(6) 1_555 6_565 n
O1b2 C1b2 C2d 80(6) 1_555 -22_565 n
O1b2 C1b2 C3d 70(6) 1_555 18_565 n
O1b2 C1b2 O4d 29(6) 1_555 18_565 n
O1b2 C1b2 H2d 126(6) 1_555 -7_565 n
O1b2 C1b2 H2d 83(6) 1_555 -19_565 n
O1b2 C1b2 H5d 119(6) 1_555 6_565 n
O1b2 C1b2 H5d 128(6) 1_555 -22_565 n
O1b2 C1b2 H6d 30(6) 1_555 -22_565 n
O1b2 C1b2 H7d 107(6) 1_555 18_565 n
O1b2 C1b2 H7d 89(6) 1_555 -10_565 n
O2a2 C1b2 O2b2 137(6) -10_565 1_555 n
O2a2 C1b2 O2b2 132(6) -10_565 21_566 n
O2a2 C1b2 H12 97(6) -10_565 18_565 n
O2a2 C1b2 C1d 54(6) -10_565 -19_565 n
O2a2 C1b2 C2d 72(6) -10_565 6_565 n
O2a2 C1b2 C2d 68(6) -10_565 -22_565 n
O2a2 C1b2 C3d 61(6) -10_565 18_565 n
O2a2 C1b2 O4d 52(6) -10_565 18_565 n
O2a2 C1b2 H2d 77(6) -10_565 -7_565 n
O2a2 C1b2 H2d 55(6) -10_565 -19_565 n
O2a2 C1b2 H5d 97(6) -10_565 6_565 n
O2a2 C1b2 H5d 95(6) -10_565 -22_565 n
O2a2 C1b2 H6d 68(6) -10_565 -22_565 n
O2a2 C1b2 H7d 54(6) -10_565 18_565 n
O2a2 C1b2 H7d 40(6) -10_565 -10_565 n
O2b2 C1b2 O2b2 6(6) 1_555 21_566 n
O2b2 C1b2 H12 96(6) 1_555 18_565 n
O2b2 C1b2 C1d 91(6) 1_555 -19_565 n
O2b2 C1b2 C2d 67(6) 1_555 6_565 n
O2b2 C1b2 C2d 78(6) 1_555 -22_565 n
O2b2 C1b2 C3d 88(6) 1_555 18_565 n
O2b2 C1b2 O4d 126(6) 1_555 18_565 n
O2b2 C1b2 H2d 61(6) 1_555 -7_565 n
O2b2 C1b2 H2d 87(6) 1_555 -19_565 n
O2b2 C1b2 H5d 40(6) 1_555 6_565 n
O2b2 C1b2 H5d 42(6) 1_555 -22_565 n
O2b2 C1b2 H6d 108(6) 1_555 -22_565 n
O2b2 C1b2 H7d 83(6) 1_555 18_565 n
O2b2 C1b2 H7d 98(6) 1_555 -10_565 n
O2b2 C1b2 H12 95(6) 21_566 18_565 n
O2b2 C1b2 C1d 89(6) 21_566 -19_565 n
O2b2 C1b2 C2d 63(6) 21_566 6_565 n
O2b2 C1b2 C2d 76(6) 21_566 -22_565 n
O2b2 C1b2 C3d 87(6) 21_566 18_565 n
O2b2 C1b2 O4d 127(6) 21_566 18_565 n
O2b2 C1b2 H2d 56(6) 21_566 -7_565 n
O2b2 C1b2 H2d 84(6) 21_566 -19_565 n
O2b2 C1b2 H5d 36(6) 21_566 6_565 n
O2b2 C1b2 H5d 37(6) 21_566 -22_565 n
O2b2 C1b2 H6d 110(6) 21_566 -22_565 n
O2b2 C1b2 H7d 78(6) 21_566 18_565 n
O2b2 C1b2 H7d 94(6) 21_566 -10_565 n
H12 C1b2 C1d 139(6) 18_565 -19_565 n
H12 C1b2 C2d 125(6) 18_565 6_565 n
H12 C1b2 C2d 144(6) 18_565 -22_565 n
H12 C1b2 C3d 148(6) 18_565 18_565 n
H12 C1b2 O4d 137(6) 18_565 18_565 n
H12 C1b2 H2d 99(6) 18_565 -7_565 n
H12 C1b2 H2d 133(6) 18_565 -19_565 n
H12 C1b2 H5d 112(6) 18_565 6_565 n
H12 C1b2 H5d 103(6) 18_565 -22_565 n
H12 C1b2 H6d 156(6) 18_565 -22_565 n
H12 C1b2 H7d 107(6) 18_565 18_565 n
H12 C1b2 H7d 117(6) 18_565 -10_565 n
C1d C1b2 C2d 28(6) -19_565 6_565 n
C1d C1b2 C2d 13(6) -19_565 -22_565 n
C1d C1b2 C3d 8(6) -19_565 18_565 n
C1d C1b2 O4d 49(6) -19_565 18_565 n
C1d C1b2 H2d 51(6) -19_565 -7_565 n
C1d C1b2 H2d 8(6) -19_565 -19_565 n
C1d C1b2 H5d 55(6) -19_565 6_565 n
C1d C1b2 H5d 59(6) -19_565 -22_565 n
C1d C1b2 H6d 46(6) -19_565 -22_565 n
C1d C1b2 H7d 34(6) -19_565 18_565 n
C1d C1b2 H7d 23(6) -19_565 -10_565 n
C2d C1b2 C2d 21(6) 6_565 -22_565 n
C2d C1b2 C3d 30(6) 6_565 18_565 n
C2d C1b2 O4d 76(6) 6_565 18_565 n
C2d C1b2 H2d 26(6) 6_565 -7_565 n
C2d C1b2 H2d 21(6) 6_565 -19_565 n
C2d C1b2 H5d 28(6) 6_565 6_565 n
C2d C1b2 H5d 31(6) 6_565 -22_565 n
C2d C1b2 H6d 70(6) 6_565 -22_565 n
C2d C1b2 H7d 25(6) 6_565 18_565 n
C2d C1b2 H7d 32(6) 6_565 -10_565 n
C2d C1b2 C3d 11(6) -22_565 18_565 n
C2d C1b2 O4d 57(6) -22_565 18_565 n
C2d C1b2 H2d 47(6) -22_565 -7_565 n
C2d C1b2 H2d 14(6) -22_565 -19_565 n
C2d C1b2 H5d 44(6) -22_565 6_565 n
C2d C1b2 H5d 50(6) -22_565 -22_565 n
C2d C1b2 H6d 50(6) -22_565 -22_565 n
C2d C1b2 H7d 37(6) -22_565 18_565 n
C2d C1b2 H7d 32(6) -22_565 -10_565 n
C3d C1b2 O4d 46(6) 18_565 18_565 n
C3d C1b2 H2d 56(6) 18_565 -7_565 n
C3d C1b2 H2d 15(6) 18_565 -19_565 n
C3d C1b2 H5d 55(6) 18_565 6_565 n
C3d C1b2 H5d 61(6) 18_565 -22_565 n
C3d C1b2 H6d 40(6) 18_565 -22_565 n
C3d C1b2 H7d 42(6) 18_565 18_565 n
C3d C1b2 H7d 31(6) 18_565 -10_565 n
O4d C1b2 H2d 99(6) 18_565 -7_565 n
O4d C1b2 H2d 57(6) 18_565 -19_565 n
O4d C1b2 H5d 101(6) 18_565 6_565 n
O4d C1b2 H5d 107(6) 18_565 -22_565 n
O4d C1b2 H6d 19(6) 18_565 -22_565 n
O4d C1b2 H7d 78(6) 18_565 18_565 n
O4d C1b2 H7d 60(6) 18_565 -10_565 n
H2d C1b2 H2d 43(6) -7_565 -19_565 n
H2d C1b2 H5d 26(6) -7_565 6_565 n
H2d C1b2 H5d 19(6) -7_565 -22_565 n
H2d C1b2 H6d 96(6) -7_565 -22_565 n
H2d C1b2 H7d 24(6) -7_565 18_565 n
H2d C1b2 H7d 43(6) -7_565 -10_565 n
H2d C1b2 H5d 49(6) -19_565 6_565 n
H2d C1b2 H5d 52(6) -19_565 -22_565 n
H2d C1b2 H6d 54(6) -19_565 -22_565 n
H2d C1b2 H7d 27(6) -19_565 18_565 n
H2d C1b2 H7d 18(6) -19_565 -10_565 n
H5d C1b2 H5d 10(6) 6_565 -22_565 n
H5d C1b2 H6d 90(6) 6_565 -22_565 n
H5d C1b2 H7d 44(6) 6_565 18_565 n
H5d C1b2 H7d 58(6) 6_565 -10_565 n
H5d C1b2 H6d 98(6) -22_565 -22_565 n
H5d C1b2 H7d 41(6) -22_565 18_565 n
H5d C1b2 H7d 58(6) -22_565 -10_565 n
H6d C1b2 H7d 80(6) -22_565 18_565 n
H6d C1b2 H7d 64(6) -22_565 -10_565 n
H7d C1b2 H7d 19(6) 18_565 -10_565 n
C1a2 C2a2 C1a2 70(6) 1_555 15_555 n
C1a2 C2a2 C2a2 101(6) 1_555 4_556 n
C1a2 C2a2 C2a2 124(6) 1_555 15_555 n
C1a2 C2a2 C2a2 168(6) 1_555 18_565 n
C1a2 C2a2 C2a2 169(6) 1_555 -10_565 n
C1a2 C2a2 C2a2 102(6) 1_555 -20_556 n
C1a2 C2a2 C2b2 56(6) 1_555 -10_565 n
C1a2 C2a2 C2b2 83(6) 1_555 -20_556 n
C1a2 C2a2 C32 120(6) 1_555 1_555 n
C1a2 C2a2 C32 84(6) 1_555 15_555 n
C1a2 C2a2 C32 114(6) 1_555 -10_565 n
C1a2 C2a2 C32 83(6) 1_555 -20_556 n
C1a2 C2a2 C4a2 120(6) 1_555 1_555 n
C1a2 C2a2 C4a2 120(6) 1_555 4_556 n
C1a2 C2a2 C4a2 125(6) 1_555 12_566 n
C1a2 C2a2 C4a2 120(6) 1_555 15_555 n
C1a2 C2a2 C4a2 126(6) 1_555 18_565 n
C1a2 C2a2 C4a2 125(6) 1_555 21_566 n
C1a2 C2a2 C4a2 125(6) 1_555 -10_565 n
C1a2 C2a2 C4a2 119(6) 1_555 -20_556 n
C1a2 C2a2 C4b2 41(6) 1_555 12_566 n
C1a2 C2a2 C4b2 110(6) 1_555 21_566 n
C1a2 C2a2 C4b2 31(6) 1_555 -10_565 n
C1a2 C2a2 C4b2 101(6) 1_555 -20_556 n
C1a2 C2a2 C2a2 171(6) 15_555 4_556 n
C1a2 C2a2 C2a2 54(6) 15_555 15_555 n
C1a2 C2a2 C2a2 98(6) 15_555 18_565 n
C1a2 C2a2 C2a2 99(6) 15_555 -10_565 n
C1a2 C2a2 C2a2 172(6) 15_555 -20_556 n
C1a2 C2a2 C2b2 83(6) 15_555 -10_565 n
C1a2 C2a2 C2b2 55(6) 15_555 -20_556 n
C1a2 C2a2 C32 83(6) 15_555 1_555 n
C1a2 C2a2 C32 120(6) 15_555 15_555 n
C1a2 C2a2 C32 81(6) 15_555 -10_565 n
C1a2 C2a2 C32 114(6) 15_555 -20_556 n
C1a2 C2a2 C4a2 118(6) 15_555 1_555 n
C1a2 C2a2 C4a2 124(6) 15_555 4_556 n
C1a2 C2a2 C4a2 124(6) 15_555 12_566 n
C1a2 C2a2 C4a2 119(6) 15_555 15_555 n
C1a2 C2a2 C4a2 118(6) 15_555 18_565 n
C1a2 C2a2 C4a2 123(6) 15_555 21_566 n
C1a2 C2a2 C4a2 118(6) 15_555 -10_565 n
C1a2 C2a2 C4a2 124(6) 15_555 -20_556 n
C1a2 C2a2 C4b2 111(6) 15_555 12_566 n
C1a2 C2a2 C4b2 40(6) 15_555 21_566 n
C1a2 C2a2 C4b2 101(6) 15_555 -10_565 n
C1a2 C2a2 C4b2 31(6) 15_555 -20_556 n
C2a2 C2a2 C2a2 135(6) 4_556 15_555 n
C2a2 C2a2 C2a2 91(6) 4_556 18_565 n
C2a2 C2a2 C2a2 90(6) 4_556 -10_565 n
C2a2 C2a2 C2a2 1(6) 4_556 -20_556 n
C2a2 C2a2 C2b2 92(6) 4_556 -10_565 n
C2a2 C2a2 C2b2 125(6) 4_556 -20_556 n
C2a2 C2a2 C32 103(6) 4_556 1_555 n
C2a2 C2a2 C32 58(6) 4_556 15_555 n
C2a2 C2a2 C32 103(6) 4_556 -10_565 n
C2a2 C2a2 C32 64(6) 4_556 -20_556 n
C2a2 C2a2 C4a2 66(6) 4_556 1_555 n
C2a2 C2a2 C4a2 60(6) 4_556 4_556 n
C2a2 C2a2 C4a2 61(6) 4_556 12_566 n
C2a2 C2a2 C4a2 65(6) 4_556 15_555 n
C2a2 C2a2 C4a2 67(6) 4_556 18_565 n
C2a2 C2a2 C4a2 62(6) 4_556 21_566 n
C2a2 C2a2 C4a2 67(6) 4_556 -10_565 n
C2a2 C2a2 C4a2 60(6) 4_556 -20_556 n
C2a2 C2a2 C4b2 60(6) 4_556 12_566 n
C2a2 C2a2 C4b2 149(6) 4_556 21_566 n
C2a2 C2a2 C4b2 69(6) 4_556 -10_565 n
C2a2 C2a2 C4b2 159(6) 4_556 -20_556 n
C2a2 C2a2 C2a2 44(6) 15_555 18_565 n
C2a2 C2a2 C2a2 45(6) 15_555 -10_565 n
C2a2 C2a2 C2a2 134(6) 15_555 -20_556 n
C2a2 C2a2 C2b2 112(6) 15_555 -10_565 n
C2a2 C2a2 C2b2 67(6) 15_555 -20_556 n
C2a2 C2a2 C32 57(6) 15_555 1_555 n
C2a2 C2a2 C32 121(6) 15_555 15_555 n
C2a2 C2a2 C32 61(6) 15_555 -10_565 n
C2a2 C2a2 C32 118(6) 15_555 -20_556 n
C2a2 C2a2 C4a2 89(6) 15_555 1_555 n
C2a2 C2a2 C4a2 94(6) 15_555 4_556 n
C2a2 C2a2 C4a2 90(6) 15_555 12_566 n
C2a2 C2a2 C4a2 90(6) 15_555 15_555 n
C2a2 C2a2 C4a2 85(6) 15_555 18_565 n
C2a2 C2a2 C4a2 89(6) 15_555 21_566 n
C2a2 C2a2 C4a2 85(6) 15_555 -10_565 n
C2a2 C2a2 C4a2 94(6) 15_555 -20_556 n
C2a2 C2a2 C4b2 165(6) 15_555 12_566 n
C2a2 C2a2 C4b2 14(6) 15_555 21_566 n
C2a2 C2a2 C4b2 156(6) 15_555 -10_565 n
C2a2 C2a2 C4b2 24(6) 15_555 -20_556 n
C2a2 C2a2 C2a2 1(6) 18_565 -10_565 n
C2a2 C2a2 C2a2 90(6) 18_565 -20_556 n
C2a2 C2a2 C2b2 124(6) 18_565 -10_565 n
C2a2 C2a2 C2b2 90(6) 18_565 -20_556 n
C2a2 C2a2 C32 56(6) 18_565 1_555 n
C2a2 C2a2 C32 102(6) 18_565 15_555 n
C2a2 C2a2 C32 62(6) 18_565 -10_565 n
C2a2 C2a2 C32 103(6) 18_565 -20_556 n
C2a2 C2a2 C4a2 65(6) 18_565 1_555 n
C2a2 C2a2 C4a2 66(6) 18_565 4_556 n
C2a2 C2a2 C4a2 61(6) 18_565 12_566 n
C2a2 C2a2 C4a2 65(6) 18_565 15_555 n
C2a2 C2a2 C4a2 59(6) 18_565 18_565 n
C2a2 C2a2 C4a2 61(6) 18_565 21_566 n
C2a2 C2a2 C4a2 59(6) 18_565 -10_565 n
C2a2 C2a2 C4a2 67(6) 18_565 -20_556 n
C2a2 C2a2 C4b2 151(6) 18_565 12_566 n
C2a2 C2a2 C4b2 58(6) 18_565 21_566 n
C2a2 C2a2 C4b2 161(6) 18_565 -10_565 n
C2a2 C2a2 C4b2 68(6) 18_565 -20_556 n
C2a2 C2a2 C2a2 89(6) -10_565 -20_556 n
C2a2 C2a2 C2b2 124(6) -10_565 -10_565 n
C2a2 C2a2 C2b2 91(6) -10_565 -20_556 n
C2a2 C2a2 C32 57(6) -10_565 1_555 n
C2a2 C2a2 C32 102(6) -10_565 15_555 n
C2a2 C2a2 C32 63(6) -10_565 -10_565 n
C2a2 C2a2 C32 102(6) -10_565 -20_556 n
C2a2 C2a2 C4a2 64(6) -10_565 1_555 n
C2a2 C2a2 C4a2 66(6) -10_565 4_556 n
C2a2 C2a2 C4a2 61(6) -10_565 12_566 n
C2a2 C2a2 C4a2 65(6) -10_565 15_555 n
C2a2 C2a2 C4a2 58(6) -10_565 18_565 n
C2a2 C2a2 C4a2 60(6) -10_565 21_566 n
C2a2 C2a2 C4a2 59(6) -10_565 -10_565 n
C2a2 C2a2 C4a2 66(6) -10_565 -20_556 n
C2a2 C2a2 C4b2 150(6) -10_565 12_566 n
C2a2 C2a2 C4b2 59(6) -10_565 21_566 n
C2a2 C2a2 C4b2 159(6) -10_565 -10_565 n
C2a2 C2a2 C4b2 69(6) -10_565 -20_556 n
C2a2 C2a2 C2b2 93(6) -20_556 -10_565 n
C2a2 C2a2 C2b2 125(6) -20_556 -20_556 n
C2a2 C2a2 C32 102(6) -20_556 1_555 n
C2a2 C2a2 C32 58(6) -20_556 15_555 n
C2a2 C2a2 C32 103(6) -20_556 -10_565 n
C2a2 C2a2 C32 64(6) -20_556 -20_556 n
C2a2 C2a2 C4a2 66(6) -20_556 1_555 n
C2a2 C2a2 C4a2 59(6) -20_556 4_556 n
C2a2 C2a2 C4a2 60(6) -20_556 12_566 n
C2a2 C2a2 C4a2 65(6) -20_556 15_555 n
C2a2 C2a2 C4a2 66(6) -20_556 18_565 n
C2a2 C2a2 C4a2 61(6) -20_556 21_566 n
C2a2 C2a2 C4a2 67(6) -20_556 -10_565 n
C2a2 C2a2 C4a2 59(6) -20_556 -20_556 n
C2a2 C2a2 C4b2 61(6) -20_556 12_566 n
C2a2 C2a2 C4b2 148(6) -20_556 21_566 n
C2a2 C2a2 C4b2 71(6) -20_556 -10_565 n
C2a2 C2a2 C4b2 158(6) -20_556 -20_556 n
C2b2 C2a2 C2b2 45(6) -10_565 -20_556 n
C2b2 C2a2 C32 68(6) -10_565 1_555 n
C2b2 C2a2 C32 39(6) -10_565 15_555 n
C2b2 C2a2 C32 63(6) -10_565 -10_565 n
C2b2 C2a2 C32 34(6) -10_565 -20_556 n
C2b2 C2a2 C4a2 157(6) -10_565 1_555 n
C2b2 C2a2 C4a2 151(6) -10_565 4_556 n
C2b2 C2a2 C4a2 153(6) -10_565 12_566 n
C2b2 C2a2 C4a2 156(6) -10_565 15_555 n
C2b2 C2a2 C4a2 159(6) -10_565 18_565 n
C2b2 C2a2 C4a2 154(6) -10_565 21_566 n
C2b2 C2a2 C4a2 159(6) -10_565 -10_565 n
C2b2 C2a2 C4a2 151(6) -10_565 -20_556 n
C2b2 C2a2 C4b2 62(6) -10_565 12_566 n
C2b2 C2a2 C4b2 105(6) -10_565 21_566 n
C2b2 C2a2 C4b2 59(6) -10_565 -10_565 n
C2b2 C2a2 C4b2 100(6) -10_565 -20_556 n
C2b2 C2a2 C32 39(6) -20_556 1_555 n
C2b2 C2a2 C32 69(6) -20_556 15_555 n
C2b2 C2a2 C32 34(6) -20_556 -10_565 n
C2b2 C2a2 C32 63(6) -20_556 -20_556 n
C2b2 C2a2 C4a2 154(6) -20_556 1_555 n
C2b2 C2a2 C4a2 156(6) -20_556 4_556 n
C2b2 C2a2 C4a2 151(6) -20_556 12_566 n
C2b2 C2a2 C4a2 154(6) -20_556 15_555 n
C2b2 C2a2 C4a2 148(6) -20_556 18_565 n
C2b2 C2a2 C4a2 150(6) -20_556 21_566 n
C2b2 C2a2 C4a2 148(6) -20_556 -10_565 n
C2b2 C2a2 C4a2 157(6) -20_556 -20_556 n
C2b2 C2a2 C4b2 106(6) -20_556 12_566 n
C2b2 C2a2 C4b2 60(6) -20_556 21_566 n
C2b2 C2a2 C4b2 101(6) -20_556 -10_565 n
C2b2 C2a2 C4b2 58(6) -20_556 -20_556 n
C32 C2a2 C32 64(6) 1_555 15_555 n
C32 C2a2 C32 6(6) 1_555 -10_565 n
C32 C2a2 C32 61(6) 1_555 -20_556 n
C32 C2a2 C4a2 120(6) 1_555 1_555 n
C32 C2a2 C4a2 120(6) 1_555 4_556 n
C32 C2a2 C4a2 115(6) 1_555 12_566 n
C32 C2a2 C4a2 120(6) 1_555 15_555 n
C32 C2a2 C4a2 114(6) 1_555 18_565 n
C32 C2a2 C4a2 114(6) 1_555 21_566 n
C32 C2a2 C4a2 115(6) 1_555 -10_565 n
C32 C2a2 C4a2 120(6) 1_555 -20_556 n
C32 C2a2 C4b2 125(6) 1_555 12_566 n
C32 C2a2 C4b2 62(6) 1_555 21_566 n
C32 C2a2 C4b2 126(6) 1_555 -10_565 n
C32 C2a2 C4b2 66(6) 1_555 -20_556 n
C32 C2a2 C32 61(6) 15_555 -10_565 n
C32 C2a2 C32 6(6) 15_555 -20_556 n
C32 C2a2 C4a2 122(6) 15_555 1_555 n
C32 C2a2 C4a2 116(6) 15_555 4_556 n
C32 C2a2 C4a2 116(6) 15_555 12_566 n
C32 C2a2 C4a2 121(6) 15_555 15_555 n
C32 C2a2 C4a2 121(6) 15_555 18_565 n
C32 C2a2 C4a2 116(6) 15_555 21_566 n
C32 C2a2 C4a2 122(6) 15_555 -10_565 n
C32 C2a2 C4a2 116(6) 15_555 -20_556 n
C32 C2a2 C4b2 63(6) 15_555 12_566 n
C32 C2a2 C4b2 124(6) 15_555 21_566 n
C32 C2a2 C4b2 68(6) 15_555 -10_565 n
C32 C2a2 C4b2 125(6) 15_555 -20_556 n
C32 C2a2 C32 57(6) -10_565 -20_556 n
C32 C2a2 C4a2 126(6) -10_565 1_555 n
C32 C2a2 C4a2 125(6) -10_565 4_556 n
C32 C2a2 C4a2 120(6) -10_565 12_566 n
C32 C2a2 C4a2 126(6) -10_565 15_555 n
C32 C2a2 C4a2 120(6) -10_565 18_565 n
C32 C2a2 C4a2 120(6) -10_565 21_566 n
C32 C2a2 C4a2 120(6) -10_565 -10_565 n
C32 C2a2 C4a2 126(6) -10_565 -20_556 n
C32 C2a2 C4b2 121(6) -10_565 12_566 n
C32 C2a2 C4b2 64(6) -10_565 21_566 n
C32 C2a2 C4b2 121(6) -10_565 -10_565 n
C32 C2a2 C4b2 67(6) -10_565 -20_556 n
C32 C2a2 C4a2 128(6) -20_556 1_555 n
C32 C2a2 C4a2 121(6) -20_556 4_556 n
C32 C2a2 C4a2 121(6) -20_556 12_566 n
C32 C2a2 C4a2 127(6) -20_556 15_555 n
C32 C2a2 C4a2 127(6) -20_556 18_565 n
C32 C2a2 C4a2 122(6) -20_556 21_566 n
C32 C2a2 C4a2 127(6) -20_556 -10_565 n
C32 C2a2 C4a2 122(6) -20_556 -20_556 n
C32 C2a2 C4b2 66(6) -20_556 12_566 n
C32 C2a2 C4b2 119(6) -20_556 21_566 n
C32 C2a2 C4b2 69(6) -20_556 -10_565 n
C32 C2a2 C4b2 119(6) -20_556 -20_556 n
C4a2 C2a2 C4a2 7(6) 1_555 4_556 n
C4a2 C2a2 C4a2 7(6) 1_555 12_566 n
C4a2 C2a2 C4a2 1(6) 1_555 15_555 n
C4a2 C2a2 C4a2 6(6) 1_555 18_565 n
C4a2 C2a2 C4a2 7(6) 1_555 21_566 n
C4a2 C2a2 C4a2 5(6) 1_555 -10_565 n
C4a2 C2a2 C4a2 6(6) 1_555 -20_556 n
C4a2 C2a2 C4b2 100(6) 1_555 12_566 n
C4a2 C2a2 C4b2 98(6) 1_555 21_566 n
C4a2 C2a2 C4b2 106(6) 1_555 -10_565 n
C4a2 C2a2 C4b2 103(6) 1_555 -20_556 n
C4a2 C2a2 C4a2 5(6) 4_556 12_566 n
C4a2 C2a2 C4a2 6(6) 4_556 15_555 n
C4a2 C2a2 C4a2 9(6) 4_556 18_565 n
C4a2 C2a2 C4a2 6(6) 4_556 21_566 n
C4a2 C2a2 C4a2 9(6) 4_556 -10_565 n
C4a2 C2a2 C4a2 0(6) 4_556 -20_556 n
C4a2 C2a2 C4b2 96(6) 4_556 12_566 n
C4a2 C2a2 C4b2 103(6) 4_556 21_566 n
C4a2 C2a2 C4b2 102(6) 4_556 -10_565 n
C4a2 C2a2 C4b2 109(6) 4_556 -20_556 n
C4a2 C2a2 C4a2 7(6) 12_566 15_555 n
C4a2 C2a2 C4a2 6(6) 12_566 18_565 n
C4a2 C2a2 C4a2 1(6) 12_566 21_566 n
C4a2 C2a2 C4a2 6(6) 12_566 -10_565 n
C4a2 C2a2 C4a2 6(6) 12_566 -20_556 n
C4a2 C2a2 C4b2 101(6) 12_566 12_566 n
C4a2 C2a2 C4b2 100(6) 12_566 21_566 n
C4a2 C2a2 C4b2 107(6) 12_566 -10_565 n
C4a2 C2a2 C4b2 106(6) 12_566 -20_556 n
C4a2 C2a2 C4a2 6(6) 15_555 18_565 n
C4a2 C2a2 C4a2 7(6) 15_555 21_566 n
C4a2 C2a2 C4a2 6(6) 15_555 -10_565 n
C4a2 C2a2 C4a2 5(6) 15_555 -20_556 n
C4a2 C2a2 C4b2 99(6) 15_555 12_566 n
C4a2 C2a2 C4b2 98(6) 15_555 21_566 n
C4a2 C2a2 C4b2 105(6) 15_555 -10_565 n
C4a2 C2a2 C4b2 104(6) 15_555 -20_556 n
C4a2 C2a2 C4a2 5(6) 18_565 21_566 n
C4a2 C2a2 C4a2 0(6) 18_565 -10_565 n
C4a2 C2a2 C4a2 9(6) 18_565 -20_556 n
C4a2 C2a2 C4b2 105(6) 18_565 12_566 n
C4a2 C2a2 C4b2 94(6) 18_565 21_566 n
C4a2 C2a2 C4b2 111(6) 18_565 -10_565 n
C4a2 C2a2 C4b2 100(6) 18_565 -20_556 n
C4a2 C2a2 C4a2 6(6) 21_566 -10_565 n
C4a2 C2a2 C4a2 6(6) 21_566 -20_556 n
C4a2 C2a2 C4b2 101(6) 21_566 12_566 n
C4a2 C2a2 C4b2 99(6) 21_566 21_566 n
C4a2 C2a2 C4b2 108(6) 21_566 -10_565 n
C4a2 C2a2 C4b2 105(6) 21_566 -20_556 n
C4a2 C2a2 C4a2 9(6) -10_565 -20_556 n
C4a2 C2a2 C4b2 105(6) -10_565 12_566 n
C4a2 C2a2 C4b2 94(6) -10_565 21_566 n
C4a2 C2a2 C4b2 111(6) -10_565 -10_565 n
C4a2 C2a2 C4b2 100(6) -10_565 -20_556 n
C4a2 C2a2 C4b2 96(6) -20_556 12_566 n
C4a2 C2a2 C4b2 103(6) -20_556 21_566 n
C4a2 C2a2 C4b2 102(6) -20_556 -10_565 n
C4a2 C2a2 C4b2 109(6) -20_556 -20_556 n
C4b2 C2a2 C4b2 151(6) 12_566 21_566 n
C4b2 C2a2 C4b2 10(6) 12_566 -10_565 n
C4b2 C2a2 C4b2 141(6) 12_566 -20_556 n
C4b2 C2a2 C4b2 141(6) 21_566 -10_565 n
C4b2 C2a2 C4b2 9(6) 21_566 -20_556 n
C4b2 C2a2 C4b2 132(6) -10_565 -20_556 n
C1a2 C2b2 C1b2 110(6) -10_565 1_555 n
C1a2 C2b2 C2a2 68(6) -10_565 18_565 n
C1a2 C2b2 C2a2 67(6) -10_565 -10_565 n
C1a2 C2b2 C2b2 100(6) -10_565 4_556 n
C1a2 C2b2 C2b2 105(6) -10_565 21_566 n
C1a2 C2b2 C32 119(6) -10_565 1_555 n
C1a2 C2b2 C32 115(6) -10_565 18_565 n
C1a2 C2b2 C32 117(6) -10_565 21_566 n
C1a2 C2b2 C32 119(6) -10_565 -10_565 n
C1a2 C2b2 C4b2 34(6) -10_565 1_555 n
C1a2 C2b2 C4b2 44(6) -10_565 4_556 n
C1a2 C2b2 O2a2 54(6) -10_565 -10_565 n
C1a2 C2b2 H12 150(6) -10_565 18_565 n
C1a2 C2b2 H12 132(6) -10_565 21_566 n
C1a2 C2b2 H12 139(6) -10_565 -10_565 n
C1b2 C2b2 C2a2 168(6) 1_555 18_565 n
C1b2 C2b2 C2a2 169(6) 1_555 -10_565 n
C1b2 C2b2 C2b2 103(6) 1_555 4_556 n
C1b2 C2b2 C2b2 103(6) 1_555 21_566 n
C1b2 C2b2 C32 120(6) 1_555 1_555 n
C1b2 C2b2 C32 119(6) 1_555 18_565 n
C1b2 C2b2 C32 121(6) 1_555 21_566 n
C1b2 C2b2 C32 120(6) 1_555 -10_565 n
C1b2 C2b2 C4b2 120(6) 1_555 1_555 n
C1b2 C2b2 C4b2 120(6) 1_555 4_556 n
C1b2 C2b2 O2a2 57(6) 1_555 -10_565 n
C1b2 C2b2 H12 49(6) 1_555 18_565 n
C1b2 C2b2 H12 72(6) 1_555 21_566 n
C1b2 C2b2 H12 80(6) 1_555 -10_565 n
C2a2 C2b2 C2a2 2(6) 18_565 -10_565 n
C2a2 C2b2 C2b2 89(6) 18_565 4_556 n
C2a2 C2b2 C2b2 67(6) 18_565 21_566 n
C2a2 C2b2 C32 56(6) 18_565 1_555 n
C2a2 C2b2 C32 71(6) 18_565 18_565 n
C2a2 C2b2 C32 68(6) 18_565 21_566 n
C2a2 C2b2 C32 55(6) 18_565 -10_565 n
C2a2 C2b2 C4b2 66(6) 18_565 1_555 n
C2a2 C2b2 C4b2 68(6) 18_565 4_556 n
C2a2 C2b2 O2a2 117(6) 18_565 -10_565 n
C2a2 C2b2 H12 137(6) 18_565 18_565 n
C2a2 C2b2 H12 119(6) 18_565 21_566 n
C2a2 C2b2 H12 94(6) 18_565 -10_565 n
C2a2 C2b2 C2b2 88(6) -10_565 4_556 n
C2a2 C2b2 C2b2 68(6) -10_565 21_566 n
C2a2 C2b2 C32 57(6) -10_565 1_555 n
C2a2 C2b2 C32 71(6) -10_565 18_565 n
C2a2 C2b2 C32 68(6) -10_565 21_566 n
C2a2 C2b2 C32 57(6) -10_565 -10_565 n
C2a2 C2b2 C4b2 64(6) -10_565 1_555 n
C2a2 C2b2 C4b2 66(6) -10_565 4_556 n
C2a2 C2b2 O2a2 117(6) -10_565 -10_565 n
C2a2 C2b2 H12 137(6) -10_565 18_565 n
C2a2 C2b2 H12 118(6) -10_565 21_566 n
C2a2 C2b2 H12 96(6) -10_565 -10_565 n
C2b2 C2b2 C2b2 135(6) 4_556 21_566 n
C2b2 C2b2 C32 101(6) 4_556 1_555 n
C2b2 C2b2 C32 32(6) 4_556 18_565 n
C2b2 C2b2 C32 38(6) 4_556 21_566 n
C2b2 C2b2 C32 100(6) 4_556 -10_565 n
C2b2 C2b2 C4b2 66(6) 4_556 1_555 n
C2b2 C2b2 C4b2 57(6) 4_556 4_556 n
C2b2 C2b2 O2a2 121(6) 4_556 -10_565 n
C2b2 C2b2 H12 70(6) 4_556 18_565 n
C2b2 C2b2 H12 39(6) 4_556 21_566 n
C2b2 C2b2 H12 117(6) 4_556 -10_565 n
C2b2 C2b2 C32 34(6) 21_566 1_555 n
C2b2 C2b2 C32 103(6) 21_566 18_565 n
C2b2 C2b2 C32 97(6) 21_566 21_566 n
C2b2 C2b2 C32 35(6) 21_566 -10_565 n
C2b2 C2b2 C4b2 126(6) 21_566 1_555 n
C2b2 C2b2 C4b2 132(6) 21_566 4_556 n
C2b2 C2b2 O2a2 104(6) 21_566 -10_565 n
C2b2 C2b2 H12 101(6) 21_566 18_565 n
C2b2 C2b2 H12 122(6) 21_566 21_566 n
C2b2 C2b2 H12 36(6) 21_566 -10_565 n
C32 C2b2 C32 69(6) 1_555 18_565 n
C32 C2b2 C32 63(6) 1_555 21_566 n
C32 C2b2 C32 1(6) 1_555 -10_565 n
C32 C2b2 C4b2 120(6) 1_555 1_555 n
C32 C2b2 C4b2 119(6) 1_555 4_556 n
C32 C2b2 O2a2 138(6) 1_555 -10_565 n
C32 C2b2 H12 91(6) 1_555 18_565 n
C32 C2b2 H12 96(6) 1_555 21_566 n
C32 C2b2 H12 41(6) 1_555 -10_565 n
C32 C2b2 C32 6(6) 18_565 21_566 n
C32 C2b2 C32 68(6) 18_565 -10_565 n
C32 C2b2 C4b2 83(6) 18_565 1_555 n
C32 C2b2 C4b2 75(6) 18_565 4_556 n
C32 C2b2 O2a2 153(6) 18_565 -10_565 n
C32 C2b2 H12 72(6) 18_565 18_565 n
C32 C2b2 H12 47(6) 18_565 21_566 n
C32 C2b2 H12 91(6) 18_565 -10_565 n
C32 C2b2 C32 61(6) 21_566 -10_565 n
C32 C2b2 C4b2 87(6) 21_566 1_555 n
C32 C2b2 C4b2 79(6) 21_566 4_556 n
C32 C2b2 O2a2 159(6) 21_566 -10_565 n
C32 C2b2 H12 73(6) 21_566 18_565 n
C32 C2b2 H12 51(6) 21_566 21_566 n
C32 C2b2 H12 86(6) 21_566 -10_565 n
C32 C2b2 C4b2 120(6) -10_565 1_555 n
C32 C2b2 C4b2 119(6) -10_565 4_556 n
C32 C2b2 O2a2 139(6) -10_565 -10_565 n
C32 C2b2 H12 90(6) -10_565 18_565 n
C32 C2b2 H12 96(6) -10_565 21_566 n
C32 C2b2 H12 41(6) -10_565 -10_565 n
C4b2 C2b2 C4b2 10(6) 1_555 4_556 n
C4b2 C2b2 O2a2 78(6) 1_555 -10_565 n
C4b2 C2b2 H12 130(6) 1_555 18_565 n
C4b2 C2b2 H12 102(6) 1_555 21_566 n
C4b2 C2b2 H12 160(6) 1_555 -10_565 n
C4b2 C2b2 O2a2 85(6) 4_556 -10_565 n
C4b2 C2b2 H12 122(6) 4_556 18_565 n
C4b2 C2b2 H12 92(6) 4_556 21_566 n
C4b2 C2b2 H12 160(6) 4_556 -10_565 n
O2a2 C2b2 H12 106(6) -10_565 18_565 n
O2a2 C2b2 H12 118(6) -10_565 21_566 n
O2a2 C2b2 H12 112(6) -10_565 -10_565 n
H12 C2b2 H12 32(6) 18_565 21_566 n
H12 C2b2 H12 65(6) 18_565 -10_565 n
H12 C2b2 H12 89(6) 21_566 -10_565 n
C2a2 C32 C2a2 1(6) 1_555 15_555 n
C2a2 C32 C2a2 60(6) 1_555 18_565 n
C2a2 C32 C2a2 61(6) 1_555 -10_565 n
C2a2 C32 C2b2 120(6) 1_555 1_555 n
C2a2 C32 C2b2 125(6) 1_555 21_566 n
C2a2 C32 C2b2 55(6) 1_555 -10_565 n
C2a2 C32 C2b2 70(6) 1_555 -20_556 n
C2a2 C32 C32 57(6) 1_555 15_555 n
C2a2 C32 C32 101(6) 1_555 18_565 n
C2a2 C32 C32 104(6) 1_555 21_566 n
C2a2 C32 C32 57(6) 1_555 -10_565 n
C2a2 C32 C32 56(6) 1_555 -20_556 n
C2a2 C32 C4b2 66(6) 1_555 21_566 n
C2a2 C32 C4b2 60(6) 1_555 -20_556 n
C2a2 C32 H12 120(6) 1_555 1_555 n
C2a2 C32 H12 141(6) 1_555 18_565 n
C2a2 C32 H12 161(6) 1_555 -10_565 n
C2a2 C32 C2a2 59(6) 15_555 18_565 n
C2a2 C32 C2a2 60(6) 15_555 -10_565 n
C2a2 C32 C2b2 119(6) 15_555 1_555 n
C2a2 C32 C2b2 123(6) 15_555 21_566 n
C2a2 C32 C2b2 56(6) 15_555 -10_565 n
C2a2 C32 C2b2 70(6) 15_555 -20_556 n
C2a2 C32 C32 59(6) 15_555 15_555 n
C2a2 C32 C32 101(6) 15_555 18_565 n
C2a2 C32 C32 104(6) 15_555 21_566 n
C2a2 C32 C32 58(6) 15_555 -10_565 n
C2a2 C32 C32 57(6) 15_555 -20_556 n
C2a2 C32 C4b2 65(6) 15_555 21_566 n
C2a2 C32 C4b2 59(6) 15_555 -20_556 n
C2a2 C32 H12 120(6) 15_555 1_555 n
C2a2 C32 H12 141(6) 15_555 18_565 n
C2a2 C32 H12 161(6) 15_555 -10_565 n
C2a2 C32 C2a2 2(6) 18_565 -10_565 n
C2a2 C32 C2b2 62(6) 18_565 1_555 n
C2a2 C32 C2b2 78(6) 18_565 21_566 n
C2a2 C32 C2b2 114(6) 18_565 -10_565 n
C2a2 C32 C2b2 120(6) 18_565 -20_556 n
C2a2 C32 C32 99(6) 18_565 15_555 n
C2a2 C32 C32 63(6) 18_565 18_565 n
C2a2 C32 C32 62(6) 18_565 21_566 n
C2a2 C32 C32 116(6) 18_565 -10_565 n
C2a2 C32 C32 102(6) 18_565 -20_556 n
C2a2 C32 C4b2 61(6) 18_565 21_566 n
C2a2 C32 C4b2 66(6) 18_565 -20_556 n
C2a2 C32 H12 169(6) 18_565 1_555 n
C2a2 C32 H12 92(6) 18_565 18_565 n
C2a2 C32 H12 134(6) 18_565 -10_565 n
C2a2 C32 C2b2 60(6) -10_565 1_555 n
C2a2 C32 C2b2 78(6) -10_565 21_566 n
C2a2 C32 C2b2 115(6) -10_565 -10_565 n
C2a2 C32 C2b2 121(6) -10_565 -20_556 n
C2a2 C32 C32 99(6) -10_565 15_555 n
C2a2 C32 C32 62(6) -10_565 18_565 n
C2a2 C32 C32 61(6) -10_565 21_566 n
C2a2 C32 C32 117(6) -10_565 -10_565 n
C2a2 C32 C32 102(6) -10_565 -20_556 n
C2a2 C32 C4b2 62(6) -10_565 21_566 n
C2a2 C32 C4b2 68(6) -10_565 -20_556 n
C2a2 C32 H12 170(6) -10_565 1_555 n
C2a2 C32 H12 90(6) -10_565 18_565 n
C2a2 C32 H12 133(6) -10_565 -10_565 n
C2b2 C32 C2b2 49(6) 1_555 21_566 n
C2b2 C32 C2b2 160(6) 1_555 -10_565 n
C2b2 C32 C2b2 159(6) 1_555 -20_556 n
C2b2 C32 C32 124(6) 1_555 15_555 n
C2b2 C32 C32 39(6) 1_555 18_565 n
C2b2 C32 C32 34(6) 1_555 21_566 n
C2b2 C32 C32 169(6) 1_555 -10_565 n
C2b2 C32 C32 129(6) 1_555 -20_556 n
C2b2 C32 C4b2 95(6) 1_555 21_566 n
C2b2 C32 C4b2 106(6) 1_555 -20_556 n
C2b2 C32 H12 120(6) 1_555 1_555 n
C2b2 C32 H12 33(6) 1_555 18_565 n
C2b2 C32 H12 77(6) 1_555 -10_565 n
C2b2 C32 C2b2 151(6) 21_566 -10_565 n
C2b2 C32 C2b2 110(6) 21_566 -20_556 n
C2b2 C32 C32 173(6) 21_566 15_555 n
C2b2 C32 C32 88(6) 21_566 18_565 n
C2b2 C32 C32 83(6) 21_566 21_566 n
C2b2 C32 C32 142(6) 21_566 -10_565 n
C2b2 C32 C32 178(6) 21_566 -20_556 n
C2b2 C32 C4b2 63(6) 21_566 21_566 n
C2b2 C32 C4b2 72(6) 21_566 -20_556 n
C2b2 C32 H12 95(6) 21_566 1_555 n
C2b2 C32 H12 66(6) 21_566 18_565 n
C2b2 C32 H12 60(6) 21_566 -10_565 n
C2b2 C32 C2b2 42(6) -10_565 -20_556 n
C2b2 C32 C32 35(6) -10_565 15_555 n
C2b2 C32 C32 121(6) -10_565 18_565 n
C2b2 C32 C32 125(6) -10_565 21_566 n
C2b2 C32 C32 10(6) -10_565 -10_565 n
C2b2 C32 C32 31(6) -10_565 -20_556 n
C2b2 C32 C4b2 99(6) -10_565 21_566 n
C2b2 C32 C4b2 89(6) -10_565 -20_556 n
C2b2 C32 H12 69(6) -10_565 1_555 n
C2b2 C32 H12 136(6) -10_565 18_565 n
C2b2 C32 H12 112(6) -10_565 -10_565 n
C2b2 C32 C32 77(6) -20_556 15_555 n
C2b2 C32 C32 162(6) -20_556 18_565 n
C2b2 C32 C32 167(6) -20_556 21_566 n
C2b2 C32 C32 32(6) -20_556 -10_565 n
C2b2 C32 C32 72(6) -20_556 -20_556 n
C2b2 C32 C4b2 70(6) -20_556 21_566 n
C2b2 C32 C4b2 61(6) -20_556 -20_556 n
C2b2 C32 H12 54(6) -20_556 1_555 n
C2b2 C32 H12 147(6) -20_556 18_565 n
C2b2 C32 H12 92(6) -20_556 -10_565 n
C32 C32 C32 85(6) 15_555 18_565 n
C32 C32 C32 90(6) 15_555 21_566 n
C32 C32 C32 45(6) 15_555 -10_565 n
C32 C32 C32 5(6) 15_555 -20_556 n
C32 C32 C4b2 121(6) 15_555 21_566 n
C32 C32 C4b2 113(6) 15_555 -20_556 n
C32 C32 H12 89(6) 15_555 1_555 n
C32 C32 H12 108(6) 15_555 18_565 n
C32 C32 H12 121(6) 15_555 -10_565 n
C32 C32 C32 5(6) 18_565 21_566 n
C32 C32 C32 130(6) 18_565 -10_565 n
C32 C32 C32 90(6) 18_565 -20_556 n
C32 C32 C4b2 121(6) 18_565 21_566 n
C32 C32 C4b2 128(6) 18_565 -20_556 n
C32 C32 H12 126(6) 18_565 1_555 n
C32 C32 H12 40(6) 18_565 18_565 n
C32 C32 H12 97(6) 18_565 -10_565 n
C32 C32 C32 135(6) 21_566 -10_565 n
C32 C32 C32 95(6) 21_566 -20_556 n
C32 C32 C4b2 118(6) 21_566 21_566 n
C32 C32 C4b2 126(6) 21_566 -20_556 n
C32 C32 H12 126(6) 21_566 1_555 n
C32 C32 H12 37(6) 21_566 18_565 n
C32 C32 H12 95(6) 21_566 -10_565 n
C32 C32 C32 40(6) -10_565 -20_556 n
C32 C32 C4b2 92(6) -10_565 21_566 n
C32 C32 C4b2 82(6) -10_565 -20_556 n
C32 C32 H12 64(6) -10_565 1_555 n
C32 C32 H12 142(6) -10_565 18_565 n
C32 C32 H12 108(6) -10_565 -10_565 n
C32 C32 C4b2 119(6) -20_556 21_566 n
C32 C32 C4b2 110(6) -20_556 -20_556 n
C32 C32 H12 86(6) -20_556 1_555 n
C32 C32 H12 112(6) -20_556 18_565 n
C32 C32 H12 121(6) -20_556 -10_565 n
C4b2 C32 C4b2 10(6) 21_566 -20_556 n
C4b2 C32 H12 108(6) 21_566 1_555 n
C4b2 C32 H12 125(6) 21_566 18_565 n
C4b2 C32 H12 107(6) 21_566 -10_565 n
C4b2 C32 H12 103(6) -20_556 1_555 n
C4b2 C32 H12 135(6) -20_556 18_565 n
C4b2 C32 H12 111(6) -20_556 -10_565 n
H12 C32 H12 93(6) 1_555 18_565 n
H12 C32 H12 44(6) 1_555 -10_565 n
H12 C32 H12 57(6) 18_565 -10_565 n
C2a2 C4a2 C2a2 54(6) 1_555 4_556 n
C2a2 C4a2 C2a2 80(6) 1_555 12_566 n
C2a2 C4a2 C2a2 2(6) 1_555 15_555 n
C2a2 C4a2 C2a2 56(6) 1_555 18_565 n
C2a2 C4a2 C2a2 80(6) 1_555 21_566 n
C2a2 C4a2 C2a2 57(6) 1_555 -10_565 n
C2a2 C4a2 C2a2 55(6) 1_555 -20_556 n
C2a2 C4a2 C4a2 114(6) 1_555 4_556 n
C2a2 C4a2 C4a2 126(6) 1_555 12_566 n
C2a2 C4a2 C4a2 89(6) 1_555 15_555 n
C2a2 C4a2 C4a2 118(6) 1_555 18_565 n
C2a2 C4a2 C4a2 126(6) 1_555 21_566 n
C2a2 C4a2 C4a2 116(6) 1_555 -10_565 n
C2a2 C4a2 C4a2 111(6) 1_555 -20_556 n
C2a2 C4a2 C52 120(6) 1_555 1_555 n
C2a2 C4a2 C52 114(6) 1_555 4_556 n
C2a2 C4a2 C52 62(6) 1_555 12_566 n
C2a2 C4a2 C52 118(6) 1_555 15_555 n
C2a2 C4a2 C52 112(6) 1_555 18_565 n
C2a2 C4a2 C52 64(6) 1_555 21_566 n
C2a2 C4a2 C52 70(6) 1_555 -10_565 n
C2a2 C4a2 C52 72(6) 1_555 -20_556 n
C2a2 C4a2 H2a2 120(6) 1_555 1_555 n
C2a2 C4a2 H2a2 113(6) 1_555 4_556 n
C2a2 C4a2 C2a2 54(6) 4_556 12_566 n
C2a2 C4a2 C2a2 56(6) 4_556 15_555 n
C2a2 C4a2 C2a2 80(6) 4_556 18_565 n
C2a2 C4a2 C2a2 53(6) 4_556 21_566 n
C2a2 C4a2 C2a2 80(6) 4_556 -10_565 n
C2a2 C4a2 C2a2 2(6) 4_556 -20_556 n
C2a2 C4a2 C4a2 60(6) 4_556 4_556 n
C2a2 C4a2 C4a2 83(6) 4_556 12_566 n
C2a2 C4a2 C4a2 50(6) 4_556 15_555 n
C2a2 C4a2 C4a2 111(6) 4_556 18_565 n
C2a2 C4a2 C4a2 86(6) 4_556 21_566 n
C2a2 C4a2 C4a2 114(6) 4_556 -10_565 n
C2a2 C4a2 C4a2 57(6) 4_556 -20_556 n
C2a2 C4a2 C52 108(6) 4_556 1_555 n
C2a2 C4a2 C52 116(6) 4_556 4_556 n
C2a2 C4a2 C52 68(6) 4_556 12_566 n
C2a2 C4a2 C52 65(6) 4_556 15_555 n
C2a2 C4a2 C52 58(6) 4_556 18_565 n
C2a2 C4a2 C52 118(6) 4_556 21_566 n
C2a2 C4a2 C52 59(6) 4_556 -10_565 n
C2a2 C4a2 C52 125(6) 4_556 -20_556 n
C2a2 C4a2 H2a2 106(6) 4_556 1_555 n
C2a2 C4a2 H2a2 115(6) 4_556 4_556 n
C2a2 C4a2 C2a2 80(6) 12_566 15_555 n
C2a2 C4a2 C2a2 53(6) 12_566 18_565 n
C2a2 C4a2 C2a2 1(6) 12_566 21_566 n
C2a2 C4a2 C2a2 52(6) 12_566 -10_565 n
C2a2 C4a2 C2a2 53(6) 12_566 -20_556 n
C2a2 C4a2 C4a2 61(6) 12_566 4_556 n
C2a2 C4a2 C4a2 47(6) 12_566 12_566 n
C2a2 C4a2 C4a2 90(6) 12_566 15_555 n
C2a2 C4a2 C4a2 58(6) 12_566 18_565 n
C2a2 C4a2 C4a2 46(6) 12_566 21_566 n
C2a2 C4a2 C4a2 61(6) 12_566 -10_565 n
C2a2 C4a2 C4a2 64(6) 12_566 -20_556 n
C2a2 C4a2 C52 55(6) 12_566 1_555 n
C2a2 C4a2 C52 62(6) 12_566 4_556 n
C2a2 C4a2 C52 121(6) 12_566 12_566 n
C2a2 C4a2 C52 56(6) 12_566 15_555 n
C2a2 C4a2 C52 63(6) 12_566 18_565 n
C2a2 C4a2 C52 121(6) 12_566 21_566 n
C2a2 C4a2 C52 112(6) 12_566 -10_565 n
C2a2 C4a2 C52 112(6) 12_566 -20_556 n
C2a2 C4a2 H2a2 138(6) 12_566 1_555 n
C2a2 C4a2 H2a2 154(6) 12_566 4_556 n
C2a2 C4a2 C2a2 55(6) 15_555 18_565 n
C2a2 C4a2 C2a2 80(6) 15_555 21_566 n
C2a2 C4a2 C2a2 56(6) 15_555 -10_565 n
C2a2 C4a2 C2a2 57(6) 15_555 -20_556 n
C2a2 C4a2 C4a2 115(6) 15_555 4_556 n
C2a2 C4a2 C4a2 126(6) 15_555 12_566 n
C2a2 C4a2 C4a2 90(6) 15_555 15_555 n
C2a2 C4a2 C4a2 117(6) 15_555 18_565 n
C2a2 C4a2 C4a2 126(6) 15_555 21_566 n
C2a2 C4a2 C4a2 115(6) 15_555 -10_565 n
C2a2 C4a2 C4a2 113(6) 15_555 -20_556 n
C2a2 C4a2 C52 119(6) 15_555 1_555 n
C2a2 C4a2 C52 113(6) 15_555 4_556 n
C2a2 C4a2 C52 64(6) 15_555 12_566 n
C2a2 C4a2 C52 119(6) 15_555 15_555 n
C2a2 C4a2 C52 113(6) 15_555 18_565 n
C2a2 C4a2 C52 63(6) 15_555 21_566 n
C2a2 C4a2 C52 71(6) 15_555 -10_565 n
C2a2 C4a2 C52 70(6) 15_555 -20_556 n
C2a2 C4a2 H2a2 121(6) 15_555 1_555 n
C2a2 C4a2 H2a2 114(6) 15_555 4_556 n
C2a2 C4a2 C2a2 54(6) 18_565 21_566 n
C2a2 C4a2 C2a2 2(6) 18_565 -10_565 n
C2a2 C4a2 C2a2 80(6) 18_565 -20_556 n
C2a2 C4a2 C4a2 114(6) 18_565 4_556 n
C2a2 C4a2 C4a2 90(6) 18_565 12_566 n
C2a2 C4a2 C4a2 130(6) 18_565 15_555 n
C2a2 C4a2 C4a2 63(6) 18_565 18_565 n
C2a2 C4a2 C4a2 86(6) 18_565 21_566 n
C2a2 C4a2 C4a2 60(6) 18_565 -10_565 n
C2a2 C4a2 C4a2 117(6) 18_565 -20_556 n
C2a2 C4a2 C52 65(6) 18_565 1_555 n
C2a2 C4a2 C52 58(6) 18_565 4_556 n
C2a2 C4a2 C52 118(6) 18_565 12_566 n
C2a2 C4a2 C52 108(6) 18_565 15_555 n
C2a2 C4a2 C52 116(6) 18_565 18_565 n
C2a2 C4a2 C52 68(6) 18_565 21_566 n
C2a2 C4a2 C52 125(6) 18_565 -10_565 n
C2a2 C4a2 C52 60(6) 18_565 -20_556 n
C2a2 C4a2 H2a2 169(6) 18_565 1_555 n
C2a2 C4a2 H2a2 153(6) 18_565 4_556 n
C2a2 C4a2 C2a2 53(6) 21_566 -10_565 n
C2a2 C4a2 C2a2 51(6) 21_566 -20_556 n
C2a2 C4a2 C4a2 60(6) 21_566 4_556 n
C2a2 C4a2 C4a2 47(6) 21_566 12_566 n
C2a2 C4a2 C4a2 89(6) 21_566 15_555 n
C2a2 C4a2 C4a2 59(6) 21_566 18_565 n
C2a2 C4a2 C4a2 46(6) 21_566 21_566 n
C2a2 C4a2 C4a2 62(6) 21_566 -10_565 n
C2a2 C4a2 C4a2 63(6) 21_566 -20_556 n
C2a2 C4a2 C52 56(6) 21_566 1_555 n
C2a2 C4a2 C52 63(6) 21_566 4_556 n
C2a2 C4a2 C52 120(6) 21_566 12_566 n
C2a2 C4a2 C52 55(6) 21_566 15_555 n
C2a2 C4a2 C52 62(6) 21_566 18_565 n
C2a2 C4a2 C52 122(6) 21_566 21_566 n
C2a2 C4a2 C52 111(6) 21_566 -10_565 n
C2a2 C4a2 C52 113(6) 21_566 -20_556 n
C2a2 C4a2 H2a2 137(6) 21_566 1_555 n
C2a2 C4a2 H2a2 153(6) 21_566 4_556 n
C2a2 C4a2 C2a2 80(6) -10_565 -20_556 n
C2a2 C4a2 C4a2 113(6) -10_565 4_556 n
C2a2 C4a2 C4a2 88(6) -10_565 12_566 n
C2a2 C4a2 C4a2 130(6) -10_565 15_555 n
C2a2 C4a2 C4a2 61(6) -10_565 18_565 n
C2a2 C4a2 C4a2 85(6) -10_565 21_566 n
C2a2 C4a2 C4a2 59(6) -10_565 -10_565 n
C2a2 C4a2 C4a2 116(6) -10_565 -20_556 n
C2a2 C4a2 C52 64(6) -10_565 1_555 n
C2a2 C4a2 C52 57(6) -10_565 4_556 n
C2a2 C4a2 C52 119(6) -10_565 12_566 n
C2a2 C4a2 C52 107(6) -10_565 15_555 n
C2a2 C4a2 C52 115(6) -10_565 18_565 n
C2a2 C4a2 C52 70(6) -10_565 21_566 n
C2a2 C4a2 C52 126(6) -10_565 -10_565 n
C2a2 C4a2 C52 61(6) -10_565 -20_556 n
C2a2 C4a2 H2a2 170(6) -10_565 1_555 n
C2a2 C4a2 H2a2 154(6) -10_565 4_556 n
C2a2 C4a2 C4a2 58(6) -20_556 4_556 n
C2a2 C4a2 C4a2 81(6) -20_556 12_566 n
C2a2 C4a2 C4a2 50(6) -20_556 15_555 n
C2a2 C4a2 C4a2 110(6) -20_556 18_565 n
C2a2 C4a2 C4a2 85(6) -20_556 21_566 n
C2a2 C4a2 C4a2 113(6) -20_556 -10_565 n
C2a2 C4a2 C4a2 56(6) -20_556 -20_556 n
C2a2 C4a2 C52 107(6) -20_556 1_555 n
C2a2 C4a2 C52 115(6) -20_556 4_556 n
C2a2 C4a2 C52 69(6) -20_556 12_566 n
C2a2 C4a2 C52 63(6) -20_556 15_555 n
C2a2 C4a2 C52 57(6) -20_556 18_565 n
C2a2 C4a2 C52 119(6) -20_556 21_566 n
C2a2 C4a2 C52 60(6) -20_556 -10_565 n
C2a2 C4a2 C52 126(6) -20_556 -20_556 n
C2a2 C4a2 H2a2 106(6) -20_556 1_555 n
C2a2 C4a2 H2a2 116(6) -20_556 4_556 n
C4a2 C4a2 C4a2 40(6) 4_556 12_566 n
C4a2 C4a2 C4a2 45(6) 4_556 15_555 n
C4a2 C4a2 C4a2 85(6) 4_556 18_565 n
C4a2 C4a2 C4a2 45(6) 4_556 21_566 n
C4a2 C4a2 C4a2 90(6) 4_556 -10_565 n
C4a2 C4a2 C4a2 5(6) 4_556 -20_556 n
C4a2 C4a2 C52 79(6) 4_556 1_555 n
C4a2 C4a2 C52 93(6) 4_556 4_556 n
C4a2 C4a2 C52 94(6) 4_556 12_566 n
C4a2 C4a2 C52 10(6) 4_556 15_555 n
C4a2 C4a2 C52 4(6) 4_556 18_565 n
C4a2 C4a2 C52 176(6) 4_556 21_566 n
C4a2 C4a2 C52 78(6) 4_556 -10_565 n
C4a2 C4a2 C52 168(6) 4_556 -20_556 n
C4a2 C4a2 H2a2 77(6) 4_556 1_555 n
C4a2 C4a2 H2a2 93(6) 4_556 4_556 n
C4a2 C4a2 C4a2 85(6) 12_566 15_555 n
C4a2 C4a2 C4a2 45(6) 12_566 18_565 n
C4a2 C4a2 C4a2 5(6) 12_566 21_566 n
C4a2 C4a2 C4a2 50(6) 12_566 -10_565 n
C4a2 C4a2 C4a2 45(6) 12_566 -20_556 n
C4a2 C4a2 C52 40(6) 12_566 1_555 n
C4a2 C4a2 C52 54(6) 12_566 4_556 n
C4a2 C4a2 C52 133(6) 12_566 12_566 n
C4a2 C4a2 C52 30(6) 12_566 15_555 n
C4a2 C4a2 C52 43(6) 12_566 18_565 n
C4a2 C4a2 C52 145(6) 12_566 21_566 n
C4a2 C4a2 C52 117(6) 12_566 -10_565 n
C4a2 C4a2 C52 129(6) 12_566 -20_556 n
C4a2 C4a2 H2a2 100(6) 12_566 1_555 n
C4a2 C4a2 H2a2 114(6) 12_566 4_556 n
C4a2 C4a2 C4a2 130(6) 15_555 18_565 n
C4a2 C4a2 C4a2 90(6) 15_555 21_566 n
C4a2 C4a2 C4a2 135(6) 15_555 -10_565 n
C4a2 C4a2 C4a2 40(6) 15_555 -20_556 n
C4a2 C4a2 C52 124(6) 15_555 1_555 n
C4a2 C4a2 C52 138(6) 15_555 4_556 n
C4a2 C4a2 C52 49(6) 15_555 12_566 n
C4a2 C4a2 C52 55(6) 15_555 15_555 n
C4a2 C4a2 C52 41(6) 15_555 18_565 n
C4a2 C4a2 C52 131(6) 15_555 21_566 n
C4a2 C4a2 C52 33(6) 15_555 -10_565 n
C4a2 C4a2 C52 147(6) 15_555 -20_556 n
C4a2 C4a2 H2a2 57(6) 15_555 1_555 n
C4a2 C4a2 H2a2 69(6) 15_555 4_556 n
C4a2 C4a2 C4a2 40(6) 18_565 21_566 n
C4a2 C4a2 C4a2 5(6) 18_565 -10_565 n
C4a2 C4a2 C4a2 90(6) 18_565 -20_556 n
C4a2 C4a2 C52 5(6) 18_565 1_555 n
C4a2 C4a2 C52 9(6) 18_565 4_556 n
C4a2 C4a2 C52 178(6) 18_565 12_566 n
C4a2 C4a2 C52 75(6) 18_565 15_555 n
C4a2 C4a2 C52 88(6) 18_565 18_565 n
C4a2 C4a2 C52 100(6) 18_565 21_566 n
C4a2 C4a2 C52 162(6) 18_565 -10_565 n
C4a2 C4a2 C52 84(6) 18_565 -20_556 n
C4a2 C4a2 H2a2 122(6) 18_565 1_555 n
C4a2 C4a2 H2a2 124(6) 18_565 4_556 n
C4a2 C4a2 C4a2 45(6) 21_566 -10_565 n
C4a2 C4a2 C4a2 50(6) 21_566 -20_556 n
C4a2 C4a2 C52 34(6) 21_566 1_555 n
C4a2 C4a2 C52 48(6) 21_566 4_556 n
C4a2 C4a2 C52 139(6) 21_566 12_566 n
C4a2 C4a2 C52 35(6) 21_566 15_555 n
C4a2 C4a2 C52 49(6) 21_566 18_565 n
C4a2 C4a2 C52 139(6) 21_566 21_566 n
C4a2 C4a2 C52 123(6) 21_566 -10_565 n
C4a2 C4a2 C52 123(6) 21_566 -20_556 n
C4a2 C4a2 H2a2 103(6) 21_566 1_555 n
C4a2 C4a2 H2a2 116(6) 21_566 4_556 n
C4a2 C4a2 C4a2 95(6) -10_565 -20_556 n
C4a2 C4a2 C52 11(6) -10_565 1_555 n
C4a2 C4a2 C52 3(6) -10_565 4_556 n
C4a2 C4a2 C52 176(6) -10_565 12_566 n
C4a2 C4a2 C52 80(6) -10_565 15_555 n
C4a2 C4a2 C52 94(6) -10_565 18_565 n
C4a2 C4a2 C52 94(6) -10_565 21_566 n
C4a2 C4a2 C52 168(6) -10_565 -10_565 n
C4a2 C4a2 C52 78(6) -10_565 -20_556 n
C4a2 C4a2 H2a2 123(6) -10_565 1_555 n
C4a2 C4a2 H2a2 124(6) -10_565 4_556 n
C4a2 C4a2 C52 85(6) -20_556 1_555 n
C4a2 C4a2 C52 99(6) -20_556 4_556 n
C4a2 C4a2 C52 88(6) -20_556 12_566 n
C4a2 C4a2 C52 15(6) -20_556 15_555 n
C4a2 C4a2 C52 2(6) -20_556 18_565 n
C4a2 C4a2 C52 170(6) -20_556 21_566 n
C4a2 C4a2 C52 72(6) -20_556 -10_565 n
C4a2 C4a2 C52 174(6) -20_556 -20_556 n
C4a2 C4a2 H2a2 74(6) -20_556 1_555 n
C4a2 C4a2 H2a2 90(6) -20_556 4_556 n
C52 C4a2 C52 14(6) 1_555 4_556 n
C52 C4a2 C52 173(6) 1_555 12_566 n
C52 C4a2 C52 69(6) 1_555 15_555 n
C52 C4a2 C52 83(6) 1_555 18_565 n
C52 C4a2 C52 105(6) 1_555 21_566 n
C52 C4a2 C52 157(6) 1_555 -10_565 n
C52 C4a2 C52 89(6) 1_555 -20_556 n
C52 C4a2 H2a2 120(6) 1_555 1_555 n
C52 C4a2 H2a2 124(6) 1_555 4_556 n
C52 C4a2 C52 173(6) 4_556 12_566 n
C52 C4a2 C52 83(6) 4_556 15_555 n
C52 C4a2 C52 97(6) 4_556 18_565 n
C52 C4a2 C52 91(6) 4_556 21_566 n
C52 C4a2 C52 171(6) 4_556 -10_565 n
C52 C4a2 C52 75(6) 4_556 -20_556 n
C52 C4a2 H2a2 124(6) 4_556 1_555 n
C52 C4a2 H2a2 124(6) 4_556 4_556 n
C52 C4a2 C52 104(6) 12_566 15_555 n
C52 C4a2 C52 90(6) 12_566 18_565 n
C52 C4a2 C52 82(6) 12_566 21_566 n
C52 C4a2 C52 16(6) 12_566 -10_565 n
C52 C4a2 C52 98(6) 12_566 -20_556 n
C52 C4a2 H2a2 58(6) 12_566 1_555 n
C52 C4a2 H2a2 56(6) 12_566 4_556 n
C52 C4a2 C52 14(6) 15_555 18_565 n
C52 C4a2 C52 174(6) 15_555 21_566 n
C52 C4a2 C52 88(6) 15_555 -10_565 n
C52 C4a2 C52 158(6) 15_555 -20_556 n
C52 C4a2 H2a2 83(6) 15_555 1_555 n
C52 C4a2 H2a2 99(6) 15_555 4_556 n
C52 C4a2 C52 172(6) 18_565 21_566 n
C52 C4a2 C52 74(6) 18_565 -10_565 n
C52 C4a2 C52 172(6) 18_565 -20_556 n
C52 C4a2 H2a2 75(6) 18_565 1_555 n
C52 C4a2 H2a2 91(6) 18_565 4_556 n
C52 C4a2 C52 98(6) 21_566 -10_565 n
C52 C4a2 C52 16(6) 21_566 -20_556 n
C52 C4a2 H2a2 100(6) 21_566 1_555 n
C52 C4a2 H2a2 85(6) 21_566 4_556 n
C52 C4a2 C52 114(6) -10_565 -20_556 n
C52 C4a2 H2a2 54(6) -10_565 1_555 n
C52 C4a2 H2a2 58(6) -10_565 4_556 n
C52 C4a2 H2a2 109(6) -20_556 1_555 n
C52 C4a2 H2a2 94(6) -20_556 4_556 n
H2a2 C4a2 H2a2 16(6) 1_555 4_556 n
C1a2 C4b2 C1a2 165(6) 12_566 -10_565 n
C1a2 C4b2 C2a2 66(6) 12_566 12_566 n
C1a2 C4b2 C2a2 117(6) 12_566 18_565 n
C1a2 C4b2 C2a2 66(6) 12_566 21_566 n
C1a2 C4b2 C2a2 117(6) 12_566 -10_565 n
C1a2 C4b2 C2b2 117(6) 12_566 1_555 n
C1a2 C4b2 C2b2 60(6) 12_566 4_556 n
C1a2 C4b2 C32 87(6) 12_566 18_565 n
C1a2 C4b2 C32 93(6) 12_566 21_566 n
C1a2 C4b2 C4b2 6(6) 12_566 4_556 n
C1a2 C4b2 C52 80(6) 12_566 1_555 n
C1a2 C4b2 C52 94(6) 12_566 4_556 n
C1a2 C4b2 O1a2 53(6) 12_566 12_566 n
C1a2 C4b2 O1a2 109(6) 12_566 -10_565 n
C1a2 C4b2 O2a2 134(6) 12_566 -10_565 n
C1a2 C4b2 H2b2 73(6) 12_566 1_555 n
C1a2 C4b2 H2b2 80(6) 12_566 4_556 n
C1a2 C4b2 De22 134(6) 12_566 18_565 n
C1a2 C4b2 C2a2 128(6) -10_565 12_566 n
C1a2 C4b2 C2a2 77(6) -10_565 18_565 n
C1a2 C4b2 C2a2 129(6) -10_565 21_566 n
C1a2 C4b2 C2a2 78(6) -10_565 -10_565 n
C1a2 C4b2 C2b2 71(6) -10_565 1_555 n
C1a2 C4b2 C2b2 128(6) -10_565 4_556 n
C1a2 C4b2 C32 104(6) -10_565 18_565 n
C1a2 C4b2 C32 99(6) -10_565 21_566 n
C1a2 C4b2 C4b2 172(6) -10_565 4_556 n
C1a2 C4b2 C52 107(6) -10_565 1_555 n
C1a2 C4b2 C52 93(6) -10_565 4_556 n
C1a2 C4b2 O1a2 117(6) -10_565 12_566 n
C1a2 C4b2 O1a2 62(6) -10_565 -10_565 n
C1a2 C4b2 O2a2 40(6) -10_565 -10_565 n
C1a2 C4b2 H2b2 93(6) -10_565 1_555 n
C1a2 C4b2 H2b2 86(6) -10_565 4_556 n
C1a2 C4b2 De22 53(6) -10_565 18_565 n
C2a2 C4b2 C2a2 51(6) 12_566 18_565 n
C2a2 C4b2 C2a2 0(6) 12_566 21_566 n
C2a2 C4b2 C2a2 51(6) 12_566 -10_565 n
C2a2 C4b2 C2b2 80(6) 12_566 1_555 n
C2a2 C4b2 C2b2 52(6) 12_566 4_556 n
C2a2 C4b2 C32 48(6) 12_566 18_565 n
C2a2 C4b2 C32 52(6) 12_566 21_566 n
C2a2 C4b2 C4b2 60(6) 12_566 4_556 n
C2a2 C4b2 C52 54(6) 12_566 1_555 n
C2a2 C4b2 C52 61(6) 12_566 4_556 n
C2a2 C4b2 O1a2 99(6) 12_566 12_566 n
C2a2 C4b2 O1a2 132(6) 12_566 -10_565 n
C2a2 C4b2 O2a2 133(6) 12_566 -10_565 n
C2a2 C4b2 H2b2 139(6) 12_566 1_555 n
C2a2 C4b2 H2b2 146(6) 12_566 4_556 n
C2a2 C4b2 De22 88(6) 12_566 18_565 n
C2a2 C4b2 C2a2 52(6) 18_565 21_566 n
C2a2 C4b2 C2a2 0(6) 18_565 -10_565 n
C2a2 C4b2 C2b2 57(6) 18_565 1_555 n
C2a2 C4b2 C2b2 80(6) 18_565 4_556 n
C2a2 C4b2 C32 54(6) 18_565 18_565 n
C2a2 C4b2 C32 51(6) 18_565 21_566 n
C2a2 C4b2 C4b2 111(6) 18_565 4_556 n
C2a2 C4b2 C52 64(6) 18_565 1_555 n
C2a2 C4b2 C52 58(6) 18_565 4_556 n
C2a2 C4b2 O1a2 131(6) 18_565 12_566 n
C2a2 C4b2 O1a2 111(6) 18_565 -10_565 n
C2a2 C4b2 O2a2 94(6) 18_565 -10_565 n
C2a2 C4b2 H2b2 170(6) 18_565 1_555 n
C2a2 C4b2 H2b2 163(6) 18_565 4_556 n
C2a2 C4b2 De22 50(6) 18_565 18_565 n
C2a2 C4b2 C2a2 51(6) 21_566 -10_565 n
C2a2 C4b2 C2b2 80(6) 21_566 1_555 n
C2a2 C4b2 C2b2 52(6) 21_566 4_556 n
C2a2 C4b2 C32 48(6) 21_566 18_565 n
C2a2 C4b2 C32 52(6) 21_566 21_566 n
C2a2 C4b2 C4b2 59(6) 21_566 4_556 n
C2a2 C4b2 C52 54(6) 21_566 1_555 n
C2a2 C4b2 C52 61(6) 21_566 4_556 n
C2a2 C4b2 O1a2 99(6) 21_566 12_566 n
C2a2 C4b2 O1a2 132(6) 21_566 -10_565 n
C2a2 C4b2 O2a2 133(6) 21_566 -10_565 n
C2a2 C4b2 H2b2 139(6) 21_566 1_555 n
C2a2 C4b2 H2b2 145(6) 21_566 4_556 n
C2a2 C4b2 De22 88(6) 21_566 18_565 n
C2a2 C4b2 C2b2 57(6) -10_565 1_555 n
C2a2 C4b2 C2b2 80(6) -10_565 4_556 n
C2a2 C4b2 C32 53(6) -10_565 18_565 n
C2a2 C4b2 C32 50(6) -10_565 21_566 n
C2a2 C4b2 C4b2 111(6) -10_565 4_556 n
C2a2 C4b2 C52 64(6) -10_565 1_555 n
C2a2 C4b2 C52 57(6) -10_565 4_556 n
C2a2 C4b2 O1a2 131(6) -10_565 12_566 n
C2a2 C4b2 O1a2 112(6) -10_565 -10_565 n
C2a2 C4b2 O2a2 94(6) -10_565 -10_565 n
C2a2 C4b2 H2b2 170(6) -10_565 1_555 n
C2a2 C4b2 H2b2 163(6) -10_565 4_556 n
C2a2 C4b2 De22 51(6) -10_565 18_565 n
C2b2 C4b2 C2b2 57(6) 1_555 4_556 n
C2b2 C4b2 C32 35(6) 1_555 18_565 n
C2b2 C4b2 C32 30(6) 1_555 21_566 n
C2b2 C4b2 C4b2 114(6) 1_555 4_556 n
C2b2 C4b2 C52 120(6) 1_555 1_555 n
C2b2 C4b2 C52 114(6) 1_555 4_556 n
C2b2 C4b2 O1a2 168(6) 1_555 12_566 n
C2b2 C4b2 O1a2 133(6) 1_555 -10_565 n
C2b2 C4b2 O2a2 52(6) 1_555 -10_565 n
C2b2 C4b2 H2b2 120(6) 1_555 1_555 n
C2b2 C4b2 H2b2 118(6) 1_555 4_556 n
C2b2 C4b2 De22 93(6) 1_555 18_565 n
C2b2 C4b2 C32 29(6) 4_556 18_565 n
C2b2 C4b2 C32 35(6) 4_556 21_566 n
C2b2 C4b2 C4b2 57(6) 4_556 4_556 n
C2b2 C4b2 C52 105(6) 4_556 1_555 n
C2b2 C4b2 C52 113(6) 4_556 4_556 n
C2b2 C4b2 O1a2 113(6) 4_556 12_566 n
C2b2 C4b2 O1a2 167(6) 4_556 -10_565 n
C2b2 C4b2 O2a2 97(6) 4_556 -10_565 n
C2b2 C4b2 H2b2 107(6) 4_556 1_555 n
C2b2 C4b2 H2b2 111(6) 4_556 4_556 n
C2b2 C4b2 De22 131(6) 4_556 18_565 n
C32 C4b2 C32 6(6) 18_565 21_566 n
C32 C4b2 C4b2 82(6) 18_565 4_556 n
C32 C4b2 C52 99(6) 18_565 1_555 n
C32 C4b2 C52 101(6) 18_565 4_556 n
C32 C4b2 O1a2 138(6) 18_565 12_566 n
C32 C4b2 O1a2 163(6) 18_565 -10_565 n
C32 C4b2 O2a2 86(6) 18_565 -10_565 n
C32 C4b2 H2b2 131(6) 18_565 1_555 n
C32 C4b2 H2b2 133(6) 18_565 4_556 n
C32 C4b2 De22 104(6) 18_565 18_565 n
C32 C4b2 C4b2 88(6) 21_566 4_556 n
C32 C4b2 C52 101(6) 21_566 1_555 n
C32 C4b2 C52 101(6) 21_566 4_556 n
C32 C4b2 O1a2 144(6) 21_566 12_566 n
C32 C4b2 O1a2 158(6) 21_566 -10_565 n
C32 C4b2 O2a2 82(6) 21_566 -10_565 n
C32 C4b2 H2b2 133(6) 21_566 1_555 n
C32 C4b2 H2b2 134(6) 21_566 4_556 n
C32 C4b2 De22 100(6) 21_566 18_565 n
C4b2 C4b2 C52 77(6) 4_556 1_555 n
C4b2 C4b2 C52 91(6) 4_556 4_556 n
C4b2 C4b2 O1a2 57(6) 4_556 12_566 n
C4b2 C4b2 O1a2 113(6) 4_556 -10_565 n
C4b2 C4b2 O2a2 137(6) 4_556 -10_565 n
C4b2 C4b2 H2b2 79(6) 4_556 1_555 n
C4b2 C4b2 H2b2 86(6) 4_556 4_556 n
C4b2 C4b2 De22 131(6) 4_556 18_565 n
C52 C4b2 C52 14(6) 1_555 4_556 n
C52 C4b2 O1a2 67(6) 1_555 12_566 n
C52 C4b2 O1a2 78(6) 1_555 -10_565 n
C52 C4b2 O2a2 146(6) 1_555 -10_565 n
C52 C4b2 H2b2 120(6) 1_555 1_555 n
C52 C4b2 H2b2 122(6) 1_555 4_556 n
C52 C4b2 De22 54(6) 1_555 18_565 n
C52 C4b2 O1a2 75(6) 4_556 12_566 n
C52 C4b2 O1a2 72(6) 4_556 -10_565 n
C52 C4b2 O2a2 132(6) 4_556 -10_565 n
C52 C4b2 H2b2 124(6) 4_556 1_555 n
C52 C4b2 H2b2 124(6) 4_556 4_556 n
C52 C4b2 De22 40(6) 4_556 18_565 n
O1a2 C4b2 O1a2 56(6) 12_566 -10_565 n
O1a2 C4b2 O2a2 128(6) 12_566 -10_565 n
O1a2 C4b2 H2b2 54(6) 12_566 1_555 n
O1a2 C4b2 H2b2 58(6) 12_566 4_556 n
O1a2 C4b2 De22 98(6) 12_566 18_565 n
O1a2 C4b2 O2a2 87(6) -10_565 -10_565 n
O1a2 C4b2 H2b2 62(6) -10_565 1_555 n
O1a2 C4b2 H2b2 59(6) -10_565 4_556 n
O1a2 C4b2 De22 61(6) -10_565 18_565 n
O2a2 C4b2 H2b2 78(6) -10_565 1_555 n
O2a2 C4b2 H2b2 73(6) -10_565 4_556 n
O2a2 C4b2 De22 92(6) -10_565 18_565 n
H2b2 C4b2 H2b2 7(6) 1_555 4_556 n
H2b2 C4b2 De22 123(6) 1_555 18_565 n
H2b2 C4b2 De22 118(6) 4_556 18_565 n
C1a2 C52 C1a2 66(6) 12_566 -10_565 n
C1a2 C52 C2a2 60(6) 12_566 12_566 n
C1a2 C52 C2a2 89(6) 12_566 18_565 n
C1a2 C52 C2a2 61(6) 12_566 21_566 n
C1a2 C52 C2a2 88(6) 12_566 -10_565 n
C1a2 C52 C4a2 129(6) 12_566 1_555 n
C1a2 C52 C4a2 125(6) 12_566 4_556 n
C1a2 C52 C4a2 125(6) 12_566 12_566 n
C1a2 C52 C4a2 128(6) 12_566 15_555 n
C1a2 C52 C4a2 129(6) 12_566 18_565 n
C1a2 C52 C4a2 126(6) 12_566 21_566 n
C1a2 C52 C4a2 129(6) 12_566 -10_565 n
C1a2 C52 C4a2 125(6) 12_566 -20_556 n
C1a2 C52 C4b2 41(6) 12_566 1_555 n
C1a2 C52 C4b2 30(6) 12_566 4_556 n
C1a2 C52 C52 118(6) 12_566 4_556 n
C1a2 C52 C52 93(6) 12_566 15_555 n
C1a2 C52 O1a2 44(6) 12_566 12_566 n
C1a2 C52 O1a2 73(6) 12_566 -10_565 n
C1a2 C52 H2a2 168(6) 12_566 12_566 n
C1a2 C52 H2a2 168(6) 12_566 15_555 n
C1a2 C52 H2a2 152(6) 12_566 -10_565 n
C1a2 C52 H2a2 130(6) 12_566 -20_556 n
C1a2 C52 H32 97(6) 12_566 1_555 n
C1a2 C52 C2a2 86(6) -10_565 12_566 n
C1a2 C52 C2a2 54(6) -10_565 18_565 n
C1a2 C52 C2a2 87(6) -10_565 21_566 n
C1a2 C52 C2a2 53(6) -10_565 -10_565 n
C1a2 C52 C4a2 112(6) -10_565 1_555 n
C1a2 C52 C4a2 117(6) -10_565 4_556 n
C1a2 C52 C4a2 117(6) -10_565 12_566 n
C1a2 C52 C4a2 112(6) -10_565 15_555 n
C1a2 C52 C4a2 111(6) -10_565 18_565 n
C1a2 C52 C4a2 116(6) -10_565 21_566 n
C1a2 C52 C4a2 111(6) -10_565 -10_565 n
C1a2 C52 C4a2 117(6) -10_565 -20_556 n
C1a2 C52 C4b2 25(6) -10_565 1_555 n
C1a2 C52 C4b2 37(6) -10_565 4_556 n
C1a2 C52 C52 52(6) -10_565 4_556 n
C1a2 C52 C52 141(6) -10_565 15_555 n
C1a2 C52 O1a2 71(6) -10_565 12_566 n
C1a2 C52 O1a2 40(6) -10_565 -10_565 n
C1a2 C52 H2a2 126(6) -10_565 12_566 n
C1a2 C52 H2a2 111(6) -10_565 15_555 n
C1a2 C52 H2a2 141(6) -10_565 -10_565 n
C1a2 C52 H2a2 158(6) -10_565 -20_556 n
C1a2 C52 H32 122(6) -10_565 1_555 n
C2a2 C52 C2a2 55(6) 12_566 18_565 n
C2a2 C52 C2a2 1(6) 12_566 21_566 n
C2a2 C52 C2a2 54(6) 12_566 -10_565 n
C2a2 C52 C4a2 68(6) 12_566 1_555 n
C2a2 C52 C4a2 65(6) 12_566 4_556 n
C2a2 C52 C4a2 65(6) 12_566 12_566 n
C2a2 C52 C4a2 68(6) 12_566 15_555 n
C2a2 C52 C4a2 69(6) 12_566 18_565 n
C2a2 C52 C4a2 66(6) 12_566 21_566 n
C2a2 C52 C4a2 69(6) 12_566 -10_565 n
C2a2 C52 C4a2 65(6) 12_566 -20_556 n
C2a2 C52 C4b2 70(6) 12_566 1_555 n
C2a2 C52 C4b2 65(6) 12_566 4_556 n
C2a2 C52 C52 111(6) 12_566 4_556 n
C2a2 C52 C52 55(6) 12_566 15_555 n
C2a2 C52 O1a2 104(6) 12_566 12_566 n
C2a2 C52 O1a2 120(6) 12_566 -10_565 n
C2a2 C52 H2a2 120(6) 12_566 12_566 n
C2a2 C52 H2a2 108(6) 12_566 15_555 n
C2a2 C52 H2a2 115(6) 12_566 -10_565 n
C2a2 C52 H2a2 91(6) 12_566 -20_556 n
C2a2 C52 H32 135(6) 12_566 1_555 n
C2a2 C52 C2a2 56(6) 18_565 21_566 n
C2a2 C52 C2a2 1(6) 18_565 -10_565 n
C2a2 C52 C4a2 60(6) 18_565 1_555 n
C2a2 C52 C4a2 64(6) 18_565 4_556 n
C2a2 C52 C4a2 64(6) 18_565 12_566 n
C2a2 C52 C4a2 60(6) 18_565 15_555 n
C2a2 C52 C4a2 59(6) 18_565 18_565 n
C2a2 C52 C4a2 63(6) 18_565 21_566 n
C2a2 C52 C4a2 59(6) 18_565 -10_565 n
C2a2 C52 C4a2 64(6) 18_565 -20_556 n
C2a2 C52 C4b2 61(6) 18_565 1_555 n
C2a2 C52 C4b2 68(6) 18_565 4_556 n
C2a2 C52 C52 56(6) 18_565 4_556 n
C2a2 C52 C52 96(6) 18_565 15_555 n
C2a2 C52 O1a2 120(6) 18_565 12_566 n
C2a2 C52 O1a2 92(6) 18_565 -10_565 n
C2a2 C52 H2a2 101(6) 18_565 12_566 n
C2a2 C52 H2a2 80(6) 18_565 15_555 n
C2a2 C52 H2a2 110(6) 18_565 -10_565 n
C2a2 C52 H2a2 107(6) 18_565 -20_556 n
C2a2 C52 H32 170(6) 18_565 1_555 n
C2a2 C52 C2a2 55(6) 21_566 -10_565 n
C2a2 C52 C4a2 68(6) 21_566 1_555 n
C2a2 C52 C4a2 64(6) 21_566 4_556 n
C2a2 C52 C4a2 65(6) 21_566 12_566 n
C2a2 C52 C4a2 67(6) 21_566 15_555 n
C2a2 C52 C4a2 68(6) 21_566 18_565 n
C2a2 C52 C4a2 65(6) 21_566 21_566 n
C2a2 C52 C4a2 69(6) 21_566 -10_565 n
C2a2 C52 C4a2 65(6) 21_566 -20_556 n
C2a2 C52 C4b2 71(6) 21_566 1_555 n
C2a2 C52 C4b2 66(6) 21_566 4_556 n
C2a2 C52 C52 112(6) 21_566 4_556 n
C2a2 C52 C52 54(6) 21_566 15_555 n
C2a2 C52 O1a2 104(6) 21_566 12_566 n
C2a2 C52 O1a2 121(6) 21_566 -10_565 n
C2a2 C52 H2a2 119(6) 21_566 12_566 n
C2a2 C52 H2a2 107(6) 21_566 15_555 n
C2a2 C52 H2a2 114(6) 21_566 -10_565 n
C2a2 C52 H2a2 90(6) 21_566 -20_556 n
C2a2 C52 H32 134(6) 21_566 1_555 n
C2a2 C52 C4a2 61(6) -10_565 1_555 n
C2a2 C52 C4a2 65(6) -10_565 4_556 n
C2a2 C52 C4a2 65(6) -10_565 12_566 n
C2a2 C52 C4a2 61(6) -10_565 15_555 n
C2a2 C52 C4a2 60(6) -10_565 18_565 n
C2a2 C52 C4a2 64(6) -10_565 21_566 n
C2a2 C52 C4a2 60(6) -10_565 -10_565 n
C2a2 C52 C4a2 64(6) -10_565 -20_556 n
C2a2 C52 C4b2 60(6) -10_565 1_555 n
C2a2 C52 C4b2 67(6) -10_565 4_556 n
C2a2 C52 C52 57(6) -10_565 4_556 n
C2a2 C52 C52 96(6) -10_565 15_555 n
C2a2 C52 O1a2 119(6) -10_565 12_566 n
C2a2 C52 O1a2 92(6) -10_565 -10_565 n
C2a2 C52 H2a2 102(6) -10_565 12_566 n
C2a2 C52 H2a2 81(6) -10_565 15_555 n
C2a2 C52 H2a2 111(6) -10_565 -10_565 n
C2a2 C52 H2a2 108(6) -10_565 -20_556 n
C2a2 C52 H32 171(6) -10_565 1_555 n
C4a2 C52 C4a2 8(6) 1_555 4_556 n
C4a2 C52 C4a2 7(6) 1_555 12_566 n
C4a2 C52 C4a2 0(6) 1_555 15_555 n
C4a2 C52 C4a2 0(6) 1_555 18_565 n
C4a2 C52 C4a2 6(6) 1_555 21_566 n
C4a2 C52 C4a2 1(6) 1_555 -10_565 n
C4a2 C52 C4a2 7(6) 1_555 -20_556 n
C4a2 C52 C4b2 120(6) 1_555 1_555 n
C4a2 C52 C4b2 123(6) 1_555 4_556 n
C4a2 C52 C52 79(6) 1_555 4_556 n
C4a2 C52 C52 56(6) 1_555 15_555 n
C4a2 C52 O1a2 171(6) 1_555 12_566 n
C4a2 C52 O1a2 140(6) 1_555 -10_565 n
C4a2 C52 H2a2 53(6) 1_555 12_566 n
C4a2 C52 H2a2 40(6) 1_555 15_555 n
C4a2 C52 H2a2 55(6) 1_555 -10_565 n
C4a2 C52 H2a2 48(6) 1_555 -20_556 n
C4a2 C52 H32 120(6) 1_555 1_555 n
C4a2 C52 C4a2 0(6) 4_556 12_566 n
C4a2 C52 C4a2 7(6) 4_556 15_555 n
C4a2 C52 C4a2 8(6) 4_556 18_565 n
C4a2 C52 C4a2 1(6) 4_556 21_566 n
C4a2 C52 C4a2 9(6) 4_556 -10_565 n
C4a2 C52 C4a2 0(6) 4_556 -20_556 n
C4a2 C52 C4b2 123(6) 4_556 1_555 n
C4a2 C52 C4b2 124(6) 4_556 4_556 n
C4a2 C52 C52 87(6) 4_556 4_556 n
C4a2 C52 C52 48(6) 4_556 15_555 n
C4a2 C52 O1a2 164(6) 4_556 12_566 n
C4a2 C52 O1a2 148(6) 4_556 -10_565 n
C4a2 C52 H2a2 55(6) 4_556 12_566 n
C4a2 C52 H2a2 45(6) 4_556 15_555 n
C4a2 C52 H2a2 55(6) 4_556 -10_565 n
C4a2 C52 H2a2 43(6) 4_556 -20_556 n
C4a2 C52 H32 117(6) 4_556 1_555 n
C4a2 C52 C4a2 6(6) 12_566 15_555 n
C4a2 C52 C4a2 8(6) 12_566 18_565 n
C4a2 C52 C4a2 1(6) 12_566 21_566 n
C4a2 C52 C4a2 9(6) 12_566 -10_565 n
C4a2 C52 C4a2 0(6) 12_566 -20_556 n
C4a2 C52 C4b2 122(6) 12_566 1_555 n
C4a2 C52 C4b2 124(6) 12_566 4_556 n
C4a2 C52 C52 86(6) 12_566 4_556 n
C4a2 C52 C52 49(6) 12_566 15_555 n
C4a2 C52 O1a2 165(6) 12_566 12_566 n
C4a2 C52 O1a2 147(6) 12_566 -10_565 n
C4a2 C52 H2a2 55(6) 12_566 12_566 n
C4a2 C52 H2a2 44(6) 12_566 15_555 n
C4a2 C52 H2a2 55(6) 12_566 -10_565 n
C4a2 C52 H2a2 43(6) 12_566 -20_556 n
C4a2 C52 H32 117(6) 12_566 1_555 n
C4a2 C52 C4a2 2(6) 15_555 18_565 n
C4a2 C52 C4a2 6(6) 15_555 21_566 n
C4a2 C52 C4a2 2(6) 15_555 -10_565 n
C4a2 C52 C4a2 6(6) 15_555 -20_556 n
C4a2 C52 C4b2 120(6) 15_555 1_555 n
C4a2 C52 C4b2 124(6) 15_555 4_556 n
C4a2 C52 C52 80(6) 15_555 4_556 n
C4a2 C52 C52 55(6) 15_555 15_555 n
C4a2 C52 O1a2 171(6) 15_555 12_566 n
C4a2 C52 O1a2 141(6) 15_555 -10_565 n
C4a2 C52 H2a2 54(6) 15_555 12_566 n
C4a2 C52 H2a2 40(6) 15_555 15_555 n
C4a2 C52 H2a2 55(6) 15_555 -10_565 n
C4a2 C52 H2a2 47(6) 15_555 -20_556 n
C4a2 C52 H32 120(6) 15_555 1_555 n
C4a2 C52 C4a2 7(6) 18_565 21_566 n
C4a2 C52 C4a2 0(6) 18_565 -10_565 n
C4a2 C52 C4a2 8(6) 18_565 -20_556 n
C4a2 C52 C4b2 120(6) 18_565 1_555 n
C4a2 C52 C4b2 123(6) 18_565 4_556 n
C4a2 C52 C52 78(6) 18_565 4_556 n
C4a2 C52 C52 57(6) 18_565 15_555 n
C4a2 C52 O1a2 172(6) 18_565 12_566 n
C4a2 C52 O1a2 139(6) 18_565 -10_565 n
C4a2 C52 H2a2 53(6) 18_565 12_566 n
C4a2 C52 H2a2 39(6) 18_565 15_555 n
C4a2 C52 H2a2 55(6) 18_565 -10_565 n
C4a2 C52 H2a2 48(6) 18_565 -20_556 n
C4a2 C52 H32 120(6) 18_565 1_555 n
C4a2 C52 C4a2 8(6) 21_566 -10_565 n
C4a2 C52 C4a2 0(6) 21_566 -20_556 n
C4a2 C52 C4b2 122(6) 21_566 1_555 n
C4a2 C52 C4b2 124(6) 21_566 4_556 n
C4a2 C52 C52 86(6) 21_566 4_556 n
C4a2 C52 C52 49(6) 21_566 15_555 n
C4a2 C52 O1a2 165(6) 21_566 12_566 n
C4a2 C52 O1a2 146(6) 21_566 -10_565 n
C4a2 C52 H2a2 55(6) 21_566 12_566 n
C4a2 C52 H2a2 44(6) 21_566 15_555 n
C4a2 C52 H2a2 55(6) 21_566 -10_565 n
C4a2 C52 H2a2 44(6) 21_566 -20_556 n
C4a2 C52 H32 118(6) 21_566 1_555 n
C4a2 C52 C4a2 8(6) -10_565 -20_556 n
C4a2 C52 C4b2 119(6) -10_565 1_555 n
C4a2 C52 C4b2 123(6) -10_565 4_556 n
C4a2 C52 C52 78(6) -10_565 4_556 n
C4a2 C52 C52 57(6) -10_565 15_555 n
C4a2 C52 O1a2 172(6) -10_565 12_566 n
C4a2 C52 O1a2 139(6) -10_565 -10_565 n
C4a2 C52 H2a2 53(6) -10_565 12_566 n
C4a2 C52 H2a2 39(6) -10_565 15_555 n
C4a2 C52 H2a2 55(6) -10_565 -10_565 n
C4a2 C52 H2a2 48(6) -10_565 -20_556 n
C4a2 C52 H32 121(6) -10_565 1_555 n
C4a2 C52 C4b2 122(6) -20_556 1_555 n
C4a2 C52 C4b2 124(6) -20_556 4_556 n
C4a2 C52 C52 86(6) -20_556 4_556 n
C4a2 C52 C52 49(6) -20_556 15_555 n
C4a2 C52 O1a2 165(6) -20_556 12_566 n
C4a2 C52 O1a2 147(6) -20_556 -10_565 n
C4a2 C52 H2a2 55(6) -20_556 12_566 n
C4a2 C52 H2a2 44(6) -20_556 15_555 n
C4a2 C52 H2a2 55(6) -20_556 -10_565 n
C4a2 C52 H2a2 43(6) -20_556 -20_556 n
C4a2 C52 H32 117(6) -20_556 1_555 n
C4b2 C52 C4b2 12(6) 1_555 4_556 n
C4b2 C52 C52 77(6) 1_555 4_556 n
C4b2 C52 C52 123(6) 1_555 15_555 n
C4b2 C52 O1a2 59(6) 1_555 12_566 n
C4b2 C52 O1a2 50(6) 1_555 -10_565 n
C4b2 C52 H2a2 151(6) 1_555 12_566 n
C4b2 C52 H2a2 133(6) 1_555 15_555 n
C4b2 C52 H2a2 166(6) 1_555 -10_565 n
C4b2 C52 H2a2 161(6) 1_555 -20_556 n
C4b2 C52 H32 120(6) 1_555 1_555 n
C4b2 C52 C52 89(6) 4_556 4_556 n
C4b2 C52 C52 114(6) 4_556 15_555 n
C4b2 C52 O1a2 54(6) 4_556 12_566 n
C4b2 C52 O1a2 56(6) 4_556 -10_565 n
C4b2 C52 H2a2 162(6) 4_556 12_566 n
C4b2 C52 H2a2 144(6) 4_556 15_555 n
C4b2 C52 H2a2 178(6) 4_556 -10_565 n
C4b2 C52 H2a2 155(6) 4_556 -20_556 n
C4b2 C52 H32 115(6) 4_556 1_555 n
C52 C52 C52 135(6) 4_556 15_555 n
C52 C52 O1a2 108(6) 4_556 12_566 n
C52 C52 O1a2 61(6) 4_556 -10_565 n
C52 C52 H2a2 74(6) 4_556 12_566 n
C52 C52 H2a2 60(6) 4_556 15_555 n
C52 C52 H2a2 89(6) 4_556 -10_565 n
C52 C52 H2a2 109(6) 4_556 -20_556 n
C52 C52 H32 114(6) 4_556 1_555 n
C52 C52 O1a2 117(6) 15_555 12_566 n
C52 C52 O1a2 163(6) 15_555 -10_565 n
C52 C52 H2a2 79(6) 15_555 12_566 n
C52 C52 H2a2 83(6) 15_555 15_555 n
C52 C52 H2a2 67(6) 15_555 -10_565 n
C52 C52 H2a2 40(6) 15_555 -20_556 n
C52 C52 H32 91(6) 15_555 1_555 n
O1a2 C52 O1a2 47(6) 12_566 -10_565 n
O1a2 C52 H2a2 133(6) 12_566 12_566 n
O1a2 C52 H2a2 148(6) 12_566 15_555 n
O1a2 C52 H2a2 128(6) 12_566 -10_565 n
O1a2 C52 H2a2 131(6) 12_566 -20_556 n
O1a2 C52 H32 62(6) 12_566 1_555 n
O1a2 C52 H2a2 114(6) -10_565 12_566 n
O1a2 C52 H2a2 113(6) -10_565 15_555 n
O1a2 C52 H2a2 124(6) -10_565 -10_565 n
O1a2 C52 H2a2 149(6) -10_565 -20_556 n
O1a2 C52 H32 83(6) -10_565 1_555 n
H2a2 C52 H2a2 21(6) 12_566 15_555 n
H2a2 C52 H2a2 15(6) 12_566 -10_565 n
H2a2 C52 H2a2 40(6) 12_566 -20_556 n
H2a2 C52 H32 74(6) 12_566 1_555 n
H2a2 C52 H2a2 34(6) 15_555 -10_565 n
H2a2 C52 H2a2 50(6) 15_555 -20_556 n
H2a2 C52 H32 94(6) 15_555 1_555 n
H2a2 C52 H2a2 27(6) -10_565 -20_556 n
H2a2 C52 H32 66(6) -10_565 1_555 n
H2a2 C52 H32 74(6) -20_556 1_555 n
C1a2 O1a2 C4b2 47(6) 1_555 12_566 n
C1a2 O1a2 C4b2 37(6) 1_555 -10_565 n
C1a2 O1a2 C52 70(6) 1_555 12_566 n
C1a2 O1a2 C52 74(6) 1_555 -10_565 n
C1a2 O1a2 O1a2 103(6) 1_555 4_556 n
C1a2 O1a2 H2b2 65(6) 1_555 12_566 n
C1a2 O1a2 H2b2 68(6) 1_555 -10_565 n
C1a2 O1a2 H32 102(6) 1_555 12_566 n
C1a2 O1a2 Ce22 137(6) 1_555 1_555 n
C1a2 O1a2 De22 57(6) 1_555 15_555 n
C1a2 O1a2 De42 142(6) 1_555 1_555 n
C1a2 O1a2 De42 149(6) 1_555 4_556 n
C1a2 O1a2 De62 138(6) 1_555 1_555 n
C4b2 O1a2 C4b2 10(6) 12_566 -10_565 n
C4b2 O1a2 C52 54(6) 12_566 12_566 n
C4b2 O1a2 C52 50(6) 12_566 -10_565 n
C4b2 O1a2 O1a2 57(6) 12_566 4_556 n
C4b2 O1a2 H2b2 47(6) 12_566 12_566 n
C4b2 O1a2 H2b2 45(6) 12_566 -10_565 n
C4b2 O1a2 H32 95(6) 12_566 12_566 n
C4b2 O1a2 Ce22 128(6) 12_566 1_555 n
C4b2 O1a2 De22 76(6) 12_566 15_555 n
C4b2 O1a2 De42 101(6) 12_566 1_555 n
C4b2 O1a2 De42 117(6) 12_566 4_556 n
C4b2 O1a2 De62 167(6) 12_566 1_555 n
C4b2 O1a2 C52 55(6) -10_565 12_566 n
C4b2 O1a2 C52 53(6) -10_565 -10_565 n
C4b2 O1a2 O1a2 67(6) -10_565 4_556 n
C4b2 O1a2 H2b2 49(6) -10_565 12_566 n
C4b2 O1a2 H2b2 49(6) -10_565 -10_565 n
C4b2 O1a2 H32 96(6) -10_565 12_566 n
C4b2 O1a2 Ce22 132(6) -10_565 1_555 n
C4b2 O1a2 De22 70(6) -10_565 15_555 n
C4b2 O1a2 De42 110(6) -10_565 1_555 n
C4b2 O1a2 De42 124(6) -10_565 4_556 n
C4b2 O1a2 De62 166(6) -10_565 1_555 n
C52 O1a2 C52 11(6) 12_566 -10_565 n
C52 O1a2 O1a2 72(6) 12_566 4_556 n
C52 O1a2 H2b2 100(6) 12_566 12_566 n
C52 O1a2 H2b2 98(6) 12_566 -10_565 n
C52 O1a2 H32 42(6) 12_566 12_566 n
C52 O1a2 Ce22 78(6) 12_566 1_555 n
C52 O1a2 De22 40(6) 12_566 15_555 n
C52 O1a2 De42 75(6) 12_566 1_555 n
C52 O1a2 De42 79(6) 12_566 4_556 n
C52 O1a2 De62 113(6) 12_566 1_555 n
C52 O1a2 O1a2 61(6) -10_565 4_556 n
C52 O1a2 H2b2 94(6) -10_565 12_566 n
C52 O1a2 H2b2 91(6) -10_565 -10_565 n
C52 O1a2 H32 46(6) -10_565 12_566 n
C52 O1a2 Ce22 79(6) -10_565 1_555 n
C52 O1a2 De22 50(6) -10_565 15_555 n
C52 O1a2 De42 69(6) -10_565 1_555 n
C52 O1a2 De42 76(6) -10_565 4_556 n
C52 O1a2 De62 117(6) -10_565 1_555 n
O1a2 O1a2 H2b2 60(6) 4_556 12_566 n
O1a2 O1a2 H2b2 55(6) 4_556 -10_565 n
O1a2 O1a2 H32 88(6) 4_556 12_566 n
O1a2 O1a2 Ce22 92(6) 4_556 1_555 n
O1a2 O1a2 De22 111(6) 4_556 15_555 n
O1a2 O1a2 De42 52(6) 4_556 1_555 n
O1a2 O1a2 De42 70(6) 4_556 4_556 n
O1a2 O1a2 De62 118(6) 4_556 1_555 n
H2b2 O1a2 H2b2 5(6) 12_566 -10_565 n
H2b2 O1a2 H32 139(6) 12_566 12_566 n
H2b2 O1a2 Ce22 151(6) 12_566 1_555 n
H2b2 O1a2 De22 117(6) 12_566 15_555 n
H2b2 O1a2 De42 110(6) 12_566 1_555 n
H2b2 O1a2 De42 127(6) 12_566 4_556 n
H2b2 O1a2 De62 144(6) 12_566 1_555 n
H2b2 O1a2 H32 135(6) -10_565 12_566 n
H2b2 O1a2 Ce22 146(6) -10_565 1_555 n
H2b2 O1a2 De22 118(6) -10_565 15_555 n
H2b2 O1a2 De42 105(6) -10_565 1_555 n
H2b2 O1a2 De42 122(6) -10_565 4_556 n
H2b2 O1a2 De62 145(6) -10_565 1_555 n
H32 O1a2 Ce22 37(6) 12_566 1_555 n
H32 O1a2 De22 48(6) 12_566 15_555 n
H32 O1a2 De42 55(6) 12_566 1_555 n
H32 O1a2 De42 48(6) 12_566 4_556 n
H32 O1a2 De62 72(6) 12_566 1_555 n
Ce22 O1a2 De22 80(6) 1_555 15_555 n
Ce22 O1a2 De42 41(6) 1_555 1_555 n
Ce22 O1a2 De42 24(6) 1_555 4_556 n
Ce22 O1a2 De62 39(6) 1_555 1_555 n
De22 O1a2 De42 102(6) 15_555 1_555 n
De22 O1a2 De42 96(6) 15_555 4_556 n
De22 O1a2 De62 97(6) 15_555 1_555 n
De42 O1a2 De42 18(6) 1_555 4_556 n
De42 O1a2 De62 69(6) 1_555 1_555 n
De42 O1a2 De62 52(6) 4_556 1_555 n
C1b2 O1b2 O1b2 101(6) 1_555 4_556 n
C1b2 O1b2 O1b2 132(6) 1_555 -16_665 n
C1b2 O1b2 O2a2 59(6) 1_555 -10_565 n
C1b2 O1b2 C2d 55(6) 1_555 -22_565 n
C1b2 O1b2 C3d 63(6) 1_555 18_565 n
C1b2 O1b2 O4d 104(6) 1_555 18_565 n
C1b2 O1b2 O4d 138(6) 1_555 -7_565 n
C1b2 O1b2 H2d 29(6) 1_555 -19_565 n
C1b2 O1b2 H6d 116(6) 1_555 -10_565 n
C1b2 O1b2 H6d 74(6) 1_555 -22_565 n
O1b2 O1b2 O1b2 90(6) 4_556 -16_665 n
O1b2 O1b2 O2a2 114(6) 4_556 -10_565 n
O1b2 O1b2 C2d 156(6) 4_556 -22_565 n
O1b2 O1b2 C3d 164(6) 4_556 18_565 n
O1b2 O1b2 O4d 136(6) 4_556 18_565 n
O1b2 O1b2 O4d 115(6) 4_556 -7_565 n
O1b2 O1b2 H2d 130(6) 4_556 -19_565 n
O1b2 O1b2 H6d 122(6) 4_556 -10_565 n
O1b2 O1b2 H6d 175(6) 4_556 -22_565 n
O1b2 O1b2 O2a2 152(6) -16_665 -10_565 n
O1b2 O1b2 C2d 105(6) -16_665 -22_565 n
O1b2 O1b2 C3d 103(6) -16_665 18_565 n
O1b2 O1b2 O4d 98(6) -16_665 18_565 n
O1b2 O1b2 O4d 36(6) -16_665 -7_565 n
O1b2 O1b2 H2d 127(6) -16_665 -19_565 n
O1b2 O1b2 H6d 32(6) -16_665 -10_565 n
O1b2 O1b2 H6d 91(6) -16_665 -22_565 n
O2a2 O1b2 C2d 57(6) -10_565 -22_565 n
O2a2 O1b2 C3d 55(6) -10_565 18_565 n
O2a2 O1b2 O4d 55(6) -10_565 18_565 n
O2a2 O1b2 O4d 117(6) -10_565 -7_565 n
O2a2 O1b2 H2d 47(6) -10_565 -19_565 n
O2a2 O1b2 H6d 123(6) -10_565 -10_565 n
O2a2 O1b2 H6d 67(6) -10_565 -22_565 n
C2d O1b2 C3d 10(6) -22_565 18_565 n
C2d O1b2 O4d 60(6) -22_565 18_565 n
C2d O1b2 O4d 87(6) -22_565 -7_565 n
C2d O1b2 H2d 27(6) -22_565 -19_565 n
C2d O1b2 H6d 74(6) -22_565 -10_565 n
C2d O1b2 H6d 20(6) -22_565 -22_565 n
C3d O1b2 O4d 51(6) 18_565 18_565 n
C3d O1b2 O4d 81(6) 18_565 -7_565 n
C3d O1b2 H2d 35(6) 18_565 -19_565 n
C3d O1b2 H6d 72(6) 18_565 -10_565 n
C3d O1b2 H6d 13(6) 18_565 -22_565 n
O4d O1b2 O4d 63(6) 18_565 -7_565 n
O4d O1b2 H2d 77(6) 18_565 -19_565 n
O4d O1b2 H6d 77(6) 18_565 -10_565 n
O4d O1b2 H6d 49(6) 18_565 -22_565 n
O4d O1b2 H2d 114(6) -7_565 -19_565 n
O4d O1b2 H6d 27(6) -7_565 -10_565 n
O4d O1b2 H6d 68(6) -7_565 -22_565 n
H2d O1b2 H6d 99(6) -19_565 -10_565 n
H2d O1b2 H6d 47(6) -19_565 -22_565 n
H6d O1b2 H6d 59(6) -10_565 -22_565 n
C1a2 O2a2 C1b2 121(6) 1_555 -10_565 n
C1a2 O2a2 C2b2 59(6) 1_555 -10_565 n
C1a2 O2a2 C4b2 24(6) 1_555 -10_565 n
C1a2 O2a2 O1b2 132(6) 1_555 -10_565 n
C1a2 O2a2 O2a2 90(6) 1_555 15_555 n
C1a2 O2a2 C1d 156(6) 1_555 14_555 n
C1a2 O2a2 C2d 158(6) 1_555 13_555 n
C1a2 O2a2 C3d 166(6) 1_555 15_555 n
C1a2 O2a2 O4d 142(6) 1_555 15_555 n
C1a2 O2a2 H1d 131(6) 1_555 2_555 n
C1a2 O2a2 H2d 141(6) 1_555 14_555 n
C1a2 O2a2 H3d 142(6) 1_555 14_555 n
C1a2 O2a2 H4d 126(6) 1_555 3_555 n
C1a2 O2a2 H4d 127(6) 1_555 13_555 n
C1a2 O2a2 H6d 155(6) 1_555 13_555 n
C1a2 O2a2 H7d 140(6) 1_555 1_555 n
C1a2 O2a2 H7d 121(6) 1_555 15_555 n
C1b2 O2a2 C2b2 63(6) -10_565 -10_565 n
C1b2 O2a2 C4b2 102(6) -10_565 -10_565 n
C1b2 O2a2 O1b2 46(6) -10_565 -10_565 n
C1b2 O2a2 O2a2 90(6) -10_565 15_555 n
C1b2 O2a2 C1d 73(6) -10_565 14_555 n
C1b2 O2a2 C2d 55(6) -10_565 13_555 n
C1b2 O2a2 C3d 62(6) -10_565 15_555 n
C1b2 O2a2 O4d 71(6) -10_565 15_555 n
C1b2 O2a2 H1d 103(6) -10_565 2_555 n
C1b2 O2a2 H2d 26(6) -10_565 14_555 n
C1b2 O2a2 H3d 95(6) -10_565 14_555 n
C1b2 O2a2 H4d 96(6) -10_565 3_555 n
C1b2 O2a2 H4d 96(6) -10_565 13_555 n
C1b2 O2a2 H6d 48(6) -10_565 13_555 n
C1b2 O2a2 H7d 59(6) -10_565 1_555 n
C1b2 O2a2 H7d 70(6) -10_565 15_555 n
C2b2 O2a2 C4b2 49(6) -10_565 -10_565 n
C2b2 O2a2 O1b2 99(6) -10_565 -10_565 n
C2b2 O2a2 O2a2 76(6) -10_565 15_555 n
C2b2 O2a2 C1d 123(6) -10_565 14_555 n
C2b2 O2a2 C2d 107(6) -10_565 13_555 n
C2b2 O2a2 C3d 117(6) -10_565 15_555 n
C2b2 O2a2 O4d 129(6) -10_565 15_555 n
C2b2 O2a2 H1d 142(6) -10_565 2_555 n
C2b2 O2a2 H2d 82(6) -10_565 14_555 n
C2b2 O2a2 H3d 158(6) -10_565 14_555 n
C2b2 O2a2 H4d 122(6) -10_565 3_555 n
C2b2 O2a2 H4d 124(6) -10_565 13_555 n
C2b2 O2a2 H6d 111(6) -10_565 13_555 n
C2b2 O2a2 H7d 97(6) -10_565 1_555 n
C2b2 O2a2 H7d 89(6) -10_565 15_555 n
C4b2 O2a2 O1b2 109(6) -10_565 -10_565 n
C4b2 O2a2 O2a2 106(6) -10_565 15_555 n
C4b2 O2a2 C1d 172(6) -10_565 14_555 n
C4b2 O2a2 C2d 155(6) -10_565 13_555 n
C4b2 O2a2 C3d 164(6) -10_565 15_555 n
C4b2 O2a2 O4d 126(6) -10_565 15_555 n
C4b2 O2a2 H1d 154(6) -10_565 2_555 n
C4b2 O2a2 H2d 127(6) -10_565 14_555 n
C4b2 O2a2 H3d 147(6) -10_565 14_555 n
C4b2 O2a2 H4d 149(6) -10_565 3_555 n
C4b2 O2a2 H4d 150(6) -10_565 13_555 n
C4b2 O2a2 H6d 131(6) -10_565 13_555 n
C4b2 O2a2 H7d 146(6) -10_565 1_555 n
C4b2 O2a2 H7d 132(6) -10_565 15_555 n
O1b2 O2a2 O2a2 129(6) -10_565 15_555 n
O1b2 O2a2 C1d 73(6) -10_565 14_555 n
O1b2 O2a2 C2d 63(6) -10_565 13_555 n
O1b2 O2a2 C3d 61(6) -10_565 15_555 n
O1b2 O2a2 O4d 30(6) -10_565 15_555 n
O1b2 O2a2 H1d 94(6) -10_565 2_555 n
O1b2 O2a2 H2d 52(6) -10_565 14_555 n
O1b2 O2a2 H3d 65(6) -10_565 14_555 n
O1b2 O2a2 H4d 102(6) -10_565 3_555 n
O1b2 O2a2 H4d 101(6) -10_565 13_555 n
O1b2 O2a2 H6d 23(6) -10_565 13_555 n
O1b2 O2a2 H7d 79(6) -10_565 1_555 n
O1b2 O2a2 H7d 98(6) -10_565 15_555 n
O2a2 O2a2 C1d 69(6) 15_555 14_555 n
O2a2 O2a2 C2d 70(6) 15_555 13_555 n
O2a2 O2a2 C3d 76(6) 15_555 15_555 n
O2a2 O2a2 O4d 127(6) 15_555 15_555 n
O2a2 O2a2 H1d 67(6) 15_555 2_555 n
O2a2 O2a2 H2d 77(6) 15_555 14_555 n
O2a2 O2a2 H3d 102(6) 15_555 14_555 n
O2a2 O2a2 H4d 49(6) 15_555 3_555 n
O2a2 O2a2 H4d 50(6) 15_555 13_555 n
O2a2 O2a2 H6d 111(6) 15_555 13_555 n
O2a2 O2a2 H7d 52(6) 15_555 1_555 n
O2a2 O2a2 H7d 32(6) 15_555 15_555 n
C1d O2a2 C2d 18(6) 14_555 13_555 n
C1d O2a2 C3d 13(6) 14_555 15_555 n
C1d O2a2 O4d 59(6) 14_555 15_555 n
C1d O2a2 H1d 30(6) 14_555 2_555 n
C1d O2a2 H2d 48(6) 14_555 14_555 n
C1d O2a2 H3d 41(6) 14_555 14_555 n
C1d O2a2 H4d 30(6) 14_555 3_555 n
C1d O2a2 H4d 29(6) 14_555 13_555 n
C1d O2a2 H6d 50(6) 14_555 13_555 n
C1d O2a2 H7d 26(6) 14_555 1_555 n
C1d O2a2 H7d 40(6) 14_555 15_555 n
C2d O2a2 C3d 10(6) 13_555 15_555 n
C2d O2a2 O4d 59(6) 13_555 15_555 n
C2d O2a2 H1d 48(6) 13_555 2_555 n
C2d O2a2 H2d 29(6) 13_555 14_555 n
C2d O2a2 H3d 54(6) 13_555 14_555 n
C2d O2a2 H4d 44(6) 13_555 3_555 n
C2d O2a2 H4d 43(6) 13_555 13_555 n
C2d O2a2 H6d 42(6) 13_555 13_555 n
C2d O2a2 H7d 18(6) 13_555 1_555 n
C2d O2a2 H7d 38(6) 13_555 15_555 n
C3d O2a2 O4d 51(6) 15_555 15_555 n
C3d O2a2 H1d 42(6) 15_555 2_555 n
C3d O2a2 H2d 37(6) 15_555 14_555 n
C3d O2a2 H3d 43(6) 15_555 14_555 n
C3d O2a2 H4d 42(6) 15_555 3_555 n
C3d O2a2 H4d 42(6) 15_555 13_555 n
C3d O2a2 H6d 38(6) 15_555 13_555 n
C3d O2a2 H7d 27(6) 15_555 1_555 n
C3d O2a2 H7d 45(6) 15_555 15_555 n
O4d O2a2 H1d 70(6) 15_555 2_555 n
O4d O2a2 H2d 65(6) 15_555 14_555 n
O4d O2a2 H3d 36(6) 15_555 14_555 n
O4d O2a2 H4d 84(6) 15_555 3_555 n
O4d O2a2 H4d 82(6) 15_555 13_555 n
O4d O2a2 H6d 25(6) 15_555 13_555 n
O4d O2a2 H7d 77(6) 15_555 1_555 n
O4d O2a2 H7d 97(6) 15_555 15_555 n
H1d O2a2 H2d 78(6) 2_555 14_555 n
H1d O2a2 H3d 36(6) 2_555 14_555 n
H1d O2a2 H4d 19(6) 2_555 3_555 n
H1d O2a2 H4d 18(6) 2_555 13_555 n
H1d O2a2 H6d 72(6) 2_555 13_555 n
H1d O2a2 H7d 50(6) 2_555 1_555 n
H1d O2a2 H7d 53(6) 2_555 15_555 n
H2d O2a2 H3d 77(6) 14_555 14_555 n
H2d O2a2 H4d 70(6) 14_555 3_555 n
H2d O2a2 H4d 70(6) 14_555 13_555 n
H2d O2a2 H6d 41(6) 14_555 13_555 n
H2d O2a2 H7d 34(6) 14_555 1_555 n
H2d O2a2 H7d 49(6) 14_555 15_555 n
H3d O2a2 H4d 53(6) 14_555 3_555 n
H3d O2a2 H4d 52(6) 14_555 13_555 n
H3d O2a2 H6d 49(6) 14_555 13_555 n
H3d O2a2 H7d 67(6) 14_555 1_555 n
H3d O2a2 H7d 80(6) 14_555 15_555 n
H4d O2a2 H4d 1(6) 3_555 13_555 n
H4d O2a2 H6d 79(6) 3_555 13_555 n
H4d O2a2 H7d 38(6) 3_555 1_555 n
H4d O2a2 H7d 35(6) 3_555 15_555 n
H4d O2a2 H6d 78(6) 13_555 13_555 n
H4d O2a2 H7d 38(6) 13_555 1_555 n
H4d O2a2 H7d 36(6) 13_555 15_555 n
H6d O2a2 H7d 59(6) 13_555 1_555 n
H6d O2a2 H7d 79(6) 13_555 15_555 n
H7d O2a2 H7d 20(6) 1_555 15_555 n
C1b2 O2b2 C1b2 81(6) 1_555 21_566 n
C1b2 O2b2 O2b2 128(6) 1_555 21_566 n
C1b2 O2b2 C2d 69(6) 1_555 6_565 n
C1b2 O2b2 C2d 53(6) 1_555 -22_565 n
C1b2 O2b2 H2d 69(6) 1_555 -7_565 n
C1b2 O2b2 H2d 26(6) 1_555 -19_565 n
C1b2 O2b2 H5d 38(6) 1_555 6_565 n
C1b2 O2b2 H5d 61(6) 1_555 -22_565 n
C1b2 O2b2 O2b2 47(6) 21_566 21_566 n
C1b2 O2b2 C2d 51(6) 21_566 6_565 n
C1b2 O2b2 C2d 68(6) 21_566 -22_565 n
C1b2 O2b2 H2d 25(6) 21_566 -7_565 n
C1b2 O2b2 H2d 69(6) 21_566 -19_565 n
C1b2 O2b2 H5d 55(6) 21_566 6_565 n
C1b2 O2b2 H5d 33(6) 21_566 -22_565 n
O2b2 O2b2 C2d 76(6) 21_566 6_565 n
O2b2 O2b2 C2d 98(6) 21_566 -22_565 n
O2b2 O2b2 H2d 62(6) 21_566 -7_565 n
O2b2 O2b2 H2d 112(6) 21_566 -19_565 n
O2b2 O2b2 H5d 97(6) 21_566 6_565 n
O2b2 O2b2 H5d 72(6) 21_566 -22_565 n
C2d O2b2 C2d 23(6) 6_565 -22_565 n
C2d O2b2 H2d 27(6) 6_565 -7_565 n
C2d O2b2 H2d 43(6) 6_565 -19_565 n
C2d O2b2 H5d 32(6) 6_565 6_565 n
C2d O2b2 H5d 23(6) 6_565 -22_565 n
C2d O2b2 H2d 44(6) -22_565 -7_565 n
C2d O2b2 H2d 27(6) -22_565 -19_565 n
C2d O2b2 H5d 24(6) -22_565 6_565 n
C2d O2b2 H5d 36(6) -22_565 -22_565 n
H2d O2b2 H2d 49(6) -7_565 -19_565 n
H2d O2b2 H5d 35(6) -7_565 6_565 n
H2d O2b2 H5d 10(6) -7_565 -22_565 n
H2d O2b2 H5d 15(6) -19_565 6_565 n
H2d O2b2 H5d 40(6) -19_565 -22_565 n
H5d O2b2 H5d 25(6) 6_565 -22_565 n
C1b2 H12 C2b2 127(6) -20_556 21_566 n
C1b2 H12 C2b2 98(6) -20_556 -10_565 n
C1b2 H12 C2b2 93(6) -20_556 -20_556 n
C1b2 H12 C32 143(6) -20_556 1_555 n
C1b2 H12 C32 139(6) -20_556 -10_565 n
C1b2 H12 C32 125(6) -20_556 -20_556 n
C1b2 H12 H12 99(6) -20_556 15_555 n
C1b2 H12 H12 124(6) -20_556 -10_565 n
C2b2 H12 C2b2 102(6) 21_566 -10_565 n
C2b2 H12 C2b2 71(6) 21_566 -20_556 n
C2b2 H12 C32 34(6) 21_566 1_555 n
C2b2 H12 C32 41(6) 21_566 -10_565 n
C2b2 H12 C32 88(6) 21_566 -20_556 n
C2b2 H12 H12 125(6) 21_566 15_555 n
C2b2 H12 H12 39(6) 21_566 -10_565 n
C2b2 H12 C2b2 43(6) -10_565 -20_556 n
C2b2 H12 C32 70(6) -10_565 1_555 n
C2b2 H12 C32 62(6) -10_565 -10_565 n
C2b2 H12 C32 28(6) -10_565 -20_556 n
C2b2 H12 H12 36(6) -10_565 15_555 n
C2b2 H12 H12 134(6) -10_565 -10_565 n
C2b2 H12 C32 54(6) -20_556 1_555 n
C2b2 H12 C32 47(6) -20_556 -10_565 n
C2b2 H12 C32 56(6) -20_556 -20_556 n
C2b2 H12 H12 79(6) -20_556 15_555 n
C2b2 H12 H12 110(6) -20_556 -10_565 n
C32 H12 C32 8(6) 1_555 -10_565 n
C32 H12 C32 54(6) 1_555 -20_556 n
C32 H12 H12 91(6) 1_555 15_555 n
C32 H12 H12 64(6) 1_555 -10_565 n
C32 H12 C32 48(6) -10_565 -20_556 n
C32 H12 H12 85(6) -10_565 15_555 n
C32 H12 H12 72(6) -10_565 -10_565 n
C32 H12 H12 37(6) -20_556 15_555 n
C32 H12 H12 110(6) -20_556 -10_565 n
H12 H12 H12 135(6) 15_555 -10_565 n
C4a2 H2a2 C4a2 10(6) 1_555 4_556 n
C4a2 H2a2 C4a2 12(6) 1_555 12_566 n
C4a2 H2a2 C4a2 1(6) 1_555 15_555 n
C4a2 H2a2 C4a2 7(6) 1_555 18_565 n
C4a2 H2a2 C4a2 11(6) 1_555 21_566 n
C4a2 H2a2 C4a2 6(6) 1_555 -10_565 n
C4a2 H2a2 C4a2 9(6) 1_555 -20_556 n
C4a2 H2a2 C52 67(6) 1_555 12_566 n
C4a2 H2a2 C52 57(6) 1_555 15_555 n
C4a2 H2a2 C52 61(6) 1_555 18_565 n
C4a2 H2a2 C52 70(6) 1_555 -10_565 n
C4a2 H2a2 H2a2 77(6) 1_555 4_556 n
C4a2 H2a2 H2a2 54(6) 1_555 12_566 n
C4a2 H2a2 H2a2 57(6) 1_555 15_555 n
C4a2 H2a2 H2a2 61(6) 1_555 18_565 n
C4a2 H2a2 H2a2 77(6) 1_555 21_566 n
C4a2 H2a2 H2a2 57(6) 1_555 -10_565 n
C4a2 H2a2 H2a2 70(6) 1_555 -20_556 n
C4a2 H2a2 H32 109(6) 1_555 12_566 n
C4a2 H2a2 H32 126(6) 1_555 -10_565 n
C4a2 H2a2 Ce12 93(6) 1_555 1_555 n
C4a2 H2a2 Ce12 121(6) 1_555 4_556 n
C4a2 H2a2 De12 91(6) 1_555 1_555 n
C4a2 H2a2 De12 115(6) 1_555 4_556 n
C4a2 H2a2 C4a2 6(6) 4_556 12_566 n
C4a2 H2a2 C4a2 9(6) 4_556 15_555 n
C4a2 H2a2 C4a2 10(6) 4_556 18_565 n
C4a2 H2a2 C4a2 7(6) 4_556 21_566 n
C4a2 H2a2 C4a2 11(6) 4_556 -10_565 n
C4a2 H2a2 C4a2 1(6) 4_556 -20_556 n
C4a2 H2a2 C52 69(6) 4_556 12_566 n
C4a2 H2a2 C52 47(6) 4_556 15_555 n
C4a2 H2a2 C52 52(6) 4_556 18_565 n
C4a2 H2a2 C52 70(6) 4_556 -10_565 n
C4a2 H2a2 H2a2 87(6) 4_556 4_556 n
C4a2 H2a2 H2a2 56(6) 4_556 12_566 n
C4a2 H2a2 H2a2 64(6) 4_556 15_555 n
C4a2 H2a2 H2a2 70(6) 4_556 18_565 n
C4a2 H2a2 H2a2 69(6) 4_556 21_566 n
C4a2 H2a2 H2a2 56(6) 4_556 -10_565 n
C4a2 H2a2 H2a2 63(6) 4_556 -20_556 n
C4a2 H2a2 H32 116(6) 4_556 12_566 n
C4a2 H2a2 H32 123(6) 4_556 -10_565 n
C4a2 H2a2 Ce12 103(6) 4_556 1_555 n
C4a2 H2a2 Ce12 112(6) 4_556 4_556 n
C4a2 H2a2 De12 99(6) 4_556 1_555 n
C4a2 H2a2 De12 109(6) 4_556 4_556 n
C4a2 H2a2 C4a2 12(6) 12_566 15_555 n
C4a2 H2a2 C4a2 8(6) 12_566 18_565 n
C4a2 H2a2 C4a2 1(6) 12_566 21_566 n
C4a2 H2a2 C4a2 9(6) 12_566 -10_565 n
C4a2 H2a2 C4a2 7(6) 12_566 -20_556 n
C4a2 H2a2 C52 76(6) 12_566 12_566 n
C4a2 H2a2 C52 46(6) 12_566 15_555 n
C4a2 H2a2 C52 52(6) 12_566 18_565 n
C4a2 H2a2 C52 76(6) 12_566 -10_565 n
C4a2 H2a2 H2a2 87(6) 12_566 4_556 n
C4a2 H2a2 H2a2 50(6) 12_566 12_566 n
C4a2 H2a2 H2a2 60(6) 12_566 15_555 n
C4a2 H2a2 H2a2 67(6) 12_566 18_565 n
C4a2 H2a2 H2a2 65(6) 12_566 21_566 n
C4a2 H2a2 H2a2 49(6) 12_566 -10_565 n
C4a2 H2a2 H2a2 59(6) 12_566 -20_556 n
C4a2 H2a2 H32 120(6) 12_566 12_566 n
C4a2 H2a2 H32 128(6) 12_566 -10_565 n
C4a2 H2a2 Ce12 105(6) 12_566 1_555 n
C4a2 H2a2 Ce12 114(6) 12_566 4_556 n
C4a2 H2a2 De12 96(6) 12_566 1_555 n
C4a2 H2a2 De12 104(6) 12_566 4_556 n
C4a2 H2a2 C4a2 8(6) 15_555 18_565 n
C4a2 H2a2 C4a2 11(6) 15_555 21_566 n
C4a2 H2a2 C4a2 7(6) 15_555 -10_565 n
C4a2 H2a2 C4a2 8(6) 15_555 -20_556 n
C4a2 H2a2 C52 66(6) 15_555 12_566 n
C4a2 H2a2 C52 56(6) 15_555 15_555 n
C4a2 H2a2 C52 61(6) 15_555 18_565 n
C4a2 H2a2 C52 69(6) 15_555 -10_565 n
C4a2 H2a2 H2a2 78(6) 15_555 4_556 n
C4a2 H2a2 H2a2 55(6) 15_555 12_566 n
C4a2 H2a2 H2a2 58(6) 15_555 15_555 n
C4a2 H2a2 H2a2 62(6) 15_555 18_565 n
C4a2 H2a2 H2a2 76(6) 15_555 21_566 n
C4a2 H2a2 H2a2 57(6) 15_555 -10_565 n
C4a2 H2a2 H2a2 70(6) 15_555 -20_556 n
C4a2 H2a2 H32 109(6) 15_555 12_566 n
C4a2 H2a2 H32 125(6) 15_555 -10_565 n
C4a2 H2a2 Ce12 94(6) 15_555 1_555 n
C4a2 H2a2 Ce12 120(6) 15_555 4_556 n
C4a2 H2a2 De12 92(6) 15_555 1_555 n
C4a2 H2a2 De12 115(6) 15_555 4_556 n
C4a2 H2a2 C4a2 7(6) 18_565 21_566 n
C4a2 H2a2 C4a2 1(6) 18_565 -10_565 n
C4a2 H2a2 C4a2 10(6) 18_565 -20_556 n
C4a2 H2a2 C52 74(6) 18_565 12_566 n
C4a2 H2a2 C52 54(6) 18_565 15_555 n
C4a2 H2a2 C52 60(6) 18_565 18_565 n
C4a2 H2a2 C52 77(6) 18_565 -10_565 n
C4a2 H2a2 H2a2 79(6) 18_565 4_556 n
C4a2 H2a2 H2a2 48(6) 18_565 12_566 n
C4a2 H2a2 H2a2 54(6) 18_565 15_555 n
C4a2 H2a2 H2a2 59(6) 18_565 18_565 n
C4a2 H2a2 H2a2 71(6) 18_565 21_566 n
C4a2 H2a2 H2a2 50(6) 18_565 -10_565 n
C4a2 H2a2 H2a2 64(6) 18_565 -20_556 n
C4a2 H2a2 H32 115(6) 18_565 12_566 n
C4a2 H2a2 H32 132(6) 18_565 -10_565 n
C4a2 H2a2 Ce12 97(6) 18_565 1_555 n
C4a2 H2a2 Ce12 122(6) 18_565 4_556 n
C4a2 H2a2 De12 89(6) 18_565 1_555 n
C4a2 H2a2 De12 108(6) 18_565 4_556 n
C4a2 H2a2 C4a2 8(6) 21_566 -10_565 n
C4a2 H2a2 C4a2 8(6) 21_566 -20_556 n
C4a2 H2a2 C52 76(6) 21_566 12_566 n
C4a2 H2a2 C52 47(6) 21_566 15_555 n
C4a2 H2a2 C52 53(6) 21_566 18_565 n
C4a2 H2a2 C52 76(6) 21_566 -10_565 n
C4a2 H2a2 H2a2 86(6) 21_566 4_556 n
C4a2 H2a2 H2a2 49(6) 21_566 12_566 n
C4a2 H2a2 H2a2 59(6) 21_566 15_555 n
C4a2 H2a2 H2a2 66(6) 21_566 18_565 n
C4a2 H2a2 H2a2 65(6) 21_566 21_566 n
C4a2 H2a2 H2a2 49(6) 21_566 -10_565 n
C4a2 H2a2 H2a2 59(6) 21_566 -20_556 n
C4a2 H2a2 H32 120(6) 21_566 12_566 n
C4a2 H2a2 H32 129(6) 21_566 -10_565 n
C4a2 H2a2 Ce12 104(6) 21_566 1_555 n
C4a2 H2a2 Ce12 115(6) 21_566 4_556 n
C4a2 H2a2 De12 95(6) 21_566 1_555 n
C4a2 H2a2 De12 104(6) 21_566 4_556 n
C4a2 H2a2 C4a2 10(6) -10_565 -20_556 n
C4a2 H2a2 C52 73(6) -10_565 12_566 n
C4a2 H2a2 C52 55(6) -10_565 15_555 n
C4a2 H2a2 C52 61(6) -10_565 18_565 n
C4a2 H2a2 C52 76(6) -10_565 -10_565 n
C4a2 H2a2 H2a2 78(6) -10_565 4_556 n
C4a2 H2a2 H2a2 48(6) -10_565 12_566 n
C4a2 H2a2 H2a2 53(6) -10_565 15_555 n
C4a2 H2a2 H2a2 59(6) -10_565 18_565 n
C4a2 H2a2 H2a2 72(6) -10_565 21_566 n
C4a2 H2a2 H2a2 50(6) -10_565 -10_565 n
C4a2 H2a2 H2a2 65(6) -10_565 -20_556 n
C4a2 H2a2 H32 114(6) -10_565 12_566 n
C4a2 H2a2 H32 132(6) -10_565 -10_565 n
C4a2 H2a2 Ce12 96(6) -10_565 1_555 n
C4a2 H2a2 Ce12 123(6) -10_565 4_556 n
C4a2 H2a2 De12 89(6) -10_565 1_555 n
C4a2 H2a2 De12 109(6) -10_565 4_556 n
C4a2 H2a2 C52 69(6) -20_556 12_566 n
C4a2 H2a2 C52 48(6) -20_556 15_555 n
C4a2 H2a2 C52 52(6) -20_556 18_565 n
C4a2 H2a2 C52 69(6) -20_556 -10_565 n
C4a2 H2a2 H2a2 86(6) -20_556 4_556 n
C4a2 H2a2 H2a2 56(6) -20_556 12_566 n
C4a2 H2a2 H2a2 64(6) -20_556 15_555 n
C4a2 H2a2 H2a2 69(6) -20_556 18_565 n
C4a2 H2a2 H2a2 70(6) -20_556 21_566 n
C4a2 H2a2 H2a2 56(6) -20_556 -10_565 n
C4a2 H2a2 H2a2 65(6) -20_556 -20_556 n
C4a2 H2a2 H32 114(6) -20_556 12_566 n
C4a2 H2a2 H32 122(6) -20_556 -10_565 n
C4a2 H2a2 Ce12 102(6) -20_556 1_555 n
C4a2 H2a2 Ce12 113(6) -20_556 4_556 n
C4a2 H2a2 De12 99(6) -20_556 1_555 n
C4a2 H2a2 De12 110(6) -20_556 4_556 n
C52 H2a2 C52 93(6) 12_566 15_555 n
C52 H2a2 C52 87(6) 12_566 18_565 n
C52 H2a2 C52 18(6) 12_566 -10_565 n
C52 H2a2 H2a2 74(6) 12_566 4_556 n
C52 H2a2 H2a2 119(6) 12_566 12_566 n
C52 H2a2 H2a2 101(6) 12_566 15_555 n
C52 H2a2 H2a2 93(6) 12_566 18_565 n
C52 H2a2 H2a2 126(6) 12_566 21_566 n
C52 H2a2 H2a2 123(6) 12_566 -10_565 n
C52 H2a2 H2a2 128(6) 12_566 -20_556 n
C52 H2a2 H32 52(6) 12_566 12_566 n
C52 H2a2 H32 66(6) 12_566 -10_565 n
C52 H2a2 Ce12 66(6) 12_566 1_555 n
C52 H2a2 Ce12 94(6) 12_566 4_556 n
C52 H2a2 De12 107(6) 12_566 1_555 n
C52 H2a2 De12 157(6) 12_566 4_556 n
C52 H2a2 C52 11(6) 15_555 18_565 n
C52 H2a2 C52 81(6) 15_555 -10_565 n
C52 H2a2 H2a2 133(6) 15_555 4_556 n
C52 H2a2 H2a2 70(6) 15_555 12_566 n
C52 H2a2 H2a2 97(6) 15_555 15_555 n
C52 H2a2 H2a2 108(6) 15_555 18_565 n
C52 H2a2 H2a2 33(6) 15_555 21_566 n
C52 H2a2 H2a2 60(6) 15_555 -10_565 n
C52 H2a2 H2a2 37(6) 15_555 -20_556 n
C52 H2a2 H32 143(6) 15_555 12_566 n
C52 H2a2 H32 101(6) 15_555 -10_565 n
C52 H2a2 Ce12 149(6) 15_555 1_555 n
C52 H2a2 Ce12 71(6) 15_555 4_556 n
C52 H2a2 De12 131(6) 15_555 1_555 n
C52 H2a2 De12 72(6) 15_555 4_556 n
C52 H2a2 C52 73(6) 18_565 -10_565 n
C52 H2a2 H2a2 138(6) 18_565 4_556 n
C52 H2a2 H2a2 81(6) 18_565 12_566 n
C52 H2a2 H2a2 107(6) 18_565 15_555 n
C52 H2a2 H2a2 117(6) 18_565 18_565 n
C52 H2a2 H2a2 40(6) 18_565 21_566 n
C52 H2a2 H2a2 71(6) 18_565 -10_565 n
C52 H2a2 H2a2 47(6) 18_565 -20_556 n
C52 H2a2 H32 134(6) 18_565 12_566 n
C52 H2a2 H32 91(6) 18_565 -10_565 n
C52 H2a2 Ce12 149(6) 18_565 1_555 n
C52 H2a2 Ce12 63(6) 18_565 4_556 n
C52 H2a2 De12 142(6) 18_565 1_555 n
C52 H2a2 De12 76(6) 18_565 4_556 n
C52 H2a2 H2a2 91(6) -10_565 4_556 n
C52 H2a2 H2a2 124(6) -10_565 12_566 n
C52 H2a2 H2a2 115(6) -10_565 15_555 n
C52 H2a2 H2a2 109(6) -10_565 18_565 n
C52 H2a2 H2a2 113(6) -10_565 21_566 n
C52 H2a2 H2a2 125(6) -10_565 -10_565 n
C52 H2a2 H2a2 118(6) -10_565 -20_556 n
C52 H2a2 H32 62(6) -10_565 12_566 n
C52 H2a2 H32 57(6) -10_565 -10_565 n
C52 H2a2 Ce12 82(6) -10_565 1_555 n
C52 H2a2 Ce12 78(6) -10_565 4_556 n
C52 H2a2 De12 125(6) -10_565 1_555 n
C52 H2a2 De12 140(6) -10_565 4_556 n
H2a2 H2a2 H2a2 78(6) 4_556 12_566 n
H2a2 H2a2 H2a2 45(6) 4_556 15_555 n
H2a2 H2a2 H2a2 33(6) 4_556 18_565 n
H2a2 H2a2 H2a2 135(6) 4_556 21_566 n
H2a2 H2a2 H2a2 90(6) 4_556 -10_565 n
H2a2 H2a2 H2a2 123(6) 4_556 -20_556 n
H2a2 H2a2 H32 55(6) 4_556 12_566 n
H2a2 H2a2 H32 113(6) 4_556 -10_565 n
H2a2 H2a2 Ce12 22(6) 4_556 1_555 n
H2a2 H2a2 Ce12 153(6) 4_556 4_556 n
H2a2 H2a2 De12 34(6) 4_556 1_555 n
H2a2 H2a2 De12 129(6) 4_556 4_556 n
H2a2 H2a2 H2a2 33(6) 12_566 15_555 n
H2a2 H2a2 H2a2 45(6) 12_566 18_565 n
H2a2 H2a2 H2a2 57(6) 12_566 21_566 n
H2a2 H2a2 H2a2 12(6) 12_566 -10_565 n
H2a2 H2a2 H2a2 45(6) 12_566 -20_556 n
H2a2 H2a2 H32 133(6) 12_566 12_566 n
H2a2 H2a2 H32 170(6) 12_566 -10_565 n
H2a2 H2a2 Ce12 99(6) 12_566 1_555 n
H2a2 H2a2 Ce12 129(6) 12_566 4_556 n
H2a2 H2a2 De12 61(6) 12_566 1_555 n
H2a2 H2a2 De12 74(6) 12_566 4_556 n
H2a2 H2a2 H2a2 12(6) 15_555 18_565 n
H2a2 H2a2 H2a2 90(6) 15_555 21_566 n
H2a2 H2a2 H2a2 45(6) 15_555 -10_565 n
H2a2 H2a2 H2a2 78(6) 15_555 -20_556 n
H2a2 H2a2 H32 100(6) 15_555 12_566 n
H2a2 H2a2 H32 158(6) 15_555 -10_565 n
H2a2 H2a2 Ce12 67(6) 15_555 1_555 n
H2a2 H2a2 Ce12 161(6) 15_555 4_556 n
H2a2 H2a2 De12 36(6) 15_555 1_555 n
H2a2 H2a2 De12 98(6) 15_555 4_556 n
H2a2 H2a2 H2a2 102(6) 18_565 21_566 n
H2a2 H2a2 H2a2 57(6) 18_565 -10_565 n
H2a2 H2a2 H2a2 90(6) 18_565 -20_556 n
H2a2 H2a2 H32 88(6) 18_565 12_566 n
H2a2 H2a2 H32 145(6) 18_565 -10_565 n
H2a2 H2a2 Ce12 54(6) 18_565 1_555 n
H2a2 H2a2 Ce12 172(6) 18_565 4_556 n
H2a2 H2a2 De12 30(6) 18_565 1_555 n
H2a2 H2a2 De12 108(6) 18_565 4_556 n
H2a2 H2a2 H2a2 45(6) 21_566 -10_565 n
H2a2 H2a2 H2a2 12(6) 21_566 -20_556 n
H2a2 H2a2 H32 170(6) 21_566 12_566 n
H2a2 H2a2 H32 112(6) 21_566 -10_565 n
H2a2 H2a2 Ce12 156(6) 21_566 1_555 n
H2a2 H2a2 Ce12 72(6) 21_566 4_556 n
H2a2 H2a2 De12 112(6) 21_566 1_555 n
H2a2 H2a2 De12 41(6) 21_566 4_556 n
H2a2 H2a2 H2a2 33(6) -10_565 -20_556 n
H2a2 H2a2 H32 145(6) -10_565 12_566 n
H2a2 H2a2 H32 157(6) -10_565 -10_565 n
H2a2 H2a2 Ce12 112(6) -10_565 1_555 n
H2a2 H2a2 Ce12 117(6) -10_565 4_556 n
H2a2 H2a2 De12 72(6) -10_565 1_555 n
H2a2 H2a2 De12 65(6) -10_565 4_556 n
H2a2 H2a2 H32 178(6) -20_556 12_566 n
H2a2 H2a2 H32 125(6) -20_556 -10_565 n
H2a2 H2a2 Ce12 144(6) -20_556 1_555 n
H2a2 H2a2 Ce12 84(6) -20_556 4_556 n
H2a2 H2a2 De12 101(6) -20_556 1_555 n
H2a2 H2a2 De12 45(6) -20_556 4_556 n
H32 H2a2 H32 57(6) 12_566 -10_565 n
H32 H2a2 Ce12 34(6) 12_566 1_555 n
H32 H2a2 Ce12 98(6) 12_566 4_556 n
H32 H2a2 De12 77(6) 12_566 1_555 n
H32 H2a2 De12 136(6) 12_566 4_556 n
H32 H2a2 Ce12 91(6) -10_565 1_555 n
H32 H2a2 Ce12 41(6) -10_565 4_556 n
H32 H2a2 De12 127(6) -10_565 1_555 n
H32 H2a2 De12 99(6) -10_565 4_556 n
Ce12 H2a2 Ce12 130(6) 1_555 4_556 n
Ce12 H2a2 De12 46(6) 1_555 1_555 n
Ce12 H2a2 De12 134(6) 1_555 4_556 n
Ce12 H2a2 De12 147(6) 4_556 1_555 n
Ce12 H2a2 De12 65(6) 4_556 4_556 n
De12 H2a2 De12 96(6) 1_555 4_556 n
C1a2 H2b2 C1a2 89(6) 12_566 -10_565 n
C1a2 H2b2 C4b2 53(6) 12_566 1_555 n
C1a2 H2b2 C4b2 39(6) 12_566 4_556 n
C1a2 H2b2 O1a2 57(6) 12_566 12_566 n
C1a2 H2b2 O1a2 101(6) 12_566 -10_565 n
C1a2 H2b2 H2b2 133(6) 12_566 4_556 n
C1a2 H2b2 C4b2 36(6) -10_565 1_555 n
C1a2 H2b2 C4b2 51(6) -10_565 4_556 n
C1a2 H2b2 O1a2 99(6) -10_565 12_566 n
C1a2 H2b2 O1a2 53(6) -10_565 -10_565 n
C1a2 H2b2 H2b2 43(6) -10_565 4_556 n
C4b2 H2b2 C4b2 15(6) 1_555 4_556 n
C4b2 H2b2 O1a2 80(6) 1_555 12_566 n
C4b2 H2b2 O1a2 69(6) 1_555 -10_565 n
C4b2 H2b2 H2b2 79(6) 1_555 4_556 n
C4b2 H2b2 O1a2 72(6) 4_556 12_566 n
C4b2 H2b2 O1a2 77(6) 4_556 -10_565 n
C4b2 H2b2 H2b2 94(6) 4_556 4_556 n
O1a2 H2b2 O1a2 64(6) 12_566 -10_565 n
O1a2 H2b2 H2b2 120(6) 12_566 4_556 n
O1a2 H2b2 H2b2 55(6) -10_565 4_556 n
C52 H32 C52 14(6) 1_555 4_556 n
C52 H32 O1a2 76(6) 1_555 12_566 n
C52 H32 H2a2 54(6) 1_555 12_566 n
C52 H32 H2a2 56(6) 1_555 -10_565 n
C52 H32 H32 66(6) 1_555 4_556 n
C52 H32 Ce12 97(6) 1_555 12_566 n
C52 H32 Ce22 151(6) 1_555 12_566 n
C52 H32 Ce22 100(6) 1_555 -10_565 n
C52 H32 De12 77(6) 1_555 12_566 n
C52 H32 De12 76(6) 1_555 21_566 n
C52 H32 De22 58(6) 1_555 12_566 n
C52 H32 De22 55(6) 1_555 21_566 n
C52 H32 De32 173(6) 1_555 21_566 n
C52 H32 De42 99(6) 1_555 12_566 n
C52 H32 De42 112(6) 1_555 -10_565 n
C52 H32 O1a2 79(6) 4_556 12_566 n
C52 H32 H2a2 49(6) 4_556 12_566 n
C52 H32 H2a2 54(6) 4_556 -10_565 n
C52 H32 H32 52(6) 4_556 4_556 n
C52 H32 Ce12 108(6) 4_556 12_566 n
C52 H32 Ce22 142(6) 4_556 12_566 n
C52 H32 Ce22 86(6) 4_556 -10_565 n
C52 H32 De12 77(6) 4_556 12_566 n
C52 H32 De12 76(6) 4_556 21_566 n
C52 H32 De22 72(6) 4_556 12_566 n
C52 H32 De22 69(6) 4_556 21_566 n
C52 H32 De32 168(6) 4_556 21_566 n
C52 H32 De42 88(6) 4_556 12_566 n
C52 H32 De42 104(6) 4_556 -10_565 n
O1a2 H32 H2a2 128(6) 12_566 12_566 n
O1a2 H32 H2a2 132(6) 12_566 -10_565 n
O1a2 H32 H32 92(6) 12_566 4_556 n
O1a2 H32 Ce12 123(6) 12_566 12_566 n
O1a2 H32 Ce22 81(6) 12_566 12_566 n
O1a2 H32 Ce22 87(6) 12_566 -10_565 n
O1a2 H32 De12 151(6) 12_566 12_566 n
O1a2 H32 De12 152(6) 12_566 21_566 n
O1a2 H32 De22 76(6) 12_566 12_566 n
O1a2 H32 De22 71(6) 12_566 21_566 n
O1a2 H32 De32 97(6) 12_566 21_566 n
O1a2 H32 De42 63(6) 12_566 12_566 n
O1a2 H32 De42 55(6) 12_566 -10_565 n
H2a2 H32 H2a2 12(6) 12_566 -10_565 n
H2a2 H32 H32 55(6) 12_566 4_556 n
H2a2 H32 Ce12 83(6) 12_566 12_566 n
H2a2 H32 Ce22 136(6) 12_566 12_566 n
H2a2 H32 Ce22 86(6) 12_566 -10_565 n
H2a2 H32 De12 34(6) 12_566 12_566 n
H2a2 H32 De12 31(6) 12_566 21_566 n
H2a2 H32 De22 89(6) 12_566 12_566 n
H2a2 H32 De22 91(6) 12_566 21_566 n
H2a2 H32 De32 133(6) 12_566 21_566 n
H2a2 H32 De42 106(6) 12_566 12_566 n
H2a2 H32 De42 126(6) 12_566 -10_565 n
H2a2 H32 H32 67(6) -10_565 4_556 n
H2a2 H32 Ce12 71(6) -10_565 12_566 n
H2a2 H32 Ce22 141(6) -10_565 12_566 n
H2a2 H32 Ce22 97(6) -10_565 -10_565 n
H2a2 H32 De12 24(6) -10_565 12_566 n
H2a2 H32 De12 22(6) -10_565 21_566 n
H2a2 H32 De22 81(6) -10_565 12_566 n
H2a2 H32 De22 84(6) -10_565 21_566 n
H2a2 H32 De32 131(6) -10_565 21_566 n
H2a2 H32 De42 118(6) -10_565 12_566 n
H2a2 H32 De42 137(6) -10_565 -10_565 n
H32 H32 Ce12 138(6) 4_556 12_566 n
H32 H32 Ce22 96(6) 4_556 12_566 n
H32 H32 Ce22 37(6) 4_556 -10_565 n
H32 H32 De12 86(6) 4_556 12_566 n
H32 H32 De12 82(6) 4_556 21_566 n
H32 H32 De22 124(6) 4_556 12_566 n
H32 H32 De22 121(6) 4_556 21_566 n
H32 H32 De32 118(6) 4_556 21_566 n
H32 H32 De42 51(6) 4_556 12_566 n
H32 H32 De42 71(6) 4_556 -10_565 n
Ce12 H32 Ce22 111(6) 12_566 12_566 n
Ce12 H32 Ce22 149(6) 12_566 -10_565 n
Ce12 H32 De12 52(6) 12_566 12_566 n
Ce12 H32 De12 56(6) 12_566 21_566 n
Ce12 H32 De22 55(6) 12_566 12_566 n
Ce12 H32 De22 61(6) 12_566 21_566 n
Ce12 H32 De32 84(6) 12_566 21_566 n
Ce12 H32 De42 163(6) 12_566 12_566 n
Ce12 H32 De42 147(6) 12_566 -10_565 n
Ce22 H32 Ce22 60(6) 12_566 -10_565 n
Ce22 H32 De12 128(6) 12_566 12_566 n
Ce22 H32 De12 127(6) 12_566 21_566 n
Ce22 H32 De22 134(6) 12_566 12_566 n
Ce22 H32 De22 133(6) 12_566 21_566 n
Ce22 H32 De32 27(6) 12_566 21_566 n
Ce22 H32 De42 53(6) 12_566 12_566 n
Ce22 H32 De42 39(6) 12_566 -10_565 n
Ce22 H32 De12 108(6) -10_565 12_566 n
Ce22 H32 De12 104(6) -10_565 21_566 n
Ce22 H32 De22 155(6) -10_565 12_566 n
Ce22 H32 De22 149(6) -10_565 21_566 n
Ce22 H32 De32 82(6) -10_565 21_566 n
Ce22 H32 De42 25(6) -10_565 12_566 n
Ce22 H32 De42 41(6) -10_565 -10_565 n
De12 H32 De12 4(6) 12_566 21_566 n
De12 H32 De22 81(6) 12_566 12_566 n
De12 H32 De22 85(6) 12_566 21_566 n
De12 H32 De32 109(6) 12_566 21_566 n
De12 H32 De42 132(6) 12_566 12_566 n
De12 H32 De42 148(6) 12_566 -10_565 n
De12 H32 De22 84(6) 21_566 12_566 n
De12 H32 De22 88(6) 21_566 21_566 n
De12 H32 De32 110(6) 21_566 21_566 n
De12 H32 De42 128(6) 21_566 12_566 n
De12 H32 De42 144(6) 21_566 -10_565 n
De22 H32 De22 6(6) 12_566 21_566 n
De22 H32 De32 118(6) 12_566 21_566 n
De22 H32 De42 138(6) 12_566 12_566 n
De22 H32 De42 131(6) 12_566 -10_565 n
De22 H32 De32 121(6) 21_566 21_566 n
De22 H32 De42 132(6) 21_566 12_566 n
De22 H32 De42 126(6) 21_566 -10_565 n
De32 H32 De42 80(6) 21_566 12_566 n
De32 H32 De42 65(6) 21_566 -10_565 n
De42 H32 De42 20(6) 12_566 -10_565 n
Fe2 N1a C6N2 114(6) 207_655 1_555 n
Fe2 N1a C6N2 114(6) 207_655 19_656 n
Fe2 N1a C6N2 114(6) 207_655 -10_565 n
Fe2 N1a C6N2 114(6) 207_655 -14_666 n
Fe2 N1a C7N1 116(6) 207_655 1_555 n
Fe2 N1a C7N1 116(6) 207_655 19_656 n
Fe2 N1a C7N1 116(6) 207_655 -10_565 n
Fe2 N1a C7N1 116(6) 207_655 -14_666 n
Fe2 N1a C7N3 112(6) 207_655 1_555 n
Fe2 N1a C7N3 112(6) 207_655 19_656 n
Fe2 N1a C7N3 112(6) 207_655 -10_565 n
Fe2 N1a C7N3 112(6) 207_655 -14_666 n
C6N2 N1a C6N2 124(6) 1_555 19_656 n
C6N2 N1a C6N2 28(6) 1_555 -10_565 n
C6N2 N1a C6N2 133(6) 1_555 -14_666 n
C6N2 N1a C7N1 104(6) 1_555 1_555 n
C6N2 N1a C7N1 25(6) 1_555 19_656 n
C6N2 N1a C7N1 123(6) 1_555 -10_565 n
C6N2 N1a C7N1 53(6) 1_555 -14_666 n
C6N2 N1a C7N3 105(6) 1_555 1_555 n
C6N2 N1a C7N3 83(6) 1_555 19_656 n
C6N2 N1a C7N3 79(6) 1_555 -10_565 n
C6N2 N1a C7N3 56(6) 1_555 -14_666 n
C6N2 N1a C6N2 133(6) 19_656 -10_565 n
C6N2 N1a C6N2 28(6) 19_656 -14_666 n
C6N2 N1a C7N1 25(6) 19_656 1_555 n
C6N2 N1a C7N1 104(6) 19_656 19_656 n
C6N2 N1a C7N1 53(6) 19_656 -10_565 n
C6N2 N1a C7N1 123(6) 19_656 -14_666 n
C6N2 N1a C7N3 83(6) 19_656 1_555 n
C6N2 N1a C7N3 105(6) 19_656 19_656 n
C6N2 N1a C7N3 56(6) 19_656 -10_565 n
C6N2 N1a C7N3 79(6) 19_656 -14_666 n
C6N2 N1a C6N2 124(6) -10_565 -14_666 n
C6N2 N1a C7N1 123(6) -10_565 1_555 n
C6N2 N1a C7N1 53(6) -10_565 19_656 n
C6N2 N1a C7N1 104(6) -10_565 -10_565 n
C6N2 N1a C7N1 25(6) -10_565 -14_666 n
C6N2 N1a C7N3 79(6) -10_565 1_555 n
C6N2 N1a C7N3 56(6) -10_565 19_656 n
C6N2 N1a C7N3 105(6) -10_565 -10_565 n
C6N2 N1a C7N3 83(6) -10_565 -14_666 n
C6N2 N1a C7N1 53(6) -14_666 1_555 n
C6N2 N1a C7N1 123(6) -14_666 19_656 n
C6N2 N1a C7N1 25(6) -14_666 -10_565 n
C6N2 N1a C7N1 104(6) -14_666 -14_666 n
C6N2 N1a C7N3 56(6) -14_666 1_555 n
C6N2 N1a C7N3 79(6) -14_666 19_656 n
C6N2 N1a C7N3 83(6) -14_666 -10_565 n
C6N2 N1a C7N3 105(6) -14_666 -14_666 n
C7N1 N1a C7N1 82(6) 1_555 19_656 n
C7N1 N1a C7N1 76(6) 1_555 -10_565 n
C7N1 N1a C7N1 127(6) 1_555 -14_666 n
C7N1 N1a C7N3 105(6) 1_555 1_555 n
C7N1 N1a C7N3 121(6) 1_555 19_656 n
C7N1 N1a C7N3 31(6) 1_555 -10_565 n
C7N1 N1a C7N3 54(6) 1_555 -14_666 n
C7N1 N1a C7N1 127(6) 19_656 -10_565 n
C7N1 N1a C7N1 76(6) 19_656 -14_666 n
C7N1 N1a C7N3 121(6) 19_656 1_555 n
C7N1 N1a C7N3 105(6) 19_656 19_656 n
C7N1 N1a C7N3 54(6) 19_656 -10_565 n
C7N1 N1a C7N3 31(6) 19_656 -14_666 n
C7N1 N1a C7N1 82(6) -10_565 -14_666 n
C7N1 N1a C7N3 31(6) -10_565 1_555 n
C7N1 N1a C7N3 54(6) -10_565 19_656 n
C7N1 N1a C7N3 105(6) -10_565 -10_565 n
C7N1 N1a C7N3 121(6) -10_565 -14_666 n
C7N1 N1a C7N3 54(6) -14_666 1_555 n
C7N1 N1a C7N3 31(6) -14_666 19_656 n
C7N1 N1a C7N3 121(6) -14_666 -10_565 n
C7N1 N1a C7N3 105(6) -14_666 -14_666 n
C7N3 N1a C7N3 24(6) 1_555 19_656 n
C7N3 N1a C7N3 129(6) 1_555 -10_565 n
C7N3 N1a C7N3 136(6) 1_555 -14_666 n
C7N3 N1a C7N3 136(6) 19_656 -10_565 n
C7N3 N1a C7N3 129(6) 19_656 -14_666 n
C7N3 N1a C7N3 24(6) -10_565 -14_666 n
N1a C6N2 C6N2 76(6) 1_555 -10_565 n
N1a C6N2 C6N2 114(6) 1_555 214_554 n
N1a C6N2 C6N2 105(6) 1_555 -219_463 n
N1a C6N2 D4N3 117(6) 1_555 1_555 n
N1a C6N2 D4N4 117(6) 1_555 1_555 n
N1a C6N2 D4N4 129(6) 1_555 -10_565 n
N1a C6N2 H4N3 117(6) 1_555 1_555 n
N1a C6N2 H4N4 117(6) 1_555 1_555 n
N1a C6N2 H4N4 129(6) 1_555 -10_565 n
N1a C6N2 C7N1 77(6) 1_555 19_656 n
N1a C6N2 C7N1 64(6) 1_555 -14_666 n
N1a C6N2 C7N1 106(6) 1_555 210_655 n
N1a C6N2 D5N3 138(6) 1_555 19_656 n
N1a C6N2 D5N3 102(6) 1_555 -14_666 n
N1a C6N2 D5N4 89(6) 1_555 19_656 n
N1a C6N2 H5N3 138(6) 1_555 19_656 n
N1a C6N2 H5N3 102(6) 1_555 -14_666 n
N1a C6N2 H5N4 89(6) 1_555 19_656 n
N1a C6N2 C7N3 50(6) 1_555 -10_565 n
N1a C6N2 C7N3 62(6) 1_555 -14_666 n
N1a C6N2 D6N4 98(6) 1_555 -14_666 n
N1a C6N2 H6N4 98(6) 1_555 -14_666 n
C6N2 C6N2 C6N2 90(6) -10_565 214_554 n
C6N2 C6N2 C6N2 66(6) -10_565 -219_463 n
C6N2 C6N2 D4N3 152(6) -10_565 1_555 n
C6N2 C6N2 D4N4 59(6) -10_565 1_555 n
C6N2 C6N2 D4N4 82(6) -10_565 -10_565 n
C6N2 C6N2 H4N3 152(6) -10_565 1_555 n
C6N2 C6N2 H4N4 59(6) -10_565 1_555 n
C6N2 C6N2 H4N4 82(6) -10_565 -10_565 n
C6N2 C6N2 C7N1 148(6) -10_565 19_656 n
C6N2 C6N2 C7N1 15(6) -10_565 -14_666 n
C6N2 C6N2 C7N1 109(6) -10_565 210_655 n
C6N2 C6N2 D5N3 119(6) -10_565 19_656 n
C6N2 C6N2 D5N3 34(6) -10_565 -14_666 n
C6N2 C6N2 D5N4 165(6) -10_565 19_656 n
C6N2 C6N2 H5N3 119(6) -10_565 19_656 n
C6N2 C6N2 H5N3 34(6) -10_565 -14_666 n
C6N2 C6N2 H5N4 165(6) -10_565 19_656 n
C6N2 C6N2 C7N3 121(6) -10_565 -10_565 n
C6N2 C6N2 C7N3 134(6) -10_565 -14_666 n
C6N2 C6N2 D6N4 166(6) -10_565 -14_666 n
C6N2 C6N2 H6N4 166(6) -10_565 -14_666 n
C6N2 C6N2 C6N2 24(6) 214_554 -219_463 n
C6N2 C6N2 D4N3 105(6) 214_554 1_555 n
C6N2 C6N2 D4N4 109(6) 214_554 1_555 n
C6N2 C6N2 D4N4 112(6) 214_554 -10_565 n
C6N2 C6N2 H4N3 105(6) 214_554 1_555 n
C6N2 C6N2 H4N4 109(6) 214_554 1_555 n
C6N2 C6N2 H4N4 112(6) 214_554 -10_565 n
C6N2 C6N2 C7N1 84(6) 214_554 19_656 n
C6N2 C6N2 C7N1 87(6) 214_554 -14_666 n
C6N2 C6N2 C7N1 23(6) 214_554 210_655 n
C6N2 C6N2 D5N3 105(6) 214_554 19_656 n
C6N2 C6N2 D5N3 100(6) 214_554 -14_666 n
C6N2 C6N2 D5N4 97(6) 214_554 19_656 n
C6N2 C6N2 H5N3 105(6) 214_554 19_656 n
C6N2 C6N2 H5N3 100(6) 214_554 -14_666 n
C6N2 C6N2 H5N4 97(6) 214_554 19_656 n
C6N2 C6N2 C7N3 91(6) 214_554 -10_565 n
C6N2 C6N2 C7N3 91(6) 214_554 -14_666 n
C6N2 C6N2 D6N4 104(6) 214_554 -14_666 n
C6N2 C6N2 H6N4 104(6) 214_554 -14_666 n
C6N2 C6N2 D4N3 127(6) -219_463 1_555 n
C6N2 C6N2 D4N4 95(6) -219_463 1_555 n
C6N2 C6N2 D4N4 106(6) -219_463 -10_565 n
C6N2 C6N2 H4N3 127(6) -219_463 1_555 n
C6N2 C6N2 H4N4 95(6) -219_463 1_555 n
C6N2 C6N2 H4N4 106(6) -219_463 -10_565 n
C6N2 C6N2 C7N1 105(6) -219_463 19_656 n
C6N2 C6N2 C7N1 64(6) -219_463 -14_666 n
C6N2 C6N2 C7N1 45(6) -219_463 210_655 n
C6N2 C6N2 D5N3 116(6) -219_463 19_656 n
C6N2 C6N2 D5N3 80(6) -219_463 -14_666 n
C6N2 C6N2 D5N4 121(6) -219_463 19_656 n
C6N2 C6N2 H5N3 116(6) -219_463 19_656 n
C6N2 C6N2 H5N3 80(6) -219_463 -14_666 n
C6N2 C6N2 H5N4 121(6) -219_463 19_656 n
C6N2 C6N2 C7N3 103(6) -219_463 -10_565 n
C6N2 C6N2 C7N3 108(6) -219_463 -14_666 n
C6N2 C6N2 D6N4 128(6) -219_463 -14_666 n
C6N2 C6N2 H6N4 128(6) -219_463 -14_666 n
D4N3 C6N2 D4N4 94(6) 1_555 1_555 n
D4N3 C6N2 D4N4 71(6) 1_555 -10_565 n
D4N3 C6N2 H4N3 0(6) 1_555 1_555 n
D4N3 C6N2 H4N4 94(6) 1_555 1_555 n
D4N3 C6N2 H4N4 71(6) 1_555 -10_565 n
D4N3 C6N2 C7N1 59(6) 1_555 19_656 n
D4N3 C6N2 C7N1 165(6) 1_555 -14_666 n
D4N3 C6N2 C7N1 92(6) 1_555 210_655 n
D4N3 C6N2 D5N3 35(6) 1_555 19_656 n
D4N3 C6N2 D5N3 119(6) 1_555 -14_666 n
D4N3 C6N2 D5N4 37(6) 1_555 19_656 n
D4N3 C6N2 H5N3 35(6) 1_555 19_656 n
D4N3 C6N2 H5N3 119(6) 1_555 -14_666 n
D4N3 C6N2 H5N4 37(6) 1_555 19_656 n
D4N3 C6N2 C7N3 82(6) 1_555 -10_565 n
D4N3 C6N2 C7N3 70(6) 1_555 -14_666 n
D4N3 C6N2 D6N4 23(6) 1_555 -14_666 n
D4N3 C6N2 H6N4 23(6) 1_555 -14_666 n
D4N4 C6N2 D4N4 23(6) 1_555 -10_565 n
D4N4 C6N2 H4N3 94(6) 1_555 1_555 n
D4N4 C6N2 H4N4 0(6) 1_555 1_555 n
D4N4 C6N2 H4N4 23(6) 1_555 -10_565 n
D4N4 C6N2 C7N1 152(6) 1_555 19_656 n
D4N4 C6N2 C7N1 74(6) 1_555 -14_666 n
D4N4 C6N2 C7N1 129(6) 1_555 210_655 n
D4N4 C6N2 D5N3 60(6) 1_555 19_656 n
D4N4 C6N2 D5N3 25(6) 1_555 -14_666 n
D4N4 C6N2 D5N4 130(6) 1_555 19_656 n
D4N4 C6N2 H5N3 60(6) 1_555 19_656 n
D4N4 C6N2 H5N3 25(6) 1_555 -14_666 n
D4N4 C6N2 H5N4 130(6) 1_555 19_656 n
D4N4 C6N2 C7N3 160(6) 1_555 -10_565 n
D4N4 C6N2 C7N3 157(6) 1_555 -14_666 n
D4N4 C6N2 D6N4 115(6) 1_555 -14_666 n
D4N4 C6N2 H6N4 115(6) 1_555 -14_666 n
D4N4 C6N2 H4N3 71(6) -10_565 1_555 n
D4N4 C6N2 H4N4 23(6) -10_565 1_555 n
D4N4 C6N2 H4N4 0(6) -10_565 -10_565 n
D4N4 C6N2 C7N1 129(6) -10_565 19_656 n
D4N4 C6N2 C7N1 97(6) -10_565 -14_666 n
D4N4 C6N2 C7N1 125(6) -10_565 210_655 n
D4N4 C6N2 D5N3 37(6) -10_565 19_656 n
D4N4 C6N2 D5N3 48(6) -10_565 -14_666 n
D4N4 C6N2 D5N4 107(6) -10_565 19_656 n
D4N4 C6N2 H5N3 37(6) -10_565 19_656 n
D4N4 C6N2 H5N3 48(6) -10_565 -14_666 n
D4N4 C6N2 H5N4 107(6) -10_565 19_656 n
D4N4 C6N2 C7N3 148(6) -10_565 -10_565 n
D4N4 C6N2 C7N3 138(6) -10_565 -14_666 n
D4N4 C6N2 D6N4 93(6) -10_565 -14_666 n
D4N4 C6N2 H6N4 93(6) -10_565 -14_666 n
H4N3 C6N2 H4N4 94(6) 1_555 1_555 n
H4N3 C6N2 H4N4 71(6) 1_555 -10_565 n
H4N3 C6N2 C7N1 59(6) 1_555 19_656 n
H4N3 C6N2 C7N1 165(6) 1_555 -14_666 n
H4N3 C6N2 C7N1 92(6) 1_555 210_655 n
H4N3 C6N2 D5N3 35(6) 1_555 19_656 n
H4N3 C6N2 D5N3 119(6) 1_555 -14_666 n
H4N3 C6N2 D5N4 37(6) 1_555 19_656 n
H4N3 C6N2 H5N3 35(6) 1_555 19_656 n
H4N3 C6N2 H5N3 119(6) 1_555 -14_666 n
H4N3 C6N2 H5N4 37(6) 1_555 19_656 n
H4N3 C6N2 C7N3 82(6) 1_555 -10_565 n
H4N3 C6N2 C7N3 70(6) 1_555 -14_666 n
H4N3 C6N2 D6N4 23(6) 1_555 -14_666 n
H4N3 C6N2 H6N4 23(6) 1_555 -14_666 n
H4N4 C6N2 H4N4 23(6) 1_555 -10_565 n
H4N4 C6N2 C7N1 152(6) 1_555 19_656 n
H4N4 C6N2 C7N1 74(6) 1_555 -14_666 n
H4N4 C6N2 C7N1 129(6) 1_555 210_655 n
H4N4 C6N2 D5N3 60(6) 1_555 19_656 n
H4N4 C6N2 D5N3 25(6) 1_555 -14_666 n
H4N4 C6N2 D5N4 130(6) 1_555 19_656 n
H4N4 C6N2 H5N3 60(6) 1_555 19_656 n
H4N4 C6N2 H5N3 25(6) 1_555 -14_666 n
H4N4 C6N2 H5N4 130(6) 1_555 19_656 n
H4N4 C6N2 C7N3 160(6) 1_555 -10_565 n
H4N4 C6N2 C7N3 157(6) 1_555 -14_666 n
H4N4 C6N2 D6N4 115(6) 1_555 -14_666 n
H4N4 C6N2 H6N4 115(6) 1_555 -14_666 n
H4N4 C6N2 C7N1 129(6) -10_565 19_656 n
H4N4 C6N2 C7N1 97(6) -10_565 -14_666 n
H4N4 C6N2 C7N1 125(6) -10_565 210_655 n
H4N4 C6N2 D5N3 37(6) -10_565 19_656 n
H4N4 C6N2 D5N3 48(6) -10_565 -14_666 n
H4N4 C6N2 D5N4 107(6) -10_565 19_656 n
H4N4 C6N2 H5N3 37(6) -10_565 19_656 n
H4N4 C6N2 H5N3 48(6) -10_565 -14_666 n
H4N4 C6N2 H5N4 107(6) -10_565 19_656 n
H4N4 C6N2 C7N3 148(6) -10_565 -10_565 n
H4N4 C6N2 C7N3 138(6) -10_565 -14_666 n
H4N4 C6N2 D6N4 93(6) -10_565 -14_666 n
H4N4 C6N2 H6N4 93(6) -10_565 -14_666 n
C7N1 C6N2 C7N1 133(6) 19_656 -14_666 n
C7N1 C6N2 C7N1 62(6) 19_656 210_655 n
C7N1 C6N2 D5N3 93(6) 19_656 19_656 n
C7N1 C6N2 D5N3 175(6) 19_656 -14_666 n
C7N1 C6N2 D5N4 22(6) 19_656 19_656 n
C7N1 C6N2 H5N3 93(6) 19_656 19_656 n
C7N1 C6N2 H5N3 175(6) 19_656 -14_666 n
C7N1 C6N2 H5N4 22(6) 19_656 19_656 n
C7N1 C6N2 C7N3 28(6) 19_656 -10_565 n
C7N1 C6N2 C7N3 16(6) 19_656 -14_666 n
C7N1 C6N2 D6N4 37(6) 19_656 -14_666 n
C7N1 C6N2 H6N4 37(6) 19_656 -14_666 n
C7N1 C6N2 C7N1 103(6) -14_666 210_655 n
C7N1 C6N2 D5N3 134(6) -14_666 19_656 n
C7N1 C6N2 D5N3 50(6) -14_666 -14_666 n
C7N1 C6N2 D5N4 151(6) -14_666 19_656 n
C7N1 C6N2 H5N3 134(6) -14_666 19_656 n
C7N1 C6N2 H5N3 50(6) -14_666 -14_666 n
C7N1 C6N2 H5N4 151(6) -14_666 19_656 n
C7N1 C6N2 C7N3 106(6) -14_666 -10_565 n
C7N1 C6N2 C7N3 119(6) -14_666 -14_666 n
C7N1 C6N2 D6N4 161(6) -14_666 -14_666 n
C7N1 C6N2 H6N4 161(6) -14_666 -14_666 n
C7N1 C6N2 D5N3 105(6) 210_655 19_656 n
C7N1 C6N2 D5N3 123(6) 210_655 -14_666 n
C7N1 C6N2 D5N4 76(6) 210_655 19_656 n
C7N1 C6N2 H5N3 105(6) 210_655 19_656 n
C7N1 C6N2 H5N3 123(6) 210_655 -14_666 n
C7N1 C6N2 H5N4 76(6) 210_655 19_656 n
C7N1 C6N2 C7N3 71(6) 210_655 -10_565 n
C7N1 C6N2 C7N3 69(6) 210_655 -14_666 n
C7N1 C6N2 D6N4 84(6) 210_655 -14_666 n
C7N1 C6N2 H6N4 84(6) 210_655 -14_666 n
D5N3 C6N2 D5N3 85(6) 19_656 -14_666 n
D5N3 C6N2 D5N4 72(6) 19_656 19_656 n
D5N3 C6N2 H5N3 0(6) 19_656 19_656 n
D5N3 C6N2 H5N3 85(6) 19_656 -14_666 n
D5N3 C6N2 H5N4 72(6) 19_656 19_656 n
D5N3 C6N2 C7N3 117(6) 19_656 -10_565 n
D5N3 C6N2 C7N3 105(6) 19_656 -14_666 n
D5N3 C6N2 D6N4 58(6) 19_656 -14_666 n
D5N3 C6N2 H6N4 58(6) 19_656 -14_666 n
D5N3 C6N2 D5N4 154(6) -14_666 19_656 n
D5N3 C6N2 H5N3 85(6) -14_666 19_656 n
D5N3 C6N2 H5N3 0(6) -14_666 -14_666 n
D5N3 C6N2 H5N4 154(6) -14_666 19_656 n
D5N3 C6N2 C7N3 152(6) -14_666 -10_565 n
D5N3 C6N2 C7N3 163(6) -14_666 -14_666 n
D5N3 C6N2 D6N4 140(6) -14_666 -14_666 n
D5N3 C6N2 H6N4 140(6) -14_666 -14_666 n
D5N4 C6N2 H5N3 72(6) 19_656 19_656 n
D5N4 C6N2 H5N3 154(6) 19_656 -14_666 n
D5N4 C6N2 H5N4 0(6) 19_656 19_656 n
D5N4 C6N2 C7N3 46(6) 19_656 -10_565 n
D5N4 C6N2 C7N3 33(6) 19_656 -14_666 n
D5N4 C6N2 D6N4 14(6) 19_656 -14_666 n
D5N4 C6N2 H6N4 14(6) 19_656 -14_666 n
H5N3 C6N2 H5N3 85(6) 19_656 -14_666 n
H5N3 C6N2 H5N4 72(6) 19_656 19_656 n
H5N3 C6N2 C7N3 117(6) 19_656 -10_565 n
H5N3 C6N2 C7N3 105(6) 19_656 -14_666 n
H5N3 C6N2 D6N4 58(6) 19_656 -14_666 n
H5N3 C6N2 H6N4 58(6) 19_656 -14_666 n
H5N3 C6N2 H5N4 154(6) -14_666 19_656 n
H5N3 C6N2 C7N3 152(6) -14_666 -10_565 n
H5N3 C6N2 C7N3 163(6) -14_666 -14_666 n
H5N3 C6N2 D6N4 140(6) -14_666 -14_666 n
H5N3 C6N2 H6N4 140(6) -14_666 -14_666 n
H5N4 C6N2 C7N3 46(6) 19_656 -10_565 n
H5N4 C6N2 C7N3 33(6) 19_656 -14_666 n
H5N4 C6N2 D6N4 14(6) 19_656 -14_666 n
H5N4 C6N2 H6N4 14(6) 19_656 -14_666 n
C7N3 C6N2 C7N3 13(6) -10_565 -14_666 n
C7N3 C6N2 D6N4 59(6) -10_565 -14_666 n
C7N3 C6N2 H6N4 59(6) -10_565 -14_666 n
C7N3 C6N2 D6N4 47(6) -14_666 -14_666 n
C7N3 C6N2 H6N4 47(6) -14_666 -14_666 n
D6N4 C6N2 H6N4 0(6) -14_666 -14_666 n
C6N2 D4N3 D4N4 49(6) 1_555 -10_565 n
C6N2 D4N3 H4N4 49(6) 1_555 -10_565 n
C6N2 D4N3 C7N1 34(6) 1_555 19_656 n
C6N2 D4N3 D5N3 53(6) 1_555 19_656 n
C6N2 D4N3 D5N4 103(6) 1_555 19_656 n
C6N2 D4N3 H5N3 53(6) 1_555 19_656 n
C6N2 D4N3 H5N4 103(6) 1_555 19_656 n
C6N2 D4N3 C7N3 63(6) 1_555 -14_666 n
C6N2 D4N3 D6N4 112(6) 1_555 -14_666 n
C6N2 D4N3 H6N4 112(6) 1_555 -14_666 n
D4N4 D4N3 H4N4 0(6) -10_565 -10_565 n
D4N4 D4N3 C7N1 83(6) -10_565 19_656 n
D4N4 D4N3 D5N3 10(6) -10_565 19_656 n
D4N4 D4N3 D5N4 150(6) -10_565 19_656 n
D4N4 D4N3 H5N3 10(6) -10_565 19_656 n
D4N4 D4N3 H5N4 150(6) -10_565 19_656 n
D4N4 D4N3 C7N3 111(6) -10_565 -14_666 n
D4N4 D4N3 D6N4 156(6) -10_565 -14_666 n
D4N4 D4N3 H6N4 156(6) -10_565 -14_666 n
H4N4 D4N3 C7N1 83(6) -10_565 19_656 n
H4N4 D4N3 D5N3 10(6) -10_565 19_656 n
H4N4 D4N3 D5N4 150(6) -10_565 19_656 n
H4N4 D4N3 H5N3 10(6) -10_565 19_656 n
H4N4 D4N3 H5N4 150(6) -10_565 19_656 n
H4N4 D4N3 C7N3 111(6) -10_565 -14_666 n
H4N4 D4N3 D6N4 156(6) -10_565 -14_666 n
H4N4 D4N3 H6N4 156(6) -10_565 -14_666 n
C7N1 D4N3 D5N3 87(6) 19_656 19_656 n
C7N1 D4N3 D5N4 69(6) 19_656 19_656 n
C7N1 D4N3 H5N3 87(6) 19_656 19_656 n
C7N1 D4N3 H5N4 69(6) 19_656 19_656 n
C7N1 D4N3 C7N3 30(6) 19_656 -14_666 n
C7N1 D4N3 D6N4 78(6) 19_656 -14_666 n
C7N1 D4N3 H6N4 78(6) 19_656 -14_666 n
D5N3 D4N3 D5N4 155(6) 19_656 19_656 n
D5N3 D4N3 H5N3 0(6) 19_656 19_656 n
D5N3 D4N3 H5N4 155(6) 19_656 19_656 n
D5N3 D4N3 C7N3 116(6) 19_656 -14_666 n
D5N3 D4N3 D6N4 164(6) 19_656 -14_666 n
D5N3 D4N3 H6N4 164(6) 19_656 -14_666 n
D5N4 D4N3 H5N3 155(6) 19_656 19_656 n
D5N4 D4N3 H5N4 0(6) 19_656 19_656 n
D5N4 D4N3 C7N3 39(6) 19_656 -14_666 n
D5N4 D4N3 D6N4 12(6) 19_656 -14_666 n
D5N4 D4N3 H6N4 12(6) 19_656 -14_666 n
H5N3 D4N3 H5N4 155(6) 19_656 19_656 n
H5N3 D4N3 C7N3 116(6) 19_656 -14_666 n
H5N3 D4N3 D6N4 164(6) 19_656 -14_666 n
H5N3 D4N3 H6N4 164(6) 19_656 -14_666 n
H5N4 D4N3 C7N3 39(6) 19_656 -14_666 n
H5N4 D4N3 D6N4 12(6) 19_656 -14_666 n
H5N4 D4N3 H6N4 12(6) 19_656 -14_666 n
C7N3 D4N3 D6N4 49(6) -14_666 -14_666 n
C7N3 D4N3 H6N4 49(6) -14_666 -14_666 n
D6N4 D4N3 H6N4 0(6) -14_666 -14_666 n
C6N2 D4N4 C6N2 38(6) 1_555 -10_565 n
C6N2 D4N4 D4N3 99(6) 1_555 -10_565 n
C6N2 D4N4 D4N4 59(6) 1_555 -10_565 n
C6N2 D4N4 H4N3 99(6) 1_555 -10_565 n
C6N2 D4N4 H4N4 59(6) 1_555 -10_565 n
C6N2 D4N4 C7N1 10(6) 1_555 19_656 n
C6N2 D4N4 C7N1 58(6) 1_555 -14_666 n
C6N2 D4N4 D5N3 49(6) 1_555 19_656 n
C6N2 D4N4 D5N3 102(6) 1_555 -14_666 n
C6N2 D4N4 H5N3 49(6) 1_555 19_656 n
C6N2 D4N4 H5N3 102(6) 1_555 -14_666 n
C6N2 D4N4 D4N3 60(6) -10_565 -10_565 n
C6N2 D4N4 D4N4 98(6) -10_565 -10_565 n
C6N2 D4N4 H4N3 60(6) -10_565 -10_565 n
C6N2 D4N4 H4N4 98(6) -10_565 -10_565 n
C6N2 D4N4 C7N1 48(6) -10_565 19_656 n
C6N2 D4N4 C7N1 20(6) -10_565 -14_666 n
C6N2 D4N4 D5N3 87(6) -10_565 19_656 n
C6N2 D4N4 D5N3 64(6) -10_565 -14_666 n
C6N2 D4N4 H5N3 87(6) -10_565 19_656 n
C6N2 D4N4 H5N3 64(6) -10_565 -14_666 n
D4N3 D4N4 D4N4 157(6) -10_565 -10_565 n
D4N3 D4N4 H4N3 0(6) -10_565 -10_565 n
D4N3 D4N4 H4N4 157(6) -10_565 -10_565 n
D4N3 D4N4 C7N1 108(6) -10_565 19_656 n
D4N3 D4N4 C7N1 41(6) -10_565 -14_666 n
D4N3 D4N4 D5N3 147(6) -10_565 19_656 n
D4N3 D4N4 D5N3 11(6) -10_565 -14_666 n
D4N3 D4N4 H5N3 147(6) -10_565 19_656 n
D4N3 D4N4 H5N3 11(6) -10_565 -14_666 n
D4N4 D4N4 H4N3 157(6) -10_565 -10_565 n
D4N4 D4N4 H4N4 0(6) -10_565 -10_565 n
D4N4 D4N4 C7N1 49(6) -10_565 19_656 n
D4N4 D4N4 C7N1 117(6) -10_565 -14_666 n
D4N4 D4N4 D5N3 11(6) -10_565 19_656 n
D4N4 D4N4 D5N3 161(6) -10_565 -14_666 n
D4N4 D4N4 H5N3 11(6) -10_565 19_656 n
D4N4 D4N4 H5N3 161(6) -10_565 -14_666 n
H4N3 D4N4 H4N4 157(6) -10_565 -10_565 n
H4N3 D4N4 C7N1 108(6) -10_565 19_656 n
H4N3 D4N4 C7N1 41(6) -10_565 -14_666 n
H4N3 D4N4 D5N3 147(6) -10_565 19_656 n
H4N3 D4N4 D5N3 11(6) -10_565 -14_666 n
H4N3 D4N4 H5N3 147(6) -10_565 19_656 n
H4N3 D4N4 H5N3 11(6) -10_565 -14_666 n
H4N4 D4N4 C7N1 49(6) -10_565 19_656 n
H4N4 D4N4 C7N1 117(6) -10_565 -14_666 n
H4N4 D4N4 D5N3 11(6) -10_565 19_656 n
H4N4 D4N4 D5N3 161(6) -10_565 -14_666 n
H4N4 D4N4 H5N3 11(6) -10_565 19_656 n
H4N4 D4N4 H5N3 161(6) -10_565 -14_666 n
C7N1 D4N4 C7N1 68(6) 19_656 -14_666 n
C7N1 D4N4 D5N3 39(6) 19_656 19_656 n
C7N1 D4N4 D5N3 112(6) 19_656 -14_666 n
C7N1 D4N4 H5N3 39(6) 19_656 19_656 n
C7N1 D4N4 H5N3 112(6) 19_656 -14_666 n
C7N1 D4N4 D5N3 107(6) -14_666 19_656 n
C7N1 D4N4 D5N3 45(6) -14_666 -14_666 n
C7N1 D4N4 H5N3 107(6) -14_666 19_656 n
C7N1 D4N4 H5N3 45(6) -14_666 -14_666 n
D5N3 D4N4 D5N3 150(6) 19_656 -14_666 n
D5N3 D4N4 H5N3 0(6) 19_656 19_656 n
D5N3 D4N4 H5N3 150(6) 19_656 -14_666 n
D5N3 D4N4 H5N3 150(6) -14_666 19_656 n
D5N3 D4N4 H5N3 0(6) -14_666 -14_666 n
H5N3 D4N4 H5N3 150(6) 19_656 -14_666 n
C6N2 H4N3 D4N4 49(6) 1_555 -10_565 n
C6N2 H4N3 H4N4 49(6) 1_555 -10_565 n
C6N2 H4N3 C7N1 34(6) 1_555 19_656 n
C6N2 H4N3 D5N3 53(6) 1_555 19_656 n
C6N2 H4N3 D5N4 103(6) 1_555 19_656 n
C6N2 H4N3 H5N3 53(6) 1_555 19_656 n
C6N2 H4N3 H5N4 103(6) 1_555 19_656 n
C6N2 H4N3 C7N3 63(6) 1_555 -14_666 n
C6N2 H4N3 D6N4 112(6) 1_555 -14_666 n
C6N2 H4N3 H6N4 112(6) 1_555 -14_666 n
D4N4 H4N3 H4N4 0(6) -10_565 -10_565 n
D4N4 H4N3 C7N1 83(6) -10_565 19_656 n
D4N4 H4N3 D5N3 10(6) -10_565 19_656 n
D4N4 H4N3 D5N4 150(6) -10_565 19_656 n
D4N4 H4N3 H5N3 10(6) -10_565 19_656 n
D4N4 H4N3 H5N4 150(6) -10_565 19_656 n
D4N4 H4N3 C7N3 111(6) -10_565 -14_666 n
D4N4 H4N3 D6N4 156(6) -10_565 -14_666 n
D4N4 H4N3 H6N4 156(6) -10_565 -14_666 n
H4N4 H4N3 C7N1 83(6) -10_565 19_656 n
H4N4 H4N3 D5N3 10(6) -10_565 19_656 n
H4N4 H4N3 D5N4 150(6) -10_565 19_656 n
H4N4 H4N3 H5N3 10(6) -10_565 19_656 n
H4N4 H4N3 H5N4 150(6) -10_565 19_656 n
H4N4 H4N3 C7N3 111(6) -10_565 -14_666 n
H4N4 H4N3 D6N4 156(6) -10_565 -14_666 n
H4N4 H4N3 H6N4 156(6) -10_565 -14_666 n
C7N1 H4N3 D5N3 87(6) 19_656 19_656 n
C7N1 H4N3 D5N4 69(6) 19_656 19_656 n
C7N1 H4N3 H5N3 87(6) 19_656 19_656 n
C7N1 H4N3 H5N4 69(6) 19_656 19_656 n
C7N1 H4N3 C7N3 30(6) 19_656 -14_666 n
C7N1 H4N3 D6N4 78(6) 19_656 -14_666 n
C7N1 H4N3 H6N4 78(6) 19_656 -14_666 n
D5N3 H4N3 D5N4 155(6) 19_656 19_656 n
D5N3 H4N3 H5N3 0(6) 19_656 19_656 n
D5N3 H4N3 H5N4 155(6) 19_656 19_656 n
D5N3 H4N3 C7N3 116(6) 19_656 -14_666 n
D5N3 H4N3 D6N4 164(6) 19_656 -14_666 n
D5N3 H4N3 H6N4 164(6) 19_656 -14_666 n
D5N4 H4N3 H5N3 155(6) 19_656 19_656 n
D5N4 H4N3 H5N4 0(6) 19_656 19_656 n
D5N4 H4N3 C7N3 39(6) 19_656 -14_666 n
D5N4 H4N3 D6N4 12(6) 19_656 -14_666 n
D5N4 H4N3 H6N4 12(6) 19_656 -14_666 n
H5N3 H4N3 H5N4 155(6) 19_656 19_656 n
H5N3 H4N3 C7N3 116(6) 19_656 -14_666 n
H5N3 H4N3 D6N4 164(6) 19_656 -14_666 n
H5N3 H4N3 H6N4 164(6) 19_656 -14_666 n
H5N4 H4N3 C7N3 39(6) 19_656 -14_666 n
H5N4 H4N3 D6N4 12(6) 19_656 -14_666 n
H5N4 H4N3 H6N4 12(6) 19_656 -14_666 n
C7N3 H4N3 D6N4 49(6) -14_666 -14_666 n
C7N3 H4N3 H6N4 49(6) -14_666 -14_666 n
D6N4 H4N3 H6N4 0(6) -14_666 -14_666 n
C6N2 H4N4 C6N2 38(6) 1_555 -10_565 n
C6N2 H4N4 D4N3 99(6) 1_555 -10_565 n
C6N2 H4N4 D4N4 59(6) 1_555 -10_565 n
C6N2 H4N4 H4N3 99(6) 1_555 -10_565 n
C6N2 H4N4 H4N4 59(6) 1_555 -10_565 n
C6N2 H4N4 C7N1 10(6) 1_555 19_656 n
C6N2 H4N4 C7N1 58(6) 1_555 -14_666 n
C6N2 H4N4 D5N3 49(6) 1_555 19_656 n
C6N2 H4N4 D5N3 102(6) 1_555 -14_666 n
C6N2 H4N4 H5N3 49(6) 1_555 19_656 n
C6N2 H4N4 H5N3 102(6) 1_555 -14_666 n
C6N2 H4N4 D4N3 60(6) -10_565 -10_565 n
C6N2 H4N4 D4N4 98(6) -10_565 -10_565 n
C6N2 H4N4 H4N3 60(6) -10_565 -10_565 n
C6N2 H4N4 H4N4 98(6) -10_565 -10_565 n
C6N2 H4N4 C7N1 48(6) -10_565 19_656 n
C6N2 H4N4 C7N1 20(6) -10_565 -14_666 n
C6N2 H4N4 D5N3 87(6) -10_565 19_656 n
C6N2 H4N4 D5N3 64(6) -10_565 -14_666 n
C6N2 H4N4 H5N3 87(6) -10_565 19_656 n
C6N2 H4N4 H5N3 64(6) -10_565 -14_666 n
D4N3 H4N4 D4N4 157(6) -10_565 -10_565 n
D4N3 H4N4 H4N3 0(6) -10_565 -10_565 n
D4N3 H4N4 H4N4 157(6) -10_565 -10_565 n
D4N3 H4N4 C7N1 108(6) -10_565 19_656 n
D4N3 H4N4 C7N1 41(6) -10_565 -14_666 n
D4N3 H4N4 D5N3 147(6) -10_565 19_656 n
D4N3 H4N4 D5N3 11(6) -10_565 -14_666 n
D4N3 H4N4 H5N3 147(6) -10_565 19_656 n
D4N3 H4N4 H5N3 11(6) -10_565 -14_666 n
D4N4 H4N4 H4N3 157(6) -10_565 -10_565 n
D4N4 H4N4 H4N4 0(6) -10_565 -10_565 n
D4N4 H4N4 C7N1 49(6) -10_565 19_656 n
D4N4 H4N4 C7N1 117(6) -10_565 -14_666 n
D4N4 H4N4 D5N3 11(6) -10_565 19_656 n
D4N4 H4N4 D5N3 161(6) -10_565 -14_666 n
D4N4 H4N4 H5N3 11(6) -10_565 19_656 n
D4N4 H4N4 H5N3 161(6) -10_565 -14_666 n
H4N3 H4N4 H4N4 157(6) -10_565 -10_565 n
H4N3 H4N4 C7N1 108(6) -10_565 19_656 n
H4N3 H4N4 C7N1 41(6) -10_565 -14_666 n
H4N3 H4N4 D5N3 147(6) -10_565 19_656 n
H4N3 H4N4 D5N3 11(6) -10_565 -14_666 n
H4N3 H4N4 H5N3 147(6) -10_565 19_656 n
H4N3 H4N4 H5N3 11(6) -10_565 -14_666 n
H4N4 H4N4 C7N1 49(6) -10_565 19_656 n
H4N4 H4N4 C7N1 117(6) -10_565 -14_666 n
H4N4 H4N4 D5N3 11(6) -10_565 19_656 n
H4N4 H4N4 D5N3 161(6) -10_565 -14_666 n
H4N4 H4N4 H5N3 11(6) -10_565 19_656 n
H4N4 H4N4 H5N3 161(6) -10_565 -14_666 n
C7N1 H4N4 C7N1 68(6) 19_656 -14_666 n
C7N1 H4N4 D5N3 39(6) 19_656 19_656 n
C7N1 H4N4 D5N3 112(6) 19_656 -14_666 n
C7N1 H4N4 H5N3 39(6) 19_656 19_656 n
C7N1 H4N4 H5N3 112(6) 19_656 -14_666 n
C7N1 H4N4 D5N3 107(6) -14_666 19_656 n
C7N1 H4N4 D5N3 45(6) -14_666 -14_666 n
C7N1 H4N4 H5N3 107(6) -14_666 19_656 n
C7N1 H4N4 H5N3 45(6) -14_666 -14_666 n
D5N3 H4N4 D5N3 150(6) 19_656 -14_666 n
D5N3 H4N4 H5N3 0(6) 19_656 19_656 n
D5N3 H4N4 H5N3 150(6) 19_656 -14_666 n
D5N3 H4N4 H5N3 150(6) -14_666 19_656 n
D5N3 H4N4 H5N3 0(6) -14_666 -14_666 n
H5N3 H4N4 H5N3 150(6) 19_656 -14_666 n
N1a C7N1 C6N2 77(6) 1_555 19_656 n
N1a C7N1 C6N2 64(6) 1_555 -14_666 n
N1a C7N1 C6N2 110(6) 1_555 210_655 n
N1a C7N1 D4N3 131(6) 1_555 19_656 n
N1a C7N1 D4N4 88(6) 1_555 19_656 n
N1a C7N1 D4N4 98(6) 1_555 -14_666 n
N1a C7N1 H4N3 131(6) 1_555 19_656 n
N1a C7N1 H4N4 88(6) 1_555 19_656 n
N1a C7N1 H4N4 98(6) 1_555 -14_666 n
N1a C7N1 C7N1 49(6) 1_555 19_656 n
N1a C7N1 C7N1 52(6) 1_555 -10_565 n
N1a C7N1 C7N1 116(6) 1_555 214_554 n
N1a C7N1 D5N3 117(6) 1_555 1_555 n
N1a C7N1 D5N4 117(6) 1_555 1_555 n
N1a C7N1 H5N3 117(6) 1_555 1_555 n
N1a C7N1 H5N4 117(6) 1_555 1_555 n
N1a C7N1 C7N3 74(6) 1_555 -10_565 n
N1a C7N1 C7N3 63(6) 1_555 -14_666 n
N1a C7N1 C7N3 107(6) 1_555 -219_463 n
N1a C7N1 D6N3 97(6) 1_555 -14_666 n
N1a C7N1 D6N4 124(6) 1_555 -10_565 n
N1a C7N1 H6N3 97(6) 1_555 -14_666 n
N1a C7N1 H6N4 124(6) 1_555 -10_565 n
C6N2 C7N1 C6N2 17(6) 19_656 -14_666 n
C6N2 C7N1 C6N2 73(6) 19_656 210_655 n
C6N2 C7N1 D4N3 87(6) 19_656 19_656 n
C6N2 C7N1 D4N4 18(6) 19_656 19_656 n
C6N2 C7N1 D4N4 31(6) 19_656 -14_666 n
C6N2 C7N1 H4N3 87(6) 19_656 19_656 n
C6N2 C7N1 H4N4 18(6) 19_656 19_656 n
C6N2 C7N1 H4N4 31(6) 19_656 -14_666 n
C6N2 C7N1 C7N1 122(6) 19_656 19_656 n
C6N2 C7N1 C7N1 32(6) 19_656 -10_565 n
C6N2 C7N1 C7N1 96(6) 19_656 214_554 n
C6N2 C7N1 D5N3 53(6) 19_656 1_555 n
C6N2 C7N1 D5N4 145(6) 19_656 1_555 n
C6N2 C7N1 H5N3 53(6) 19_656 1_555 n
C6N2 C7N1 H5N4 145(6) 19_656 1_555 n
C6N2 C7N1 C7N3 152(6) 19_656 -10_565 n
C6N2 C7N1 C7N3 139(6) 19_656 -14_666 n
C6N2 C7N1 C7N3 119(6) 19_656 -219_463 n
C6N2 C7N1 D6N3 156(6) 19_656 -14_666 n
C6N2 C7N1 D6N4 122(6) 19_656 -10_565 n
C6N2 C7N1 H6N3 156(6) 19_656 -14_666 n
C6N2 C7N1 H6N4 122(6) 19_656 -10_565 n
C6N2 C7N1 C6N2 71(6) -14_666 210_655 n
C6N2 C7N1 D4N3 104(6) -14_666 19_656 n
C6N2 C7N1 D4N4 34(6) -14_666 19_656 n
C6N2 C7N1 D4N4 48(6) -14_666 -14_666 n
C6N2 C7N1 H4N3 104(6) -14_666 19_656 n
C6N2 C7N1 H4N4 34(6) -14_666 19_656 n
C6N2 C7N1 H4N4 48(6) -14_666 -14_666 n
C6N2 C7N1 C7N1 105(6) -14_666 19_656 n
C6N2 C7N1 C7N1 15(6) -14_666 -10_565 n
C6N2 C7N1 C7N1 93(6) -14_666 214_554 n
C6N2 C7N1 D5N3 70(6) -14_666 1_555 n
C6N2 C7N1 D5N4 159(6) -14_666 1_555 n
C6N2 C7N1 H5N3 70(6) -14_666 1_555 n
C6N2 C7N1 H5N4 159(6) -14_666 1_555 n
C6N2 C7N1 C7N3 137(6) -14_666 -10_565 n
C6N2 C7N1 C7N3 123(6) -14_666 -14_666 n
C6N2 C7N1 C7N3 112(6) -14_666 -219_463 n
C6N2 C7N1 D6N3 157(6) -14_666 -14_666 n
C6N2 C7N1 D6N4 137(6) -14_666 -10_565 n
C6N2 C7N1 H6N3 157(6) -14_666 -14_666 n
C6N2 C7N1 H6N4 137(6) -14_666 -10_565 n
C6N2 C7N1 D4N3 110(6) 210_655 19_656 n
C6N2 C7N1 D4N4 82(6) 210_655 19_656 n
C6N2 C7N1 D4N4 87(6) 210_655 -14_666 n
C6N2 C7N1 H4N3 110(6) 210_655 19_656 n
C6N2 C7N1 H4N4 82(6) 210_655 19_656 n
C6N2 C7N1 H4N4 87(6) 210_655 -14_666 n
C6N2 C7N1 C7N1 102(6) 210_655 19_656 n
C6N2 C7N1 C7N1 71(6) 210_655 -10_565 n
C6N2 C7N1 C7N1 23(6) 210_655 214_554 n
C6N2 C7N1 D5N3 91(6) 210_655 1_555 n
C6N2 C7N1 D5N4 124(6) 210_655 1_555 n
C6N2 C7N1 H5N3 91(6) 210_655 1_555 n
C6N2 C7N1 H5N4 124(6) 210_655 1_555 n
C6N2 C7N1 C7N3 117(6) 210_655 -10_565 n
C6N2 C7N1 C7N3 111(6) 210_655 -14_666 n
C6N2 C7N1 C7N3 48(6) 210_655 -219_463 n
C6N2 C7N1 D6N3 130(6) 210_655 -14_666 n
C6N2 C7N1 D6N4 126(6) 210_655 -10_565 n
C6N2 C7N1 H6N3 130(6) 210_655 -14_666 n
C6N2 C7N1 H6N4 126(6) 210_655 -10_565 n
D4N3 C7N1 D4N4 69(6) 19_656 19_656 n
D4N3 C7N1 D4N4 56(6) 19_656 -14_666 n
D4N3 C7N1 H4N3 0(6) 19_656 19_656 n
D4N3 C7N1 H4N4 69(6) 19_656 19_656 n
D4N3 C7N1 H4N4 56(6) 19_656 -14_666 n
D4N3 C7N1 C7N1 143(6) 19_656 19_656 n
D4N3 C7N1 C7N1 119(6) 19_656 -10_565 n
D4N3 C7N1 C7N1 112(6) 19_656 214_554 n
D4N3 C7N1 D5N3 35(6) 19_656 1_555 n
D4N3 C7N1 D5N4 59(6) 19_656 1_555 n
D4N3 C7N1 H5N3 35(6) 19_656 1_555 n
D4N3 C7N1 H5N4 59(6) 19_656 1_555 n
D4N3 C7N1 C7N3 111(6) 19_656 -10_565 n
D4N3 C7N1 C7N3 125(6) 19_656 -14_666 n
D4N3 C7N1 C7N3 121(6) 19_656 -219_463 n
D4N3 C7N1 D6N3 79(6) 19_656 -14_666 n
D4N3 C7N1 D6N4 36(6) 19_656 -10_565 n
D4N3 C7N1 H6N3 79(6) 19_656 -14_666 n
D4N3 C7N1 H6N4 36(6) 19_656 -10_565 n
D4N4 C7N1 D4N4 13(6) 19_656 -14_666 n
D4N4 C7N1 H4N3 69(6) 19_656 19_656 n
D4N4 C7N1 H4N4 0(6) 19_656 19_656 n
D4N4 C7N1 H4N4 13(6) 19_656 -14_666 n
D4N4 C7N1 C7N1 136(6) 19_656 19_656 n
D4N4 C7N1 C7N1 49(6) 19_656 -10_565 n
D4N4 C7N1 C7N1 104(6) 19_656 214_554 n
D4N4 C7N1 D5N3 35(6) 19_656 1_555 n
D4N4 C7N1 D5N4 127(6) 19_656 1_555 n
D4N4 C7N1 H5N3 35(6) 19_656 1_555 n
D4N4 C7N1 H5N4 127(6) 19_656 1_555 n
D4N4 C7N1 C7N3 157(6) 19_656 -10_565 n
D4N4 C7N1 C7N3 150(6) 19_656 -14_666 n
D4N4 C7N1 C7N3 130(6) 19_656 -219_463 n
D4N4 C7N1 D6N3 141(6) 19_656 -14_666 n
D4N4 C7N1 D6N4 104(6) 19_656 -10_565 n
D4N4 C7N1 H6N3 141(6) 19_656 -14_666 n
D4N4 C7N1 H6N4 104(6) 19_656 -10_565 n
D4N4 C7N1 H4N3 56(6) -14_666 19_656 n
D4N4 C7N1 H4N4 13(6) -14_666 19_656 n
D4N4 C7N1 H4N4 0(6) -14_666 -14_666 n
D4N4 C7N1 C7N1 147(6) -14_666 19_656 n
D4N4 C7N1 C7N1 63(6) -14_666 -10_565 n
D4N4 C7N1 C7N1 107(6) -14_666 214_554 n
D4N4 C7N1 D5N3 22(6) -14_666 1_555 n
D4N4 C7N1 D5N4 114(6) -14_666 1_555 n
D4N4 C7N1 H5N3 22(6) -14_666 1_555 n
D4N4 C7N1 H5N4 114(6) -14_666 1_555 n
D4N4 C7N1 C7N3 156(6) -14_666 -10_565 n
D4N4 C7N1 C7N3 157(6) -14_666 -14_666 n
D4N4 C7N1 C7N3 133(6) -14_666 -219_463 n
D4N4 C7N1 D6N3 131(6) -14_666 -14_666 n
D4N4 C7N1 D6N4 91(6) -14_666 -10_565 n
D4N4 C7N1 H6N3 131(6) -14_666 -14_666 n
D4N4 C7N1 H6N4 91(6) -14_666 -10_565 n
H4N3 C7N1 H4N4 69(6) 19_656 19_656 n
H4N3 C7N1 H4N4 56(6) 19_656 -14_666 n
H4N3 C7N1 C7N1 143(6) 19_656 19_656 n
H4N3 C7N1 C7N1 119(6) 19_656 -10_565 n
H4N3 C7N1 C7N1 112(6) 19_656 214_554 n
H4N3 C7N1 D5N3 35(6) 19_656 1_555 n
H4N3 C7N1 D5N4 59(6) 19_656 1_555 n
H4N3 C7N1 H5N3 35(6) 19_656 1_555 n
H4N3 C7N1 H5N4 59(6) 19_656 1_555 n
H4N3 C7N1 C7N3 111(6) 19_656 -10_565 n
H4N3 C7N1 C7N3 125(6) 19_656 -14_666 n
H4N3 C7N1 C7N3 121(6) 19_656 -219_463 n
H4N3 C7N1 D6N3 79(6) 19_656 -14_666 n
H4N3 C7N1 D6N4 36(6) 19_656 -10_565 n
H4N3 C7N1 H6N3 79(6) 19_656 -14_666 n
H4N3 C7N1 H6N4 36(6) 19_656 -10_565 n
H4N4 C7N1 H4N4 13(6) 19_656 -14_666 n
H4N4 C7N1 C7N1 136(6) 19_656 19_656 n
H4N4 C7N1 C7N1 49(6) 19_656 -10_565 n
H4N4 C7N1 C7N1 104(6) 19_656 214_554 n
H4N4 C7N1 D5N3 35(6) 19_656 1_555 n
H4N4 C7N1 D5N4 127(6) 19_656 1_555 n
H4N4 C7N1 H5N3 35(6) 19_656 1_555 n
H4N4 C7N1 H5N4 127(6) 19_656 1_555 n
H4N4 C7N1 C7N3 157(6) 19_656 -10_565 n
H4N4 C7N1 C7N3 150(6) 19_656 -14_666 n
H4N4 C7N1 C7N3 130(6) 19_656 -219_463 n
H4N4 C7N1 D6N3 141(6) 19_656 -14_666 n
H4N4 C7N1 D6N4 104(6) 19_656 -10_565 n
H4N4 C7N1 H6N3 141(6) 19_656 -14_666 n
H4N4 C7N1 H6N4 104(6) 19_656 -10_565 n
H4N4 C7N1 C7N1 147(6) -14_666 19_656 n
H4N4 C7N1 C7N1 63(6) -14_666 -10_565 n
H4N4 C7N1 C7N1 107(6) -14_666 214_554 n
H4N4 C7N1 D5N3 22(6) -14_666 1_555 n
H4N4 C7N1 D5N4 114(6) -14_666 1_555 n
H4N4 C7N1 H5N3 22(6) -14_666 1_555 n
H4N4 C7N1 H5N4 114(6) -14_666 1_555 n
H4N4 C7N1 C7N3 156(6) -14_666 -10_565 n
H4N4 C7N1 C7N3 157(6) -14_666 -14_666 n
H4N4 C7N1 C7N3 133(6) -14_666 -219_463 n
H4N4 C7N1 D6N3 131(6) -14_666 -14_666 n
H4N4 C7N1 D6N4 91(6) -14_666 -10_565 n
H4N4 C7N1 H6N3 131(6) -14_666 -14_666 n
H4N4 C7N1 H6N4 91(6) -14_666 -10_565 n
C7N1 C7N1 C7N1 90(6) 19_656 -10_565 n
C7N1 C7N1 C7N1 90(6) 19_656 214_554 n
C7N1 C7N1 D5N3 164(6) 19_656 1_555 n
C7N1 C7N1 D5N4 87(6) 19_656 1_555 n
C7N1 C7N1 H5N3 164(6) 19_656 1_555 n
C7N1 C7N1 H5N4 87(6) 19_656 1_555 n
C7N1 C7N1 C7N3 33(6) 19_656 -10_565 n
C7N1 C7N1 C7N3 19(6) 19_656 -14_666 n
C7N1 C7N1 C7N3 68(6) 19_656 -219_463 n
C7N1 C7N1 D6N3 65(6) 19_656 -14_666 n
C7N1 C7N1 D6N4 108(6) 19_656 -10_565 n
C7N1 C7N1 H6N3 65(6) 19_656 -14_666 n
C7N1 C7N1 H6N4 108(6) 19_656 -10_565 n
C7N1 C7N1 C7N1 90(6) -10_565 214_554 n
C7N1 C7N1 D5N3 85(6) -10_565 1_555 n
C7N1 C7N1 D5N4 165(6) -10_565 1_555 n
C7N1 C7N1 H5N3 85(6) -10_565 1_555 n
C7N1 C7N1 H5N4 165(6) -10_565 1_555 n
C7N1 C7N1 C7N3 122(6) -10_565 -10_565 n
C7N1 C7N1 C7N3 108(6) -10_565 -14_666 n
C7N1 C7N1 C7N3 104(6) -10_565 -219_463 n
C7N1 C7N1 D6N3 149(6) -10_565 -14_666 n
C7N1 C7N1 D6N4 150(6) -10_565 -10_565 n
C7N1 C7N1 H6N3 149(6) -10_565 -14_666 n
C7N1 C7N1 H6N4 150(6) -10_565 -10_565 n
C7N1 C7N1 D5N3 106(6) 214_554 1_555 n
C7N1 C7N1 D5N4 104(6) 214_554 1_555 n
C7N1 C7N1 H5N3 106(6) 214_554 1_555 n
C7N1 C7N1 H5N4 104(6) 214_554 1_555 n
C7N1 C7N1 C7N3 97(6) 214_554 -10_565 n
C7N1 C7N1 C7N3 94(6) 214_554 -14_666 n
C7N1 C7N1 C7N3 27(6) 214_554 -219_463 n
C7N1 C7N1 D6N3 108(6) 214_554 -14_666 n
C7N1 C7N1 D6N4 113(6) 214_554 -10_565 n
C7N1 C7N1 H6N3 108(6) 214_554 -14_666 n
C7N1 C7N1 H6N4 113(6) 214_554 -10_565 n
D5N3 C7N1 D5N4 94(6) 1_555 1_555 n
D5N3 C7N1 H5N3 0(6) 1_555 1_555 n
D5N3 C7N1 H5N4 94(6) 1_555 1_555 n
D5N3 C7N1 C7N3 145(6) 1_555 -10_565 n
D5N3 C7N1 C7N3 157(6) 1_555 -14_666 n
D5N3 C7N1 C7N3 128(6) 1_555 -219_463 n
D5N3 C7N1 D6N3 113(6) 1_555 -14_666 n
D5N3 C7N1 D6N4 71(6) 1_555 -10_565 n
D5N3 C7N1 H6N3 113(6) 1_555 -14_666 n
D5N3 C7N1 H6N4 71(6) 1_555 -10_565 n
D5N4 C7N1 H5N3 94(6) 1_555 1_555 n
D5N4 C7N1 H5N4 0(6) 1_555 1_555 n
D5N4 C7N1 C7N3 54(6) 1_555 -10_565 n
D5N4 C7N1 C7N3 68(6) 1_555 -14_666 n
D5N4 C7N1 C7N3 88(6) 1_555 -219_463 n
D5N4 C7N1 D6N3 22(6) 1_555 -14_666 n
D5N4 C7N1 D6N4 23(6) 1_555 -10_565 n
D5N4 C7N1 H6N3 22(6) 1_555 -14_666 n
D5N4 C7N1 H6N4 23(6) 1_555 -10_565 n
H5N3 C7N1 H5N4 94(6) 1_555 1_555 n
H5N3 C7N1 C7N3 145(6) 1_555 -10_565 n
H5N3 C7N1 C7N3 157(6) 1_555 -14_666 n
H5N3 C7N1 C7N3 128(6) 1_555 -219_463 n
H5N3 C7N1 D6N3 113(6) 1_555 -14_666 n
H5N3 C7N1 D6N4 71(6) 1_555 -10_565 n
H5N3 C7N1 H6N3 113(6) 1_555 -14_666 n
H5N3 C7N1 H6N4 71(6) 1_555 -10_565 n
H5N4 C7N1 C7N3 54(6) 1_555 -10_565 n
H5N4 C7N1 C7N3 68(6) 1_555 -14_666 n
H5N4 C7N1 C7N3 88(6) 1_555 -219_463 n
H5N4 C7N1 D6N3 22(6) 1_555 -14_666 n
H5N4 C7N1 D6N4 23(6) 1_555 -10_565 n
H5N4 C7N1 H6N3 22(6) 1_555 -14_666 n
H5N4 C7N1 H6N4 23(6) 1_555 -10_565 n
C7N3 C7N1 C7N3 15(6) -10_565 -14_666 n
C7N3 C7N1 C7N3 70(6) -10_565 -219_463 n
C7N3 C7N1 D6N3 32(6) -10_565 -14_666 n
C7N3 C7N1 D6N4 76(6) -10_565 -10_565 n
C7N3 C7N1 H6N3 32(6) -10_565 -14_666 n
C7N3 C7N1 H6N4 76(6) -10_565 -10_565 n
C7N3 C7N1 C7N3 68(6) -14_666 -219_463 n
C7N3 C7N1 D6N3 47(6) -14_666 -14_666 n
C7N3 C7N1 D6N4 90(6) -14_666 -10_565 n
C7N3 C7N1 H6N3 47(6) -14_666 -14_666 n
C7N3 C7N1 H6N4 90(6) -14_666 -10_565 n
C7N3 C7N1 D6N3 85(6) -219_463 -14_666 n
C7N3 C7N1 D6N4 105(6) -219_463 -10_565 n
C7N3 C7N1 H6N3 85(6) -219_463 -14_666 n
C7N3 C7N1 H6N4 105(6) -219_463 -10_565 n
D6N3 C7N1 D6N4 43(6) -14_666 -10_565 n
D6N3 C7N1 H6N3 0(6) -14_666 -14_666 n
D6N3 C7N1 H6N4 43(6) -14_666 -10_565 n
D6N4 C7N1 H6N3 43(6) -10_565 -14_666 n
D6N4 C7N1 H6N4 0(6) -10_565 -10_565 n
H6N3 C7N1 H6N4 43(6) -14_666 -10_565 n
C6N2 D5N3 C6N2 27(6) 19_656 -14_666 n
C6N2 D5N3 D4N3 92(6) 19_656 19_656 n
C6N2 D5N3 D4N4 71(6) 19_656 19_656 n
C6N2 D5N3 D4N4 79(6) 19_656 -14_666 n
C6N2 D5N3 H4N3 92(6) 19_656 19_656 n
C6N2 D5N3 H4N4 71(6) 19_656 19_656 n
C6N2 D5N3 H4N4 79(6) 19_656 -14_666 n
C6N2 D5N3 C7N1 34(6) 19_656 1_555 n
C6N2 D5N3 D5N3 61(6) 19_656 -10_565 n
C6N2 D5N3 H5N3 61(6) 19_656 -10_565 n
C6N2 D5N3 D6N4 85(6) 19_656 -10_565 n
C6N2 D5N3 H6N4 85(6) 19_656 -10_565 n
C6N2 D5N3 D4N3 118(6) -14_666 19_656 n
C6N2 D5N3 D4N4 45(6) -14_666 19_656 n
C6N2 D5N3 D4N4 53(6) -14_666 -14_666 n
C6N2 D5N3 H4N3 118(6) -14_666 19_656 n
C6N2 D5N3 H4N4 45(6) -14_666 19_656 n
C6N2 D5N3 H4N4 53(6) -14_666 -14_666 n
C6N2 D5N3 C7N1 61(6) -14_666 1_555 n
C6N2 D5N3 D5N3 34(6) -14_666 -10_565 n
C6N2 D5N3 H5N3 34(6) -14_666 -10_565 n
C6N2 D5N3 D6N4 110(6) -14_666 -10_565 n
C6N2 D5N3 H6N4 110(6) -14_666 -10_565 n
D4N3 D5N3 D4N4 157(6) 19_656 19_656 n
D4N3 D5N3 D4N4 159(6) 19_656 -14_666 n
D4N3 D5N3 H4N3 0(6) 19_656 19_656 n
D4N3 D5N3 H4N4 157(6) 19_656 19_656 n
D4N3 D5N3 H4N4 159(6) 19_656 -14_666 n
D4N3 D5N3 C7N1 58(6) 19_656 1_555 n
D4N3 D5N3 D5N3 151(6) 19_656 -10_565 n
D4N3 D5N3 H5N3 151(6) 19_656 -10_565 n
D4N3 D5N3 D6N4 8(6) 19_656 -10_565 n
D4N3 D5N3 H6N4 8(6) 19_656 -10_565 n
D4N4 D5N3 D4N4 8(6) 19_656 -14_666 n
D4N4 D5N3 H4N3 157(6) 19_656 19_656 n
D4N4 D5N3 H4N4 0(6) 19_656 19_656 n
D4N4 D5N3 H4N4 8(6) 19_656 -14_666 n
D4N4 D5N3 C7N1 106(6) 19_656 1_555 n
D4N4 D5N3 D5N3 11(6) 19_656 -10_565 n
D4N4 D5N3 H5N3 11(6) 19_656 -10_565 n
D4N4 D5N3 D6N4 149(6) 19_656 -10_565 n
D4N4 D5N3 H6N4 149(6) 19_656 -10_565 n
D4N4 D5N3 H4N3 159(6) -14_666 19_656 n
D4N4 D5N3 H4N4 8(6) -14_666 19_656 n
D4N4 D5N3 H4N4 0(6) -14_666 -14_666 n
D4N4 D5N3 C7N1 113(6) -14_666 1_555 n
D4N4 D5N3 D5N3 19(6) -14_666 -10_565 n
D4N4 D5N3 H5N3 19(6) -14_666 -10_565 n
D4N4 D5N3 D6N4 153(6) -14_666 -10_565 n
D4N4 D5N3 H6N4 153(6) -14_666 -10_565 n
H4N3 D5N3 H4N4 157(6) 19_656 19_656 n
H4N3 D5N3 H4N4 159(6) 19_656 -14_666 n
H4N3 D5N3 C7N1 58(6) 19_656 1_555 n
H4N3 D5N3 D5N3 151(6) 19_656 -10_565 n
H4N3 D5N3 H5N3 151(6) 19_656 -10_565 n
H4N3 D5N3 D6N4 8(6) 19_656 -10_565 n
H4N3 D5N3 H6N4 8(6) 19_656 -10_565 n
H4N4 D5N3 H4N4 8(6) 19_656 -14_666 n
H4N4 D5N3 C7N1 106(6) 19_656 1_555 n
H4N4 D5N3 D5N3 11(6) 19_656 -10_565 n
H4N4 D5N3 H5N3 11(6) 19_656 -10_565 n
H4N4 D5N3 D6N4 149(6) 19_656 -10_565 n
H4N4 D5N3 H6N4 149(6) 19_656 -10_565 n
H4N4 D5N3 C7N1 113(6) -14_666 1_555 n
H4N4 D5N3 D5N3 19(6) -14_666 -10_565 n
H4N4 D5N3 H5N3 19(6) -14_666 -10_565 n
H4N4 D5N3 D6N4 153(6) -14_666 -10_565 n
H4N4 D5N3 H6N4 153(6) -14_666 -10_565 n
C7N1 D5N3 D5N3 95(6) 1_555 -10_565 n
C7N1 D5N3 H5N3 95(6) 1_555 -10_565 n
C7N1 D5N3 D6N4 51(6) 1_555 -10_565 n
C7N1 D5N3 H6N4 51(6) 1_555 -10_565 n
D5N3 D5N3 H5N3 0(6) -10_565 -10_565 n
D5N3 D5N3 D6N4 143(6) -10_565 -10_565 n
D5N3 D5N3 H6N4 143(6) -10_565 -10_565 n
H5N3 D5N3 D6N4 143(6) -10_565 -10_565 n
H5N3 D5N3 H6N4 143(6) -10_565 -10_565 n
D6N4 D5N3 H6N4 0(6) -10_565 -10_565 n
C6N2 D5N4 D4N3 41(6) 19_656 19_656 n
C6N2 D5N4 H4N3 41(6) 19_656 19_656 n
C6N2 D5N4 C7N1 12(6) 19_656 1_555 n
C6N2 D5N4 C7N3 54(6) 19_656 -10_565 n
C6N2 D5N4 C7N3 73(6) 19_656 -14_666 n
C6N2 D5N4 D6N3 113(6) 19_656 -10_565 n
C6N2 D5N4 D6N3 122(6) 19_656 -14_666 n
C6N2 D5N4 D6N4 54(6) 19_656 -10_565 n
C6N2 D5N4 H6N3 113(6) 19_656 -10_565 n
C6N2 D5N4 H6N3 122(6) 19_656 -14_666 n
C6N2 D5N4 H6N4 54(6) 19_656 -10_565 n
D4N3 D5N4 H4N3 0(6) 19_656 19_656 n
D4N3 D5N4 C7N1 52(6) 19_656 1_555 n
D4N3 D5N4 C7N3 94(6) 19_656 -10_565 n
D4N3 D5N4 C7N3 113(6) 19_656 -14_666 n
D4N3 D5N4 D6N3 149(6) 19_656 -10_565 n
D4N3 D5N4 D6N3 152(6) 19_656 -14_666 n
D4N3 D5N4 D6N4 16(6) 19_656 -10_565 n
D4N3 D5N4 H6N3 149(6) 19_656 -10_565 n
D4N3 D5N4 H6N3 152(6) 19_656 -14_666 n
D4N3 D5N4 H6N4 16(6) 19_656 -10_565 n
H4N3 D5N4 C7N1 52(6) 19_656 1_555 n
H4N3 D5N4 C7N3 94(6) 19_656 -10_565 n
H4N3 D5N4 C7N3 113(6) 19_656 -14_666 n
H4N3 D5N4 D6N3 149(6) 19_656 -10_565 n
H4N3 D5N4 D6N3 152(6) 19_656 -14_666 n
H4N3 D5N4 D6N4 16(6) 19_656 -10_565 n
H4N3 D5N4 H6N3 149(6) 19_656 -10_565 n
H4N3 D5N4 H6N3 152(6) 19_656 -14_666 n
H4N3 D5N4 H6N4 16(6) 19_656 -10_565 n
C7N1 D5N4 C7N3 43(6) 1_555 -10_565 n
C7N1 D5N4 C7N3 62(6) 1_555 -14_666 n
C7N1 D5N4 D6N3 103(6) 1_555 -10_565 n
C7N1 D5N4 D6N3 114(6) 1_555 -14_666 n
C7N1 D5N4 D6N4 66(6) 1_555 -10_565 n
C7N1 D5N4 H6N3 103(6) 1_555 -10_565 n
C7N1 D5N4 H6N3 114(6) 1_555 -14_666 n
C7N1 D5N4 H6N4 66(6) 1_555 -10_565 n
C7N3 D5N4 C7N3 19(6) -10_565 -14_666 n
C7N3 D5N4 D6N3 60(6) -10_565 -10_565 n
C7N3 D5N4 D6N3 72(6) -10_565 -14_666 n
C7N3 D5N4 D6N4 106(6) -10_565 -10_565 n
C7N3 D5N4 H6N3 60(6) -10_565 -10_565 n
C7N3 D5N4 H6N3 72(6) -10_565 -14_666 n
C7N3 D5N4 H6N4 106(6) -10_565 -10_565 n
C7N3 D5N4 D6N3 41(6) -14_666 -10_565 n
C7N3 D5N4 D6N3 53(6) -14_666 -14_666 n
C7N3 D5N4 D6N4 123(6) -14_666 -10_565 n
C7N3 D5N4 H6N3 41(6) -14_666 -10_565 n
C7N3 D5N4 H6N3 53(6) -14_666 -14_666 n
C7N3 D5N4 H6N4 123(6) -14_666 -10_565 n
D6N3 D5N4 D6N3 13(6) -10_565 -14_666 n
D6N3 D5N4 D6N4 148(6) -10_565 -10_565 n
D6N3 D5N4 H6N3 0(6) -10_565 -10_565 n
D6N3 D5N4 H6N3 13(6) -10_565 -14_666 n
D6N3 D5N4 H6N4 148(6) -10_565 -10_565 n
D6N3 D5N4 D6N4 145(6) -14_666 -10_565 n
D6N3 D5N4 H6N3 13(6) -14_666 -10_565 n
D6N3 D5N4 H6N3 0(6) -14_666 -14_666 n
D6N3 D5N4 H6N4 145(6) -14_666 -10_565 n
D6N4 D5N4 H6N3 148(6) -10_565 -10_565 n
D6N4 D5N4 H6N3 145(6) -10_565 -14_666 n
D6N4 D5N4 H6N4 0(6) -10_565 -10_565 n
H6N3 D5N4 H6N3 13(6) -10_565 -14_666 n
H6N3 D5N4 H6N4 148(6) -10_565 -10_565 n
H6N3 D5N4 H6N4 145(6) -14_666 -10_565 n
C6N2 H5N3 C6N2 27(6) 19_656 -14_666 n
C6N2 H5N3 D4N3 92(6) 19_656 19_656 n
C6N2 H5N3 D4N4 71(6) 19_656 19_656 n
C6N2 H5N3 D4N4 79(6) 19_656 -14_666 n
C6N2 H5N3 H4N3 92(6) 19_656 19_656 n
C6N2 H5N3 H4N4 71(6) 19_656 19_656 n
C6N2 H5N3 H4N4 79(6) 19_656 -14_666 n
C6N2 H5N3 C7N1 34(6) 19_656 1_555 n
C6N2 H5N3 D5N3 61(6) 19_656 -10_565 n
C6N2 H5N3 H5N3 61(6) 19_656 -10_565 n
C6N2 H5N3 D6N4 85(6) 19_656 -10_565 n
C6N2 H5N3 H6N4 85(6) 19_656 -10_565 n
C6N2 H5N3 D4N3 118(6) -14_666 19_656 n
C6N2 H5N3 D4N4 45(6) -14_666 19_656 n
C6N2 H5N3 D4N4 53(6) -14_666 -14_666 n
C6N2 H5N3 H4N3 118(6) -14_666 19_656 n
C6N2 H5N3 H4N4 45(6) -14_666 19_656 n
C6N2 H5N3 H4N4 53(6) -14_666 -14_666 n
C6N2 H5N3 C7N1 61(6) -14_666 1_555 n
C6N2 H5N3 D5N3 34(6) -14_666 -10_565 n
C6N2 H5N3 H5N3 34(6) -14_666 -10_565 n
C6N2 H5N3 D6N4 110(6) -14_666 -10_565 n
C6N2 H5N3 H6N4 110(6) -14_666 -10_565 n
D4N3 H5N3 D4N4 157(6) 19_656 19_656 n
D4N3 H5N3 D4N4 159(6) 19_656 -14_666 n
D4N3 H5N3 H4N3 0(6) 19_656 19_656 n
D4N3 H5N3 H4N4 157(6) 19_656 19_656 n
D4N3 H5N3 H4N4 159(6) 19_656 -14_666 n
D4N3 H5N3 C7N1 58(6) 19_656 1_555 n
D4N3 H5N3 D5N3 151(6) 19_656 -10_565 n
D4N3 H5N3 H5N3 151(6) 19_656 -10_565 n
D4N3 H5N3 D6N4 8(6) 19_656 -10_565 n
D4N3 H5N3 H6N4 8(6) 19_656 -10_565 n
D4N4 H5N3 D4N4 8(6) 19_656 -14_666 n
D4N4 H5N3 H4N3 157(6) 19_656 19_656 n
D4N4 H5N3 H4N4 0(6) 19_656 19_656 n
D4N4 H5N3 H4N4 8(6) 19_656 -14_666 n
D4N4 H5N3 C7N1 106(6) 19_656 1_555 n
D4N4 H5N3 D5N3 11(6) 19_656 -10_565 n
D4N4 H5N3 H5N3 11(6) 19_656 -10_565 n
D4N4 H5N3 D6N4 149(6) 19_656 -10_565 n
D4N4 H5N3 H6N4 149(6) 19_656 -10_565 n
D4N4 H5N3 H4N3 159(6) -14_666 19_656 n
D4N4 H5N3 H4N4 8(6) -14_666 19_656 n
D4N4 H5N3 H4N4 0(6) -14_666 -14_666 n
D4N4 H5N3 C7N1 113(6) -14_666 1_555 n
D4N4 H5N3 D5N3 19(6) -14_666 -10_565 n
D4N4 H5N3 H5N3 19(6) -14_666 -10_565 n
D4N4 H5N3 D6N4 153(6) -14_666 -10_565 n
D4N4 H5N3 H6N4 153(6) -14_666 -10_565 n
H4N3 H5N3 H4N4 157(6) 19_656 19_656 n
H4N3 H5N3 H4N4 159(6) 19_656 -14_666 n
H4N3 H5N3 C7N1 58(6) 19_656 1_555 n
H4N3 H5N3 D5N3 151(6) 19_656 -10_565 n
H4N3 H5N3 H5N3 151(6) 19_656 -10_565 n
H4N3 H5N3 D6N4 8(6) 19_656 -10_565 n
H4N3 H5N3 H6N4 8(6) 19_656 -10_565 n
H4N4 H5N3 H4N4 8(6) 19_656 -14_666 n
H4N4 H5N3 C7N1 106(6) 19_656 1_555 n
H4N4 H5N3 D5N3 11(6) 19_656 -10_565 n
H4N4 H5N3 H5N3 11(6) 19_656 -10_565 n
H4N4 H5N3 D6N4 149(6) 19_656 -10_565 n
H4N4 H5N3 H6N4 149(6) 19_656 -10_565 n
H4N4 H5N3 C7N1 113(6) -14_666 1_555 n
H4N4 H5N3 D5N3 19(6) -14_666 -10_565 n
H4N4 H5N3 H5N3 19(6) -14_666 -10_565 n
H4N4 H5N3 D6N4 153(6) -14_666 -10_565 n
H4N4 H5N3 H6N4 153(6) -14_666 -10_565 n
C7N1 H5N3 D5N3 95(6) 1_555 -10_565 n
C7N1 H5N3 H5N3 95(6) 1_555 -10_565 n
C7N1 H5N3 D6N4 51(6) 1_555 -10_565 n
C7N1 H5N3 H6N4 51(6) 1_555 -10_565 n
D5N3 H5N3 H5N3 0(6) -10_565 -10_565 n
D5N3 H5N3 D6N4 143(6) -10_565 -10_565 n
D5N3 H5N3 H6N4 143(6) -10_565 -10_565 n
H5N3 H5N3 D6N4 143(6) -10_565 -10_565 n
H5N3 H5N3 H6N4 143(6) -10_565 -10_565 n
D6N4 H5N3 H6N4 0(6) -10_565 -10_565 n
C6N2 H5N4 D4N3 41(6) 19_656 19_656 n
C6N2 H5N4 H4N3 41(6) 19_656 19_656 n
C6N2 H5N4 C7N1 12(6) 19_656 1_555 n
C6N2 H5N4 C7N3 54(6) 19_656 -10_565 n
C6N2 H5N4 C7N3 73(6) 19_656 -14_666 n
C6N2 H5N4 D6N3 113(6) 19_656 -10_565 n
C6N2 H5N4 D6N3 122(6) 19_656 -14_666 n
C6N2 H5N4 D6N4 54(6) 19_656 -10_565 n
C6N2 H5N4 H6N3 113(6) 19_656 -10_565 n
C6N2 H5N4 H6N3 122(6) 19_656 -14_666 n
C6N2 H5N4 H6N4 54(6) 19_656 -10_565 n
D4N3 H5N4 H4N3 0(6) 19_656 19_656 n
D4N3 H5N4 C7N1 52(6) 19_656 1_555 n
D4N3 H5N4 C7N3 94(6) 19_656 -10_565 n
D4N3 H5N4 C7N3 113(6) 19_656 -14_666 n
D4N3 H5N4 D6N3 149(6) 19_656 -10_565 n
D4N3 H5N4 D6N3 152(6) 19_656 -14_666 n
D4N3 H5N4 D6N4 16(6) 19_656 -10_565 n
D4N3 H5N4 H6N3 149(6) 19_656 -10_565 n
D4N3 H5N4 H6N3 152(6) 19_656 -14_666 n
D4N3 H5N4 H6N4 16(6) 19_656 -10_565 n
H4N3 H5N4 C7N1 52(6) 19_656 1_555 n
H4N3 H5N4 C7N3 94(6) 19_656 -10_565 n
H4N3 H5N4 C7N3 113(6) 19_656 -14_666 n
H4N3 H5N4 D6N3 149(6) 19_656 -10_565 n
H4N3 H5N4 D6N3 152(6) 19_656 -14_666 n
H4N3 H5N4 D6N4 16(6) 19_656 -10_565 n
H4N3 H5N4 H6N3 149(6) 19_656 -10_565 n
H4N3 H5N4 H6N3 152(6) 19_656 -14_666 n
H4N3 H5N4 H6N4 16(6) 19_656 -10_565 n
C7N1 H5N4 C7N3 43(6) 1_555 -10_565 n
C7N1 H5N4 C7N3 62(6) 1_555 -14_666 n
C7N1 H5N4 D6N3 103(6) 1_555 -10_565 n
C7N1 H5N4 D6N3 114(6) 1_555 -14_666 n
C7N1 H5N4 D6N4 66(6) 1_555 -10_565 n
C7N1 H5N4 H6N3 103(6) 1_555 -10_565 n
C7N1 H5N4 H6N3 114(6) 1_555 -14_666 n
C7N1 H5N4 H6N4 66(6) 1_555 -10_565 n
C7N3 H5N4 C7N3 19(6) -10_565 -14_666 n
C7N3 H5N4 D6N3 60(6) -10_565 -10_565 n
C7N3 H5N4 D6N3 72(6) -10_565 -14_666 n
C7N3 H5N4 D6N4 106(6) -10_565 -10_565 n
C7N3 H5N4 H6N3 60(6) -10_565 -10_565 n
C7N3 H5N4 H6N3 72(6) -10_565 -14_666 n
C7N3 H5N4 H6N4 106(6) -10_565 -10_565 n
C7N3 H5N4 D6N3 41(6) -14_666 -10_565 n
C7N3 H5N4 D6N3 53(6) -14_666 -14_666 n
C7N3 H5N4 D6N4 123(6) -14_666 -10_565 n
C7N3 H5N4 H6N3 41(6) -14_666 -10_565 n
C7N3 H5N4 H6N3 53(6) -14_666 -14_666 n
C7N3 H5N4 H6N4 123(6) -14_666 -10_565 n
D6N3 H5N4 D6N3 13(6) -10_565 -14_666 n
D6N3 H5N4 D6N4 148(6) -10_565 -10_565 n
D6N3 H5N4 H6N3 0(6) -10_565 -10_565 n
D6N3 H5N4 H6N3 13(6) -10_565 -14_666 n
D6N3 H5N4 H6N4 148(6) -10_565 -10_565 n
D6N3 H5N4 D6N4 145(6) -14_666 -10_565 n
D6N3 H5N4 H6N3 13(6) -14_666 -10_565 n
D6N3 H5N4 H6N3 0(6) -14_666 -14_666 n
D6N3 H5N4 H6N4 145(6) -14_666 -10_565 n
D6N4 H5N4 H6N3 148(6) -10_565 -10_565 n
D6N4 H5N4 H6N3 145(6) -10_565 -14_666 n
D6N4 H5N4 H6N4 0(6) -10_565 -10_565 n
H6N3 H5N4 H6N3 13(6) -10_565 -14_666 n
H6N3 H5N4 H6N4 148(6) -10_565 -10_565 n
H6N3 H5N4 H6N4 145(6) -14_666 -10_565 n
N1a C7N3 C6N2 50(6) 1_555 -10_565 n
N1a C7N3 C6N2 62(6) 1_555 -14_666 n
N1a C7N3 D4N3 99(6) 1_555 -14_666 n
N1a C7N3 H4N3 99(6) 1_555 -14_666 n
N1a C7N3 C7N1 75(6) 1_555 -10_565 n
N1a C7N3 C7N1 63(6) 1_555 -14_666 n
N1a C7N3 C7N1 101(6) 1_555 -219_463 n
N1a C7N3 D5N4 136(6) 1_555 -10_565 n
N1a C7N3 D5N4 102(6) 1_555 -14_666 n
N1a C7N3 H5N4 136(6) 1_555 -10_565 n
N1a C7N3 H5N4 102(6) 1_555 -14_666 n
N1a C7N3 C7N3 78(6) 1_555 19_656 n
N1a C7N3 C7N3 106(6) 1_555 210_655 n
N1a C7N3 C7N3 112(6) 1_555 214_554 n
N1a C7N3 D6N3 117(6) 1_555 1_555 n
N1a C7N3 D6N3 134(6) 1_555 19_656 n
N1a C7N3 D6N4 117(6) 1_555 1_555 n
N1a C7N3 D6N4 89(6) 1_555 19_656 n
N1a C7N3 H6N3 117(6) 1_555 1_555 n
N1a C7N3 H6N3 134(6) 1_555 19_656 n
N1a C7N3 H6N4 117(6) 1_555 1_555 n
N1a C7N3 H6N4 89(6) 1_555 19_656 n
C6N2 C7N3 C6N2 105(6) -10_565 -14_666 n
C6N2 C7N3 D4N3 149(6) -10_565 -14_666 n
C6N2 C7N3 H4N3 149(6) -10_565 -14_666 n
C6N2 C7N3 C7N1 116(6) -10_565 -10_565 n
C6N2 C7N3 C7N1 13(6) -10_565 -14_666 n
C6N2 C7N3 C7N1 100(6) -10_565 -219_463 n
C6N2 C7N3 D5N4 159(6) -10_565 -10_565 n
C6N2 C7N3 D5N4 61(6) -10_565 -14_666 n
C6N2 C7N3 H5N4 159(6) -10_565 -10_565 n
C6N2 C7N3 H5N4 61(6) -10_565 -14_666 n
C6N2 C7N3 C7N3 31(6) -10_565 19_656 n
C6N2 C7N3 C7N3 72(6) -10_565 210_655 n
C6N2 C7N3 C7N3 89(6) -10_565 214_554 n
C6N2 C7N3 D6N3 86(6) -10_565 1_555 n
C6N2 C7N3 D6N3 120(6) -10_565 19_656 n
C6N2 C7N3 D6N4 164(6) -10_565 1_555 n
C6N2 C7N3 D6N4 49(6) -10_565 19_656 n
C6N2 C7N3 H6N3 86(6) -10_565 1_555 n
C6N2 C7N3 H6N3 120(6) -10_565 19_656 n
C6N2 C7N3 H6N4 164(6) -10_565 1_555 n
C6N2 C7N3 H6N4 49(6) -10_565 19_656 n
C6N2 C7N3 D4N3 47(6) -14_666 -14_666 n
C6N2 C7N3 H4N3 47(6) -14_666 -14_666 n
C6N2 C7N3 C7N1 13(6) -14_666 -10_565 n
C6N2 C7N3 C7N1 117(6) -14_666 -14_666 n
C6N2 C7N3 C7N1 63(6) -14_666 -219_463 n
C6N2 C7N3 D5N4 93(6) -14_666 -10_565 n
C6N2 C7N3 D5N4 164(6) -14_666 -14_666 n
C6N2 C7N3 H5N4 93(6) -14_666 -10_565 n
C6N2 C7N3 H5N4 164(6) -14_666 -14_666 n
C6N2 C7N3 C7N3 136(6) -14_666 19_656 n
C6N2 C7N3 C7N3 103(6) -14_666 210_655 n
C6N2 C7N3 C7N3 89(6) -14_666 214_554 n
C6N2 C7N3 D6N3 160(6) -14_666 1_555 n
C6N2 C7N3 D6N3 129(6) -14_666 19_656 n
C6N2 C7N3 D6N4 71(6) -14_666 1_555 n
C6N2 C7N3 D6N4 151(6) -14_666 19_656 n
C6N2 C7N3 H6N3 160(6) -14_666 1_555 n
C6N2 C7N3 H6N3 129(6) -14_666 19_656 n
C6N2 C7N3 H6N4 71(6) -14_666 1_555 n
C6N2 C7N3 H6N4 151(6) -14_666 19_656 n
D4N3 C7N3 H4N3 0(6) -14_666 -14_666 n
D4N3 C7N3 C7N1 38(6) -14_666 -10_565 n
D4N3 C7N3 C7N1 162(6) -14_666 -14_666 n
D4N3 C7N3 C7N1 78(6) -14_666 -219_463 n
D4N3 C7N3 D5N4 46(6) -14_666 -10_565 n
D4N3 C7N3 D5N4 144(6) -14_666 -14_666 n
D4N3 C7N3 H5N4 46(6) -14_666 -10_565 n
D4N3 C7N3 H5N4 144(6) -14_666 -14_666 n
D4N3 C7N3 C7N3 169(6) -14_666 19_656 n
D4N3 C7N3 C7N3 121(6) -14_666 210_655 n
D4N3 C7N3 C7N3 100(6) -14_666 214_554 n
D4N3 C7N3 D6N3 118(6) -14_666 1_555 n
D4N3 C7N3 D6N3 83(6) -14_666 19_656 n
D4N3 C7N3 D6N4 24(6) -14_666 1_555 n
D4N3 C7N3 D6N4 152(6) -14_666 19_656 n
D4N3 C7N3 H6N3 118(6) -14_666 1_555 n
D4N3 C7N3 H6N3 83(6) -14_666 19_656 n
D4N3 C7N3 H6N4 24(6) -14_666 1_555 n
D4N3 C7N3 H6N4 152(6) -14_666 19_656 n
H4N3 C7N3 C7N1 38(6) -14_666 -10_565 n
H4N3 C7N3 C7N1 162(6) -14_666 -14_666 n
H4N3 C7N3 C7N1 78(6) -14_666 -219_463 n
H4N3 C7N3 D5N4 46(6) -14_666 -10_565 n
H4N3 C7N3 D5N4 144(6) -14_666 -14_666 n
H4N3 C7N3 H5N4 46(6) -14_666 -10_565 n
H4N3 C7N3 H5N4 144(6) -14_666 -14_666 n
H4N3 C7N3 C7N3 169(6) -14_666 19_656 n
H4N3 C7N3 C7N3 121(6) -14_666 210_655 n
H4N3 C7N3 C7N3 100(6) -14_666 214_554 n
H4N3 C7N3 D6N3 118(6) -14_666 1_555 n
H4N3 C7N3 D6N3 83(6) -14_666 19_656 n
H4N3 C7N3 D6N4 24(6) -14_666 1_555 n
H4N3 C7N3 D6N4 152(6) -14_666 19_656 n
H4N3 C7N3 H6N3 118(6) -14_666 1_555 n
H4N3 C7N3 H6N3 83(6) -14_666 19_656 n
H4N3 C7N3 H6N4 24(6) -14_666 1_555 n
H4N3 C7N3 H6N4 152(6) -14_666 19_656 n
C7N1 C7N3 C7N1 128(6) -10_565 -14_666 n
C7N1 C7N3 C7N1 56(6) -10_565 -219_463 n
C7N1 C7N3 D5N4 83(6) -10_565 -10_565 n
C7N1 C7N3 D5N4 177(6) -10_565 -14_666 n
C7N1 C7N3 H5N4 83(6) -10_565 -10_565 n
C7N1 C7N3 H5N4 177(6) -10_565 -14_666 n
C7N1 C7N3 C7N3 147(6) -10_565 19_656 n
C7N1 C7N3 C7N3 100(6) -10_565 210_655 n
C7N1 C7N3 C7N3 83(6) -10_565 214_554 n
C7N1 C7N3 D6N3 156(6) -10_565 1_555 n
C7N1 C7N3 D6N3 121(6) -10_565 19_656 n
C7N1 C7N3 D6N4 63(6) -10_565 1_555 n
C7N1 C7N3 D6N4 164(6) -10_565 19_656 n
C7N1 C7N3 H6N3 156(6) -10_565 1_555 n
C7N1 C7N3 H6N3 121(6) -10_565 19_656 n
C7N1 C7N3 H6N4 63(6) -10_565 1_555 n
C7N1 C7N3 H6N4 164(6) -10_565 19_656 n
C7N1 C7N3 C7N1 102(6) -14_666 -219_463 n
C7N1 C7N3 D5N4 149(6) -14_666 -10_565 n
C7N1 C7N3 D5N4 49(6) -14_666 -14_666 n
C7N1 C7N3 H5N4 149(6) -14_666 -10_565 n
C7N1 C7N3 H5N4 49(6) -14_666 -14_666 n
C7N1 C7N3 C7N3 19(6) -14_666 19_656 n
C7N1 C7N3 C7N3 67(6) -14_666 210_655 n
C7N1 C7N3 C7N3 86(6) -14_666 214_554 n
C7N1 C7N3 D6N3 75(6) -14_666 1_555 n
C7N1 C7N3 D6N3 110(6) -14_666 19_656 n
C7N1 C7N3 D6N4 166(6) -14_666 1_555 n
C7N1 C7N3 D6N4 38(6) -14_666 19_656 n
C7N1 C7N3 H6N3 75(6) -14_666 1_555 n
C7N1 C7N3 H6N3 110(6) -14_666 19_656 n
C7N1 C7N3 H6N4 166(6) -14_666 1_555 n
C7N1 C7N3 H6N4 38(6) -14_666 19_656 n
C7N1 C7N3 D5N4 97(6) -219_463 -10_565 n
C7N1 C7N3 D5N4 124(6) -219_463 -14_666 n
C7N1 C7N3 H5N4 97(6) -219_463 -10_565 n
C7N1 C7N3 H5N4 124(6) -219_463 -14_666 n
C7N1 C7N3 C7N3 112(6) -219_463 19_656 n
C7N1 C7N3 C7N3 45(6) -219_463 210_655 n
C7N1 C7N3 C7N3 27(6) -219_463 214_554 n
C7N1 C7N3 D6N3 133(6) -219_463 1_555 n
C7N1 C7N3 D6N3 124(6) -219_463 19_656 n
C7N1 C7N3 D6N4 92(6) -219_463 1_555 n
C7N1 C7N3 D6N4 126(6) -219_463 19_656 n
C7N1 C7N3 H6N3 133(6) -219_463 1_555 n
C7N1 C7N3 H6N3 124(6) -219_463 19_656 n
C7N1 C7N3 H6N4 92(6) -219_463 1_555 n
C7N1 C7N3 H6N4 126(6) -219_463 19_656 n
D5N4 C7N3 D5N4 100(6) -10_565 -14_666 n
D5N4 C7N3 H5N4 0(6) -10_565 -10_565 n
D5N4 C7N3 H5N4 100(6) -10_565 -14_666 n
D5N4 C7N3 C7N3 130(6) -10_565 19_656 n
D5N4 C7N3 C7N3 114(6) -10_565 210_655 n
D5N4 C7N3 C7N3 102(6) -10_565 214_554 n
D5N4 C7N3 D6N3 74(6) -10_565 1_555 n
D5N4 C7N3 D6N3 39(6) -10_565 19_656 n
D5N4 C7N3 D6N4 23(6) -10_565 1_555 n
D5N4 C7N3 D6N4 111(6) -10_565 19_656 n
D5N4 C7N3 H6N3 74(6) -10_565 1_555 n
D5N4 C7N3 H6N3 39(6) -10_565 19_656 n
D5N4 C7N3 H6N4 23(6) -10_565 1_555 n
D5N4 C7N3 H6N4 111(6) -10_565 19_656 n
D5N4 C7N3 H5N4 100(6) -14_666 -10_565 n
D5N4 C7N3 H5N4 0(6) -14_666 -14_666 n
D5N4 C7N3 C7N3 30(6) -14_666 19_656 n
D5N4 C7N3 C7N3 80(6) -14_666 210_655 n
D5N4 C7N3 C7N3 98(6) -14_666 214_554 n
D5N4 C7N3 D6N3 26(6) -14_666 1_555 n
D5N4 C7N3 D6N3 62(6) -14_666 19_656 n
D5N4 C7N3 D6N4 120(6) -14_666 1_555 n
D5N4 C7N3 D6N4 13(6) -14_666 19_656 n
D5N4 C7N3 H6N3 26(6) -14_666 1_555 n
D5N4 C7N3 H6N3 62(6) -14_666 19_656 n
D5N4 C7N3 H6N4 120(6) -14_666 1_555 n
D5N4 C7N3 H6N4 13(6) -14_666 19_656 n
H5N4 C7N3 H5N4 100(6) -10_565 -14_666 n
H5N4 C7N3 C7N3 130(6) -10_565 19_656 n
H5N4 C7N3 C7N3 114(6) -10_565 210_655 n
H5N4 C7N3 C7N3 102(6) -10_565 214_554 n
H5N4 C7N3 D6N3 74(6) -10_565 1_555 n
H5N4 C7N3 D6N3 39(6) -10_565 19_656 n
H5N4 C7N3 D6N4 23(6) -10_565 1_555 n
H5N4 C7N3 D6N4 111(6) -10_565 19_656 n
H5N4 C7N3 H6N3 74(6) -10_565 1_555 n
H5N4 C7N3 H6N3 39(6) -10_565 19_656 n
H5N4 C7N3 H6N4 23(6) -10_565 1_555 n
H5N4 C7N3 H6N4 111(6) -10_565 19_656 n
H5N4 C7N3 C7N3 30(6) -14_666 19_656 n
H5N4 C7N3 C7N3 80(6) -14_666 210_655 n
H5N4 C7N3 C7N3 98(6) -14_666 214_554 n
H5N4 C7N3 D6N3 26(6) -14_666 1_555 n
H5N4 C7N3 D6N3 62(6) -14_666 19_656 n
H5N4 C7N3 D6N4 120(6) -14_666 1_555 n
H5N4 C7N3 D6N4 13(6) -14_666 19_656 n
H5N4 C7N3 H6N3 26(6) -14_666 1_555 n
H5N4 C7N3 H6N3 62(6) -14_666 19_656 n
H5N4 C7N3 H6N4 120(6) -14_666 1_555 n
H5N4 C7N3 H6N4 13(6) -14_666 19_656 n
C7N3 C7N3 C7N3 70(6) 19_656 210_655 n
C7N3 C7N3 C7N3 90(6) 19_656 214_554 n
C7N3 C7N3 D6N3 56(6) 19_656 1_555 n
C7N3 C7N3 D6N3 92(6) 19_656 19_656 n
C7N3 C7N3 D6N4 150(6) 19_656 1_555 n
C7N3 C7N3 D6N4 20(6) 19_656 19_656 n
C7N3 C7N3 H6N3 56(6) 19_656 1_555 n
C7N3 C7N3 H6N3 92(6) 19_656 19_656 n
C7N3 C7N3 H6N4 150(6) 19_656 1_555 n
C7N3 C7N3 H6N4 20(6) 19_656 19_656 n
C7N3 C7N3 C7N3 20(6) 210_655 214_554 n
C7N3 C7N3 D6N3 96(6) 210_655 1_555 n
C7N3 C7N3 D6N3 112(6) 210_655 19_656 n
C7N3 C7N3 D6N4 124(6) 210_655 1_555 n
C7N3 C7N3 D6N4 82(6) 210_655 19_656 n
C7N3 C7N3 H6N3 96(6) 210_655 1_555 n
C7N3 C7N3 H6N3 112(6) 210_655 19_656 n
C7N3 C7N3 H6N4 124(6) 210_655 1_555 n
C7N3 C7N3 H6N4 82(6) 210_655 19_656 n
C7N3 C7N3 D6N3 109(6) 214_554 1_555 n
C7N3 C7N3 D6N3 113(6) 214_554 19_656 n
C7N3 C7N3 D6N4 106(6) 214_554 1_555 n
C7N3 C7N3 D6N4 101(6) 214_554 19_656 n
C7N3 C7N3 H6N3 109(6) 214_554 1_555 n
C7N3 C7N3 H6N3 113(6) 214_554 19_656 n
C7N3 C7N3 H6N4 106(6) 214_554 1_555 n
C7N3 C7N3 H6N4 101(6) 214_554 19_656 n
D6N3 C7N3 D6N3 35(6) 1_555 19_656 n
D6N3 C7N3 D6N4 94(6) 1_555 1_555 n
D6N3 C7N3 D6N4 37(6) 1_555 19_656 n
D6N3 C7N3 H6N3 0(6) 1_555 1_555 n
D6N3 C7N3 H6N3 35(6) 1_555 19_656 n
D6N3 C7N3 H6N4 94(6) 1_555 1_555 n
D6N3 C7N3 H6N4 37(6) 1_555 19_656 n
D6N3 C7N3 D6N4 59(6) 19_656 1_555 n
D6N3 C7N3 D6N4 72(6) 19_656 19_656 n
D6N3 C7N3 H6N3 35(6) 19_656 1_555 n
D6N3 C7N3 H6N3 0(6) 19_656 19_656 n
D6N3 C7N3 H6N4 59(6) 19_656 1_555 n
D6N3 C7N3 H6N4 72(6) 19_656 19_656 n
D6N4 C7N3 D6N4 130(6) 1_555 19_656 n
D6N4 C7N3 H6N3 94(6) 1_555 1_555 n
D6N4 C7N3 H6N3 59(6) 1_555 19_656 n
D6N4 C7N3 H6N4 0(6) 1_555 1_555 n
D6N4 C7N3 H6N4 130(6) 1_555 19_656 n
D6N4 C7N3 H6N3 37(6) 19_656 1_555 n
D6N4 C7N3 H6N3 72(6) 19_656 19_656 n
D6N4 C7N3 H6N4 130(6) 19_656 1_555 n
D6N4 C7N3 H6N4 0(6) 19_656 19_656 n
H6N3 C7N3 H6N3 35(6) 1_555 19_656 n
H6N3 C7N3 H6N4 94(6) 1_555 1_555 n
H6N3 C7N3 H6N4 37(6) 1_555 19_656 n
H6N3 C7N3 H6N4 59(6) 19_656 1_555 n
H6N3 C7N3 H6N4 72(6) 19_656 19_656 n
H6N4 C7N3 H6N4 130(6) 1_555 19_656 n
C7N1 D6N3 D5N4 104(6) -14_666 -10_565 n
C7N1 D6N3 D5N4 44(6) -14_666 -14_666 n
C7N1 D6N3 H5N4 104(6) -14_666 -10_565 n
C7N1 D6N3 H5N4 44(6) -14_666 -14_666 n
C7N1 D6N3 C7N3 59(6) -14_666 1_555 n
C7N1 D6N3 C7N3 26(6) -14_666 19_656 n
C7N1 D6N3 D6N3 115(6) -14_666 19_656 n
C7N1 D6N3 D6N4 44(6) -14_666 19_656 n
C7N1 D6N3 H6N3 115(6) -14_666 19_656 n
C7N1 D6N3 H6N4 44(6) -14_666 19_656 n
D5N4 D6N3 D5N4 144(6) -10_565 -14_666 n
D5N4 D6N3 H5N4 0(6) -10_565 -10_565 n
D5N4 D6N3 H5N4 144(6) -10_565 -14_666 n
D5N4 D6N3 C7N3 45(6) -10_565 1_555 n
D5N4 D6N3 C7N3 77(6) -10_565 19_656 n
D5N4 D6N3 D6N3 12(6) -10_565 19_656 n
D5N4 D6N3 D6N4 147(6) -10_565 19_656 n
D5N4 D6N3 H6N3 12(6) -10_565 19_656 n
D5N4 D6N3 H6N4 147(6) -10_565 19_656 n
D5N4 D6N3 H5N4 144(6) -14_666 -10_565 n
D5N4 D6N3 H5N4 0(6) -14_666 -14_666 n
D5N4 D6N3 C7N3 101(6) -14_666 1_555 n
D5N4 D6N3 C7N3 69(6) -14_666 19_656 n
D5N4 D6N3 D6N3 156(6) -14_666 19_656 n
D5N4 D6N3 D6N4 15(6) -14_666 19_656 n
D5N4 D6N3 H6N3 156(6) -14_666 19_656 n
D5N4 D6N3 H6N4 15(6) -14_666 19_656 n
H5N4 D6N3 H5N4 144(6) -10_565 -14_666 n
H5N4 D6N3 C7N3 45(6) -10_565 1_555 n
H5N4 D6N3 C7N3 77(6) -10_565 19_656 n
H5N4 D6N3 D6N3 12(6) -10_565 19_656 n
H5N4 D6N3 D6N4 147(6) -10_565 19_656 n
H5N4 D6N3 H6N3 12(6) -10_565 19_656 n
H5N4 D6N3 H6N4 147(6) -10_565 19_656 n
H5N4 D6N3 C7N3 101(6) -14_666 1_555 n
H5N4 D6N3 C7N3 69(6) -14_666 19_656 n
H5N4 D6N3 D6N3 156(6) -14_666 19_656 n
H5N4 D6N3 D6N4 15(6) -14_666 19_656 n
H5N4 D6N3 H6N3 156(6) -14_666 19_656 n
H5N4 D6N3 H6N4 15(6) -14_666 19_656 n
C7N3 D6N3 C7N3 32(6) 1_555 19_656 n
C7N3 D6N3 D6N3 56(6) 1_555 19_656 n
C7N3 D6N3 D6N4 102(6) 1_555 19_656 n
C7N3 D6N3 H6N3 56(6) 1_555 19_656 n
C7N3 D6N3 H6N4 102(6) 1_555 19_656 n
C7N3 D6N3 D6N3 88(6) 19_656 19_656 n
C7N3 D6N3 D6N4 70(6) 19_656 19_656 n
C7N3 D6N3 H6N3 88(6) 19_656 19_656 n
C7N3 D6N3 H6N4 70(6) 19_656 19_656 n
D6N3 D6N3 D6N4 158(6) 19_656 19_656 n
D6N3 D6N3 H6N3 0(6) 19_656 19_656 n
D6N3 D6N3 H6N4 158(6) 19_656 19_656 n
D6N4 D6N3 H6N3 158(6) 19_656 19_656 n
D6N4 D6N3 H6N4 0(6) 19_656 19_656 n
H6N3 D6N3 H6N4 158(6) 19_656 19_656 n
C6N2 D6N4 D4N3 45(6) -14_666 -14_666 n
C6N2 D6N4 H4N3 45(6) -14_666 -14_666 n
C6N2 D6N4 C7N1 22(6) -14_666 -10_565 n
C6N2 D6N4 D5N3 37(6) -14_666 -10_565 n
C6N2 D6N4 D5N4 112(6) -14_666 -10_565 n
C6N2 D6N4 H5N3 37(6) -14_666 -10_565 n
C6N2 D6N4 H5N4 112(6) -14_666 -10_565 n
C6N2 D6N4 C7N3 62(6) -14_666 1_555 n
C6N2 D6N4 C7N3 72(6) -14_666 19_656 n
C6N2 D6N4 D6N3 113(6) -14_666 19_656 n
C6N2 D6N4 H6N3 113(6) -14_666 19_656 n
D4N3 D6N4 H4N3 0(6) -14_666 -14_666 n
D4N3 D6N4 C7N1 65(6) -14_666 -10_565 n
D4N3 D6N4 D5N3 8(6) -14_666 -10_565 n
D4N3 D6N4 D5N4 152(6) -14_666 -10_565 n
D4N3 D6N4 H5N3 8(6) -14_666 -10_565 n
D4N3 D6N4 H5N4 152(6) -14_666 -10_565 n
D4N3 D6N4 C7N3 107(6) -14_666 1_555 n
D4N3 D6N4 C7N3 117(6) -14_666 19_656 n
D4N3 D6N4 D6N3 158(6) -14_666 19_656 n
D4N3 D6N4 H6N3 158(6) -14_666 19_656 n
H4N3 D6N4 C7N1 65(6) -14_666 -10_565 n
H4N3 D6N4 D5N3 8(6) -14_666 -10_565 n
H4N3 D6N4 D5N4 152(6) -14_666 -10_565 n
H4N3 D6N4 H5N3 8(6) -14_666 -10_565 n
H4N3 D6N4 H5N4 152(6) -14_666 -10_565 n
H4N3 D6N4 C7N3 107(6) -14_666 1_555 n
H4N3 D6N4 C7N3 117(6) -14_666 19_656 n
H4N3 D6N4 D6N3 158(6) -14_666 19_656 n
H4N3 D6N4 H6N3 158(6) -14_666 19_656 n
C7N1 D6N4 D5N3 58(6) -10_565 -10_565 n
C7N1 D6N4 D5N4 90(6) -10_565 -10_565 n
C7N1 D6N4 H5N3 58(6) -10_565 -10_565 n
C7N1 D6N4 H5N4 90(6) -10_565 -10_565 n
C7N1 D6N4 C7N3 42(6) -10_565 1_555 n
C7N1 D6N4 C7N3 52(6) -10_565 19_656 n
C7N1 D6N4 D6N3 93(6) -10_565 19_656 n
C7N1 D6N4 H6N3 93(6) -10_565 19_656 n
D5N3 D6N4 D5N4 147(6) -10_565 -10_565 n
D5N3 D6N4 H5N3 0(6) -10_565 -10_565 n
D5N3 D6N4 H5N4 147(6) -10_565 -10_565 n
D5N3 D6N4 C7N3 99(6) -10_565 1_555 n
D5N3 D6N4 C7N3 109(6) -10_565 19_656 n
D5N3 D6N4 D6N3 149(6) -10_565 19_656 n
D5N3 D6N4 H6N3 149(6) -10_565 19_656 n
D5N4 D6N4 H5N3 147(6) -10_565 -10_565 n
D5N4 D6N4 H5N4 0(6) -10_565 -10_565 n
D5N4 D6N4 C7N3 51(6) -10_565 1_555 n
D5N4 D6N4 C7N3 44(6) -10_565 19_656 n
D5N4 D6N4 D6N3 20(6) -10_565 19_656 n
D5N4 D6N4 H6N3 20(6) -10_565 19_656 n
H5N3 D6N4 H5N4 147(6) -10_565 -10_565 n
H5N3 D6N4 C7N3 99(6) -10_565 1_555 n
H5N3 D6N4 C7N3 109(6) -10_565 19_656 n
H5N3 D6N4 D6N3 149(6) -10_565 19_656 n
H5N3 D6N4 H6N3 149(6) -10_565 19_656 n
H5N4 D6N4 C7N3 51(6) -10_565 1_555 n
H5N4 D6N4 C7N3 44(6) -10_565 19_656 n
H5N4 D6N4 D6N3 20(6) -10_565 19_656 n
H5N4 D6N4 H6N3 20(6) -10_565 19_656 n
C7N3 D6N4 C7N3 10(6) 1_555 19_656 n
C7N3 D6N4 D6N3 51(6) 1_555 19_656 n
C7N3 D6N4 H6N3 51(6) 1_555 19_656 n
C7N3 D6N4 D6N3 41(6) 19_656 19_656 n
C7N3 D6N4 H6N3 41(6) 19_656 19_656 n
D6N3 D6N4 H6N3 0(6) 19_656 19_656 n
C7N1 H6N3 D5N4 104(6) -14_666 -10_565 n
C7N1 H6N3 D5N4 44(6) -14_666 -14_666 n
C7N1 H6N3 H5N4 104(6) -14_666 -10_565 n
C7N1 H6N3 H5N4 44(6) -14_666 -14_666 n
C7N1 H6N3 C7N3 59(6) -14_666 1_555 n
C7N1 H6N3 C7N3 26(6) -14_666 19_656 n
C7N1 H6N3 D6N3 115(6) -14_666 19_656 n
C7N1 H6N3 D6N4 44(6) -14_666 19_656 n
C7N1 H6N3 H6N3 115(6) -14_666 19_656 n
C7N1 H6N3 H6N4 44(6) -14_666 19_656 n
D5N4 H6N3 D5N4 144(6) -10_565 -14_666 n
D5N4 H6N3 H5N4 0(6) -10_565 -10_565 n
D5N4 H6N3 H5N4 144(6) -10_565 -14_666 n
D5N4 H6N3 C7N3 45(6) -10_565 1_555 n
D5N4 H6N3 C7N3 77(6) -10_565 19_656 n
D5N4 H6N3 D6N3 12(6) -10_565 19_656 n
D5N4 H6N3 D6N4 147(6) -10_565 19_656 n
D5N4 H6N3 H6N3 12(6) -10_565 19_656 n
D5N4 H6N3 H6N4 147(6) -10_565 19_656 n
D5N4 H6N3 H5N4 144(6) -14_666 -10_565 n
D5N4 H6N3 H5N4 0(6) -14_666 -14_666 n
D5N4 H6N3 C7N3 101(6) -14_666 1_555 n
D5N4 H6N3 C7N3 69(6) -14_666 19_656 n
D5N4 H6N3 D6N3 156(6) -14_666 19_656 n
D5N4 H6N3 D6N4 15(6) -14_666 19_656 n
D5N4 H6N3 H6N3 156(6) -14_666 19_656 n
D5N4 H6N3 H6N4 15(6) -14_666 19_656 n
H5N4 H6N3 H5N4 144(6) -10_565 -14_666 n
H5N4 H6N3 C7N3 45(6) -10_565 1_555 n
H5N4 H6N3 C7N3 77(6) -10_565 19_656 n
H5N4 H6N3 D6N3 12(6) -10_565 19_656 n
H5N4 H6N3 D6N4 147(6) -10_565 19_656 n
H5N4 H6N3 H6N3 12(6) -10_565 19_656 n
H5N4 H6N3 H6N4 147(6) -10_565 19_656 n
H5N4 H6N3 C7N3 101(6) -14_666 1_555 n
H5N4 H6N3 C7N3 69(6) -14_666 19_656 n
H5N4 H6N3 D6N3 156(6) -14_666 19_656 n
H5N4 H6N3 D6N4 15(6) -14_666 19_656 n
H5N4 H6N3 H6N3 156(6) -14_666 19_656 n
H5N4 H6N3 H6N4 15(6) -14_666 19_656 n
C7N3 H6N3 C7N3 32(6) 1_555 19_656 n
C7N3 H6N3 D6N3 56(6) 1_555 19_656 n
C7N3 H6N3 D6N4 102(6) 1_555 19_656 n
C7N3 H6N3 H6N3 56(6) 1_555 19_656 n
C7N3 H6N3 H6N4 102(6) 1_555 19_656 n
C7N3 H6N3 D6N3 88(6) 19_656 19_656 n
C7N3 H6N3 D6N4 70(6) 19_656 19_656 n
C7N3 H6N3 H6N3 88(6) 19_656 19_656 n
C7N3 H6N3 H6N4 70(6) 19_656 19_656 n
D6N3 H6N3 D6N4 158(6) 19_656 19_656 n
D6N3 H6N3 H6N3 0(6) 19_656 19_656 n
D6N3 H6N3 H6N4 158(6) 19_656 19_656 n
D6N4 H6N3 H6N3 158(6) 19_656 19_656 n
D6N4 H6N3 H6N4 0(6) 19_656 19_656 n
H6N3 H6N3 H6N4 158(6) 19_656 19_656 n
C6N2 H6N4 D4N3 45(6) -14_666 -14_666 n
C6N2 H6N4 H4N3 45(6) -14_666 -14_666 n
C6N2 H6N4 C7N1 22(6) -14_666 -10_565 n
C6N2 H6N4 D5N3 37(6) -14_666 -10_565 n
C6N2 H6N4 D5N4 112(6) -14_666 -10_565 n
C6N2 H6N4 H5N3 37(6) -14_666 -10_565 n
C6N2 H6N4 H5N4 112(6) -14_666 -10_565 n
C6N2 H6N4 C7N3 62(6) -14_666 1_555 n
C6N2 H6N4 C7N3 72(6) -14_666 19_656 n
C6N2 H6N4 D6N3 113(6) -14_666 19_656 n
C6N2 H6N4 H6N3 113(6) -14_666 19_656 n
D4N3 H6N4 H4N3 0(6) -14_666 -14_666 n
D4N3 H6N4 C7N1 65(6) -14_666 -10_565 n
D4N3 H6N4 D5N3 8(6) -14_666 -10_565 n
D4N3 H6N4 D5N4 152(6) -14_666 -10_565 n
D4N3 H6N4 H5N3 8(6) -14_666 -10_565 n
D4N3 H6N4 H5N4 152(6) -14_666 -10_565 n
D4N3 H6N4 C7N3 107(6) -14_666 1_555 n
D4N3 H6N4 C7N3 117(6) -14_666 19_656 n
D4N3 H6N4 D6N3 158(6) -14_666 19_656 n
D4N3 H6N4 H6N3 158(6) -14_666 19_656 n
H4N3 H6N4 C7N1 65(6) -14_666 -10_565 n
H4N3 H6N4 D5N3 8(6) -14_666 -10_565 n
H4N3 H6N4 D5N4 152(6) -14_666 -10_565 n
H4N3 H6N4 H5N3 8(6) -14_666 -10_565 n
H4N3 H6N4 H5N4 152(6) -14_666 -10_565 n
H4N3 H6N4 C7N3 107(6) -14_666 1_555 n
H4N3 H6N4 C7N3 117(6) -14_666 19_656 n
H4N3 H6N4 D6N3 158(6) -14_666 19_656 n
H4N3 H6N4 H6N3 158(6) -14_666 19_656 n
C7N1 H6N4 D5N3 58(6) -10_565 -10_565 n
C7N1 H6N4 D5N4 90(6) -10_565 -10_565 n
C7N1 H6N4 H5N3 58(6) -10_565 -10_565 n
C7N1 H6N4 H5N4 90(6) -10_565 -10_565 n
C7N1 H6N4 C7N3 42(6) -10_565 1_555 n
C7N1 H6N4 C7N3 52(6) -10_565 19_656 n
C7N1 H6N4 D6N3 93(6) -10_565 19_656 n
C7N1 H6N4 H6N3 93(6) -10_565 19_656 n
D5N3 H6N4 D5N4 147(6) -10_565 -10_565 n
D5N3 H6N4 H5N3 0(6) -10_565 -10_565 n
D5N3 H6N4 H5N4 147(6) -10_565 -10_565 n
D5N3 H6N4 C7N3 99(6) -10_565 1_555 n
D5N3 H6N4 C7N3 109(6) -10_565 19_656 n
D5N3 H6N4 D6N3 149(6) -10_565 19_656 n
D5N3 H6N4 H6N3 149(6) -10_565 19_656 n
D5N4 H6N4 H5N3 147(6) -10_565 -10_565 n
D5N4 H6N4 H5N4 0(6) -10_565 -10_565 n
D5N4 H6N4 C7N3 51(6) -10_565 1_555 n
D5N4 H6N4 C7N3 44(6) -10_565 19_656 n
D5N4 H6N4 D6N3 20(6) -10_565 19_656 n
D5N4 H6N4 H6N3 20(6) -10_565 19_656 n
H5N3 H6N4 H5N4 147(6) -10_565 -10_565 n
H5N3 H6N4 C7N3 99(6) -10_565 1_555 n
H5N3 H6N4 C7N3 109(6) -10_565 19_656 n
H5N3 H6N4 D6N3 149(6) -10_565 19_656 n
H5N3 H6N4 H6N3 149(6) -10_565 19_656 n
H5N4 H6N4 C7N3 51(6) -10_565 1_555 n
H5N4 H6N4 C7N3 44(6) -10_565 19_656 n
H5N4 H6N4 D6N3 20(6) -10_565 19_656 n
H5N4 H6N4 H6N3 20(6) -10_565 19_656 n
C7N3 H6N4 C7N3 10(6) 1_555 19_656 n
C7N3 H6N4 D6N3 51(6) 1_555 19_656 n
C7N3 H6N4 H6N3 51(6) 1_555 19_656 n
C7N3 H6N4 D6N3 41(6) 19_656 19_656 n
C7N3 H6N4 H6N3 41(6) 19_656 19_656 n
D6N3 H6N4 H6N3 0(6) 19_656 19_656 n
C1d N1d C1d 120(6) 1_555 2_555 n
C1d N1d C1d 120(6) 1_555 3_555 n
C1d N1d C1d 28(6) 1_555 13_555 n
C1d N1d C1d 147(6) 1_555 14_555 n
C1d N1d C1d 92(6) 1_555 15_555 n
C1d N1d C2d 116(6) 1_555 1_555 n
C1d N1d C2d 19(6) 1_555 2_555 n
C1d N1d C2d 115(6) 1_555 3_555 n
C1d N1d C2d 139(6) 1_555 13_555 n
C1d N1d C2d 90(6) 1_555 14_555 n
C1d N1d C2d 34(6) 1_555 15_555 n
C1d N1d C3d 110(6) 1_555 1_555 n
C1d N1d C3d 125(6) 1_555 2_555 n
C1d N1d C3d 13(6) 1_555 3_555 n
C1d N1d C3d 83(6) 1_555 13_555 n
C1d N1d C3d 37(6) 1_555 14_555 n
C1d N1d C3d 150(6) 1_555 15_555 n
C1d N1d C1d 120(6) 2_555 3_555 n
C1d N1d C1d 92(6) 2_555 13_555 n
C1d N1d C1d 28(6) 2_555 14_555 n
C1d N1d C1d 147(6) 2_555 15_555 n
C1d N1d C2d 115(6) 2_555 1_555 n
C1d N1d C2d 116(6) 2_555 2_555 n
C1d N1d C2d 19(6) 2_555 3_555 n
C1d N1d C2d 34(6) 2_555 13_555 n
C1d N1d C2d 139(6) 2_555 14_555 n
C1d N1d C2d 90(6) 2_555 15_555 n
C1d N1d C3d 13(6) 2_555 1_555 n
C1d N1d C3d 110(6) 2_555 2_555 n
C1d N1d C3d 125(6) 2_555 3_555 n
C1d N1d C3d 150(6) 2_555 13_555 n
C1d N1d C3d 83(6) 2_555 14_555 n
C1d N1d C3d 37(6) 2_555 15_555 n
C1d N1d C1d 147(6) 3_555 13_555 n
C1d N1d C1d 92(6) 3_555 14_555 n
C1d N1d C1d 28(6) 3_555 15_555 n
C1d N1d C2d 19(6) 3_555 1_555 n
C1d N1d C2d 115(6) 3_555 2_555 n
C1d N1d C2d 116(6) 3_555 3_555 n
C1d N1d C2d 90(6) 3_555 13_555 n
C1d N1d C2d 34(6) 3_555 14_555 n
C1d N1d C2d 139(6) 3_555 15_555 n
C1d N1d C3d 125(6) 3_555 1_555 n
C1d N1d C3d 13(6) 3_555 2_555 n
C1d N1d C3d 110(6) 3_555 3_555 n
C1d N1d C3d 37(6) 3_555 13_555 n
C1d N1d C3d 150(6) 3_555 14_555 n
C1d N1d C3d 83(6) 3_555 15_555 n
C1d N1d C1d 120(6) 13_555 14_555 n
C1d N1d C1d 120(6) 13_555 15_555 n
C1d N1d C2d 139(6) 13_555 1_555 n
C1d N1d C2d 34(6) 13_555 2_555 n
C1d N1d C2d 90(6) 13_555 3_555 n
C1d N1d C2d 116(6) 13_555 13_555 n
C1d N1d C2d 115(6) 13_555 14_555 n
C1d N1d C2d 19(6) 13_555 15_555 n
C1d N1d C3d 83(6) 13_555 1_555 n
C1d N1d C3d 150(6) 13_555 2_555 n
C1d N1d C3d 37(6) 13_555 3_555 n
C1d N1d C3d 110(6) 13_555 13_555 n
C1d N1d C3d 13(6) 13_555 14_555 n
C1d N1d C3d 125(6) 13_555 15_555 n
C1d N1d C1d 120(6) 14_555 15_555 n
C1d N1d C2d 90(6) 14_555 1_555 n
C1d N1d C2d 139(6) 14_555 2_555 n
C1d N1d C2d 34(6) 14_555 3_555 n
C1d N1d C2d 19(6) 14_555 13_555 n
C1d N1d C2d 116(6) 14_555 14_555 n
C1d N1d C2d 115(6) 14_555 15_555 n
C1d N1d C3d 37(6) 14_555 1_555 n
C1d N1d C3d 83(6) 14_555 2_555 n
C1d N1d C3d 150(6) 14_555 3_555 n
C1d N1d C3d 125(6) 14_555 13_555 n
C1d N1d C3d 110(6) 14_555 14_555 n
C1d N1d C3d 13(6) 14_555 15_555 n
C1d N1d C2d 34(6) 15_555 1_555 n
C1d N1d C2d 90(6) 15_555 2_555 n
C1d N1d C2d 139(6) 15_555 3_555 n
C1d N1d C2d 115(6) 15_555 13_555 n
C1d N1d C2d 19(6) 15_555 14_555 n
C1d N1d C2d 116(6) 15_555 15_555 n
C1d N1d C3d 150(6) 15_555 1_555 n
C1d N1d C3d 37(6) 15_555 2_555 n
C1d N1d C3d 83(6) 15_555 3_555 n
C1d N1d C3d 13(6) 15_555 13_555 n
C1d N1d C3d 125(6) 15_555 14_555 n
C1d N1d C3d 110(6) 15_555 15_555 n
C2d N1d C2d 105(6) 1_555 2_555 n
C2d N1d C2d 105(6) 1_555 3_555 n
C2d N1d C2d 81(6) 1_555 13_555 n
C2d N1d C2d 27(6) 1_555 14_555 n
C2d N1d C2d 124(6) 1_555 15_555 n
C2d N1d C3d 116(6) 1_555 1_555 n
C2d N1d C3d 12(6) 1_555 2_555 n
C2d N1d C3d 104(6) 1_555 3_555 n
C2d N1d C3d 36(6) 1_555 13_555 n
C2d N1d C3d 136(6) 1_555 14_555 n
C2d N1d C3d 78(6) 1_555 15_555 n
C2d N1d C2d 105(6) 2_555 3_555 n
C2d N1d C2d 124(6) 2_555 13_555 n
C2d N1d C2d 81(6) 2_555 14_555 n
C2d N1d C2d 27(6) 2_555 15_555 n
C2d N1d C3d 104(6) 2_555 1_555 n
C2d N1d C3d 116(6) 2_555 2_555 n
C2d N1d C3d 12(6) 2_555 3_555 n
C2d N1d C3d 78(6) 2_555 13_555 n
C2d N1d C3d 36(6) 2_555 14_555 n
C2d N1d C3d 136(6) 2_555 15_555 n
C2d N1d C2d 27(6) 3_555 13_555 n
C2d N1d C2d 124(6) 3_555 14_555 n
C2d N1d C2d 81(6) 3_555 15_555 n
C2d N1d C3d 12(6) 3_555 1_555 n
C2d N1d C3d 104(6) 3_555 2_555 n
C2d N1d C3d 116(6) 3_555 3_555 n
C2d N1d C3d 136(6) 3_555 13_555 n
C2d N1d C3d 78(6) 3_555 14_555 n
C2d N1d C3d 36(6) 3_555 15_555 n
C2d N1d C2d 105(6) 13_555 14_555 n
C2d N1d C2d 105(6) 13_555 15_555 n
C2d N1d C3d 36(6) 13_555 1_555 n
C2d N1d C3d 78(6) 13_555 2_555 n
C2d N1d C3d 136(6) 13_555 3_555 n
C2d N1d C3d 116(6) 13_555 13_555 n
C2d N1d C3d 104(6) 13_555 14_555 n
C2d N1d C3d 12(6) 13_555 15_555 n
C2d N1d C2d 105(6) 14_555 15_555 n
C2d N1d C3d 136(6) 14_555 1_555 n
C2d N1d C3d 36(6) 14_555 2_555 n
C2d N1d C3d 78(6) 14_555 3_555 n
C2d N1d C3d 12(6) 14_555 13_555 n
C2d N1d C3d 116(6) 14_555 14_555 n
C2d N1d C3d 104(6) 14_555 15_555 n
C2d N1d C3d 78(6) 15_555 1_555 n
C2d N1d C3d 136(6) 15_555 2_555 n
C2d N1d C3d 36(6) 15_555 3_555 n
C2d N1d C3d 104(6) 15_555 13_555 n
C2d N1d C3d 12(6) 15_555 14_555 n
C2d N1d C3d 116(6) 15_555 15_555 n
C3d N1d C3d 114(6) 1_555 2_555 n
C3d N1d C3d 114(6) 1_555 3_555 n
C3d N1d C3d 147(6) 1_555 13_555 n
C3d N1d C3d 73(6) 1_555 14_555 n
C3d N1d C3d 43(6) 1_555 15_555 n
C3d N1d C3d 114(6) 2_555 3_555 n
C3d N1d C3d 43(6) 2_555 13_555 n
C3d N1d C3d 147(6) 2_555 14_555 n
C3d N1d C3d 73(6) 2_555 15_555 n
C3d N1d C3d 73(6) 3_555 13_555 n
C3d N1d C3d 43(6) 3_555 14_555 n
C3d N1d C3d 147(6) 3_555 15_555 n
C3d N1d C3d 114(6) 13_555 14_555 n
C3d N1d C3d 114(6) 13_555 15_555 n
C3d N1d C3d 114(6) 14_555 15_555 n
C1b2 C1d O2a2 53(6) -19_565 14_555 n
C1b2 C1d N1d 119(6) -19_565 1_555 n
C1b2 C1d C1d 108(6) -19_565 13_555 n
C1b2 C1d C2d 41(6) -19_565 2_555 n
C1b2 C1d C2d 79(6) -19_565 15_555 n
C1b2 C1d C3d 42(6) -19_565 3_555 n
C1b2 C1d C3d 95(6) -19_565 14_555 n
C1b2 C1d O4d 61(6) -19_565 3_555 n
C1b2 C1d H1d 113(6) -19_565 1_555 n
C1b2 C1d H1d 101(6) -19_565 13_555 n
C1b2 C1d H2d 5(6) -19_565 1_555 n
C1b2 C1d H2d 60(6) -19_565 13_555 n
C1b2 C1d H3d 105(6) -19_565 1_555 n
C1b2 C1d H4d 109(6) -19_565 2_555 n
C1b2 C1d H4d 110(6) -19_565 15_555 n
C1b2 C1d H5d 42(6) -19_565 2_555 n
C1b2 C1d H5d 29(6) -19_565 15_555 n
C1b2 C1d H6d 44(6) -19_565 2_555 n
C1b2 C1d H7d 67(6) -19_565 3_555 n
C1b2 C1d H7d 39(6) -19_565 14_555 n
O2a2 C1d N1d 170(6) 14_555 1_555 n
O2a2 C1d C1d 111(6) 14_555 13_555 n
O2a2 C1d C2d 93(6) 14_555 2_555 n
O2a2 C1d C2d 109(6) 14_555 15_555 n
O2a2 C1d C3d 86(6) 14_555 3_555 n
O2a2 C1d C3d 113(6) 14_555 14_555 n
O2a2 C1d O4d 56(6) 14_555 3_555 n
O2a2 C1d H1d 81(6) 14_555 1_555 n
O2a2 C1d H1d 48(6) 14_555 13_555 n
O2a2 C1d H2d 53(6) 14_555 1_555 n
O2a2 C1d H2d 81(6) 14_555 13_555 n
O2a2 C1d H3d 78(6) 14_555 1_555 n
O2a2 C1d H4d 66(6) 14_555 2_555 n
O2a2 C1d H4d 68(6) 14_555 15_555 n
O2a2 C1d H5d 81(6) 14_555 2_555 n
O2a2 C1d H5d 75(6) 14_555 15_555 n
O2a2 C1d H6d 66(6) 14_555 2_555 n
O2a2 C1d H7d 66(6) 14_555 3_555 n
O2a2 C1d H7d 34(6) 14_555 14_555 n
N1d C1d C1d 76(6) 1_555 13_555 n
N1d C1d C2d 80(6) 1_555 2_555 n
N1d C1d C2d 73(6) 1_555 15_555 n
N1d C1d C3d 84(6) 1_555 3_555 n
N1d C1d C3d 72(6) 1_555 14_555 n
N1d C1d O4d 116(6) 1_555 3_555 n
N1d C1d H1d 109(6) 1_555 1_555 n
N1d C1d H1d 140(6) 1_555 13_555 n
N1d C1d H2d 119(6) 1_555 1_555 n
N1d C1d H2d 100(6) 1_555 13_555 n
N1d C1d H3d 100(6) 1_555 1_555 n
N1d C1d H4d 124(6) 1_555 2_555 n
N1d C1d H4d 122(6) 1_555 15_555 n
N1d C1d H5d 96(6) 1_555 2_555 n
N1d C1d H5d 100(6) 1_555 15_555 n
N1d C1d H6d 104(6) 1_555 2_555 n
N1d C1d H7d 118(6) 1_555 3_555 n
N1d C1d H7d 145(6) 1_555 14_555 n
C1d C1d C2d 89(6) 13_555 2_555 n
C1d C1d C2d 36(6) 13_555 15_555 n
C1d C1d C3d 123(6) 13_555 3_555 n
C1d C1d C3d 17(6) 13_555 14_555 n
C1d C1d O4d 166(6) 13_555 3_555 n
C1d C1d H1d 43(6) 13_555 1_555 n
C1d C1d H1d 98(6) 13_555 13_555 n
C1d C1d H2d 104(6) 13_555 1_555 n
C1d C1d H2d 48(6) 13_555 13_555 n
C1d C1d H3d 143(6) 13_555 1_555 n
C1d C1d H4d 63(6) 13_555 2_555 n
C1d C1d H4d 59(6) 13_555 15_555 n
C1d C1d H5d 69(6) 13_555 2_555 n
C1d C1d H5d 84(6) 13_555 15_555 n
C1d C1d H6d 149(6) 13_555 2_555 n
C1d C1d H7d 49(6) 13_555 3_555 n
C1d C1d H7d 86(6) 13_555 14_555 n
C2d C1d C2d 53(6) 2_555 15_555 n
C2d C1d C3d 35(6) 2_555 3_555 n
C2d C1d C3d 71(6) 2_555 14_555 n
C2d C1d O4d 88(6) 2_555 3_555 n
C2d C1d H1d 121(6) 2_555 1_555 n
C2d C1d H1d 140(6) 2_555 13_555 n
C2d C1d H2d 40(6) 2_555 1_555 n
C2d C1d H2d 52(6) 2_555 13_555 n
C2d C1d H3d 127(6) 2_555 1_555 n
C2d C1d H4d 131(6) 2_555 2_555 n
C2d C1d H4d 129(6) 2_555 15_555 n
C2d C1d H5d 29(6) 2_555 2_555 n
C2d C1d H5d 22(6) 2_555 15_555 n
C2d C1d H6d 62(6) 2_555 2_555 n
C2d C1d H7d 74(6) 2_555 3_555 n
C2d C1d H7d 70(6) 2_555 14_555 n
C2d C1d C3d 88(6) 15_555 3_555 n
C2d C1d C3d 18(6) 15_555 14_555 n
C2d C1d O4d 139(6) 15_555 3_555 n
C2d C1d H1d 73(6) 15_555 1_555 n
C2d C1d H1d 124(6) 15_555 13_555 n
C2d C1d H2d 75(6) 15_555 1_555 n
C2d C1d H2d 27(6) 15_555 13_555 n
C2d C1d H3d 173(6) 15_555 1_555 n
C2d C1d H4d 91(6) 15_555 2_555 n
C2d C1d H4d 88(6) 15_555 15_555 n
C2d C1d H5d 37(6) 15_555 2_555 n
C2d C1d H5d 51(6) 15_555 15_555 n
C2d C1d H6d 114(6) 15_555 2_555 n
C2d C1d H7d 47(6) 15_555 3_555 n
C2d C1d H7d 75(6) 15_555 14_555 n
C3d C1d C3d 106(6) 3_555 14_555 n
C3d C1d O4d 56(6) 3_555 3_555 n
C3d C1d H1d 152(6) 3_555 1_555 n
C3d C1d H1d 129(6) 3_555 13_555 n
C3d C1d H2d 45(6) 3_555 1_555 n
C3d C1d H2d 85(6) 3_555 13_555 n
C3d C1d H3d 92(6) 3_555 1_555 n
C3d C1d H4d 150(6) 3_555 2_555 n
C3d C1d H4d 151(6) 3_555 15_555 n
C3d C1d H5d 61(6) 3_555 2_555 n
C3d C1d H5d 48(6) 3_555 15_555 n
C3d C1d H6d 30(6) 3_555 2_555 n
C3d C1d H7d 102(6) 3_555 3_555 n
C3d C1d H7d 81(6) 3_555 14_555 n
C3d C1d O4d 157(6) 14_555 3_555 n
C3d C1d H1d 58(6) 14_555 1_555 n
C3d C1d H1d 113(6) 14_555 13_555 n
C3d C1d H2d 91(6) 14_555 1_555 n
C3d C1d H2d 37(6) 14_555 13_555 n
C3d C1d H3d 159(6) 14_555 1_555 n
C3d C1d H4d 77(6) 14_555 2_555 n
C3d C1d H4d 74(6) 14_555 15_555 n
C3d C1d H5d 54(6) 14_555 2_555 n
C3d C1d H5d 68(6) 14_555 15_555 n
C3d C1d H6d 133(6) 14_555 2_555 n
C3d C1d H7d 47(6) 14_555 3_555 n
C3d C1d H7d 83(6) 14_555 14_555 n
O4d C1d H1d 130(6) 3_555 1_555 n
O4d C1d H1d 76(6) 3_555 13_555 n
O4d C1d H2d 66(6) 3_555 1_555 n
O4d C1d H2d 121(6) 3_555 13_555 n
O4d C1d H3d 44(6) 3_555 1_555 n
O4d C1d H4d 111(6) 3_555 2_555 n
O4d C1d H4d 114(6) 3_555 15_555 n
O4d C1d H5d 103(6) 3_555 2_555 n
O4d C1d H5d 88(6) 3_555 15_555 n
O4d C1d H6d 27(6) 3_555 2_555 n
O4d C1d H7d 117(6) 3_555 3_555 n
O4d C1d H7d 80(6) 3_555 14_555 n
H1d C1d H1d 55(6) 1_555 13_555 n
H1d C1d H2d 109(6) 1_555 1_555 n
H1d C1d H2d 68(6) 1_555 13_555 n
H1d C1d H3d 109(6) 1_555 1_555 n
H1d C1d H4d 20(6) 1_555 2_555 n
H1d C1d H4d 17(6) 1_555 15_555 n
H1d C1d H5d 92(6) 1_555 2_555 n
H1d C1d H5d 104(6) 1_555 15_555 n
H1d C1d H6d 147(6) 1_555 2_555 n
H1d C1d H7d 50(6) 1_555 3_555 n
H1d C1d H7d 74(6) 1_555 14_555 n
H1d C1d H2d 101(6) 13_555 1_555 n
H1d C1d H2d 105(6) 13_555 13_555 n
H1d C1d H3d 61(6) 13_555 1_555 n
H1d C1d H4d 35(6) 13_555 2_555 n
H1d C1d H4d 39(6) 13_555 15_555 n
H1d C1d H5d 120(6) 13_555 2_555 n
H1d C1d H5d 119(6) 13_555 15_555 n
H1d C1d H6d 100(6) 13_555 2_555 n
H1d C1d H7d 81(6) 13_555 3_555 n
H1d C1d H7d 72(6) 13_555 14_555 n
H2d C1d H2d 56(6) 1_555 13_555 n
H2d C1d H3d 110(6) 1_555 1_555 n
H2d C1d H4d 107(6) 1_555 2_555 n
H2d C1d H4d 107(6) 1_555 15_555 n
H2d C1d H5d 38(6) 1_555 2_555 n
H2d C1d H5d 25(6) 1_555 15_555 n
H2d C1d H6d 49(6) 1_555 2_555 n
H2d C1d H7d 62(6) 1_555 3_555 n
H2d C1d H7d 37(6) 1_555 14_555 n
H2d C1d H3d 159(6) 13_555 1_555 n
H2d C1d H4d 80(6) 13_555 2_555 n
H2d C1d H4d 78(6) 13_555 15_555 n
H2d C1d H5d 25(6) 13_555 2_555 n
H2d C1d H5d 38(6) 13_555 15_555 n
H2d C1d H6d 103(6) 13_555 2_555 n
H2d C1d H7d 24(6) 13_555 3_555 n
H2d C1d H7d 48(6) 13_555 14_555 n
H3d C1d H4d 92(6) 1_555 2_555 n
H3d C1d H4d 95(6) 1_555 15_555 n
H3d C1d H5d 147(6) 1_555 2_555 n
H3d C1d H5d 133(6) 1_555 15_555 n
H3d C1d H6d 68(6) 1_555 2_555 n
H3d C1d H7d 140(6) 1_555 3_555 n
H3d C1d H7d 111(6) 1_555 14_555 n
H4d C1d H4d 3(6) 2_555 15_555 n
H4d C1d H5d 102(6) 2_555 2_555 n
H4d C1d H5d 111(6) 2_555 15_555 n
H4d C1d H6d 131(6) 2_555 2_555 n
H4d C1d H7d 57(6) 2_555 3_555 n
H4d C1d H7d 70(6) 2_555 14_555 n
H4d C1d H5d 101(6) 15_555 2_555 n
H4d C1d H5d 109(6) 15_555 15_555 n
H4d C1d H6d 134(6) 15_555 2_555 n
H4d C1d H7d 56(6) 15_555 3_555 n
H4d C1d H7d 70(6) 15_555 14_555 n
H5d C1d H5d 15(6) 2_555 15_555 n
H5d C1d H6d 81(6) 2_555 2_555 n
H5d C1d H7d 45(6) 2_555 3_555 n
H5d C1d H7d 50(6) 2_555 14_555 n
H5d C1d H6d 66(6) 15_555 2_555 n
H5d C1d H7d 55(6) 15_555 3_555 n
H5d C1d H7d 48(6) 15_555 14_555 n
H6d C1d H7d 110(6) 2_555 3_555 n
H6d C1d H7d 77(6) 2_555 14_555 n
H7d C1d H7d 37(6) 3_555 14_555 n
C1b2 C2d C1b2 67(6) -11_556 -24_655 n
C1b2 C2d O1b2 113(6) -11_556 -24_655 n
C1b2 C2d O2a2 86(6) -11_556 13_555 n
C1b2 C2d O2b2 44(6) -11_556 -11_556 n
C1b2 C2d O2b2 48(6) -11_556 -24_655 n
C1b2 C2d N1d 116(6) -11_556 1_555 n
C1b2 C2d C1d 119(6) -11_556 3_555 n
C1b2 C2d C1d 73(6) -11_556 15_555 n
C1b2 C2d C2d 46(6) -11_556 14_555 n
C1b2 C2d C3d 151(6) -11_556 2_555 n
C1b2 C2d C3d 58(6) -11_556 13_555 n
C1b2 C2d C3d 144(6) -11_556 15_555 n
C1b2 C2d O4d 131(6) -11_556 2_555 n
C1b2 C2d H1d 77(6) -11_556 3_555 n
C1b2 C2d H1d 106(6) -11_556 15_555 n
C1b2 C2d H2d 65(6) -11_556 3_555 n
C1b2 C2d H2d 11(6) -11_556 15_555 n
C1b2 C2d H3d 147(6) -11_556 3_555 n
C1b2 C2d H4d 90(6) -11_556 1_555 n
C1b2 C2d H4d 89(6) -11_556 14_555 n
C1b2 C2d H5d 20(6) -11_556 1_555 n
C1b2 C2d H5d 38(6) -11_556 14_555 n
C1b2 C2d H6d 124(6) -11_556 1_555 n
C1b2 C2d H7d 43(6) -11_556 2_555 n
C1b2 C2d O1b2 45(6) -24_655 -24_655 n
C1b2 C2d O2a2 58(6) -24_655 13_555 n
C1b2 C2d O2b2 53(6) -24_655 -11_556 n
C1b2 C2d O2b2 49(6) -24_655 -24_655 n
C1b2 C2d N1d 150(6) -24_655 1_555 n
C1b2 C2d C1d 126(6) -24_655 3_555 n
C1b2 C2d C1d 132(6) -24_655 15_555 n
C1b2 C2d C2d 113(6) -24_655 14_555 n
C1b2 C2d C3d 106(6) -24_655 2_555 n
C1b2 C2d C3d 124(6) -24_655 13_555 n
C1b2 C2d C3d 107(6) -24_655 15_555 n
C1b2 C2d O4d 69(6) -24_655 2_555 n
C1b2 C2d H1d 116(6) -24_655 3_555 n
C1b2 C2d H1d 103(6) -24_655 15_555 n
C1b2 C2d H2d 11(6) -24_655 3_555 n
C1b2 C2d H2d 76(6) -24_655 15_555 n
C1b2 C2d H3d 107(6) -24_655 3_555 n
C1b2 C2d H4d 112(6) -24_655 1_555 n
C1b2 C2d H4d 113(6) -24_655 14_555 n
C1b2 C2d H5d 55(6) -24_655 1_555 n
C1b2 C2d H5d 36(6) -24_655 14_555 n
C1b2 C2d H6d 56(6) -24_655 1_555 n
C1b2 C2d H7d 84(6) -24_655 2_555 n
O1b2 C2d O2a2 60(6) -24_655 13_555 n
O1b2 C2d O2b2 88(6) -24_655 -11_556 n
O1b2 C2d O2b2 82(6) -24_655 -24_655 n
O1b2 C2d N1d 122(6) -24_655 1_555 n
O1b2 C2d C1d 101(6) -24_655 3_555 n
O1b2 C2d C1d 152(6) -24_655 15_555 n
O1b2 C2d C2d 159(6) -24_655 14_555 n
O1b2 C2d C3d 66(6) -24_655 2_555 n
O1b2 C2d C3d 165(6) -24_655 13_555 n
O1b2 C2d C3d 71(6) -24_655 15_555 n
O1b2 C2d O4d 29(6) -24_655 2_555 n
O1b2 C2d H1d 126(6) -24_655 3_555 n
O1b2 C2d H1d 89(6) -24_655 15_555 n
O1b2 C2d H2d 49(6) -24_655 3_555 n
O1b2 C2d H2d 121(6) -24_655 15_555 n
O1b2 C2d H3d 68(6) -24_655 3_555 n
O1b2 C2d H4d 110(6) -24_655 1_555 n
O1b2 C2d H4d 113(6) -24_655 14_555 n
O1b2 C2d H5d 99(6) -24_655 1_555 n
O1b2 C2d H5d 79(6) -24_655 14_555 n
O1b2 C2d H6d 11(6) -24_655 1_555 n
O1b2 C2d H7d 117(6) -24_655 2_555 n
O2a2 C2d O2b2 104(6) 13_555 -11_556 n
O2a2 C2d O2b2 103(6) 13_555 -24_655 n
O2a2 C2d N1d 149(6) 13_555 1_555 n
O2a2 C2d C1d 69(6) 13_555 3_555 n
O2a2 C2d C1d 94(6) 13_555 15_555 n
O2a2 C2d C2d 110(6) 13_555 14_555 n
O2a2 C2d C3d 67(6) 13_555 2_555 n
O2a2 C2d C3d 107(6) 13_555 13_555 n
O2a2 C2d C3d 122(6) 13_555 15_555 n
O2a2 C2d O4d 52(6) 13_555 2_555 n
O2a2 C2d H1d 69(6) 13_555 3_555 n
O2a2 C2d H1d 45(6) 13_555 15_555 n
O2a2 C2d H2d 48(6) 13_555 3_555 n
O2a2 C2d H2d 85(6) 13_555 15_555 n
O2a2 C2d H3d 66(6) 13_555 3_555 n
O2a2 C2d H4d 57(6) 13_555 1_555 n
O2a2 C2d H4d 59(6) 13_555 14_555 n
O2a2 C2d H5d 91(6) 13_555 1_555 n
O2a2 C2d H5d 83(6) 13_555 14_555 n
O2a2 C2d H6d 65(6) 13_555 1_555 n
O2a2 C2d H7d 61(6) 13_555 2_555 n
O2b2 C2d O2b2 6(6) -11_556 -24_655 n
O2b2 C2d N1d 107(6) -11_556 1_555 n
O2b2 C2d C1d 163(6) -11_556 3_555 n
O2b2 C2d C1d 111(6) -11_556 15_555 n
O2b2 C2d C2d 76(6) -11_556 14_555 n
O2b2 C2d C3d 153(6) -11_556 2_555 n
O2b2 C2d C3d 90(6) -11_556 13_555 n
O2b2 C2d C3d 103(6) -11_556 15_555 n
O2b2 C2d O4d 117(6) -11_556 2_555 n
O2b2 C2d H1d 121(6) -11_556 3_555 n
O2b2 C2d H1d 144(6) -11_556 15_555 n
O2b2 C2d H2d 59(6) -11_556 3_555 n
O2b2 C2d H2d 54(6) -11_556 15_555 n
O2b2 C2d H3d 156(6) -11_556 3_555 n
O2b2 C2d H4d 134(6) -11_556 1_555 n
O2b2 C2d H4d 132(6) -11_556 14_555 n
O2b2 C2d H5d 24(6) -11_556 1_555 n
O2b2 C2d H5d 21(6) -11_556 14_555 n
O2b2 C2d H6d 96(6) -11_556 1_555 n
O2b2 C2d H7d 86(6) -11_556 2_555 n
O2b2 C2d N1d 109(6) -24_655 1_555 n
O2b2 C2d C1d 166(6) -24_655 3_555 n
O2b2 C2d C1d 116(6) -24_655 15_555 n
O2b2 C2d C2d 82(6) -24_655 14_555 n
O2b2 C2d C3d 147(6) -24_655 2_555 n
O2b2 C2d C3d 96(6) -24_655 13_555 n
O2b2 C2d C3d 100(6) -24_655 15_555 n
O2b2 C2d O4d 112(6) -24_655 2_555 n
O2b2 C2d H1d 126(6) -24_655 3_555 n
O2b2 C2d H1d 144(6) -24_655 15_555 n
O2b2 C2d H2d 56(6) -24_655 3_555 n
O2b2 C2d H2d 59(6) -24_655 15_555 n
O2b2 C2d H3d 150(6) -24_655 3_555 n
O2b2 C2d H4d 137(6) -24_655 1_555 n
O2b2 C2d H4d 136(6) -24_655 14_555 n
O2b2 C2d H5d 28(6) -24_655 1_555 n
O2b2 C2d H5d 21(6) -24_655 14_555 n
O2b2 C2d H6d 90(6) -24_655 1_555 n
O2b2 C2d H7d 89(6) -24_655 2_555 n
N1d C2d C1d 80(6) 1_555 3_555 n
N1d C2d C1d 73(6) 1_555 15_555 n
N1d C2d C2d 77(6) 1_555 14_555 n
N1d C2d C3d 85(6) 1_555 2_555 n
N1d C2d C3d 72(6) 1_555 13_555 n
N1d C2d C3d 51(6) 1_555 15_555 n
N1d C2d O4d 112(6) 1_555 2_555 n
N1d C2d H1d 94(6) 1_555 3_555 n
N1d C2d H1d 105(6) 1_555 15_555 n
N1d C2d H2d 160(6) 1_555 3_555 n
N1d C2d H2d 112(6) 1_555 15_555 n
N1d C2d H3d 86(6) 1_555 3_555 n
N1d C2d H4d 98(6) 1_555 1_555 n
N1d C2d H4d 98(6) 1_555 14_555 n
N1d C2d H5d 118(6) 1_555 1_555 n
N1d C2d H5d 128(6) 1_555 14_555 n
N1d C2d H6d 112(6) 1_555 1_555 n
N1d C2d H7d 120(6) 1_555 2_555 n
C1d C2d C1d 56(6) 3_555 15_555 n
C1d C2d C2d 91(6) 3_555 14_555 n
C1d C2d C3d 41(6) 3_555 2_555 n
C1d C2d C3d 77(6) 3_555 13_555 n
C1d C2d C3d 94(6) 3_555 15_555 n
C1d C2d O4d 72(6) 3_555 2_555 n
C1d C2d H1d 42(6) 3_555 3_555 n
C1d C2d H1d 24(6) 3_555 15_555 n
C1d C2d H2d 117(6) 3_555 3_555 n
C1d C2d H2d 109(6) 3_555 15_555 n
C1d C2d H3d 37(6) 3_555 3_555 n
C1d C2d H4d 29(6) 3_555 1_555 n
C1d C2d H4d 31(6) 3_555 14_555 n
C1d C2d H5d 139(6) 3_555 1_555 n
C1d C2d H5d 147(6) 3_555 14_555 n
C1d C2d H6d 95(6) 3_555 1_555 n
C1d C2d H7d 77(6) 3_555 2_555 n
C1d C2d C2d 36(6) 15_555 14_555 n
C1d C2d C3d 96(6) 15_555 2_555 n
C1d C2d C3d 22(6) 15_555 13_555 n
C1d C2d C3d 121(6) 15_555 15_555 n
C1d C2d O4d 127(6) 15_555 2_555 n
C1d C2d H1d 26(6) 15_555 3_555 n
C1d C2d H1d 63(6) 15_555 15_555 n
C1d C2d H2d 123(6) 15_555 3_555 n
C1d C2d H2d 62(6) 15_555 15_555 n
C1d C2d H3d 92(6) 15_555 3_555 n
C1d C2d H4d 42(6) 15_555 1_555 n
C1d C2d H4d 40(6) 15_555 14_555 n
C1d C2d H5d 92(6) 15_555 1_555 n
C1d C2d H5d 111(6) 15_555 14_555 n
C1d C2d H6d 150(6) 15_555 1_555 n
C1d C2d H7d 48(6) 15_555 2_555 n
C2d C2d C3d 131(6) 14_555 2_555 n
C2d C2d C3d 14(6) 14_555 13_555 n
C2d C2d C3d 125(6) 14_555 15_555 n
C2d C2d O4d 159(6) 14_555 2_555 n
C2d C2d H1d 56(6) 14_555 3_555 n
C2d C2d H1d 96(6) 14_555 15_555 n
C2d C2d H2d 110(6) 14_555 3_555 n
C2d C2d H2d 38(6) 14_555 15_555 n
C2d C2d H3d 128(6) 14_555 3_555 n
C2d C2d H4d 73(6) 14_555 1_555 n
C2d C2d H4d 71(6) 14_555 14_555 n
C2d C2d H5d 61(6) 14_555 1_555 n
C2d C2d H5d 81(6) 14_555 14_555 n
C2d C2d H6d 170(6) 14_555 1_555 n
C2d C2d H7d 49(6) 14_555 2_555 n
C3d C2d C3d 117(6) 2_555 13_555 n
C3d C2d C3d 65(6) 2_555 15_555 n
C3d C2d O4d 37(6) 2_555 2_555 n
C3d C2d H1d 81(6) 2_555 3_555 n
C3d C2d H1d 46(6) 2_555 15_555 n
C3d C2d H2d 102(6) 2_555 3_555 n
C3d C2d H2d 144(6) 2_555 15_555 n
C3d C2d H3d 4(6) 2_555 3_555 n
C3d C2d H4d 65(6) 2_555 1_555 n
C3d C2d H4d 67(6) 2_555 14_555 n
C3d C2d H5d 157(6) 2_555 1_555 n
C3d C2d H5d 142(6) 2_555 14_555 n
C3d C2d H6d 57(6) 2_555 1_555 n
C3d C2d H7d 110(6) 2_555 2_555 n
C3d C2d C3d 123(6) 13_555 15_555 n
C3d C2d O4d 148(6) 13_555 2_555 n
C3d C2d H1d 44(6) 13_555 3_555 n
C3d C2d H1d 84(6) 13_555 15_555 n
C3d C2d H2d 119(6) 13_555 3_555 n
C3d C2d H2d 48(6) 13_555 15_555 n
C3d C2d H3d 114(6) 13_555 3_555 n
C3d C2d H4d 62(6) 13_555 1_555 n
C3d C2d H4d 59(6) 13_555 14_555 n
C3d C2d H5d 74(6) 13_555 1_555 n
C3d C2d H5d 95(6) 13_555 14_555 n
C3d C2d H6d 171(6) 13_555 1_555 n
C3d C2d H7d 48(6) 13_555 2_555 n
C3d C2d O4d 70(6) 15_555 2_555 n
C3d C2d H1d 131(6) 15_555 3_555 n
C3d C2d H1d 110(6) 15_555 15_555 n
C3d C2d H2d 115(6) 15_555 3_555 n
C3d C2d H2d 150(6) 15_555 15_555 n
C3d C2d H3d 69(6) 15_555 3_555 n
C3d C2d H4d 123(6) 15_555 1_555 n
C3d C2d H4d 124(6) 15_555 14_555 n
C3d C2d H5d 127(6) 15_555 1_555 n
C3d C2d H5d 117(6) 15_555 14_555 n
C3d C2d H6d 62(6) 15_555 1_555 n
C3d C2d H7d 169(6) 15_555 2_555 n
O4d C2d H1d 104(6) 2_555 3_555 n
O4d C2d H1d 64(6) 2_555 15_555 n
O4d C2d H2d 68(6) 2_555 3_555 n
O4d C2d H2d 135(6) 2_555 15_555 n
O4d C2d H3d 39(6) 2_555 3_555 n
O4d C2d H4d 86(6) 2_555 1_555 n
O4d C2d H4d 89(6) 2_555 14_555 n
O4d C2d H5d 124(6) 2_555 1_555 n
O4d C2d H5d 105(6) 2_555 14_555 n
O4d C2d H6d 23(6) 2_555 1_555 n
O4d C2d H7d 113(6) 2_555 2_555 n
H1d C2d H1d 40(6) 3_555 15_555 n
H1d C2d H2d 105(6) 3_555 3_555 n
H1d C2d H2d 67(6) 3_555 15_555 n
H1d C2d H3d 77(6) 3_555 3_555 n
H1d C2d H4d 17(6) 3_555 1_555 n
H1d C2d H4d 15(6) 3_555 14_555 n
H1d C2d H5d 97(6) 3_555 1_555 n
H1d C2d H5d 112(6) 3_555 14_555 n
H1d C2d H6d 126(6) 3_555 1_555 n
H1d C2d H7d 38(6) 3_555 2_555 n
H1d C2d H2d 93(6) 15_555 3_555 n
H1d C2d H2d 98(6) 15_555 15_555 n
H1d C2d H3d 42(6) 15_555 3_555 n
H1d C2d H4d 22(6) 15_555 1_555 n
H1d C2d H4d 25(6) 15_555 14_555 n
H1d C2d H5d 122(6) 15_555 1_555 n
H1d C2d H5d 124(6) 15_555 14_555 n
H1d C2d H6d 87(6) 15_555 1_555 n
H1d C2d H7d 64(6) 15_555 2_555 n
H2d C2d H2d 72(6) 3_555 15_555 n
H2d C2d H3d 103(6) 3_555 3_555 n
H2d C2d H4d 101(6) 3_555 1_555 n
H2d C2d H4d 102(6) 3_555 14_555 n
H2d C2d H5d 56(6) 3_555 1_555 n
H2d C2d H5d 40(6) 3_555 14_555 n
H2d C2d H6d 60(6) 3_555 1_555 n
H2d C2d H7d 75(6) 3_555 2_555 n
H2d C2d H3d 140(6) 15_555 3_555 n
H2d C2d H4d 81(6) 15_555 1_555 n
H2d C2d H4d 79(6) 15_555 14_555 n
H2d C2d H5d 31(6) 15_555 1_555 n
H2d C2d H5d 49(6) 15_555 14_555 n
H2d C2d H6d 132(6) 15_555 1_555 n
H2d C2d H7d 34(6) 15_555 2_555 n
H3d C2d H4d 61(6) 3_555 1_555 n
H3d C2d H4d 63(6) 3_555 14_555 n
H3d C2d H5d 156(6) 3_555 1_555 n
H3d C2d H5d 142(6) 3_555 14_555 n
H3d C2d H6d 60(6) 3_555 1_555 n
H3d C2d H7d 106(6) 3_555 2_555 n
H4d C2d H4d 2(6) 1_555 14_555 n
H4d C2d H5d 110(6) 1_555 1_555 n
H4d C2d H5d 119(6) 1_555 14_555 n
H4d C2d H6d 109(6) 1_555 1_555 n
H4d C2d H7d 48(6) 1_555 2_555 n
H4d C2d H5d 108(6) 14_555 1_555 n
H4d C2d H5d 119(6) 14_555 14_555 n
H4d C2d H6d 111(6) 14_555 1_555 n
H4d C2d H7d 47(6) 14_555 2_555 n
H5d C2d H5d 20(6) 1_555 14_555 n
H5d C2d H6d 109(6) 1_555 1_555 n
H5d C2d H7d 61(6) 1_555 2_555 n
H5d C2d H6d 89(6) 14_555 1_555 n
H5d C2d H7d 74(6) 14_555 2_555 n
H6d C2d H7d 125(6) 1_555 2_555 n
C1b2 C3d O1b2 46(6) -20_556 -20_556 n
C1b2 C3d O2a2 58(6) -20_556 15_555 n
C1b2 C3d N1d 137(6) -20_556 1_555 n
C1b2 C3d C1d 130(6) -20_556 2_555 n
C1b2 C3d C1d 114(6) -20_556 14_555 n
C1b2 C3d C2d 64(6) -20_556 3_555 n
C1b2 C3d C2d 92(6) -20_556 13_555 n
C1b2 C3d C2d 104(6) -20_556 15_555 n
C1b2 C3d C3d 107(6) -20_556 14_555 n
C1b2 C3d C3d 104(6) -20_556 15_555 n
C1b2 C3d O4d 72(6) -20_556 1_555 n
C1b2 C3d H1d 110(6) -20_556 2_555 n
C1b2 C3d H1d 106(6) -20_556 14_555 n
C1b2 C3d H2d 10(6) -20_556 2_555 n
C1b2 C3d H2d 66(6) -20_556 14_555 n
C1b2 C3d H3d 118(6) -20_556 2_555 n
C1b2 C3d H4d 110(6) -20_556 3_555 n
C1b2 C3d H4d 110(6) -20_556 13_555 n
C1b2 C3d H5d 48(6) -20_556 3_555 n
C1b2 C3d H5d 34(6) -20_556 13_555 n
C1b2 C3d H6d 53(6) -20_556 3_555 n
C1b2 C3d H6d 80(6) -20_556 15_555 n
C1b2 C3d H7d 75(6) -20_556 1_555 n
C1b2 C3d H7d 56(6) -20_556 15_555 n
O1b2 C3d O2a2 64(6) -20_556 15_555 n
O1b2 C3d N1d 129(6) -20_556 1_555 n
O1b2 C3d C1d 138(6) -20_556 2_555 n
O1b2 C3d C1d 158(6) -20_556 14_555 n
O1b2 C3d C2d 105(6) -20_556 3_555 n
O1b2 C3d C2d 138(6) -20_556 13_555 n
O1b2 C3d C2d 78(6) -20_556 15_555 n
O1b2 C3d C3d 77(6) -20_556 14_555 n
O1b2 C3d C3d 150(6) -20_556 15_555 n
O1b2 C3d O4d 31(6) -20_556 1_555 n
O1b2 C3d H1d 136(6) -20_556 2_555 n
O1b2 C3d H1d 102(6) -20_556 14_555 n
O1b2 C3d H2d 55(6) -20_556 2_555 n
O1b2 C3d H2d 112(6) -20_556 14_555 n
O1b2 C3d H3d 78(6) -20_556 2_555 n
O1b2 C3d H4d 124(6) -20_556 3_555 n
O1b2 C3d H4d 126(6) -20_556 13_555 n
O1b2 C3d H5d 92(6) -20_556 3_555 n
O1b2 C3d H5d 77(6) -20_556 13_555 n
O1b2 C3d H6d 9(6) -20_556 3_555 n
O1b2 C3d H6d 43(6) -20_556 15_555 n
O1b2 C3d H7d 116(6) -20_556 1_555 n
O1b2 C3d H7d 87(6) -20_556 15_555 n
O2a2 C3d N1d 164(6) 15_555 1_555 n
O2a2 C3d C1d 81(6) 15_555 2_555 n
O2a2 C3d C1d 97(6) 15_555 14_555 n
O2a2 C3d C2d 102(6) 15_555 3_555 n
O2a2 C3d C2d 104(6) 15_555 13_555 n
O2a2 C3d C2d 141(6) 15_555 15_555 n
O2a2 C3d C3d 136(6) 15_555 14_555 n
O2a2 C3d C3d 104(6) 15_555 15_555 n
O2a2 C3d O4d 58(6) 15_555 1_555 n
O2a2 C3d H1d 72(6) 15_555 2_555 n
O2a2 C3d H1d 49(6) 15_555 14_555 n
O2a2 C3d H2d 54(6) 15_555 2_555 n
O2a2 C3d H2d 80(6) 15_555 14_555 n
O2a2 C3d H3d 76(6) 15_555 2_555 n
O2a2 C3d H4d 62(6) 15_555 3_555 n
O2a2 C3d H4d 63(6) 15_555 13_555 n
O2a2 C3d H5d 85(6) 15_555 3_555 n
O2a2 C3d H5d 80(6) 15_555 13_555 n
O2a2 C3d H6d 71(6) 15_555 3_555 n
O2a2 C3d H6d 105(6) 15_555 15_555 n
O2a2 C3d H7d 63(6) 15_555 1_555 n
O2a2 C3d H7d 33(6) 15_555 15_555 n
N1d C3d C1d 83(6) 1_555 2_555 n
N1d C3d C1d 72(6) 1_555 14_555 n
N1d C3d C2d 84(6) 1_555 3_555 n
N1d C3d C2d 72(6) 1_555 13_555 n
N1d C3d C2d 51(6) 1_555 15_555 n
N1d C3d C3d 53(6) 1_555 14_555 n
N1d C3d C3d 69(6) 1_555 15_555 n
N1d C3d O4d 127(6) 1_555 1_555 n
N1d C3d H1d 94(6) 1_555 2_555 n
N1d C3d H1d 116(6) 1_555 14_555 n
N1d C3d H2d 139(6) 1_555 2_555 n
N1d C3d H2d 99(6) 1_555 14_555 n
N1d C3d H3d 97(6) 1_555 2_555 n
N1d C3d H4d 103(6) 1_555 3_555 n
N1d C3d H4d 101(6) 1_555 13_555 n
N1d C3d H5d 102(6) 1_555 3_555 n
N1d C3d H5d 110(6) 1_555 13_555 n
N1d C3d H6d 121(6) 1_555 3_555 n
N1d C3d H6d 86(6) 1_555 15_555 n
N1d C3d H7d 110(6) 1_555 1_555 n
N1d C3d H7d 141(6) 1_555 15_555 n
C1d C3d C1d 39(6) 2_555 14_555 n
C1d C3d C2d 104(6) 2_555 3_555 n
C1d C3d C2d 71(6) 2_555 13_555 n
C1d C3d C2d 126(6) 2_555 15_555 n
C1d C3d C3d 123(6) 2_555 14_555 n
C1d C3d C3d 57(6) 2_555 15_555 n
C1d C3d O4d 111(6) 2_555 1_555 n
C1d C3d H1d 22(6) 2_555 2_555 n
C1d C3d H1d 36(6) 2_555 14_555 n
C1d C3d H2d 120(6) 2_555 2_555 n
C1d C3d H2d 81(6) 2_555 14_555 n
C1d C3d H3d 71(6) 2_555 2_555 n
C1d C3d H4d 20(6) 2_555 3_555 n
C1d C3d H4d 20(6) 2_555 13_555 n
C1d C3d H5d 107(6) 2_555 3_555 n
C1d C3d H5d 120(6) 2_555 13_555 n
C1d C3d H6d 141(6) 2_555 3_555 n
C1d C3d H6d 142(6) 2_555 15_555 n
C1d C3d H7d 61(6) 2_555 1_555 n
C1d C3d H7d 74(6) 2_555 15_555 n
C1d C3d C2d 66(6) 14_555 3_555 n
C1d C3d C2d 31(6) 14_555 13_555 n
C1d C3d C2d 122(6) 14_555 15_555 n
C1d C3d C3d 125(6) 14_555 14_555 n
C1d C3d C3d 17(6) 14_555 15_555 n
C1d C3d O4d 148(6) 14_555 1_555 n
C1d C3d H1d 30(6) 14_555 2_555 n
C1d C3d H1d 70(6) 14_555 14_555 n
C1d C3d H2d 104(6) 14_555 2_555 n
C1d C3d H2d 49(6) 14_555 14_555 n
C1d C3d H3d 110(6) 14_555 2_555 n
C1d C3d H4d 44(6) 14_555 3_555 n
C1d C3d H4d 42(6) 14_555 13_555 n
C1d C3d H5d 73(6) 14_555 3_555 n
C1d C3d H5d 88(6) 14_555 13_555 n
C1d C3d H6d 166(6) 14_555 3_555 n
C1d C3d H6d 158(6) 14_555 15_555 n
C1d C3d H7d 42(6) 14_555 1_555 n
C1d C3d H7d 71(6) 14_555 15_555 n
C2d C3d C2d 35(6) 3_555 13_555 n
C2d C3d C2d 97(6) 3_555 15_555 n
C2d C3d C3d 106(6) 3_555 14_555 n
C2d C3d C3d 49(6) 3_555 15_555 n
C2d C3d O4d 135(6) 3_555 1_555 n
C2d C3d H1d 87(6) 3_555 2_555 n
C2d C3d H1d 122(6) 3_555 14_555 n
C2d C3d H2d 59(6) 3_555 2_555 n
C2d C3d H2d 29(6) 3_555 14_555 n
C2d C3d H3d 175(6) 3_555 2_555 n
C2d C3d H4d 100(6) 3_555 3_555 n
C2d C3d H4d 98(6) 3_555 13_555 n
C2d C3d H5d 18(6) 3_555 3_555 n
C2d C3d H5d 30(6) 3_555 13_555 n
C2d C3d H6d 108(6) 3_555 3_555 n
C2d C3d H6d 111(6) 3_555 15_555 n
C2d C3d H7d 56(6) 3_555 1_555 n
C2d C3d H7d 73(6) 3_555 15_555 n
C2d C3d C2d 111(6) 13_555 15_555 n
C2d C3d C3d 118(6) 13_555 14_555 n
C2d C3d C3d 14(6) 13_555 15_555 n
C2d C3d O4d 161(6) 13_555 1_555 n
C2d C3d H1d 57(6) 13_555 2_555 n
C2d C3d H1d 97(6) 13_555 14_555 n
C2d C3d H2d 84(6) 13_555 2_555 n
C2d C3d H2d 29(6) 13_555 14_555 n
C2d C3d H3d 141(6) 13_555 2_555 n
C2d C3d H4d 71(6) 13_555 3_555 n
C2d C3d H4d 69(6) 13_555 13_555 n
C2d C3d H5d 45(6) 13_555 3_555 n
C2d C3d H5d 61(6) 13_555 13_555 n
C2d C3d H6d 143(6) 13_555 3_555 n
C2d C3d H6d 139(6) 13_555 15_555 n
C2d C3d H7d 42(6) 13_555 1_555 n
C2d C3d H7d 71(6) 13_555 15_555 n
C2d C3d C3d 9(6) 15_555 14_555 n
C2d C3d C3d 114(6) 15_555 15_555 n
C2d C3d O4d 84(6) 15_555 1_555 n
C2d C3d H1d 144(6) 15_555 2_555 n
C2d C3d H1d 139(6) 15_555 14_555 n
C2d C3d H2d 113(6) 15_555 2_555 n
C2d C3d H2d 126(6) 15_555 14_555 n
C2d C3d H3d 87(6) 15_555 2_555 n
C2d C3d H4d 146(6) 15_555 3_555 n
C2d C3d H4d 146(6) 15_555 13_555 n
C2d C3d H5d 108(6) 15_555 3_555 n
C2d C3d H5d 102(6) 15_555 13_555 n
C2d C3d H6d 71(6) 15_555 3_555 n
C2d C3d H6d 36(6) 15_555 15_555 n
C2d C3d H7d 151(6) 15_555 1_555 n
C2d C3d H7d 160(6) 15_555 15_555 n
C3d C3d C3d 120(6) 14_555 15_555 n
C3d C3d O4d 78(6) 14_555 1_555 n
C3d C3d H1d 142(6) 14_555 2_555 n
C3d C3d H1d 130(6) 14_555 14_555 n
C3d C3d H2d 117(6) 14_555 2_555 n
C3d C3d H2d 135(6) 14_555 14_555 n
C3d C3d H3d 78(6) 14_555 2_555 n
C3d C3d H4d 141(6) 14_555 3_555 n
C3d C3d H4d 142(6) 14_555 13_555 n
C3d C3d H5d 116(6) 14_555 3_555 n
C3d C3d H5d 110(6) 14_555 13_555 n
C3d C3d H6d 68(6) 14_555 3_555 n
C3d C3d H6d 33(6) 14_555 15_555 n
C3d C3d H7d 159(6) 14_555 1_555 n
C3d C3d H7d 163(6) 14_555 15_555 n
C3d C3d O4d 161(6) 15_555 1_555 n
C3d C3d H1d 45(6) 15_555 2_555 n
C3d C3d H1d 86(6) 15_555 14_555 n
C3d C3d H2d 95(6) 15_555 2_555 n
C3d C3d H2d 38(6) 15_555 14_555 n
C3d C3d H3d 127(6) 15_555 2_555 n
C3d C3d H4d 60(6) 15_555 3_555 n
C3d C3d H4d 58(6) 15_555 13_555 n
C3d C3d H5d 58(6) 15_555 3_555 n
C3d C3d H5d 74(6) 15_555 13_555 n
C3d C3d H6d 156(6) 15_555 3_555 n
C3d C3d H6d 148(6) 15_555 15_555 n
C3d C3d H7d 42(6) 15_555 1_555 n
C3d C3d H7d 73(6) 15_555 15_555 n
O4d C3d H1d 118(6) 1_555 2_555 n
O4d C3d H1d 78(6) 1_555 14_555 n
O4d C3d H2d 78(6) 1_555 2_555 n
O4d C3d H2d 132(6) 1_555 14_555 n
O4d C3d H3d 48(6) 1_555 2_555 n
O4d C3d H4d 103(6) 1_555 3_555 n
O4d C3d H4d 106(6) 1_555 13_555 n
O4d C3d H5d 120(6) 1_555 3_555 n
O4d C3d H5d 105(6) 1_555 13_555 n
O4d C3d H6d 30(6) 1_555 3_555 n
O4d C3d H6d 51(6) 1_555 15_555 n
O4d C3d H7d 121(6) 1_555 1_555 n
O4d C3d H7d 90(6) 1_555 15_555 n
H1d C3d H1d 40(6) 2_555 14_555 n
H1d C3d H2d 100(6) 2_555 2_555 n
H1d C3d H2d 61(6) 2_555 14_555 n
H1d C3d H3d 88(6) 2_555 2_555 n
H1d C3d H4d 15(6) 2_555 3_555 n
H1d C3d H4d 12(6) 2_555 13_555 n
H1d C3d H5d 87(6) 2_555 3_555 n
H1d C3d H5d 99(6) 2_555 13_555 n
H1d C3d H6d 142(6) 2_555 3_555 n
H1d C3d H6d 162(6) 2_555 15_555 n
H1d C3d H7d 39(6) 2_555 1_555 n
H1d C3d H7d 55(6) 2_555 15_555 n
H1d C3d H2d 100(6) 14_555 2_555 n
H1d C3d H2d 92(6) 14_555 14_555 n
H1d C3d H3d 54(6) 14_555 2_555 n
H1d C3d H4d 26(6) 14_555 3_555 n
H1d C3d H4d 28(6) 14_555 13_555 n
H1d C3d H5d 113(6) 14_555 3_555 n
H1d C3d H5d 118(6) 14_555 13_555 n
H1d C3d H6d 106(6) 14_555 3_555 n
H1d C3d H6d 124(6) 14_555 15_555 n
H1d C3d H7d 66(6) 14_555 1_555 n
H1d C3d H7d 58(6) 14_555 15_555 n
H2d C3d H2d 57(6) 2_555 14_555 n
H2d C3d H3d 121(6) 2_555 2_555 n
H2d C3d H4d 101(6) 2_555 3_555 n
H2d C3d H4d 101(6) 2_555 13_555 n
H2d C3d H5d 42(6) 2_555 3_555 n
H2d C3d H5d 30(6) 2_555 13_555 n
H2d C3d H6d 63(6) 2_555 3_555 n
H2d C3d H6d 91(6) 2_555 15_555 n
H2d C3d H7d 65(6) 2_555 1_555 n
H2d C3d H7d 47(6) 2_555 15_555 n
H2d C3d H3d 146(6) 14_555 2_555 n
H2d C3d H4d 72(6) 14_555 3_555 n
H2d C3d H4d 70(6) 14_555 13_555 n
H2d C3d H5d 26(6) 14_555 3_555 n
H2d C3d H5d 40(6) 14_555 13_555 n
H2d C3d H6d 119(6) 14_555 3_555 n
H2d C3d H6d 136(6) 14_555 15_555 n
H2d C3d H7d 26(6) 14_555 1_555 n
H2d C3d H7d 48(6) 14_555 15_555 n
H3d C3d H4d 76(6) 2_555 3_555 n
H3d C3d H4d 77(6) 2_555 13_555 n
H3d C3d H5d 161(6) 2_555 3_555 n
H3d C3d H5d 151(6) 2_555 13_555 n
H3d C3d H6d 75(6) 2_555 3_555 n
H3d C3d H6d 74(6) 2_555 15_555 n
H3d C3d H7d 120(6) 2_555 1_555 n
H3d C3d H7d 104(6) 2_555 15_555 n
H4d C3d H4d 2(6) 3_555 13_555 n
H4d C3d H5d 96(6) 3_555 3_555 n
H4d C3d H5d 107(6) 3_555 13_555 n
H4d C3d H6d 129(6) 3_555 3_555 n
H4d C3d H6d 149(6) 3_555 15_555 n
H4d C3d H7d 47(6) 3_555 1_555 n
H4d C3d H7d 54(6) 3_555 15_555 n
H4d C3d H5d 95(6) 13_555 3_555 n
H4d C3d H5d 105(6) 13_555 13_555 n
H4d C3d H6d 131(6) 13_555 3_555 n
H4d C3d H6d 151(6) 13_555 15_555 n
H4d C3d H7d 46(6) 13_555 1_555 n
H4d C3d H7d 54(6) 13_555 15_555 n
H5d C3d H5d 16(6) 3_555 13_555 n
H5d C3d H6d 98(6) 3_555 3_555 n
H5d C3d H6d 111(6) 3_555 15_555 n
H5d C3d H7d 49(6) 3_555 1_555 n
H5d C3d H7d 58(6) 3_555 15_555 n
H5d C3d H6d 82(6) 13_555 3_555 n
H5d C3d H6d 98(6) 13_555 15_555 n
H5d C3d H7d 60(6) 13_555 1_555 n
H5d C3d H7d 60(6) 13_555 15_555 n
H6d C3d H6d 35(6) 3_555 15_555 n
H6d C3d H7d 124(6) 3_555 1_555 n
H6d C3d H7d 95(6) 3_555 15_555 n
H6d C3d H7d 155(6) 15_555 1_555 n
H6d C3d H7d 130(6) 15_555 15_555 n
H7d C3d H7d 31(6) 1_555 15_555 n
C1b2 O4d O1b2 85(6) -20_556 -9_655 n
C1b2 O4d O1b2 46(6) -20_556 -20_556 n
C1b2 O4d O2a2 57(6) -20_556 15_555 n
C1b2 O4d C1d 70(6) -20_556 2_555 n
C1b2 O4d C2d 54(6) -20_556 3_555 n
C1b2 O4d C3d 62(6) -20_556 1_555 n
C1b2 O4d O4d 115(6) -20_556 14_555 n
C1b2 O4d H1d 83(6) -20_556 14_555 n
C1b2 O4d H2d 23(6) -20_556 2_555 n
C1b2 O4d H3d 122(6) -20_556 2_555 n
C1b2 O4d H3d 132(6) -20_556 13_555 n
C1b2 O4d H6d 40(6) -20_556 3_555 n
C1b2 O4d H6d 88(6) -20_556 15_555 n
C1b2 O4d H7d 47(6) -20_556 15_555 n
O1b2 O4d O1b2 46(6) -9_655 -20_556 n
O1b2 O4d O2a2 140(6) -9_655 15_555 n
O1b2 O4d C1d 115(6) -9_655 2_555 n
O1b2 O4d C2d 100(6) -9_655 3_555 n
O1b2 O4d C3d 103(6) -9_655 1_555 n
O1b2 O4d O4d 36(6) -9_655 14_555 n
O1b2 O4d H1d 146(6) -9_655 14_555 n
O1b2 O4d H2d 97(6) -9_655 2_555 n
O1b2 O4d H3d 124(6) -9_655 2_555 n
O1b2 O4d H3d 72(6) -9_655 13_555 n
O1b2 O4d H6d 59(6) -9_655 3_555 n
O1b2 O4d H6d 27(6) -9_655 15_555 n
O1b2 O4d H7d 122(6) -9_655 15_555 n
O1b2 O4d O2a2 95(6) -20_556 15_555 n
O1b2 O4d C1d 110(6) -20_556 2_555 n
O1b2 O4d C2d 90(6) -20_556 3_555 n
O1b2 O4d C3d 98(6) -20_556 1_555 n
O1b2 O4d O4d 82(6) -20_556 14_555 n
O1b2 O4d H1d 129(6) -20_556 14_555 n
O1b2 O4d H2d 67(6) -20_556 2_555 n
O1b2 O4d H3d 158(6) -20_556 2_555 n
O1b2 O4d H3d 117(6) -20_556 13_555 n
O1b2 O4d H6d 50(6) -20_556 3_555 n
O1b2 O4d H6d 65(6) -20_556 15_555 n
O1b2 O4d H7d 94(6) -20_556 15_555 n
O2a2 O4d C1d 65(6) 15_555 2_555 n
O2a2 O4d C2d 68(6) 15_555 3_555 n
O2a2 O4d C3d 70(6) 15_555 1_555 n
O2a2 O4d O4d 171(6) 15_555 14_555 n
O2a2 O4d H1d 48(6) 15_555 14_555 n
O2a2 O4d H2d 52(6) 15_555 2_555 n
O2a2 O4d H3d 89(6) 15_555 2_555 n
O2a2 O4d H3d 141(6) 15_555 13_555 n
O2a2 O4d H6d 92(6) 15_555 3_555 n
O2a2 O4d H6d 143(6) 15_555 15_555 n
O2a2 O4d H7d 39(6) 15_555 15_555 n
C1d O4d C2d 20(6) 2_555 3_555 n
C1d O4d C3d 13(6) 2_555 1_555 n
C1d O4d O4d 108(6) 2_555 14_555 n
C1d O4d H1d 31(6) 2_555 14_555 n
C1d O4d H2d 47(6) 2_555 2_555 n
C1d O4d H3d 52(6) 2_555 2_555 n
C1d O4d H3d 83(6) 2_555 13_555 n
C1d O4d H6d 64(6) 2_555 3_555 n
C1d O4d H6d 92(6) 2_555 15_555 n
C1d O4d H7d 30(6) 2_555 15_555 n
C2d O4d C3d 8(6) 3_555 1_555 n
C2d O4d O4d 103(6) 3_555 14_555 n
C2d O4d H1d 48(6) 3_555 14_555 n
C2d O4d H2d 32(6) 3_555 2_555 n
C2d O4d H3d 71(6) 3_555 2_555 n
C2d O4d H3d 89(6) 3_555 13_555 n
C2d O4d H6d 45(6) 3_555 3_555 n
C2d O4d H6d 81(6) 3_555 15_555 n
C2d O4d H7d 29(6) 3_555 15_555 n
C3d O4d O4d 102(6) 1_555 14_555 n
C3d O4d H1d 44(6) 1_555 14_555 n
C3d O4d H2d 40(6) 1_555 2_555 n
C3d O4d H3d 62(6) 1_555 2_555 n
C3d O4d H3d 83(6) 1_555 13_555 n
C3d O4d H6d 51(6) 1_555 3_555 n
C3d O4d H6d 82(6) 1_555 15_555 n
C3d O4d H7d 32(6) 1_555 15_555 n
O4d O4d H1d 129(6) 14_555 14_555 n
O4d O4d H2d 119(6) 14_555 2_555 n
O4d O4d H3d 91(6) 14_555 2_555 n
O4d O4d H3d 38(6) 14_555 13_555 n
O4d O4d H6d 80(6) 14_555 3_555 n
O4d O4d H6d 28(6) 14_555 15_555 n
O4d O4d H7d 132(6) 14_555 15_555 n
H1d O4d H2d 63(6) 14_555 2_555 n
H1d O4d H3d 44(6) 14_555 2_555 n
H1d O4d H3d 94(6) 14_555 13_555 n
H1d O4d H6d 92(6) 14_555 3_555 n
H1d O4d H6d 122(6) 14_555 15_555 n
H1d O4d H7d 36(6) 14_555 15_555 n
H2d O4d H3d 99(6) 2_555 2_555 n
H2d O4d H3d 119(6) 2_555 13_555 n
H2d O4d H6d 40(6) 2_555 3_555 n
H2d O4d H6d 91(6) 2_555 15_555 n
H2d O4d H7d 27(6) 2_555 15_555 n
H3d O4d H3d 53(6) 2_555 13_555 n
H3d O4d H6d 108(6) 2_555 3_555 n
H3d O4d H6d 99(6) 2_555 15_555 n
H3d O4d H7d 76(6) 2_555 15_555 n
H3d O4d H6d 93(6) 13_555 3_555 n
H3d O4d H6d 53(6) 13_555 15_555 n
H3d O4d H7d 113(6) 13_555 15_555 n
H6d O4d H6d 51(6) 3_555 15_555 n
H6d O4d H7d 63(6) 3_555 15_555 n
H6d O4d H7d 108(6) 15_555 15_555 n
O2a2 H1d C1d 113(6) 3_555 1_555 n
O2a2 H1d C1d 102(6) 3_555 13_555 n
O2a2 H1d C2d 98(6) 3_555 2_555 n
O2a2 H1d C2d 87(6) 3_555 15_555 n
O2a2 H1d C3d 106(6) 3_555 3_555 n
O2a2 H1d C3d 89(6) 3_555 14_555 n
O2a2 H1d O4d 63(6) 3_555 14_555 n
O2a2 H1d H1d 113(6) 3_555 13_555 n
O2a2 H1d H2d 54(6) 3_555 13_555 n
O2a2 H1d H3d 103(6) 3_555 13_555 n
O2a2 H1d H4d 112(6) 3_555 2_555 n
O2a2 H1d H4d 112(6) 3_555 15_555 n
O2a2 H1d H6d 65(6) 3_555 15_555 n
O2a2 H1d H7d 55(6) 3_555 3_555 n
O2a2 H1d H7d 76(6) 3_555 14_555 n
C1d H1d C1d 39(6) 1_555 13_555 n
C1d H1d C2d 17(6) 1_555 2_555 n
C1d H1d C2d 43(6) 1_555 15_555 n
C1d H1d C3d 6(6) 1_555 3_555 n
C1d H1d C3d 52(6) 1_555 14_555 n
C1d H1d O4d 110(6) 1_555 14_555 n
C1d H1d H1d 43(6) 1_555 13_555 n
C1d H1d H2d 67(6) 1_555 13_555 n
C1d H1d H3d 110(6) 1_555 13_555 n
C1d H1d H4d 29(6) 1_555 2_555 n
C1d H1d H4d 28(6) 1_555 15_555 n
C1d H1d H6d 88(6) 1_555 15_555 n
C1d H1d H7d 59(6) 1_555 3_555 n
C1d H1d H7d 39(6) 1_555 14_555 n
C1d H1d C2d 30(6) 13_555 2_555 n
C1d H1d C2d 16(6) 13_555 15_555 n
C1d H1d C3d 37(6) 13_555 3_555 n
C1d H1d C3d 15(6) 13_555 14_555 n
C1d H1d O4d 72(6) 13_555 14_555 n
C1d H1d H1d 82(6) 13_555 13_555 n
C1d H1d H2d 48(6) 13_555 13_555 n
C1d H1d H3d 77(6) 13_555 13_555 n
C1d H1d H4d 68(6) 13_555 2_555 n
C1d H1d H4d 67(6) 13_555 15_555 n
C1d H1d H6d 51(6) 13_555 15_555 n
C1d H1d H7d 54(6) 13_555 3_555 n
C1d H1d H7d 58(6) 13_555 14_555 n
C2d H1d C2d 28(6) 2_555 15_555 n
C2d H1d C3d 12(6) 2_555 3_555 n
C2d H1d C3d 39(6) 2_555 14_555 n
C2d H1d O4d 96(6) 2_555 14_555 n
C2d H1d H1d 56(6) 2_555 13_555 n
C2d H1d H2d 50(6) 2_555 13_555 n
C2d H1d H3d 107(6) 2_555 13_555 n
C2d H1d H4d 42(6) 2_555 2_555 n
C2d H1d H4d 41(6) 2_555 15_555 n
C2d H1d H6d 73(6) 2_555 15_555 n
C2d H1d H7d 43(6) 2_555 3_555 n
C2d H1d H7d 31(6) 2_555 14_555 n
C2d H1d C3d 39(6) 15_555 3_555 n
C2d H1d C3d 12(6) 15_555 14_555 n
C2d H1d O4d 67(6) 15_555 14_555 n
C2d H1d H1d 84(6) 15_555 13_555 n
C2d H1d H2d 33(6) 15_555 13_555 n
C2d H1d H3d 84(6) 15_555 13_555 n
C2d H1d H4d 70(6) 15_555 2_555 n
C2d H1d H4d 69(6) 15_555 15_555 n
C2d H1d H6d 44(6) 15_555 15_555 n
C2d H1d H7d 39(6) 15_555 3_555 n
C2d H1d H7d 50(6) 15_555 14_555 n
C3d H1d C3d 49(6) 3_555 14_555 n
C3d H1d O4d 107(6) 3_555 14_555 n
C3d H1d H1d 45(6) 3_555 13_555 n
C3d H1d H2d 61(6) 3_555 13_555 n
C3d H1d H3d 112(6) 3_555 13_555 n
C3d H1d H4d 31(6) 3_555 2_555 n
C3d H1d H4d 30(6) 3_555 15_555 n
C3d H1d H6d 84(6) 3_555 15_555 n
C3d H1d H7d 52(6) 3_555 3_555 n
C3d H1d H7d 33(6) 3_555 14_555 n
C3d H1d O4d 58(6) 14_555 14_555 n
C3d H1d H1d 94(6) 14_555 13_555 n
C3d H1d H2d 38(6) 14_555 13_555 n
C3d H1d H3d 72(6) 14_555 13_555 n
C3d H1d H4d 80(6) 14_555 2_555 n
C3d H1d H4d 79(6) 14_555 15_555 n
C3d H1d H6d 37(6) 14_555 15_555 n
C3d H1d H7d 48(6) 14_555 3_555 n
C3d H1d H7d 62(6) 14_555 14_555 n
O4d H1d H1d 151(6) 14_555 13_555 n
O4d H1d H2d 57(6) 14_555 13_555 n
O4d H1d H3d 43(6) 14_555 13_555 n
O4d H1d H4d 138(6) 14_555 2_555 n
O4d H1d H4d 136(6) 14_555 15_555 n
O4d H1d H6d 23(6) 14_555 15_555 n
O4d H1d H7d 75(6) 14_555 3_555 n
O4d H1d H7d 105(6) 14_555 14_555 n
H1d H1d H2d 96(6) 13_555 13_555 n
H1d H1d H3d 142(6) 13_555 13_555 n
H1d H1d H4d 14(6) 13_555 2_555 n
H1d H1d H4d 15(6) 13_555 15_555 n
H1d H1d H6d 128(6) 13_555 15_555 n
H1d H1d H7d 80(6) 13_555 3_555 n
H1d H1d H7d 49(6) 13_555 14_555 n
H2d H1d H3d 93(6) 13_555 13_555 n
H2d H1d H4d 85(6) 13_555 2_555 n
H2d H1d H4d 84(6) 13_555 15_555 n
H2d H1d H6d 38(6) 13_555 15_555 n
H2d H1d H7d 18(6) 13_555 3_555 n
H2d H1d H7d 48(6) 13_555 14_555 n
H3d H1d H4d 135(6) 13_555 2_555 n
H3d H1d H4d 134(6) 13_555 15_555 n
H3d H1d H6d 56(6) 13_555 15_555 n
H3d H1d H7d 111(6) 13_555 3_555 n
H3d H1d H7d 134(6) 13_555 14_555 n
H4d H1d H4d 1(6) 2_555 15_555 n
H4d H1d H6d 114(6) 2_555 15_555 n
H4d H1d H7d 70(6) 2_555 3_555 n
H4d H1d H7d 40(6) 2_555 14_555 n
H4d H1d H6d 113(6) 15_555 15_555 n
H4d H1d H7d 69(6) 15_555 3_555 n
H4d H1d H7d 39(6) 15_555 14_555 n
H6d H1d H7d 56(6) 15_555 3_555 n
H6d H1d H7d 84(6) 15_555 14_555 n
H7d H1d H7d 31(6) 3_555 14_555 n
C1b2 H2d C1b2 96(6) -9_655 -19_565 n
C1b2 H2d O1b2 162(6) -9_655 -19_565 n
C1b2 H2d O2a2 108(6) -9_655 14_555 n
C1b2 H2d O2b2 50(6) -9_655 -9_655 n
C1b2 H2d O2b2 56(6) -9_655 -19_565 n
C1b2 H2d C1d 97(6) -9_655 1_555 n
C1b2 H2d C1d 69(6) -9_655 13_555 n
C1b2 H2d C2d 89(6) -9_655 2_555 n
C1b2 H2d C2d 57(6) -9_655 15_555 n
C1b2 H2d C3d 105(6) -9_655 3_555 n
C1b2 H2d C3d 58(6) -9_655 14_555 n
C1b2 H2d O4d 162(6) -9_655 3_555 n
C1b2 H2d H1d 102(6) -9_655 13_555 n
C1b2 H2d H2d 21(6) -9_655 13_555 n
C1b2 H2d H4d 85(6) -9_655 2_555 n
C1b2 H2d H4d 84(6) -9_655 15_555 n
C1b2 H2d H5d 23(6) -9_655 2_555 n
C1b2 H2d H5d 38(6) -9_655 15_555 n
C1b2 H2d H6d 161(6) -9_655 2_555 n
C1b2 H2d H7d 51(6) -9_655 3_555 n
C1b2 H2d H7d 79(6) -9_655 14_555 n
C1b2 H2d O1b2 68(6) -19_565 -19_565 n
C1b2 H2d O2a2 99(6) -19_565 14_555 n
C1b2 H2d O2b2 71(6) -19_565 -9_655 n
C1b2 H2d O2b2 67(6) -19_565 -19_565 n
C1b2 H2d C1d 167(6) -19_565 1_555 n
C1b2 H2d C1d 164(6) -19_565 13_555 n
C1b2 H2d C2d 156(6) -19_565 2_555 n
C1b2 H2d C2d 148(6) -19_565 15_555 n
C1b2 H2d C3d 155(6) -19_565 3_555 n
C1b2 H2d C3d 152(6) -19_565 14_555 n
C1b2 H2d O4d 101(6) -19_565 3_555 n
C1b2 H2d H1d 146(6) -19_565 13_555 n
C1b2 H2d H2d 116(6) -19_565 13_555 n
C1b2 H2d H4d 157(6) -19_565 2_555 n
C1b2 H2d H4d 157(6) -19_565 15_555 n
C1b2 H2d H5d 95(6) -19_565 2_555 n
C1b2 H2d H5d 82(6) -19_565 15_555 n
C1b2 H2d H6d 94(6) -19_565 2_555 n
C1b2 H2d H7d 138(6) -19_565 3_555 n
C1b2 H2d H7d 144(6) -19_565 14_555 n
O1b2 H2d O2a2 81(6) -19_565 14_555 n
O1b2 H2d O2b2 116(6) -19_565 -9_655 n
O1b2 H2d O2b2 110(6) -19_565 -19_565 n
O1b2 H2d C1d 100(6) -19_565 1_555 n
O1b2 H2d C1d 128(6) -19_565 13_555 n
O1b2 H2d C2d 104(6) -19_565 2_555 n
O1b2 H2d C2d 136(6) -19_565 15_555 n
O1b2 H2d C3d 90(6) -19_565 3_555 n
O1b2 H2d C3d 136(6) -19_565 14_555 n
O1b2 H2d O4d 36(6) -19_565 3_555 n
O1b2 H2d H1d 95(6) -19_565 13_555 n
O1b2 H2d H2d 173(6) -19_565 13_555 n
O1b2 H2d H4d 112(6) -19_565 2_555 n
O1b2 H2d H4d 114(6) -19_565 15_555 n
O1b2 H2d H5d 147(6) -19_565 2_555 n
O1b2 H2d H5d 129(6) -19_565 15_555 n
O1b2 H2d H6d 28(6) -19_565 2_555 n
O1b2 H2d H7d 147(6) -19_565 3_555 n
O1b2 H2d H7d 118(6) -19_565 14_555 n
O2a2 H2d O2b2 153(6) 14_555 -9_655 n
O2a2 H2d O2b2 155(6) 14_555 -19_565 n
O2a2 H2d C1d 79(6) 14_555 1_555 n
O2a2 H2d C1d 88(6) 14_555 13_555 n
O2a2 H2d C2d 103(6) 14_555 2_555 n
O2a2 H2d C2d 106(6) 14_555 15_555 n
O2a2 H2d C3d 89(6) 14_555 3_555 n
O2a2 H2d C3d 99(6) 14_555 14_555 n
O2a2 H2d O4d 62(6) 14_555 3_555 n
O2a2 H2d H1d 49(6) 14_555 13_555 n
O2a2 H2d H2d 103(6) 14_555 13_555 n
O2a2 H2d H4d 60(6) 14_555 2_555 n
O2a2 H2d H4d 60(6) 14_555 15_555 n
O2a2 H2d H5d 131(6) 14_555 2_555 n
O2a2 H2d H5d 145(6) 14_555 15_555 n
O2a2 H2d H6d 86(6) 14_555 2_555 n
O2a2 H2d H7d 75(6) 14_555 3_555 n
O2a2 H2d H7d 52(6) 14_555 14_555 n
O2b2 H2d O2b2 6(6) -9_655 -19_565 n
O2b2 H2d C1d 116(6) -9_655 1_555 n
O2b2 H2d C1d 96(6) -9_655 13_555 n
O2b2 H2d C2d 94(6) -9_655 2_555 n
O2b2 H2d C2d 77(6) -9_655 15_555 n
O2b2 H2d C3d 111(6) -9_655 3_555 n
O2b2 H2d C3d 83(6) -9_655 14_555 n
O2b2 H2d O4d 143(6) -9_655 3_555 n
O2b2 H2d H1d 141(6) -9_655 13_555 n
O2b2 H2d H2d 62(6) -9_655 13_555 n
O2b2 H2d H4d 124(6) -9_655 2_555 n
O2b2 H2d H4d 123(6) -9_655 15_555 n
O2b2 H2d H5d 32(6) -9_655 2_555 n
O2b2 H2d H5d 14(6) -9_655 15_555 n
O2b2 H2d H6d 120(6) -9_655 2_555 n
O2b2 H2d H7d 95(6) -9_655 3_555 n
O2b2 H2d H7d 124(6) -9_655 14_555 n
O2b2 H2d C1d 119(6) -19_565 1_555 n
O2b2 H2d C1d 101(6) -19_565 13_555 n
O2b2 H2d C2d 97(6) -19_565 2_555 n
O2b2 H2d C2d 82(6) -19_565 15_555 n
O2b2 H2d C3d 113(6) -19_565 3_555 n
O2b2 H2d C3d 88(6) -19_565 14_555 n
O2b2 H2d O4d 138(6) -19_565 3_555 n
O2b2 H2d H1d 146(6) -19_565 13_555 n
O2b2 H2d H2d 68(6) -19_565 13_555 n
O2b2 H2d H4d 130(6) -19_565 2_555 n
O2b2 H2d H4d 128(6) -19_565 15_555 n
O2b2 H2d H5d 38(6) -19_565 2_555 n
O2b2 H2d H5d 20(6) -19_565 15_555 n
O2b2 H2d H6d 115(6) -19_565 2_555 n
O2b2 H2d H7d 101(6) -19_565 3_555 n
O2b2 H2d H7d 130(6) -19_565 14_555 n
C1d H2d C1d 28(6) 1_555 13_555 n
C1d H2d C2d 23(6) 1_555 2_555 n
C1d H2d C2d 43(6) 1_555 15_555 n
C1d H2d C3d 15(6) 1_555 3_555 n
C1d H2d C3d 40(6) 1_555 14_555 n
C1d H2d O4d 67(6) 1_555 3_555 n
C1d H2d H1d 31(6) 1_555 13_555 n
C1d H2d H2d 76(6) 1_555 13_555 n
C1d H2d H4d 28(6) 1_555 2_555 n
C1d H2d H4d 28(6) 1_555 15_555 n
C1d H2d H5d 95(6) 1_555 2_555 n
C1d H2d H5d 107(6) 1_555 15_555 n
C1d H2d H6d 73(6) 1_555 2_555 n
C1d H2d H7d 54(6) 1_555 3_555 n
C1d H2d H7d 42(6) 1_555 14_555 n
C1d H2d C2d 29(6) 13_555 2_555 n
C1d H2d C2d 19(6) 13_555 15_555 n
C1d H2d C3d 38(6) 13_555 3_555 n
C1d H2d C3d 13(6) 13_555 14_555 n
C1d H2d O4d 95(6) 13_555 3_555 n
C1d H2d H1d 45(6) 13_555 13_555 n
C1d H2d H2d 48(6) 13_555 13_555 n
C1d H2d H4d 29(6) 13_555 2_555 n
C1d H2d H4d 28(6) 13_555 15_555 n
C1d H2d H5d 70(6) 13_555 2_555 n
C1d H2d H5d 84(6) 13_555 15_555 n
C1d H2d H6d 100(6) 13_555 2_555 n
C1d H2d H7d 31(6) 13_555 3_555 n
C1d H2d H7d 37(6) 13_555 14_555 n
C2d H2d C2d 32(6) 2_555 15_555 n
C2d H2d C3d 19(6) 2_555 3_555 n
C2d H2d C3d 33(6) 2_555 14_555 n
C2d H2d O4d 80(6) 2_555 3_555 n
C2d H2d H1d 54(6) 2_555 13_555 n
C2d H2d H2d 70(6) 2_555 13_555 n
C2d H2d H4d 47(6) 2_555 2_555 n
C2d H2d H4d 47(6) 2_555 15_555 n
C2d H2d H5d 79(6) 2_555 2_555 n
C2d H2d H5d 86(6) 2_555 15_555 n
C2d H2d H6d 76(6) 2_555 2_555 n
C2d H2d H7d 60(6) 2_555 3_555 n
C2d H2d H7d 60(6) 2_555 14_555 n
C2d H2d C3d 48(6) 15_555 3_555 n
C2d H2d C3d 7(6) 15_555 14_555 n
C2d H2d O4d 109(6) 15_555 3_555 n
C2d H2d H1d 64(6) 15_555 13_555 n
C2d H2d H2d 38(6) 15_555 13_555 n
C2d H2d H4d 48(6) 15_555 2_555 n
C2d H2d H4d 47(6) 15_555 15_555 n
C2d H2d H5d 53(6) 15_555 2_555 n
C2d H2d H5d 66(6) 15_555 15_555 n
C2d H2d H6d 108(6) 15_555 2_555 n
C2d H2d H7d 37(6) 15_555 3_555 n
C2d H2d H7d 54(6) 15_555 14_555 n
C3d H2d C3d 47(6) 3_555 14_555 n
C3d H2d O4d 62(6) 3_555 3_555 n
C3d H2d H1d 43(6) 3_555 13_555 n
C3d H2d H2d 85(6) 3_555 13_555 n
C3d H2d H4d 43(6) 3_555 2_555 n
C3d H2d H4d 43(6) 3_555 15_555 n
C3d H2d H5d 98(6) 3_555 2_555 n
C3d H2d H5d 105(6) 3_555 15_555 n
C3d H2d H6d 62(6) 3_555 2_555 n
C3d H2d H7d 67(6) 3_555 3_555 n
C3d H2d H7d 57(6) 3_555 14_555 n
C3d H2d O4d 107(6) 14_555 3_555 n
C3d H2d H1d 58(6) 14_555 13_555 n
C3d H2d H2d 38(6) 14_555 13_555 n
C3d H2d H4d 42(6) 14_555 2_555 n
C3d H2d H4d 40(6) 14_555 15_555 n
C3d H2d H5d 57(6) 14_555 2_555 n
C3d H2d H5d 71(6) 14_555 15_555 n
C3d H2d H6d 109(6) 14_555 2_555 n
C3d H2d H7d 32(6) 14_555 3_555 n
C3d H2d H7d 47(6) 14_555 14_555 n
O4d H2d H1d 60(6) 3_555 13_555 n
O4d H2d H2d 142(6) 3_555 13_555 n
O4d H2d H4d 77(6) 3_555 2_555 n
O4d H2d H4d 78(6) 3_555 15_555 n
O4d H2d H5d 158(6) 3_555 2_555 n
O4d H2d H5d 152(6) 3_555 15_555 n
O4d H2d H6d 24(6) 3_555 2_555 n
O4d H2d H7d 112(6) 3_555 3_555 n
O4d H2d H7d 84(6) 3_555 14_555 n
H1d H2d H2d 84(6) 13_555 13_555 n
H1d H2d H4d 18(6) 13_555 2_555 n
H1d H2d H4d 19(6) 13_555 15_555 n
H1d H2d H5d 112(6) 13_555 2_555 n
H1d H2d H5d 128(6) 13_555 15_555 n
H1d H2d H6d 78(6) 13_555 2_555 n
H1d H2d H7d 52(6) 13_555 3_555 n
H1d H2d H7d 24(6) 13_555 14_555 n
H2d H2d H4d 66(6) 13_555 2_555 n
H2d H2d H4d 65(6) 13_555 15_555 n
H2d H2d H5d 30(6) 13_555 2_555 n
H2d H2d H5d 48(6) 13_555 15_555 n
H2d H2d H6d 146(6) 13_555 2_555 n
H2d H2d H7d 33(6) 13_555 3_555 n
H2d H2d H7d 63(6) 13_555 14_555 n
H4d H2d H4d 2(6) 2_555 15_555 n
H4d H2d H5d 94(6) 2_555 2_555 n
H4d H2d H5d 111(6) 2_555 15_555 n
H4d H2d H6d 92(6) 2_555 2_555 n
H4d H2d H7d 35(6) 2_555 3_555 n
H4d H2d H7d 14(6) 2_555 14_555 n
H4d H2d H5d 93(6) 15_555 2_555 n
H4d H2d H5d 109(6) 15_555 15_555 n
H4d H2d H6d 93(6) 15_555 2_555 n
H4d H2d H7d 34(6) 15_555 3_555 n
H4d H2d H7d 14(6) 15_555 14_555 n
H5d H2d H5d 18(6) 2_555 15_555 n
H5d H2d H6d 140(6) 2_555 2_555 n
H5d H2d H7d 63(6) 2_555 3_555 n
H5d H2d H7d 93(6) 2_555 14_555 n
H5d H2d H6d 129(6) 15_555 2_555 n
H5d H2d H7d 81(6) 15_555 3_555 n
H5d H2d H7d 110(6) 15_555 14_555 n
H6d H2d H7d 126(6) 2_555 3_555 n
H6d H2d H7d 102(6) 2_555 14_555 n
H7d H2d H7d 29(6) 3_555 14_555 n
O2a2 H3d C1d 61(6) 14_555 1_555 n
O2a2 H3d C2d 60(6) 14_555 2_555 n
O2a2 H3d C3d 61(6) 14_555 3_555 n
O2a2 H3d O4d 54(6) 14_555 3_555 n
O2a2 H3d O4d 105(6) 14_555 13_555 n
O2a2 H3d H1d 41(6) 14_555 13_555 n
O2a2 H3d H3d 143(6) 14_555 15_555 n
O2a2 H3d H4d 52(6) 14_555 2_555 n
O2a2 H3d H4d 53(6) 14_555 15_555 n
O2a2 H3d H6d 59(6) 14_555 2_555 n
O2a2 H3d H7d 34(6) 14_555 14_555 n
C1d H3d C2d 16(6) 1_555 2_555 n
C1d H3d C3d 16(6) 1_555 3_555 n
C1d H3d O4d 83(6) 1_555 3_555 n
C1d H3d O4d 103(6) 1_555 13_555 n
C1d H3d H1d 42(6) 1_555 13_555 n
C1d H3d H3d 112(6) 1_555 15_555 n
C1d H3d H4d 32(6) 1_555 2_555 n
C1d H3d H4d 32(6) 1_555 15_555 n
C1d H3d H6d 61(6) 1_555 2_555 n
C1d H3d H7d 27(6) 1_555 14_555 n
C2d H3d C3d 1(6) 2_555 3_555 n
C2d H3d O4d 70(6) 2_555 3_555 n
C2d H3d O4d 88(6) 2_555 13_555 n
C2d H3d H1d 54(6) 2_555 13_555 n
C2d H3d H3d 103(6) 2_555 15_555 n
C2d H3d H4d 46(6) 2_555 2_555 n
C2d H3d H4d 46(6) 2_555 15_555 n
C2d H3d H6d 47(6) 2_555 2_555 n
C2d H3d H7d 28(6) 2_555 14_555 n
C3d H3d O4d 70(6) 3_555 3_555 n
C3d H3d O4d 87(6) 3_555 13_555 n
C3d H3d H1d 54(6) 3_555 13_555 n
C3d H3d H3d 102(6) 3_555 15_555 n
C3d H3d H4d 47(6) 3_555 2_555 n
C3d H3d H4d 47(6) 3_555 15_555 n
C3d H3d H6d 46(6) 3_555 2_555 n
C3d H3d H7d 29(6) 3_555 14_555 n
O4d H3d O4d 51(6) 3_555 13_555 n
O4d H3d H1d 92(6) 3_555 13_555 n
O4d H3d H3d 89(6) 3_555 15_555 n
O4d H3d H4d 98(6) 3_555 2_555 n
O4d H3d H4d 99(6) 3_555 15_555 n
O4d H3d H6d 27(6) 3_555 2_555 n
O4d H3d H7d 66(6) 3_555 14_555 n
O4d H3d H1d 136(6) 13_555 13_555 n
O4d H3d H3d 38(6) 13_555 15_555 n
O4d H3d H4d 134(6) 13_555 2_555 n
O4d H3d H4d 134(6) 13_555 15_555 n
O4d H3d H6d 52(6) 13_555 2_555 n
O4d H3d H7d 104(6) 13_555 14_555 n
H1d H3d H3d 153(6) 13_555 15_555 n
H1d H3d H4d 14(6) 13_555 2_555 n
H1d H3d H4d 15(6) 13_555 15_555 n
H1d H3d H6d 85(6) 13_555 2_555 n
H1d H3d H7d 32(6) 13_555 14_555 n
H3d H3d H4d 140(6) 15_555 2_555 n
H3d H3d H4d 139(6) 15_555 15_555 n
H3d H3d H6d 84(6) 15_555 2_555 n
H3d H3d H7d 129(6) 15_555 14_555 n
H4d H3d H4d 1(6) 2_555 15_555 n
H4d H3d H6d 85(6) 2_555 2_555 n
H4d H3d H7d 33(6) 2_555 14_555 n
H4d H3d H6d 86(6) 15_555 2_555 n
H4d H3d H7d 33(6) 15_555 14_555 n
H6d H3d H7d 53(6) 2_555 14_555 n
O2a2 H4d O2a2 81(6) 2_555 13_555 n
O2a2 H4d C1d 120(6) 2_555 3_555 n
O2a2 H4d C1d 82(6) 2_555 15_555 n
O2a2 H4d C2d 101(6) 2_555 1_555 n
O2a2 H4d C2d 77(6) 2_555 14_555 n
O2a2 H4d C3d 114(6) 2_555 2_555 n
O2a2 H4d C3d 74(6) 2_555 13_555 n
O2a2 H4d H1d 49(6) 2_555 3_555 n
O2a2 H4d H1d 127(6) 2_555 15_555 n
O2a2 H4d H2d 83(6) 2_555 3_555 n
O2a2 H4d H2d 49(6) 2_555 15_555 n
O2a2 H4d H3d 156(6) 2_555 3_555 n
O2a2 H4d H3d 73(6) 2_555 15_555 n
O2a2 H4d H4d 49(6) 2_555 14_555 n
O2a2 H4d H7d 42(6) 2_555 2_555 n
O2a2 H4d H7d 74(6) 2_555 13_555 n
O2a2 H4d C1d 85(6) 13_555 3_555 n
O2a2 H4d C1d 122(6) 13_555 15_555 n
O2a2 H4d C2d 79(6) 13_555 1_555 n
O2a2 H4d C2d 102(6) 13_555 14_555 n
O2a2 H4d C3d 76(6) 13_555 2_555 n
O2a2 H4d C3d 115(6) 13_555 13_555 n
O2a2 H4d H1d 127(6) 13_555 3_555 n
O2a2 H4d H1d 50(6) 13_555 15_555 n
O2a2 H4d H2d 50(6) 13_555 3_555 n
O2a2 H4d H2d 84(6) 13_555 15_555 n
O2a2 H4d H3d 76(6) 13_555 3_555 n
O2a2 H4d H3d 154(6) 13_555 15_555 n
O2a2 H4d H4d 130(6) 13_555 14_555 n
O2a2 H4d H7d 75(6) 13_555 2_555 n
O2a2 H4d H7d 44(6) 13_555 13_555 n
C1d H4d C1d 58(6) 3_555 15_555 n
C1d H4d C2d 20(6) 3_555 1_555 n
C1d H4d C2d 49(6) 3_555 14_555 n
C1d H4d C3d 9(6) 3_555 2_555 n
C1d H4d C3d 60(6) 3_555 13_555 n
C1d H4d H1d 131(6) 3_555 3_555 n
C1d H4d H1d 78(6) 3_555 15_555 n
C1d H4d H2d 46(6) 3_555 3_555 n
C1d H4d H2d 72(6) 3_555 15_555 n
C1d H4d H3d 56(6) 3_555 3_555 n
C1d H4d H3d 106(6) 3_555 15_555 n
C1d H4d H4d 117(6) 3_555 14_555 n
C1d H4d H7d 78(6) 3_555 2_555 n
C1d H4d H7d 57(6) 3_555 13_555 n
C1d H4d C2d 50(6) 15_555 1_555 n
C1d H4d C2d 20(6) 15_555 14_555 n
C1d H4d C3d 61(6) 15_555 2_555 n
C1d H4d C3d 9(6) 15_555 13_555 n
C1d H4d H1d 73(6) 15_555 3_555 n
C1d H4d H1d 136(6) 15_555 15_555 n
C1d H4d H2d 73(6) 15_555 3_555 n
C1d H4d H2d 45(6) 15_555 15_555 n
C1d H4d H3d 108(6) 15_555 3_555 n
C1d H4d H3d 53(6) 15_555 15_555 n
C1d H4d H4d 59(6) 15_555 14_555 n
C1d H4d H7d 56(6) 15_555 2_555 n
C1d H4d H7d 78(6) 15_555 13_555 n
C2d H4d C2d 36(6) 1_555 14_555 n
C2d H4d C3d 15(6) 1_555 2_555 n
C2d H4d C3d 50(6) 1_555 13_555 n
C2d H4d H1d 121(6) 1_555 3_555 n
C2d H4d H1d 89(6) 1_555 15_555 n
C2d H4d H2d 32(6) 1_555 3_555 n
C2d H4d H2d 53(6) 1_555 15_555 n
C2d H4d H3d 73(6) 1_555 3_555 n
C2d H4d H3d 103(6) 1_555 15_555 n
C2d H4d H4d 107(6) 1_555 14_555 n
C2d H4d H7d 58(6) 1_555 2_555 n
C2d H4d H7d 42(6) 1_555 13_555 n
C2d H4d C3d 50(6) 14_555 2_555 n
C2d H4d C3d 15(6) 14_555 13_555 n
C2d H4d H1d 85(6) 14_555 3_555 n
C2d H4d H1d 124(6) 14_555 15_555 n
C2d H4d H2d 53(6) 14_555 3_555 n
C2d H4d H2d 31(6) 14_555 15_555 n
C2d H4d H3d 105(6) 14_555 3_555 n
C2d H4d H3d 71(6) 14_555 15_555 n
C2d H4d H4d 71(6) 14_555 14_555 n
C2d H4d H7d 42(6) 14_555 2_555 n
C2d H4d H7d 58(6) 14_555 13_555 n
C3d H4d C3d 62(6) 2_555 13_555 n
C3d H4d H1d 134(6) 2_555 3_555 n
C3d H4d H1d 75(6) 2_555 15_555 n
C3d H4d H2d 37(6) 2_555 3_555 n
C3d H4d H2d 68(6) 2_555 15_555 n
C3d H4d H3d 57(6) 2_555 3_555 n
C3d H4d H3d 112(6) 2_555 15_555 n
C3d H4d H4d 120(6) 2_555 14_555 n
C3d H4d H7d 73(6) 2_555 2_555 n
C3d H4d H7d 48(6) 2_555 13_555 n
C3d H4d H1d 72(6) 13_555 3_555 n
C3d H4d H1d 138(6) 13_555 15_555 n
C3d H4d H2d 68(6) 13_555 3_555 n
C3d H4d H2d 36(6) 13_555 15_555 n
C3d H4d H3d 114(6) 13_555 3_555 n
C3d H4d H3d 55(6) 13_555 15_555 n
C3d H4d H4d 58(6) 13_555 14_555 n
C3d H4d H7d 47(6) 13_555 2_555 n
C3d H4d H7d 72(6) 13_555 13_555 n
H1d H4d H1d 151(6) 3_555 15_555 n
H1d H4d H2d 124(6) 3_555 3_555 n
H1d H4d H2d 76(6) 3_555 15_555 n
H1d H4d H3d 154(6) 3_555 3_555 n
H1d H4d H3d 31(6) 3_555 15_555 n
H1d H4d H4d 14(6) 3_555 14_555 n
H1d H4d H7d 77(6) 3_555 2_555 n
H1d H4d H7d 118(6) 3_555 13_555 n
H1d H4d H2d 78(6) 15_555 3_555 n
H1d H4d H2d 126(6) 15_555 15_555 n
H1d H4d H3d 32(6) 15_555 3_555 n
H1d H4d H3d 154(6) 15_555 15_555 n
H1d H4d H4d 165(6) 15_555 14_555 n
H1d H4d H7d 121(6) 15_555 2_555 n
H1d H4d H7d 80(6) 15_555 13_555 n
H2d H4d H2d 49(6) 3_555 15_555 n
H2d H4d H3d 80(6) 3_555 3_555 n
H2d H4d H3d 123(6) 3_555 15_555 n
H2d H4d H4d 114(6) 3_555 14_555 n
H2d H4d H7d 47(6) 3_555 2_555 n
H2d H4d H7d 11(6) 3_555 13_555 n
H2d H4d H3d 124(6) 15_555 3_555 n
H2d H4d H3d 78(6) 15_555 15_555 n
H2d H4d H4d 65(6) 15_555 14_555 n
H2d H4d H7d 11(6) 15_555 2_555 n
H2d H4d H7d 46(6) 15_555 13_555 n
H3d H4d H3d 130(6) 3_555 15_555 n
H3d H4d H4d 155(6) 3_555 14_555 n
H3d H4d H7d 126(6) 3_555 2_555 n
H3d H4d H7d 87(6) 3_555 13_555 n
H3d H4d H4d 25(6) 15_555 14_555 n
H3d H4d H7d 84(6) 15_555 2_555 n
H3d H4d H7d 123(6) 15_555 13_555 n
H4d H4d H7d 68(6) 14_555 2_555 n
H4d H4d H7d 109(6) 14_555 13_555 n
H7d H4d H7d 42(6) 2_555 13_555 n
C1b2 H5d C1b2 125(6) -11_556 -24_655 n
C1b2 H5d O2b2 102(6) -11_556 -11_556 n
C1b2 H5d O2b2 111(6) -11_556 -24_655 n
C1b2 H5d C1d 120(6) -11_556 3_555 n
C1b2 H5d C1d 97(6) -11_556 15_555 n
C1b2 H5d C2d 132(6) -11_556 1_555 n
C1b2 H5d C2d 100(6) -11_556 14_555 n
C1b2 H5d C3d 132(6) -11_556 2_555 n
C1b2 H5d C3d 92(6) -11_556 13_555 n
C1b2 H5d H2d 131(6) -11_556 3_555 n
C1b2 H5d H2d 49(6) -11_556 15_555 n
C1b2 H5d H5d 147(6) -11_556 14_555 n
C1b2 H5d H6d 56(6) -11_556 14_555 n
C1b2 H5d H7d 81(6) -11_556 2_555 n
C1b2 H5d H7d 106(6) -11_556 13_555 n
C1b2 H5d O2b2 88(6) -24_655 -11_556 n
C1b2 H5d O2b2 77(6) -24_655 -24_655 n
C1b2 H5d C1d 79(6) -24_655 3_555 n
C1b2 H5d C1d 105(6) -24_655 15_555 n
C1b2 H5d C2d 75(6) -24_655 1_555 n
C1b2 H5d C2d 111(6) -24_655 14_555 n
C1b2 H5d C3d 71(6) -24_655 2_555 n
C1b2 H5d C3d 116(6) -24_655 13_555 n
C1b2 H5d H2d 33(6) -24_655 3_555 n
C1b2 H5d H2d 123(6) -24_655 15_555 n
C1b2 H5d H5d 23(6) -24_655 14_555 n
C1b2 H5d H6d 152(6) -24_655 14_555 n
C1b2 H5d H7d 92(6) -24_655 2_555 n
C1b2 H5d H7d 64(6) -24_655 13_555 n
O2b2 H5d O2b2 11(6) -11_556 -24_655 n
O2b2 H5d C1d 137(6) -11_556 3_555 n
O2b2 H5d C1d 146(6) -11_556 15_555 n
O2b2 H5d C2d 124(6) -11_556 1_555 n
O2b2 H5d C2d 136(6) -11_556 14_555 n
O2b2 H5d C3d 125(6) -11_556 2_555 n
O2b2 H5d C3d 139(6) -11_556 13_555 n
O2b2 H5d H2d 113(6) -11_556 3_555 n
O2b2 H5d H2d 145(6) -11_556 15_555 n
O2b2 H5d H5d 83(6) -11_556 14_555 n
O2b2 H5d H6d 121(6) -11_556 14_555 n
O2b2 H5d H7d 177(6) -11_556 2_555 n
O2b2 H5d H7d 148(6) -11_556 13_555 n
O2b2 H5d C1d 129(6) -24_655 3_555 n
O2b2 H5d C1d 145(6) -24_655 15_555 n
O2b2 H5d C2d 116(6) -24_655 1_555 n
O2b2 H5d C2d 136(6) -24_655 14_555 n
O2b2 H5d C3d 117(6) -24_655 2_555 n
O2b2 H5d C3d 141(6) -24_655 13_555 n
O2b2 H5d H2d 102(6) -24_655 3_555 n
O2b2 H5d H2d 156(6) -24_655 15_555 n
O2b2 H5d H5d 72(6) -24_655 14_555 n
O2b2 H5d H6d 131(6) -24_655 14_555 n
O2b2 H5d H7d 167(6) -24_655 2_555 n
O2b2 H5d H7d 137(6) -24_655 13_555 n
C1d H5d C1d 27(6) 3_555 15_555 n
C1d H5d C2d 12(6) 3_555 1_555 n
C1d H5d C2d 31(6) 3_555 14_555 n
C1d H5d C3d 12(6) 3_555 2_555 n
C1d H5d C3d 38(6) 3_555 13_555 n
C1d H5d H2d 47(6) 3_555 3_555 n
C1d H5d H2d 72(6) 3_555 15_555 n
C1d H5d H5d 69(6) 3_555 14_555 n
C1d H5d H6d 79(6) 3_555 14_555 n
C1d H5d H7d 41(6) 3_555 2_555 n
C1d H5d H7d 29(6) 3_555 13_555 n
C1d H5d C2d 37(6) 15_555 1_555 n
C1d H5d C2d 11(6) 15_555 14_555 n
C1d H5d C3d 39(6) 15_555 2_555 n
C1d H5d C3d 12(6) 15_555 13_555 n
C1d H5d H2d 72(6) 15_555 3_555 n
C1d H5d H2d 48(6) 15_555 15_555 n
C1d H5d H5d 96(6) 15_555 14_555 n
C1d H5d H6d 51(6) 15_555 14_555 n
C1d H5d H7d 31(6) 15_555 2_555 n
C1d H5d H7d 44(6) 15_555 13_555 n
C2d H5d C2d 37(6) 1_555 14_555 n
C2d H5d C3d 5(6) 1_555 2_555 n
C2d H5d C3d 45(6) 1_555 13_555 n
C2d H5d H2d 45(6) 1_555 3_555 n
C2d H5d H2d 83(6) 1_555 15_555 n
C2d H5d H5d 61(6) 1_555 14_555 n
C2d H5d H6d 86(6) 1_555 14_555 n
C2d H5d H7d 53(6) 1_555 2_555 n
C2d H5d H7d 38(6) 1_555 13_555 n
C2d H5d C3d 40(6) 14_555 2_555 n
C2d H5d C3d 9(6) 14_555 13_555 n
C2d H5d H2d 78(6) 14_555 3_555 n
C2d H5d H2d 54(6) 14_555 15_555 n
C2d H5d H5d 99(6) 14_555 14_555 n
C2d H5d H6d 49(6) 14_555 14_555 n
C2d H5d H7d 42(6) 14_555 2_555 n
C2d H5d H7d 53(6) 14_555 13_555 n
C3d H5d C3d 48(6) 2_555 13_555 n
C3d H5d H2d 40(6) 2_555 3_555 n
C3d H5d H2d 84(6) 2_555 15_555 n
C3d H5d H5d 58(6) 2_555 14_555 n
C3d H5d H6d 89(6) 2_555 14_555 n
C3d H5d H7d 52(6) 2_555 2_555 n
C3d H5d H7d 34(6) 2_555 13_555 n
C3d H5d H2d 84(6) 13_555 3_555 n
C3d H5d H2d 45(6) 13_555 15_555 n
C3d H5d H5d 106(6) 13_555 14_555 n
C3d H5d H6d 41(6) 13_555 14_555 n
C3d H5d H7d 39(6) 13_555 2_555 n
C3d H5d H7d 55(6) 13_555 13_555 n
H2d H5d H2d 101(6) 3_555 15_555 n
H2d H5d H5d 30(6) 3_555 14_555 n
H2d H5d H6d 122(6) 3_555 14_555 n
H2d H5d H7d 66(6) 3_555 2_555 n
H2d H5d H7d 35(6) 3_555 13_555 n
H2d H5d H5d 132(6) 15_555 14_555 n
H2d H5d H6d 32(6) 15_555 14_555 n
H2d H5d H7d 36(6) 15_555 2_555 n
H2d H5d H7d 67(6) 15_555 13_555 n
H5d H5d H6d 147(6) 14_555 14_555 n
H5d H5d H7d 96(6) 14_555 2_555 n
H5d H5d H7d 65(6) 14_555 13_555 n
H6d H5d H7d 59(6) 14_555 2_555 n
H6d H5d H7d 88(6) 14_555 13_555 n
H7d H5d H7d 31(6) 2_555 13_555 n
C1b2 H6d O1b2 115(6) -24_655 -10_565 n
C1b2 H6d O1b2 75(6) -24_655 -24_655 n
C1b2 H6d O2a2 63(6) -24_655 13_555 n
C1b2 H6d C1d 90(6) -24_655 3_555 n
C1b2 H6d C2d 74(6) -24_655 1_555 n
C1b2 H6d C3d 86(6) -24_655 2_555 n
C1b2 H6d C3d 132(6) -24_655 15_555 n
C1b2 H6d O4d 121(6) -24_655 2_555 n
C1b2 H6d O4d 154(6) -24_655 15_555 n
C1b2 H6d H1d 92(6) -24_655 15_555 n
C1b2 H6d H2d 32(6) -24_655 3_555 n
C1b2 H6d H3d 130(6) -24_655 3_555 n
C1b2 H6d H5d 35(6) -24_655 14_555 n
C1b2 H6d H6d 132(6) -24_655 13_555 n
C1b2 H6d H7d 59(6) -24_655 13_555 n
O1b2 H6d O1b2 58(6) -10_565 -24_655 n
O1b2 H6d O2a2 145(6) -10_565 13_555 n
O1b2 H6d C1d 147(6) -10_565 3_555 n
O1b2 H6d C2d 142(6) -10_565 1_555 n
O1b2 H6d C3d 143(6) -10_565 2_555 n
O1b2 H6d C3d 65(6) -10_565 15_555 n
O1b2 H6d O4d 94(6) -10_565 2_555 n
O1b2 H6d O4d 38(6) -10_565 15_555 n
O1b2 H6d H1d 152(6) -10_565 15_555 n
O1b2 H6d H2d 143(6) -10_565 3_555 n
O1b2 H6d H3d 113(6) -10_565 3_555 n
O1b2 H6d H5d 128(6) -10_565 14_555 n
O1b2 H6d H6d 32(6) -10_565 13_555 n
O1b2 H6d H7d 173(6) -10_565 13_555 n
O1b2 H6d O2a2 91(6) -24_655 13_555 n
O1b2 H6d C1d 155(6) -24_655 3_555 n
O1b2 H6d C2d 149(6) -24_655 1_555 n
O1b2 H6d C3d 158(6) -24_655 2_555 n
O1b2 H6d C3d 122(6) -24_655 15_555 n
O1b2 H6d O4d 82(6) -24_655 2_555 n
O1b2 H6d O4d 85(6) -24_655 15_555 n
O1b2 H6d H1d 130(6) -24_655 15_555 n
O1b2 H6d H2d 105(6) -24_655 3_555 n
O1b2 H6d H3d 126(6) -24_655 3_555 n
O1b2 H6d H5d 109(6) -24_655 14_555 n
O1b2 H6d H6d 89(6) -24_655 13_555 n
O1b2 H6d H7d 122(6) -24_655 13_555 n
O2a2 H6d C1d 64(6) 13_555 3_555 n
O2a2 H6d C2d 73(6) 13_555 1_555 n
O2a2 H6d C3d 70(6) 13_555 2_555 n
O2a2 H6d C3d 145(6) 13_555 15_555 n
O2a2 H6d O4d 64(6) 13_555 2_555 n
O2a2 H6d O4d 136(6) 13_555 15_555 n
O2a2 H6d H1d 43(6) 13_555 15_555 n
O2a2 H6d H2d 53(6) 13_555 3_555 n
O2a2 H6d H3d 72(6) 13_555 3_555 n
O2a2 H6d H5d 73(6) 13_555 14_555 n
O2a2 H6d H6d 164(6) 13_555 13_555 n
O2a2 H6d H7d 39(6) 13_555 13_555 n
C1d H6d C2d 23(6) 3_555 1_555 n
C1d H6d C3d 10(6) 3_555 2_555 n
C1d H6d C3d 83(6) 3_555 15_555 n
C1d H6d O4d 89(6) 3_555 2_555 n
C1d H6d O4d 114(6) 3_555 15_555 n
C1d H6d H1d 28(6) 3_555 15_555 n
C1d H6d H2d 58(6) 3_555 3_555 n
C1d H6d H3d 51(6) 3_555 3_555 n
C1d H6d H5d 63(6) 3_555 14_555 n
C1d H6d H6d 116(6) 3_555 13_555 n
C1d H6d H7d 34(6) 3_555 13_555 n
C2d H6d C3d 15(6) 1_555 2_555 n
C2d H6d C3d 82(6) 1_555 15_555 n
C2d H6d O4d 112(6) 1_555 2_555 n
C2d H6d O4d 125(6) 1_555 15_555 n
C2d H6d H1d 49(6) 1_555 15_555 n
C2d H6d H2d 44(6) 1_555 3_555 n
C2d H6d H3d 74(6) 1_555 3_555 n
C2d H6d H5d 42(6) 1_555 14_555 n
C2d H6d H6d 114(6) 1_555 13_555 n
C2d H6d H7d 35(6) 1_555 13_555 n
C3d H6d C3d 79(6) 2_555 15_555 n
C3d H6d O4d 99(6) 2_555 2_555 n
C3d H6d O4d 116(6) 2_555 15_555 n
C3d H6d H1d 38(6) 2_555 15_555 n
C3d H6d H2d 55(6) 2_555 3_555 n
C3d H6d H3d 59(6) 2_555 3_555 n
C3d H6d H5d 56(6) 2_555 14_555 n
C3d H6d H6d 112(6) 2_555 13_555 n
C3d H6d H7d 36(6) 2_555 13_555 n
C3d H6d O4d 106(6) 15_555 2_555 n
C3d H6d O4d 48(6) 15_555 15_555 n
C3d H6d H1d 102(6) 15_555 15_555 n
C3d H6d H2d 119(6) 15_555 3_555 n
C3d H6d H3d 78(6) 15_555 3_555 n
C3d H6d H5d 104(6) 15_555 14_555 n
C3d H6d H6d 33(6) 15_555 13_555 n
C3d H6d H7d 115(6) 15_555 13_555 n
O4d H6d O4d 72(6) 2_555 15_555 n
O4d H6d H1d 64(6) 2_555 15_555 n
O4d H6d H2d 116(6) 2_555 3_555 n
O4d H6d H3d 45(6) 2_555 3_555 n
O4d H6d H5d 135(6) 2_555 14_555 n
O4d H6d H6d 100(6) 2_555 13_555 n
O4d H6d H7d 92(6) 2_555 13_555 n
O4d H6d H1d 114(6) 15_555 15_555 n
O4d H6d H2d 167(6) 15_555 3_555 n
O4d H6d H3d 76(6) 15_555 3_555 n
O4d H6d H5d 149(6) 15_555 14_555 n
O4d H6d H6d 28(6) 15_555 13_555 n
O4d H6d H7d 147(6) 15_555 13_555 n
H1d H6d H2d 65(6) 15_555 3_555 n
H1d H6d H3d 39(6) 15_555 3_555 n
H1d H6d H5d 78(6) 15_555 14_555 n
H1d H6d H6d 130(6) 15_555 13_555 n
H1d H6d H7d 34(6) 15_555 13_555 n
H2d H6d H3d 103(6) 3_555 3_555 n
H2d H6d H5d 20(6) 3_555 14_555 n
H2d H6d H6d 142(6) 3_555 13_555 n
H2d H6d H7d 30(6) 3_555 13_555 n
H3d H6d H5d 113(6) 3_555 14_555 n
H3d H6d H6d 96(6) 3_555 13_555 n
H3d H6d H7d 73(6) 3_555 13_555 n
H5d H6d H6d 122(6) 14_555 13_555 n
H5d H6d H7d 45(6) 14_555 13_555 n
H6d H6d H7d 148(6) 13_555 13_555 n
C1b2 H7d C1b2 76(6) -10_565 -20_556 n
C1b2 H7d O2a2 81(6) -10_565 1_555 n
C1b2 H7d O2a2 120(6) -10_565 15_555 n
C1b2 H7d C1d 134(6) -10_565 2_555 n
C1b2 H7d C1d 118(6) -10_565 14_555 n
C1b2 H7d C2d 105(6) -10_565 3_555 n
C1b2 H7d C2d 85(6) -10_565 13_555 n
C1b2 H7d C3d 119(6) -10_565 1_555 n
C1b2 H7d C3d 93(6) -10_565 15_555 n
C1b2 H7d O4d 73(6) -10_565 15_555 n
C1b2 H7d H1d 142(6) -10_565 2_555 n
C1b2 H7d H1d 167(6) -10_565 14_555 n
C1b2 H7d H2d 87(6) -10_565 2_555 n
C1b2 H7d H2d 17(6) -10_565 14_555 n
C1b2 H7d H3d 109(6) -10_565 14_555 n
C1b2 H7d H4d 171(6) -10_565 3_555 n
C1b2 H7d H4d 169(6) -10_565 13_555 n
C1b2 H7d H5d 41(6) -10_565 3_555 n
C1b2 H7d H5d 58(6) -10_565 13_555 n
C1b2 H7d H6d 57(6) -10_565 13_555 n
C1b2 H7d H7d 118(6) -10_565 15_555 n
C1b2 H7d O2a2 124(6) -20_556 1_555 n
C1b2 H7d O2a2 56(6) -20_556 15_555 n
C1b2 H7d C1d 79(6) -20_556 2_555 n
C1b2 H7d C1d 116(6) -20_556 14_555 n
C1b2 H7d C2d 59(6) -20_556 3_555 n
C1b2 H7d C2d 89(6) -20_556 13_555 n
C1b2 H7d C3d 63(6) -20_556 1_555 n
C1b2 H7d C3d 111(6) -20_556 15_555 n
C1b2 H7d O4d 146(6) -20_556 15_555 n
C1b2 H7d H1d 143(6) -20_556 2_555 n
C1b2 H7d H1d 91(6) -20_556 14_555 n
C1b2 H7d H2d 15(6) -20_556 2_555 n
C1b2 H7d H2d 77(6) -20_556 14_555 n
C1b2 H7d H3d 157(6) -20_556 14_555 n
C1b2 H7d H4d 110(6) -20_556 3_555 n
C1b2 H7d H4d 113(6) -20_556 13_555 n
C1b2 H7d H5d 46(6) -20_556 3_555 n
C1b2 H7d H5d 30(6) -20_556 13_555 n
C1b2 H7d H6d 122(6) -20_556 13_555 n
C1b2 H7d H7d 43(6) -20_556 15_555 n
O2a2 H7d O2a2 96(6) 1_555 15_555 n
O2a2 H7d C1d 145(6) 1_555 2_555 n
O2a2 H7d C1d 120(6) 1_555 14_555 n
O2a2 H7d C2d 174(6) 1_555 3_555 n
O2a2 H7d C2d 138(6) 1_555 13_555 n
O2a2 H7d C3d 159(6) 1_555 1_555 n
O2a2 H7d C3d 120(6) 1_555 15_555 n
O2a2 H7d O4d 64(6) 1_555 15_555 n
O2a2 H7d H1d 75(6) 1_555 2_555 n
O2a2 H7d H1d 107(6) 1_555 14_555 n
O2a2 H7d H2d 138(6) 1_555 2_555 n
O2a2 H7d H2d 94(6) 1_555 14_555 n
O2a2 H7d H3d 79(6) 1_555 14_555 n
O2a2 H7d H4d 100(6) 1_555 3_555 n
O2a2 H7d H4d 98(6) 1_555 13_555 n
O2a2 H7d H5d 121(6) 1_555 3_555 n
O2a2 H7d H5d 132(6) 1_555 13_555 n
O2a2 H7d H6d 82(6) 1_555 13_555 n
O2a2 H7d H7d 128(6) 1_555 15_555 n
O2a2 H7d C1d 74(6) 15_555 2_555 n
O2a2 H7d C1d 115(6) 15_555 14_555 n
O2a2 H7d C2d 81(6) 15_555 3_555 n
O2a2 H7d C2d 125(6) 15_555 13_555 n
O2a2 H7d C3d 72(6) 15_555 1_555 n
O2a2 H7d C3d 135(6) 15_555 15_555 n
O2a2 H7d O4d 155(6) 15_555 15_555 n
O2a2 H7d H1d 93(6) 15_555 2_555 n
O2a2 H7d H1d 51(6) 15_555 14_555 n
O2a2 H7d H2d 56(6) 15_555 2_555 n
O2a2 H7d H2d 129(6) 15_555 14_555 n
O2a2 H7d H3d 129(6) 15_555 14_555 n
O2a2 H7d H4d 69(6) 15_555 3_555 n
O2a2 H7d H4d 71(6) 15_555 13_555 n
O2a2 H7d H5d 103(6) 15_555 3_555 n
O2a2 H7d H5d 86(6) 15_555 13_555 n
O2a2 H7d H6d 176(6) 15_555 13_555 n
O2a2 H7d H7d 32(6) 15_555 15_555 n
C1d H7d C1d 45(6) 2_555 14_555 n
C1d H7d C2d 29(6) 2_555 3_555 n
C1d H7d C2d 56(6) 2_555 13_555 n
C1d H7d C3d 17(6) 2_555 1_555 n
C1d H7d C3d 62(6) 2_555 15_555 n
C1d H7d O4d 114(6) 2_555 15_555 n
C1d H7d H1d 72(6) 2_555 2_555 n
C1d H7d H1d 41(6) 2_555 14_555 n
C1d H7d H2d 64(6) 2_555 2_555 n
C1d H7d H2d 118(6) 2_555 14_555 n
C1d H7d H3d 82(6) 2_555 14_555 n
C1d H7d H4d 45(6) 2_555 3_555 n
C1d H7d H4d 46(6) 2_555 13_555 n
C1d H7d H5d 94(6) 2_555 3_555 n
C1d H7d H5d 81(6) 2_555 13_555 n
C1d H7d H6d 110(6) 2_555 13_555 n
C1d H7d H7d 49(6) 2_555 15_555 n
C1d H7d C2d 57(6) 14_555 3_555 n
C1d H7d C2d 39(6) 14_555 13_555 n
C1d H7d C3d 55(6) 14_555 1_555 n
C1d H7d C3d 25(6) 14_555 15_555 n
C1d H7d O4d 69(6) 14_555 15_555 n
C1d H7d H1d 55(6) 14_555 2_555 n
C1d H7d H1d 67(6) 14_555 14_555 n
C1d H7d H2d 101(6) 14_555 2_555 n
C1d H7d H2d 101(6) 14_555 14_555 n
C1d H7d H3d 42(6) 14_555 14_555 n
C1d H7d H4d 54(6) 14_555 3_555 n
C1d H7d H4d 53(6) 14_555 13_555 n
C1d H7d H5d 101(6) 14_555 3_555 n
C1d H7d H5d 101(6) 14_555 13_555 n
C1d H7d H6d 69(6) 14_555 13_555 n
C1d H7d H7d 94(6) 14_555 15_555 n
C2d H7d C2d 44(6) 3_555 13_555 n
C2d H7d C3d 14(6) 3_555 1_555 n
C2d H7d C3d 60(6) 3_555 15_555 n
C2d H7d O4d 118(6) 3_555 15_555 n
C2d H7d H1d 99(6) 3_555 2_555 n
C2d H7d H1d 67(6) 3_555 14_555 n
C2d H7d H2d 44(6) 3_555 2_555 n
C2d H7d H2d 92(6) 3_555 14_555 n
C2d H7d H3d 99(6) 3_555 14_555 n
C2d H7d H4d 74(6) 3_555 3_555 n
C2d H7d H4d 75(6) 3_555 13_555 n
C2d H7d H5d 65(6) 3_555 3_555 n
C2d H7d H5d 53(6) 3_555 13_555 n
C2d H7d H6d 101(6) 3_555 13_555 n
C2d H7d H7d 49(6) 3_555 15_555 n
C2d H7d C3d 53(6) 13_555 1_555 n
C2d H7d C3d 22(6) 13_555 15_555 n
C2d H7d O4d 75(6) 13_555 15_555 n
C2d H7d H1d 93(6) 13_555 2_555 n
C2d H7d H1d 94(6) 13_555 14_555 n
C2d H7d H2d 80(6) 13_555 2_555 n
C2d H7d H2d 68(6) 13_555 14_555 n
C2d H7d H3d 69(6) 13_555 14_555 n
C2d H7d H4d 88(6) 13_555 3_555 n
C2d H7d H4d 88(6) 13_555 13_555 n
C2d H7d H5d 62(6) 13_555 3_555 n
C2d H7d H5d 66(6) 13_555 13_555 n
C2d H7d H6d 58(6) 13_555 13_555 n
C2d H7d H7d 93(6) 13_555 15_555 n
C3d H7d C3d 66(6) 1_555 15_555 n
C3d H7d O4d 123(6) 1_555 15_555 n
C3d H7d H1d 89(6) 1_555 2_555 n
C3d H7d H1d 52(6) 1_555 14_555 n
C3d H7d H2d 48(6) 1_555 2_555 n
C3d H7d H2d 106(6) 1_555 14_555 n
C3d H7d H3d 96(6) 1_555 14_555 n
C3d H7d H4d 60(6) 1_555 3_555 n
C3d H7d H4d 62(6) 1_555 13_555 n
C3d H7d H5d 78(6) 1_555 3_555 n
C3d H7d H5d 65(6) 1_555 13_555 n
C3d H7d H6d 111(6) 1_555 13_555 n
C3d H7d H7d 42(6) 1_555 15_555 n
C3d H7d O4d 58(6) 15_555 15_555 n
C3d H7d H1d 74(6) 15_555 2_555 n
C3d H7d H1d 91(6) 15_555 14_555 n
C3d H7d H2d 101(6) 15_555 2_555 n
C3d H7d H2d 77(6) 15_555 14_555 n
C3d H7d H3d 47(6) 15_555 14_555 n
C3d H7d H4d 79(6) 15_555 3_555 n
C3d H7d H4d 78(6) 15_555 13_555 n
C3d H7d H5d 81(6) 15_555 3_555 n
C3d H7d H5d 88(6) 15_555 13_555 n
C3d H7d H6d 48(6) 15_555 13_555 n
C3d H7d H7d 107(6) 15_555 15_555 n
O4d H7d H1d 69(6) 15_555 2_555 n
O4d H7d H1d 119(6) 15_555 14_555 n
O4d H7d H2d 149(6) 15_555 2_555 n
O4d H7d H2d 69(6) 15_555 14_555 n
O4d H7d H3d 38(6) 15_555 14_555 n
O4d H7d H4d 100(6) 15_555 3_555 n
O4d H7d H4d 97(6) 15_555 13_555 n
O4d H7d H5d 100(6) 15_555 3_555 n
O4d H7d H5d 118(6) 15_555 13_555 n
O4d H7d H6d 25(6) 15_555 13_555 n
O4d H7d H7d 163(6) 15_555 15_555 n
H1d H7d H1d 51(6) 2_555 14_555 n
H1d H7d H2d 131(6) 2_555 2_555 n
H1d H7d H2d 138(6) 2_555 14_555 n
H1d H7d H3d 37(6) 2_555 14_555 n
H1d H7d H4d 33(6) 2_555 3_555 n
H1d H7d H4d 30(6) 2_555 13_555 n
H1d H7d H5d 155(6) 2_555 3_555 n
H1d H7d H5d 152(6) 2_555 13_555 n
H1d H7d H6d 90(6) 2_555 13_555 n
H1d H7d H7d 100(6) 2_555 15_555 n
H1d H7d H2d 81(6) 14_555 2_555 n
H1d H7d H2d 158(6) 14_555 14_555 n
H1d H7d H3d 82(6) 14_555 14_555 n
H1d H7d H4d 19(6) 14_555 3_555 n
H1d H7d H4d 22(6) 14_555 13_555 n
H1d H7d H5d 128(6) 14_555 3_555 n
H1d H7d H5d 110(6) 14_555 13_555 n
H1d H7d H6d 133(6) 14_555 13_555 n
H1d H7d H7d 49(6) 14_555 15_555 n
H2d H7d H2d 84(6) 2_555 14_555 n
H2d H7d H3d 143(6) 2_555 14_555 n
H2d H7d H4d 98(6) 2_555 3_555 n
H2d H7d H4d 101(6) 2_555 13_555 n
H2d H7d H5d 51(6) 2_555 3_555 n
H2d H7d H5d 32(6) 2_555 13_555 n
H2d H7d H6d 123(6) 2_555 13_555 n
H2d H7d H7d 33(6) 2_555 15_555 n
H2d H7d H3d 101(6) 14_555 14_555 n
H2d H7d H4d 155(6) 14_555 3_555 n
H2d H7d H4d 154(6) 14_555 13_555 n
H2d H7d H5d 34(6) 14_555 3_555 n
H2d H7d H5d 53(6) 14_555 13_555 n
H2d H7d H6d 48(6) 14_555 13_555 n
H2d H7d H7d 117(6) 14_555 15_555 n
H3d H7d H4d 63(6) 14_555 3_555 n
H3d H7d H4d 60(6) 14_555 13_555 n
H3d H7d H5d 123(6) 14_555 3_555 n
H3d H7d H5d 134(6) 14_555 13_555 n
H3d H7d H6d 54(6) 14_555 13_555 n
H3d H7d H7d 127(6) 14_555 15_555 n
H4d H7d H4d 3(6) 3_555 13_555 n
H4d H7d H5d 139(6) 3_555 3_555 n
H4d H7d H5d 124(6) 3_555 13_555 n
H4d H7d H6d 115(6) 3_555 13_555 n
H4d H7d H7d 68(6) 3_555 15_555 n
H4d H7d H5d 140(6) 13_555 3_555 n
H4d H7d H5d 126(6) 13_555 13_555 n
H4d H7d H6d 113(6) 13_555 13_555 n
H4d H7d H7d 71(6) 13_555 15_555 n
H5d H7d H5d 19(6) 3_555 13_555 n
H5d H7d H6d 75(6) 3_555 13_555 n
H5d H7d H7d 84(6) 3_555 15_555 n
H5d H7d H6d 93(6) 13_555 13_555 n
H5d H7d H7d 65(6) 13_555 15_555 n
H6d H7d H7d 150(6) 13_555 15_555 n
Ce2 Ce1 Ce2 117(6) 1_555 2_555 n
Ce2 Ce1 Ce2 117(6) 1_555 3_555 n
Ce2 Ce1 Ce2 124(6) 1_555 13_555 n
Ce2 Ce1 Ce2 8(6) 1_555 14_555 n
Ce2 Ce1 Ce2 109(6) 1_555 15_555 n
Ce2 Ce1 De1 111(6) 1_555 1_555 n
Ce2 Ce1 De1 43(6) 1_555 2_555 n
Ce2 Ce1 De1 132(6) 1_555 3_555 n
Ce2 Ce1 De1 46(6) 1_555 13_555 n
Ce2 Ce1 De1 103(6) 1_555 14_555 n
Ce2 Ce1 De1 139(6) 1_555 15_555 n
Ce2 Ce1 De2 111(6) 1_555 1_555 n
Ce2 Ce1 De2 66(6) 1_555 2_555 n
Ce2 Ce1 De2 64(6) 1_555 3_555 n
Ce2 Ce1 De2 62(6) 1_555 13_555 n
Ce2 Ce1 De2 111(6) 1_555 14_555 n
Ce2 Ce1 De2 68(6) 1_555 15_555 n
Ce2 Ce1 De3 111(6) 1_555 1_555 n
Ce2 Ce1 De3 131(6) 1_555 2_555 n
Ce2 Ce1 De3 45(6) 1_555 3_555 n
Ce2 Ce1 De3 124(6) 1_555 13_555 n
Ce2 Ce1 De3 118(6) 1_555 14_555 n
Ce2 Ce1 De3 44(6) 1_555 15_555 n
Ce2 Ce1 Ce2 117(6) 2_555 3_555 n
Ce2 Ce1 Ce2 109(6) 2_555 13_555 n
Ce2 Ce1 Ce2 124(6) 2_555 14_555 n
Ce2 Ce1 Ce2 8(6) 2_555 15_555 n
Ce2 Ce1 De1 132(6) 2_555 1_555 n
Ce2 Ce1 De1 111(6) 2_555 2_555 n
Ce2 Ce1 De1 43(6) 2_555 3_555 n
Ce2 Ce1 De1 139(6) 2_555 13_555 n
Ce2 Ce1 De1 46(6) 2_555 14_555 n
Ce2 Ce1 De1 103(6) 2_555 15_555 n
Ce2 Ce1 De2 64(6) 2_555 1_555 n
Ce2 Ce1 De2 111(6) 2_555 2_555 n
Ce2 Ce1 De2 66(6) 2_555 3_555 n
Ce2 Ce1 De2 68(6) 2_555 13_555 n
Ce2 Ce1 De2 62(6) 2_555 14_555 n
Ce2 Ce1 De2 111(6) 2_555 15_555 n
Ce2 Ce1 De3 45(6) 2_555 1_555 n
Ce2 Ce1 De3 111(6) 2_555 2_555 n
Ce2 Ce1 De3 131(6) 2_555 3_555 n
Ce2 Ce1 De3 44(6) 2_555 13_555 n
Ce2 Ce1 De3 124(6) 2_555 14_555 n
Ce2 Ce1 De3 118(6) 2_555 15_555 n
Ce2 Ce1 Ce2 8(6) 3_555 13_555 n
Ce2 Ce1 Ce2 109(6) 3_555 14_555 n
Ce2 Ce1 Ce2 124(6) 3_555 15_555 n
Ce2 Ce1 De1 43(6) 3_555 1_555 n
Ce2 Ce1 De1 132(6) 3_555 2_555 n
Ce2 Ce1 De1 111(6) 3_555 3_555 n
Ce2 Ce1 De1 103(6) 3_555 13_555 n
Ce2 Ce1 De1 139(6) 3_555 14_555 n
Ce2 Ce1 De1 46(6) 3_555 15_555 n
Ce2 Ce1 De2 66(6) 3_555 1_555 n
Ce2 Ce1 De2 64(6) 3_555 2_555 n
Ce2 Ce1 De2 111(6) 3_555 3_555 n
Ce2 Ce1 De2 111(6) 3_555 13_555 n
Ce2 Ce1 De2 68(6) 3_555 14_555 n
Ce2 Ce1 De2 62(6) 3_555 15_555 n
Ce2 Ce1 De3 131(6) 3_555 1_555 n
Ce2 Ce1 De3 45(6) 3_555 2_555 n
Ce2 Ce1 De3 111(6) 3_555 3_555 n
Ce2 Ce1 De3 118(6) 3_555 13_555 n
Ce2 Ce1 De3 44(6) 3_555 14_555 n
Ce2 Ce1 De3 124(6) 3_555 15_555 n
Ce2 Ce1 Ce2 117(6) 13_555 14_555 n
Ce2 Ce1 Ce2 117(6) 13_555 15_555 n
Ce2 Ce1 De1 46(6) 13_555 1_555 n
Ce2 Ce1 De1 139(6) 13_555 2_555 n
Ce2 Ce1 De1 103(6) 13_555 3_555 n
Ce2 Ce1 De1 111(6) 13_555 13_555 n
Ce2 Ce1 De1 132(6) 13_555 14_555 n
Ce2 Ce1 De1 43(6) 13_555 15_555 n
Ce2 Ce1 De2 62(6) 13_555 1_555 n
Ce2 Ce1 De2 68(6) 13_555 2_555 n
Ce2 Ce1 De2 111(6) 13_555 3_555 n
Ce2 Ce1 De2 111(6) 13_555 13_555 n
Ce2 Ce1 De2 64(6) 13_555 14_555 n
Ce2 Ce1 De2 66(6) 13_555 15_555 n
Ce2 Ce1 De3 124(6) 13_555 1_555 n
Ce2 Ce1 De3 44(6) 13_555 2_555 n
Ce2 Ce1 De3 118(6) 13_555 3_555 n
Ce2 Ce1 De3 111(6) 13_555 13_555 n
Ce2 Ce1 De3 45(6) 13_555 14_555 n
Ce2 Ce1 De3 131(6) 13_555 15_555 n
Ce2 Ce1 Ce2 117(6) 14_555 15_555 n
Ce2 Ce1 De1 103(6) 14_555 1_555 n
Ce2 Ce1 De1 46(6) 14_555 2_555 n
Ce2 Ce1 De1 139(6) 14_555 3_555 n
Ce2 Ce1 De1 43(6) 14_555 13_555 n
Ce2 Ce1 De1 111(6) 14_555 14_555 n
Ce2 Ce1 De1 132(6) 14_555 15_555 n
Ce2 Ce1 De2 111(6) 14_555 1_555 n
Ce2 Ce1 De2 62(6) 14_555 2_555 n
Ce2 Ce1 De2 68(6) 14_555 3_555 n
Ce2 Ce1 De2 66(6) 14_555 13_555 n
Ce2 Ce1 De2 111(6) 14_555 14_555 n
Ce2 Ce1 De2 64(6) 14_555 15_555 n
Ce2 Ce1 De3 118(6) 14_555 1_555 n
Ce2 Ce1 De3 124(6) 14_555 2_555 n
Ce2 Ce1 De3 44(6) 14_555 3_555 n
Ce2 Ce1 De3 131(6) 14_555 13_555 n
Ce2 Ce1 De3 111(6) 14_555 14_555 n
Ce2 Ce1 De3 45(6) 14_555 15_555 n
Ce2 Ce1 De1 139(6) 15_555 1_555 n
Ce2 Ce1 De1 103(6) 15_555 2_555 n
Ce2 Ce1 De1 46(6) 15_555 3_555 n
Ce2 Ce1 De1 132(6) 15_555 13_555 n
Ce2 Ce1 De1 43(6) 15_555 14_555 n
Ce2 Ce1 De1 111(6) 15_555 15_555 n
Ce2 Ce1 De2 68(6) 15_555 1_555 n
Ce2 Ce1 De2 111(6) 15_555 2_555 n
Ce2 Ce1 De2 62(6) 15_555 3_555 n
Ce2 Ce1 De2 64(6) 15_555 13_555 n
Ce2 Ce1 De2 66(6) 15_555 14_555 n
Ce2 Ce1 De2 111(6) 15_555 15_555 n
Ce2 Ce1 De3 44(6) 15_555 1_555 n
Ce2 Ce1 De3 118(6) 15_555 2_555 n
Ce2 Ce1 De3 124(6) 15_555 3_555 n
Ce2 Ce1 De3 45(6) 15_555 13_555 n
Ce2 Ce1 De3 131(6) 15_555 14_555 n
Ce2 Ce1 De3 111(6) 15_555 15_555 n
De1 Ce1 De1 96(6) 1_555 2_555 n
De1 Ce1 De1 96(6) 1_555 3_555 n
De1 Ce1 De1 72(6) 1_555 13_555 n
De1 Ce1 De1 114(6) 1_555 14_555 n
De1 Ce1 De1 29(6) 1_555 15_555 n
De1 Ce1 De2 108(6) 1_555 1_555 n
De1 Ce1 De2 97(6) 1_555 2_555 n
De1 Ce1 De2 150(6) 1_555 3_555 n
De1 Ce1 De2 149(6) 1_555 13_555 n
De1 Ce1 De2 110(6) 1_555 14_555 n
De1 Ce1 De2 95(6) 1_555 15_555 n
De1 Ce1 De3 108(6) 1_555 1_555 n
De1 Ce1 De3 21(6) 1_555 2_555 n
De1 Ce1 De3 78(6) 1_555 3_555 n
De1 Ce1 De3 100(6) 1_555 13_555 n
De1 Ce1 De3 8(6) 1_555 14_555 n
De1 Ce1 De3 89(6) 1_555 15_555 n
De1 Ce1 De1 96(6) 2_555 3_555 n
De1 Ce1 De1 29(6) 2_555 13_555 n
De1 Ce1 De1 72(6) 2_555 14_555 n
De1 Ce1 De1 114(6) 2_555 15_555 n
De1 Ce1 De2 150(6) 2_555 1_555 n
De1 Ce1 De2 108(6) 2_555 2_555 n
De1 Ce1 De2 97(6) 2_555 3_555 n
De1 Ce1 De2 95(6) 2_555 13_555 n
De1 Ce1 De2 149(6) 2_555 14_555 n
De1 Ce1 De2 110(6) 2_555 15_555 n
De1 Ce1 De3 78(6) 2_555 1_555 n
De1 Ce1 De3 108(6) 2_555 2_555 n
De1 Ce1 De3 21(6) 2_555 3_555 n
De1 Ce1 De3 89(6) 2_555 13_555 n
De1 Ce1 De3 100(6) 2_555 14_555 n
De1 Ce1 De3 8(6) 2_555 15_555 n
De1 Ce1 De1 114(6) 3_555 13_555 n
De1 Ce1 De1 29(6) 3_555 14_555 n
De1 Ce1 De1 72(6) 3_555 15_555 n
De1 Ce1 De2 97(6) 3_555 1_555 n
De1 Ce1 De2 150(6) 3_555 2_555 n
De1 Ce1 De2 108(6) 3_555 3_555 n
De1 Ce1 De2 110(6) 3_555 13_555 n
De1 Ce1 De2 95(6) 3_555 14_555 n
De1 Ce1 De2 149(6) 3_555 15_555 n
De1 Ce1 De3 21(6) 3_555 1_555 n
De1 Ce1 De3 78(6) 3_555 2_555 n
De1 Ce1 De3 108(6) 3_555 3_555 n
De1 Ce1 De3 8(6) 3_555 13_555 n
De1 Ce1 De3 89(6) 3_555 14_555 n
De1 Ce1 De3 100(6) 3_555 15_555 n
De1 Ce1 De1 96(6) 13_555 14_555 n
De1 Ce1 De1 96(6) 13_555 15_555 n
De1 Ce1 De2 149(6) 13_555 1_555 n
De1 Ce1 De2 95(6) 13_555 2_555 n
De1 Ce1 De2 110(6) 13_555 3_555 n
De1 Ce1 De2 108(6) 13_555 13_555 n
De1 Ce1 De2 150(6) 13_555 14_555 n
De1 Ce1 De2 97(6) 13_555 15_555 n
De1 Ce1 De3 100(6) 13_555 1_555 n
De1 Ce1 De3 89(6) 13_555 2_555 n
De1 Ce1 De3 8(6) 13_555 3_555 n
De1 Ce1 De3 108(6) 13_555 13_555 n
De1 Ce1 De3 78(6) 13_555 14_555 n
De1 Ce1 De3 21(6) 13_555 15_555 n
De1 Ce1 De1 96(6) 14_555 15_555 n
De1 Ce1 De2 110(6) 14_555 1_555 n
De1 Ce1 De2 149(6) 14_555 2_555 n
De1 Ce1 De2 95(6) 14_555 3_555 n
De1 Ce1 De2 97(6) 14_555 13_555 n
De1 Ce1 De2 108(6) 14_555 14_555 n
De1 Ce1 De2 150(6) 14_555 15_555 n
De1 Ce1 De3 8(6) 14_555 1_555 n
De1 Ce1 De3 100(6) 14_555 2_555 n
De1 Ce1 De3 89(6) 14_555 3_555 n
De1 Ce1 De3 21(6) 14_555 13_555 n
De1 Ce1 De3 108(6) 14_555 14_555 n
De1 Ce1 De3 78(6) 14_555 15_555 n
De1 Ce1 De2 95(6) 15_555 1_555 n
De1 Ce1 De2 110(6) 15_555 2_555 n
De1 Ce1 De2 149(6) 15_555 3_555 n
De1 Ce1 De2 150(6) 15_555 13_555 n
De1 Ce1 De2 97(6) 15_555 14_555 n
De1 Ce1 De2 108(6) 15_555 15_555 n
De1 Ce1 De3 89(6) 15_555 1_555 n
De1 Ce1 De3 8(6) 15_555 2_555 n
De1 Ce1 De3 100(6) 15_555 3_555 n
De1 Ce1 De3 78(6) 15_555 13_555 n
De1 Ce1 De3 21(6) 15_555 14_555 n
De1 Ce1 De3 108(6) 15_555 15_555 n
De2 Ce1 De2 54(6) 1_555 2_555 n
De2 Ce1 De2 54(6) 1_555 3_555 n
De2 Ce1 De2 55(6) 1_555 13_555 n
De2 Ce1 De2 2(6) 1_555 14_555 n
De2 Ce1 De2 53(6) 1_555 15_555 n
De2 Ce1 De3 108(6) 1_555 1_555 n
De2 Ce1 De3 100(6) 1_555 2_555 n
De2 Ce1 De3 154(6) 1_555 3_555 n
De2 Ce1 De3 102(6) 1_555 13_555 n
De2 Ce1 De3 107(6) 1_555 14_555 n
De2 Ce1 De3 154(6) 1_555 15_555 n
De2 Ce1 De2 54(6) 2_555 3_555 n
De2 Ce1 De2 53(6) 2_555 13_555 n
De2 Ce1 De2 55(6) 2_555 14_555 n
De2 Ce1 De2 2(6) 2_555 15_555 n
De2 Ce1 De3 154(6) 2_555 1_555 n
De2 Ce1 De3 108(6) 2_555 2_555 n
De2 Ce1 De3 100(6) 2_555 3_555 n
De2 Ce1 De3 154(6) 2_555 13_555 n
De2 Ce1 De3 102(6) 2_555 14_555 n
De2 Ce1 De3 107(6) 2_555 15_555 n
De2 Ce1 De2 2(6) 3_555 13_555 n
De2 Ce1 De2 53(6) 3_555 14_555 n
De2 Ce1 De2 55(6) 3_555 15_555 n
De2 Ce1 De3 100(6) 3_555 1_555 n
De2 Ce1 De3 154(6) 3_555 2_555 n
De2 Ce1 De3 108(6) 3_555 3_555 n
De2 Ce1 De3 107(6) 3_555 13_555 n
De2 Ce1 De3 154(6) 3_555 14_555 n
De2 Ce1 De3 102(6) 3_555 15_555 n
De2 Ce1 De2 54(6) 13_555 14_555 n
De2 Ce1 De2 54(6) 13_555 15_555 n
De2 Ce1 De3 102(6) 13_555 1_555 n
De2 Ce1 De3 154(6) 13_555 2_555 n
De2 Ce1 De3 107(6) 13_555 3_555 n
De2 Ce1 De3 108(6) 13_555 13_555 n
De2 Ce1 De3 154(6) 13_555 14_555 n
De2 Ce1 De3 100(6) 13_555 15_555 n
De2 Ce1 De2 54(6) 14_555 15_555 n
De2 Ce1 De3 107(6) 14_555 1_555 n
De2 Ce1 De3 102(6) 14_555 2_555 n
De2 Ce1 De3 154(6) 14_555 3_555 n
De2 Ce1 De3 100(6) 14_555 13_555 n
De2 Ce1 De3 108(6) 14_555 14_555 n
De2 Ce1 De3 154(6) 14_555 15_555 n
De2 Ce1 De3 154(6) 15_555 1_555 n
De2 Ce1 De3 107(6) 15_555 2_555 n
De2 Ce1 De3 102(6) 15_555 3_555 n
De2 Ce1 De3 154(6) 15_555 13_555 n
De2 Ce1 De3 100(6) 15_555 14_555 n
De2 Ce1 De3 108(6) 15_555 15_555 n
De3 Ce1 De3 93(6) 1_555 2_555 n
De3 Ce1 De3 93(6) 1_555 3_555 n
De3 Ce1 De3 14(6) 1_555 13_555 n
De3 Ce1 De3 102(6) 1_555 14_555 n
De3 Ce1 De3 83(6) 1_555 15_555 n
De3 Ce1 De3 93(6) 2_555 3_555 n
De3 Ce1 De3 83(6) 2_555 13_555 n
De3 Ce1 De3 14(6) 2_555 14_555 n
De3 Ce1 De3 102(6) 2_555 15_555 n
De3 Ce1 De3 102(6) 3_555 13_555 n
De3 Ce1 De3 83(6) 3_555 14_555 n
De3 Ce1 De3 14(6) 3_555 15_555 n
De3 Ce1 De3 93(6) 13_555 14_555 n
De3 Ce1 De3 93(6) 13_555 15_555 n
De3 Ce1 De3 93(6) 14_555 15_555 n
Ce1 Ce2 Ce2 86(6) 1_555 14_555 n
Ce1 Ce2 De1 46(6) 1_555 2_555 n
Ce1 Ce2 De1 46(6) 1_555 13_555 n
Ce1 Ce2 De2 43(6) 1_555 2_555 n
Ce1 Ce2 De2 44(6) 1_555 3_555 n
Ce1 Ce2 De2 44(6) 1_555 13_555 n
Ce1 Ce2 De2 43(6) 1_555 15_555 n
Ce1 Ce2 De3 46(6) 1_555 3_555 n
Ce1 Ce2 De3 46(6) 1_555 15_555 n
Ce1 Ce2 De4 110(6) 1_555 1_555 n
Ce1 Ce2 De4 122(6) 1_555 14_555 n
Ce1 Ce2 De5 111(6) 1_555 1_555 n
Ce1 Ce2 De5 109(6) 1_555 14_555 n
Ce1 Ce2 De6 111(6) 1_555 1_555 n
Ce1 Ce2 De6 101(6) 1_555 14_555 n
Ce2 Ce2 De1 99(6) 14_555 2_555 n
Ce2 Ce2 De1 70(6) 14_555 13_555 n
Ce2 Ce2 De2 66(6) 14_555 2_555 n
Ce2 Ce2 De2 106(6) 14_555 3_555 n
Ce2 Ce2 De2 106(6) 14_555 13_555 n
Ce2 Ce2 De2 66(6) 14_555 15_555 n
Ce2 Ce2 De3 77(6) 14_555 3_555 n
Ce2 Ce2 De3 91(6) 14_555 15_555 n
Ce2 Ce2 De4 39(6) 14_555 1_555 n
Ce2 Ce2 De4 133(6) 14_555 14_555 n
Ce2 Ce2 De5 91(6) 14_555 1_555 n
Ce2 Ce2 De5 78(6) 14_555 14_555 n
Ce2 Ce2 De6 147(6) 14_555 1_555 n
Ce2 Ce2 De6 28(6) 14_555 14_555 n
De1 Ce2 De1 29(6) 2_555 13_555 n
De1 Ce2 De2 89(6) 2_555 2_555 n
De1 Ce2 De2 82(6) 2_555 3_555 n
De1 Ce2 De2 82(6) 2_555 13_555 n
De1 Ce2 De2 88(6) 2_555 15_555 n
De1 Ce2 De3 22(6) 2_555 3_555 n
De1 Ce2 De3 8(6) 2_555 15_555 n
De1 Ce2 De4 138(6) 2_555 1_555 n
De1 Ce2 De4 128(6) 2_555 14_555 n
De1 Ce2 De5 66(6) 2_555 1_555 n
De1 Ce2 De5 69(6) 2_555 14_555 n
De1 Ce2 De6 113(6) 2_555 1_555 n
De1 Ce2 De6 126(6) 2_555 14_555 n
De1 Ce2 De2 77(6) 13_555 2_555 n
De1 Ce2 De2 90(6) 13_555 3_555 n
De1 Ce2 De2 90(6) 13_555 13_555 n
De1 Ce2 De2 76(6) 13_555 15_555 n
De1 Ce2 De3 8(6) 13_555 3_555 n
De1 Ce2 De3 22(6) 13_555 15_555 n
De1 Ce2 De4 108(6) 13_555 1_555 n
De1 Ce2 De4 157(6) 13_555 14_555 n
De1 Ce2 De5 68(6) 13_555 1_555 n
De1 Ce2 De5 63(6) 13_555 14_555 n
De1 Ce2 De6 142(6) 13_555 1_555 n
De1 Ce2 De6 97(6) 13_555 14_555 n
De2 Ce2 De2 40(6) 2_555 3_555 n
De2 Ce2 De2 40(6) 2_555 13_555 n
De2 Ce2 De2 0(6) 2_555 15_555 n
De2 Ce2 De3 81(6) 2_555 3_555 n
De2 Ce2 De3 87(6) 2_555 15_555 n
De2 Ce2 De4 72(6) 2_555 1_555 n
De2 Ce2 De4 107(6) 2_555 14_555 n
De2 Ce2 De5 143(6) 2_555 1_555 n
De2 Ce2 De5 134(6) 2_555 14_555 n
De2 Ce2 De6 106(6) 2_555 1_555 n
De2 Ce2 De6 66(6) 2_555 14_555 n
De2 Ce2 De2 0(6) 3_555 13_555 n
De2 Ce2 De2 40(6) 3_555 15_555 n
De2 Ce2 De3 89(6) 3_555 3_555 n
De2 Ce2 De3 85(6) 3_555 15_555 n
De2 Ce2 De4 103(6) 3_555 1_555 n
De2 Ce2 De4 80(6) 3_555 14_555 n
De2 Ce2 De5 145(6) 3_555 1_555 n
De2 Ce2 De5 150(6) 3_555 14_555 n
De2 Ce2 De6 73(6) 3_555 1_555 n
De2 Ce2 De6 101(6) 3_555 14_555 n
De2 Ce2 De2 40(6) 13_555 15_555 n
De2 Ce2 De3 90(6) 13_555 3_555 n
De2 Ce2 De3 86(6) 13_555 15_555 n
De2 Ce2 De4 103(6) 13_555 1_555 n
De2 Ce2 De4 80(6) 13_555 14_555 n
De2 Ce2 De5 146(6) 13_555 1_555 n
De2 Ce2 De5 151(6) 13_555 14_555 n
De2 Ce2 De6 73(6) 13_555 1_555 n
De2 Ce2 De6 100(6) 13_555 14_555 n
De2 Ce2 De3 81(6) 15_555 3_555 n
De2 Ce2 De3 86(6) 15_555 15_555 n
De2 Ce2 De4 72(6) 15_555 1_555 n
De2 Ce2 De4 107(6) 15_555 14_555 n
De2 Ce2 De5 143(6) 15_555 1_555 n
De2 Ce2 De5 133(6) 15_555 14_555 n
De2 Ce2 De6 106(6) 15_555 1_555 n
De2 Ce2 De6 66(6) 15_555 14_555 n
De3 Ce2 De3 14(6) 3_555 15_555 n
De3 Ce2 De4 116(6) 3_555 1_555 n
De3 Ce2 De4 150(6) 3_555 14_555 n
De3 Ce2 De5 65(6) 3_555 1_555 n
De3 Ce2 De5 63(6) 3_555 14_555 n
De3 Ce2 De6 135(6) 3_555 1_555 n
De3 Ce2 De6 105(6) 3_555 14_555 n
De3 Ce2 De4 130(6) 15_555 1_555 n
De3 Ce2 De4 136(6) 15_555 14_555 n
De3 Ce2 De5 64(6) 15_555 1_555 n
De3 Ce2 De5 65(6) 15_555 14_555 n
De3 Ce2 De6 121(6) 15_555 1_555 n
De3 Ce2 De6 119(6) 15_555 14_555 n
De4 Ce2 De4 94(6) 1_555 14_555 n
De4 Ce2 De5 108(6) 1_555 1_555 n
De4 Ce2 De5 98(6) 1_555 14_555 n
De4 Ce2 De6 108(6) 1_555 1_555 n
De4 Ce2 De6 12(6) 1_555 14_555 n
De4 Ce2 De5 110(6) 14_555 1_555 n
De4 Ce2 De5 119(6) 14_555 14_555 n
De4 Ce2 De6 15(6) 14_555 1_555 n
De4 Ce2 De6 105(6) 14_555 14_555 n
De5 Ce2 De5 13(6) 1_555 14_555 n
De5 Ce2 De6 108(6) 1_555 1_555 n
De5 Ce2 De6 107(6) 1_555 14_555 n
De5 Ce2 De6 120(6) 14_555 1_555 n
De5 Ce2 De6 95(6) 14_555 14_555 n
De6 Ce2 De6 119(6) 1_555 14_555 n
Ce1 De1 Ce2 90(6) 1_555 3_555 n
Ce1 De1 Ce2 87(6) 1_555 13_555 n
Ce1 De1 De1 54(6) 1_555 13_555 n
Ce1 De1 De1 76(6) 1_555 15_555 n
Ce1 De1 De3 80(6) 1_555 2_555 n
Ce1 De1 De3 51(6) 1_555 3_555 n
Ce1 De1 De3 87(6) 1_555 14_555 n
Ce1 De1 De3 45(6) 1_555 15_555 n
Ce1 De1 De5 145(6) 1_555 3_555 n
Ce1 De1 De5 137(6) 1_555 13_555 n
Ce2 De1 Ce2 11(6) 3_555 13_555 n
Ce2 De1 De1 124(6) 3_555 13_555 n
Ce2 De1 De1 81(6) 3_555 15_555 n
Ce2 De1 De3 85(6) 3_555 2_555 n
Ce2 De1 De3 126(6) 3_555 3_555 n
Ce2 De1 De3 92(6) 3_555 14_555 n
Ce2 De1 De3 127(6) 3_555 15_555 n
Ce2 De1 De5 59(6) 3_555 3_555 n
Ce2 De1 De5 59(6) 3_555 13_555 n
Ce2 De1 De1 129(6) 13_555 13_555 n
Ce2 De1 De1 70(6) 13_555 15_555 n
Ce2 De1 De3 73(6) 13_555 2_555 n
Ce2 De1 De3 130(6) 13_555 3_555 n
Ce2 De1 De3 80(6) 13_555 14_555 n
Ce2 De1 De3 129(6) 13_555 15_555 n
Ce2 De1 De5 60(6) 13_555 3_555 n
Ce2 De1 De5 56(6) 13_555 13_555 n
De1 De1 De1 120(6) 13_555 15_555 n
De1 De1 De3 121(6) 13_555 2_555 n
De1 De1 De3 5(6) 13_555 3_555 n
De1 De1 De3 122(6) 13_555 14_555 n
De1 De1 De3 13(6) 13_555 15_555 n
De1 De1 De5 157(6) 13_555 3_555 n
De1 De1 De5 168(6) 13_555 13_555 n
De1 De1 De3 5(6) 15_555 2_555 n
De1 De1 De3 115(6) 15_555 3_555 n
De1 De1 De3 15(6) 15_555 14_555 n
De1 De1 De3 107(6) 15_555 15_555 n
De1 De1 De5 83(6) 15_555 3_555 n
De1 De1 De5 71(6) 15_555 13_555 n
De3 De1 De3 116(6) 2_555 3_555 n
De3 De1 De3 10(6) 2_555 14_555 n
De3 De1 De3 108(6) 2_555 15_555 n
De3 De1 De5 81(6) 2_555 3_555 n
De3 De1 De5 69(6) 2_555 13_555 n
De3 De1 De3 117(6) 3_555 14_555 n
De3 De1 De3 8(6) 3_555 15_555 n
De3 De1 De5 161(6) 3_555 3_555 n
De3 De1 De5 172(6) 3_555 13_555 n
De3 De1 De3 109(6) 14_555 15_555 n
De3 De1 De5 79(6) 14_555 3_555 n
De3 De1 De5 67(6) 14_555 13_555 n
De3 De1 De5 168(6) 15_555 3_555 n
De3 De1 De5 174(6) 15_555 13_555 n
De5 De1 De5 12(6) 3_555 13_555 n
Ce1 De2 Ce2 72(6) 1_555 2_555 n
Ce1 De2 Ce2 71(6) 1_555 3_555 n
Ce1 De2 Ce2 74(6) 1_555 13_555 n
Ce1 De2 Ce2 69(6) 1_555 15_555 n
Ce1 De2 De2 63(6) 1_555 2_555 n
Ce1 De2 De2 63(6) 1_555 3_555 n
Ce1 De2 De2 62(6) 1_555 13_555 n
Ce1 De2 De2 89(6) 1_555 14_555 n
Ce1 De2 De2 64(6) 1_555 15_555 n
Ce1 De2 De4 109(6) 1_555 3_555 n
Ce1 De2 De6 110(6) 1_555 2_555 n
Ce1 De2 De6 112(6) 1_555 13_555 n
Ce2 De2 Ce2 125(6) 2_555 3_555 n
Ce2 De2 Ce2 121(6) 2_555 13_555 n
Ce2 De2 Ce2 8(6) 2_555 15_555 n
Ce2 De2 De2 125(6) 2_555 2_555 n
Ce2 De2 De2 72(6) 2_555 3_555 n
Ce2 De2 De2 74(6) 2_555 13_555 n
Ce2 De2 De2 29(6) 2_555 14_555 n
Ce2 De2 De2 126(6) 2_555 15_555 n
Ce2 De2 De4 123(6) 2_555 3_555 n
Ce2 De2 De6 43(6) 2_555 2_555 n
Ce2 De2 De6 112(6) 2_555 13_555 n
Ce2 De2 Ce2 8(6) 3_555 13_555 n
Ce2 De2 Ce2 128(6) 3_555 15_555 n
Ce2 De2 De2 68(6) 3_555 2_555 n
Ce2 De2 De2 121(6) 3_555 3_555 n
Ce2 De2 De2 119(6) 3_555 13_555 n
Ce2 De2 De2 154(6) 3_555 14_555 n
Ce2 De2 De2 66(6) 3_555 15_555 n
Ce2 De2 De4 43(6) 3_555 3_555 n
Ce2 De2 De6 121(6) 3_555 2_555 n
Ce2 De2 De6 51(6) 3_555 13_555 n
Ce2 De2 Ce2 125(6) 13_555 15_555 n
Ce2 De2 De2 76(6) 13_555 2_555 n
Ce2 De2 De2 128(6) 13_555 3_555 n
Ce2 De2 De2 126(6) 13_555 13_555 n
Ce2 De2 De2 150(6) 13_555 14_555 n
Ce2 De2 De2 74(6) 13_555 15_555 n
Ce2 De2 De4 37(6) 13_555 3_555 n
Ce2 De2 De6 113(6) 13_555 2_555 n
Ce2 De2 De6 44(6) 13_555 13_555 n
Ce2 De2 De2 118(6) 15_555 2_555 n
Ce2 De2 De2 64(6) 15_555 3_555 n
Ce2 De2 De2 66(6) 15_555 13_555 n
Ce2 De2 De2 26(6) 15_555 14_555 n
Ce2 De2 De2 120(6) 15_555 15_555 n
Ce2 De2 De4 130(6) 15_555 3_555 n
Ce2 De2 De6 50(6) 15_555 2_555 n
Ce2 De2 De6 120(6) 15_555 13_555 n
De2 De2 De2 60(6) 2_555 3_555 n
De2 De2 De2 58(6) 2_555 13_555 n
De2 De2 De2 118(6) 2_555 14_555 n
De2 De2 De2 2(6) 2_555 15_555 n
De2 De2 De4 102(6) 2_555 3_555 n
De2 De2 De6 167(6) 2_555 2_555 n
De2 De2 De6 113(6) 2_555 13_555 n
De2 De2 De2 2(6) 3_555 13_555 n
De2 De2 De2 58(6) 3_555 14_555 n
De2 De2 De2 62(6) 3_555 15_555 n
De2 De2 De4 162(6) 3_555 3_555 n
De2 De2 De6 108(6) 3_555 2_555 n
De2 De2 De6 172(6) 3_555 13_555 n
De2 De2 De2 60(6) 13_555 14_555 n
De2 De2 De2 60(6) 13_555 15_555 n
De2 De2 De4 160(6) 13_555 3_555 n
De2 De2 De6 110(6) 13_555 2_555 n
De2 De2 De6 170(6) 13_555 13_555 n
De2 De2 De2 120(6) 14_555 15_555 n
De2 De2 De4 140(6) 14_555 3_555 n
De2 De2 De6 50(6) 14_555 2_555 n
De2 De2 De6 129(6) 14_555 13_555 n
De2 De2 De4 100(6) 15_555 3_555 n
De2 De2 De6 169(6) 15_555 2_555 n
De2 De2 De6 111(6) 15_555 13_555 n
De4 De2 De6 90(6) 3_555 2_555 n
De4 De2 De6 11(6) 3_555 13_555 n
De6 De2 De6 79(6) 2_555 13_555 n
Ce1 De3 Ce2 88(6) 1_555 2_555 n
Ce1 De3 Ce2 90(6) 1_555 15_555 n
Ce1 De3 De1 51(6) 1_555 2_555 n
Ce1 De3 De1 79(6) 1_555 3_555 n
Ce1 De3 De1 86(6) 1_555 14_555 n
Ce1 De3 De1 45(6) 1_555 15_555 n
Ce1 De3 De3 83(6) 1_555 13_555 n
Ce1 De3 De3 49(6) 1_555 15_555 n
Ce1 De3 De5 144(6) 1_555 2_555 n
Ce1 De3 De5 149(6) 1_555 15_555 n
Ce2 De3 Ce2 12(6) 2_555 15_555 n
Ce2 De3 De1 123(6) 2_555 2_555 n
Ce2 De3 De1 73(6) 2_555 3_555 n
Ce2 De3 De1 92(6) 2_555 14_555 n
Ce2 De3 De1 102(6) 2_555 15_555 n
Ce2 De3 De3 77(6) 2_555 13_555 n
Ce2 De3 De3 125(6) 2_555 15_555 n
Ce2 De3 De5 58(6) 2_555 2_555 n
Ce2 De3 De5 61(6) 2_555 15_555 n
Ce2 De3 De1 116(6) 15_555 2_555 n
Ce2 De3 De1 85(6) 15_555 3_555 n
Ce2 De3 De1 81(6) 15_555 14_555 n
Ce2 De3 De1 111(6) 15_555 15_555 n
Ce2 De3 De3 89(6) 15_555 13_555 n
Ce2 De3 De3 119(6) 15_555 15_555 n
Ce2 De3 De5 60(6) 15_555 2_555 n
Ce2 De3 De5 60(6) 15_555 15_555 n
De1 De3 De1 123(6) 2_555 3_555 n
De1 De3 De1 53(6) 2_555 14_555 n
De1 De3 De1 78(6) 2_555 15_555 n
De1 De3 De3 125(6) 2_555 13_555 n
De1 De3 De3 5(6) 2_555 15_555 n
De1 De3 De5 158(6) 2_555 2_555 n
De1 De3 De5 145(6) 2_555 15_555 n
De1 De3 De1 159(6) 3_555 14_555 n
De1 De3 De1 46(6) 3_555 15_555 n
De1 De3 De3 5(6) 3_555 13_555 n
De1 De3 De3 119(6) 3_555 15_555 n
De1 De3 De5 79(6) 3_555 2_555 n
De1 De3 De5 91(6) 3_555 15_555 n
De1 De3 De1 127(6) 14_555 15_555 n
De1 De3 De3 165(6) 14_555 13_555 n
De1 De3 De3 58(6) 14_555 15_555 n
De1 De3 De5 106(6) 14_555 2_555 n
De1 De3 De5 94(6) 14_555 15_555 n
De1 De3 De3 47(6) 15_555 13_555 n
De1 De3 De3 73(6) 15_555 15_555 n
De1 De3 De5 124(6) 15_555 2_555 n
De1 De3 De5 137(6) 15_555 15_555 n
De3 De3 De3 120(6) 13_555 15_555 n
De3 De3 De5 77(6) 13_555 2_555 n
De3 De3 De5 90(6) 13_555 15_555 n
De3 De3 De5 163(6) 15_555 2_555 n
De3 De3 De5 150(6) 15_555 15_555 n
De5 De3 De5 13(6) 2_555 15_555 n
Ce2 De4 Ce2 8(6) 1_555 14_555 n
Ce2 De4 De2 65(6) 1_555 2_555 n
Ce2 De4 De4 39(6) 1_555 14_555 n
Ce2 De4 De6 121(6) 1_555 14_555 n
Ce2 De4 De2 63(6) 14_555 2_555 n
Ce2 De4 De4 47(6) 14_555 14_555 n
Ce2 De4 De6 113(6) 14_555 14_555 n
De2 De4 De4 80(6) 2_555 14_555 n
De2 De4 De6 77(6) 2_555 14_555 n
De4 De4 De6 156(6) 14_555 14_555 n
Ce2 De5 Ce2 11(6) 1_555 14_555 n
Ce2 De5 De1 54(6) 1_555 2_555 n
Ce2 De5 De1 56(6) 1_555 13_555 n
Ce2 De5 De3 57(6) 1_555 3_555 n
Ce2 De5 De3 56(6) 1_555 15_555 n
Ce2 De5 De5 89(6) 1_555 14_555 n
Ce2 De5 De1 57(6) 14_555 2_555 n
Ce2 De5 De1 52(6) 14_555 13_555 n
Ce2 De5 De3 54(6) 14_555 3_555 n
Ce2 De5 De3 57(6) 14_555 15_555 n
Ce2 De5 De5 78(6) 14_555 14_555 n
De1 De5 De1 26(6) 2_555 13_555 n
De1 De5 De3 20(6) 2_555 3_555 n
De1 De5 De3 7(6) 2_555 15_555 n
De1 De5 De5 97(6) 2_555 14_555 n
De1 De5 De3 7(6) 13_555 3_555 n
De1 De5 De3 19(6) 13_555 15_555 n
De1 De5 De5 71(6) 13_555 14_555 n
De3 De5 De3 13(6) 3_555 15_555 n
De3 De5 De5 77(6) 3_555 14_555 n
De3 De5 De5 90(6) 15_555 14_555 n
Ce2 De6 Ce2 5(6) 1_555 14_555 n
Ce2 De6 De2 64(6) 1_555 3_555 n
Ce2 De6 De2 63(6) 1_555 13_555 n
Ce2 De6 De4 52(6) 1_555 14_555 n
Ce2 De6 De2 64(6) 14_555 3_555 n
Ce2 De6 De2 63(6) 14_555 13_555 n
Ce2 De6 De4 47(6) 14_555 14_555 n
De2 De6 De2 1(6) 3_555 13_555 n
De2 De6 De4 93(6) 3_555 14_555 n
De2 De6 De4 92(6) 13_555 14_555 n
C52 Ce12 C52 67(6) 12_566 21_566 n
C52 Ce12 C52 8(6) 12_566 -10_565 n
C52 Ce12 C52 71(6) 12_566 -20_556 n
C52 Ce12 H2a2 45(6) 12_566 1_555 n
C52 Ce12 H2a2 47(6) 12_566 4_556 n
C52 Ce12 H2a2 74(6) 12_566 15_555 n
C52 Ce12 H2a2 70(6) 12_566 18_565 n
C52 Ce12 H32 48(6) 12_566 12_566 n
C52 Ce12 H32 115(6) 12_566 21_566 n
C52 Ce12 Ce22 86(6) 12_566 1_555 n
C52 Ce12 Ce22 152(6) 12_566 15_555 n
C52 Ce12 De12 74(6) 12_566 1_555 n
C52 Ce12 De12 70(6) 12_566 15_555 n
C52 Ce12 De22 54(6) 12_566 1_555 n
C52 Ce12 De22 47(6) 12_566 15_555 n
C52 Ce12 De32 160(6) 12_566 1_555 n
C52 Ce12 De32 95(6) 12_566 15_555 n
C52 Ce12 C52 71(6) 21_566 -10_565 n
C52 Ce12 C52 8(6) 21_566 -20_556 n
C52 Ce12 H2a2 74(6) 21_566 1_555 n
C52 Ce12 H2a2 70(6) 21_566 4_556 n
C52 Ce12 H2a2 45(6) 21_566 15_555 n
C52 Ce12 H2a2 47(6) 21_566 18_565 n
C52 Ce12 H32 115(6) 21_566 12_566 n
C52 Ce12 H32 48(6) 21_566 21_566 n
C52 Ce12 Ce22 152(6) 21_566 1_555 n
C52 Ce12 Ce22 86(6) 21_566 15_555 n
C52 Ce12 De12 70(6) 21_566 1_555 n
C52 Ce12 De12 74(6) 21_566 15_555 n
C52 Ce12 De22 47(6) 21_566 1_555 n
C52 Ce12 De22 54(6) 21_566 15_555 n
C52 Ce12 De32 95(6) 21_566 1_555 n
C52 Ce12 De32 160(6) 21_566 15_555 n
C52 Ce12 C52 74(6) -10_565 -20_556 n
C52 Ce12 H2a2 39(6) -10_565 1_555 n
C52 Ce12 H2a2 41(6) -10_565 4_556 n
C52 Ce12 H2a2 72(6) -10_565 15_555 n
C52 Ce12 H2a2 67(6) -10_565 18_565 n
C52 Ce12 H32 45(6) -10_565 12_566 n
C52 Ce12 H32 119(6) -10_565 21_566 n
C52 Ce12 Ce22 83(6) -10_565 1_555 n
C52 Ce12 Ce22 157(6) -10_565 15_555 n
C52 Ce12 De12 69(6) -10_565 1_555 n
C52 Ce12 De12 65(6) -10_565 15_555 n
C52 Ce12 De22 61(6) -10_565 1_555 n
C52 Ce12 De22 55(6) -10_565 15_555 n
C52 Ce12 De32 166(6) -10_565 1_555 n
C52 Ce12 De32 92(6) -10_565 15_555 n
C52 Ce12 H2a2 72(6) -20_556 1_555 n
C52 Ce12 H2a2 67(6) -20_556 4_556 n
C52 Ce12 H2a2 39(6) -20_556 15_555 n
C52 Ce12 H2a2 41(6) -20_556 18_565 n
C52 Ce12 H32 119(6) -20_556 12_566 n
C52 Ce12 H32 45(6) -20_556 21_566 n
C52 Ce12 Ce22 157(6) -20_556 1_555 n
C52 Ce12 Ce22 83(6) -20_556 15_555 n
C52 Ce12 De12 65(6) -20_556 1_555 n
C52 Ce12 De12 69(6) -20_556 15_555 n
C52 Ce12 De22 55(6) -20_556 1_555 n
C52 Ce12 De22 61(6) -20_556 15_555 n
C52 Ce12 De32 92(6) -20_556 1_555 n
C52 Ce12 De32 166(6) -20_556 15_555 n
H2a2 Ce12 H2a2 5(6) 1_555 4_556 n
H2a2 Ce12 H2a2 46(6) 1_555 15_555 n
H2a2 Ce12 H2a2 41(6) 1_555 18_565 n
H2a2 Ce12 H32 63(6) 1_555 12_566 n
H2a2 Ce12 H32 109(6) 1_555 21_566 n
H2a2 Ce12 Ce22 92(6) 1_555 1_555 n
H2a2 Ce12 Ce22 136(6) 1_555 15_555 n
H2a2 Ce12 De12 32(6) 1_555 1_555 n
H2a2 Ce12 De12 27(6) 1_555 15_555 n
H2a2 Ce12 De22 92(6) 1_555 1_555 n
H2a2 Ce12 De22 89(6) 1_555 15_555 n
H2a2 Ce12 De32 140(6) 1_555 1_555 n
H2a2 Ce12 De32 99(6) 1_555 15_555 n
H2a2 Ce12 H2a2 41(6) 4_556 15_555 n
H2a2 Ce12 H2a2 36(6) 4_556 18_565 n
H2a2 Ce12 H32 68(6) 4_556 12_566 n
H2a2 Ce12 H32 104(6) 4_556 21_566 n
H2a2 Ce12 Ce22 98(6) 4_556 1_555 n
H2a2 Ce12 Ce22 132(6) 4_556 15_555 n
H2a2 Ce12 De12 28(6) 4_556 1_555 n
H2a2 Ce12 De12 24(6) 4_556 15_555 n
H2a2 Ce12 De22 91(6) 4_556 1_555 n
H2a2 Ce12 De22 88(6) 4_556 15_555 n
H2a2 Ce12 De32 136(6) 4_556 1_555 n
H2a2 Ce12 De32 104(6) 4_556 15_555 n
H2a2 Ce12 H2a2 5(6) 15_555 18_565 n
H2a2 Ce12 H32 109(6) 15_555 12_566 n
H2a2 Ce12 H32 63(6) 15_555 21_566 n
H2a2 Ce12 Ce22 136(6) 15_555 1_555 n
H2a2 Ce12 Ce22 92(6) 15_555 15_555 n
H2a2 Ce12 De12 27(6) 15_555 1_555 n
H2a2 Ce12 De12 32(6) 15_555 15_555 n
H2a2 Ce12 De22 89(6) 15_555 1_555 n
H2a2 Ce12 De22 92(6) 15_555 15_555 n
H2a2 Ce12 De32 99(6) 15_555 1_555 n
H2a2 Ce12 De32 140(6) 15_555 15_555 n
H2a2 Ce12 H32 104(6) 18_565 12_566 n
H2a2 Ce12 H32 68(6) 18_565 21_566 n
H2a2 Ce12 Ce22 132(6) 18_565 1_555 n
H2a2 Ce12 Ce22 98(6) 18_565 15_555 n
H2a2 Ce12 De12 24(6) 18_565 1_555 n
H2a2 Ce12 De12 28(6) 18_565 15_555 n
H2a2 Ce12 De22 88(6) 18_565 1_555 n
H2a2 Ce12 De22 91(6) 18_565 15_555 n
H2a2 Ce12 De32 104(6) 18_565 1_555 n
H2a2 Ce12 De32 136(6) 18_565 15_555 n
H32 Ce12 H32 163(6) 12_566 21_566 n
H32 Ce12 Ce22 38(6) 12_566 1_555 n
H32 Ce12 Ce22 157(6) 12_566 15_555 n
H32 Ce12 De12 92(6) 12_566 1_555 n
H32 Ce12 De12 86(6) 12_566 15_555 n
H32 Ce12 De22 87(6) 12_566 1_555 n
H32 Ce12 De22 78(6) 12_566 15_555 n
H32 Ce12 De32 149(6) 12_566 1_555 n
H32 Ce12 De32 47(6) 12_566 15_555 n
H32 Ce12 Ce22 157(6) 21_566 1_555 n
H32 Ce12 Ce22 38(6) 21_566 15_555 n
H32 Ce12 De12 86(6) 21_566 1_555 n
H32 Ce12 De12 92(6) 21_566 15_555 n
H32 Ce12 De22 78(6) 21_566 1_555 n
H32 Ce12 De22 87(6) 21_566 15_555 n
H32 Ce12 De32 47(6) 21_566 1_555 n
H32 Ce12 De32 149(6) 21_566 15_555 n
Ce22 Ce12 Ce22 119(6) 1_555 15_555 n
Ce22 Ce12 De12 111(6) 1_555 1_555 n
Ce22 Ce12 De12 105(6) 1_555 15_555 n
Ce22 Ce12 De22 111(6) 1_555 1_555 n
Ce22 Ce12 De22 102(6) 1_555 15_555 n
Ce22 Ce12 De32 111(6) 1_555 1_555 n
Ce22 Ce12 De32 9(6) 1_555 15_555 n
Ce22 Ce12 De12 105(6) 15_555 1_555 n
Ce22 Ce12 De12 111(6) 15_555 15_555 n
Ce22 Ce12 De22 102(6) 15_555 1_555 n
Ce22 Ce12 De22 111(6) 15_555 15_555 n
Ce22 Ce12 De32 9(6) 15_555 1_555 n
Ce22 Ce12 De32 111(6) 15_555 15_555 n
De12 Ce12 De12 6(6) 1_555 15_555 n
De12 Ce12 De22 108(6) 1_555 1_555 n
De12 Ce12 De22 109(6) 1_555 15_555 n
De12 Ce12 De32 108(6) 1_555 1_555 n
De12 Ce12 De32 113(6) 1_555 15_555 n
De12 Ce12 De22 109(6) 15_555 1_555 n
De12 Ce12 De22 108(6) 15_555 15_555 n
De12 Ce12 De32 113(6) 15_555 1_555 n
De12 Ce12 De32 108(6) 15_555 15_555 n
De22 Ce12 De22 9(6) 1_555 15_555 n
De22 Ce12 De32 109(6) 1_555 1_555 n
De22 Ce12 De32 116(6) 1_555 15_555 n
De22 Ce12 De32 116(6) 15_555 1_555 n
De22 Ce12 De32 109(6) 15_555 15_555 n
De32 Ce12 De32 102(6) 1_555 15_555 n
O1a2 Ce22 H32 61(6) 1_555 12_566 n
O1a2 Ce22 H32 72(6) 1_555 -10_565 n
O1a2 Ce22 Ce12 80(6) 1_555 1_555 n
O1a2 Ce22 Ce22 88(6) 1_555 4_556 n
O1a2 Ce22 De32 96(6) 1_555 15_555 n
O1a2 Ce22 De42 61(6) 1_555 1_555 n
O1a2 Ce22 De42 44(6) 1_555 4_556 n
O1a2 Ce22 De52 168(6) 1_555 1_555 n
O1a2 Ce22 De62 72(6) 1_555 1_555 n
H32 Ce22 H32 47(6) 12_566 -10_565 n
H32 Ce22 Ce12 31(6) 12_566 1_555 n
H32 Ce22 Ce22 84(6) 12_566 4_556 n
H32 Ce22 De32 53(6) 12_566 15_555 n
H32 Ce22 De42 80(6) 12_566 1_555 n
H32 Ce22 De42 79(6) 12_566 4_556 n
H32 Ce22 De52 125(6) 12_566 1_555 n
H32 Ce22 De62 121(6) 12_566 1_555 n
H32 Ce22 Ce12 74(6) -10_565 1_555 n
H32 Ce22 Ce22 37(6) -10_565 4_556 n
H32 Ce22 De32 93(6) -10_565 15_555 n
H32 Ce22 De42 41(6) -10_565 1_555 n
H32 Ce22 De42 52(6) -10_565 4_556 n
H32 Ce22 De52 105(6) -10_565 1_555 n
H32 Ce22 De62 142(6) -10_565 1_555 n
Ce12 Ce22 Ce22 109(6) 1_555 4_556 n
Ce12 Ce22 De32 22(6) 1_555 15_555 n
Ce12 Ce22 De42 111(6) 1_555 1_555 n
Ce12 Ce22 De42 109(6) 1_555 4_556 n
Ce12 Ce22 De52 111(6) 1_555 1_555 n
Ce12 Ce22 De62 111(6) 1_555 1_555 n
Ce22 Ce22 De32 125(6) 4_556 15_555 n
Ce22 Ce22 De42 28(6) 4_556 1_555 n
Ce22 Ce22 De42 47(6) 4_556 4_556 n
Ce22 Ce22 De52 83(6) 4_556 1_555 n
Ce22 Ce22 De62 131(6) 4_556 1_555 n
De32 Ce22 De42 132(6) 15_555 1_555 n
De32 Ce22 De42 130(6) 15_555 4_556 n
De32 Ce22 De52 96(6) 15_555 1_555 n
De32 Ce22 De62 103(6) 15_555 1_555 n
De42 Ce22 De42 19(6) 1_555 4_556 n
De42 Ce22 De52 108(6) 1_555 1_555 n
De42 Ce22 De62 108(6) 1_555 1_555 n
De42 Ce22 De52 125(6) 4_556 1_555 n
De42 Ce22 De62 92(6) 4_556 1_555 n
De52 Ce22 De62 108(6) 1_555 1_555 n
C4a2 De12 C4a2 7(6) 1_555 4_556 n
C4a2 De12 C4a2 9(6) 1_555 12_566 n
C4a2 De12 C4a2 1(6) 1_555 15_555 n
C4a2 De12 C4a2 7(6) 1_555 18_565 n
C4a2 De12 C4a2 9(6) 1_555 21_566 n
C4a2 De12 C4a2 6(6) 1_555 -10_565 n
C4a2 De12 C4a2 7(6) 1_555 -20_556 n
C4a2 De12 C52 49(6) 1_555 12_566 n
C4a2 De12 C52 50(6) 1_555 21_566 n
C4a2 De12 C52 47(6) 1_555 -10_565 n
C4a2 De12 C52 48(6) 1_555 -20_556 n
C4a2 De12 H2a2 53(6) 1_555 1_555 n
C4a2 De12 H2a2 48(6) 1_555 4_556 n
C4a2 De12 H2a2 53(6) 1_555 12_566 n
C4a2 De12 H2a2 52(6) 1_555 15_555 n
C4a2 De12 H2a2 43(6) 1_555 18_565 n
C4a2 De12 H2a2 53(6) 1_555 21_566 n
C4a2 De12 H2a2 52(6) 1_555 -10_565 n
C4a2 De12 H2a2 52(6) 1_555 -20_556 n
C4a2 De12 H32 92(6) 1_555 12_566 n
C4a2 De12 H32 94(6) 1_555 21_566 n
C4a2 De12 Ce12 100(6) 1_555 1_555 n
C4a2 De12 De12 72(6) 1_555 4_556 n
C4a2 De12 De12 66(6) 1_555 12_566 n
C4a2 De12 C4a2 6(6) 4_556 12_566 n
C4a2 De12 C4a2 6(6) 4_556 15_555 n
C4a2 De12 C4a2 10(6) 4_556 18_565 n
C4a2 De12 C4a2 6(6) 4_556 21_566 n
C4a2 De12 C4a2 10(6) 4_556 -10_565 n
C4a2 De12 C4a2 1(6) 4_556 -20_556 n
C4a2 De12 C52 49(6) 4_556 12_566 n
C4a2 De12 C52 57(6) 4_556 21_566 n
C4a2 De12 C52 46(6) 4_556 -10_565 n
C4a2 De12 C52 55(6) 4_556 -20_556 n
C4a2 De12 H2a2 47(6) 4_556 1_555 n
C4a2 De12 H2a2 44(6) 4_556 4_556 n
C4a2 De12 H2a2 52(6) 4_556 12_566 n
C4a2 De12 H2a2 56(6) 4_556 15_555 n
C4a2 De12 H2a2 49(6) 4_556 18_565 n
C4a2 De12 H2a2 46(6) 4_556 21_566 n
C4a2 De12 H2a2 49(6) 4_556 -10_565 n
C4a2 De12 H2a2 45(6) 4_556 -20_556 n
C4a2 De12 H32 92(6) 4_556 12_566 n
C4a2 De12 H32 101(6) 4_556 21_566 n
C4a2 De12 Ce12 105(6) 4_556 1_555 n
C4a2 De12 De12 65(6) 4_556 4_556 n
C4a2 De12 De12 61(6) 4_556 12_566 n
C4a2 De12 C4a2 9(6) 12_566 15_555 n
C4a2 De12 C4a2 6(6) 12_566 18_565 n
C4a2 De12 C4a2 1(6) 12_566 21_566 n
C4a2 De12 C4a2 7(6) 12_566 -10_565 n
C4a2 De12 C4a2 6(6) 12_566 -20_556 n
C4a2 De12 C52 55(6) 12_566 12_566 n
C4a2 De12 C52 57(6) 12_566 21_566 n
C4a2 De12 C52 52(6) 12_566 -10_565 n
C4a2 De12 C52 54(6) 12_566 -20_556 n
C4a2 De12 H2a2 51(6) 12_566 1_555 n
C4a2 De12 H2a2 49(6) 12_566 4_556 n
C4a2 De12 H2a2 47(6) 12_566 12_566 n
C4a2 De12 H2a2 51(6) 12_566 15_555 n
C4a2 De12 H2a2 46(6) 12_566 18_565 n
C4a2 De12 H2a2 45(6) 12_566 21_566 n
C4a2 De12 H2a2 44(6) 12_566 -10_565 n
C4a2 De12 H2a2 43(6) 12_566 -20_556 n
C4a2 De12 H32 98(6) 12_566 12_566 n
C4a2 De12 H32 102(6) 12_566 21_566 n
C4a2 De12 Ce12 109(6) 12_566 1_555 n
C4a2 De12 De12 66(6) 12_566 4_556 n
C4a2 De12 De12 58(6) 12_566 12_566 n
C4a2 De12 C4a2 7(6) 15_555 18_565 n
C4a2 De12 C4a2 9(6) 15_555 21_566 n
C4a2 De12 C4a2 7(6) 15_555 -10_565 n
C4a2 De12 C4a2 6(6) 15_555 -20_556 n
C4a2 De12 C52 48(6) 15_555 12_566 n
C4a2 De12 C52 50(6) 15_555 21_566 n
C4a2 De12 C52 47(6) 15_555 -10_565 n
C4a2 De12 C52 49(6) 15_555 -20_556 n
C4a2 De12 H2a2 52(6) 15_555 1_555 n
C4a2 De12 H2a2 47(6) 15_555 4_556 n
C4a2 De12 H2a2 54(6) 15_555 12_566 n
C4a2 De12 H2a2 53(6) 15_555 15_555 n
C4a2 De12 H2a2 44(6) 15_555 18_565 n
C4a2 De12 H2a2 52(6) 15_555 21_566 n
C4a2 De12 H2a2 52(6) 15_555 -10_565 n
C4a2 De12 H2a2 51(6) 15_555 -20_556 n
C4a2 De12 H32 91(6) 15_555 12_566 n
C4a2 De12 H32 95(6) 15_555 21_566 n
C4a2 De12 Ce12 100(6) 15_555 1_555 n
C4a2 De12 De12 71(6) 15_555 4_556 n
C4a2 De12 De12 66(6) 15_555 12_566 n
C4a2 De12 C4a2 6(6) 18_565 21_566 n
C4a2 De12 C4a2 1(6) 18_565 -10_565 n
C4a2 De12 C4a2 10(6) 18_565 -20_556 n
C4a2 De12 C52 56(6) 18_565 12_566 n
C4a2 De12 C52 51(6) 18_565 21_566 n
C4a2 De12 C52 54(6) 18_565 -10_565 n
C4a2 De12 C52 47(6) 18_565 -20_556 n
C4a2 De12 H2a2 57(6) 18_565 1_555 n
C4a2 De12 H2a2 53(6) 18_565 4_556 n
C4a2 De12 H2a2 46(6) 18_565 12_566 n
C4a2 De12 H2a2 47(6) 18_565 15_555 n
C4a2 De12 H2a2 40(6) 18_565 18_565 n
C4a2 De12 H2a2 52(6) 18_565 21_566 n
C4a2 De12 H2a2 46(6) 18_565 -10_565 n
C4a2 De12 H2a2 49(6) 18_565 -20_556 n
C4a2 De12 H32 98(6) 18_565 12_566 n
C4a2 De12 H32 95(6) 18_565 21_566 n
C4a2 De12 Ce12 105(6) 18_565 1_555 n
C4a2 De12 De12 72(6) 18_565 4_556 n
C4a2 De12 De12 62(6) 18_565 12_566 n
C4a2 De12 C4a2 6(6) 21_566 -10_565 n
C4a2 De12 C4a2 7(6) 21_566 -20_556 n
C4a2 De12 C52 55(6) 21_566 12_566 n
C4a2 De12 C52 56(6) 21_566 21_566 n
C4a2 De12 C52 52(6) 21_566 -10_565 n
C4a2 De12 C52 53(6) 21_566 -20_556 n
C4a2 De12 H2a2 52(6) 21_566 1_555 n
C4a2 De12 H2a2 50(6) 21_566 4_556 n
C4a2 De12 H2a2 46(6) 21_566 12_566 n
C4a2 De12 H2a2 50(6) 21_566 15_555 n
C4a2 De12 H2a2 46(6) 21_566 18_565 n
C4a2 De12 H2a2 46(6) 21_566 21_566 n
C4a2 De12 H2a2 44(6) 21_566 -10_565 n
C4a2 De12 H2a2 44(6) 21_566 -20_556 n
C4a2 De12 H32 98(6) 21_566 12_566 n
C4a2 De12 H32 101(6) 21_566 21_566 n
C4a2 De12 Ce12 109(6) 21_566 1_555 n
C4a2 De12 De12 66(6) 21_566 4_556 n
C4a2 De12 De12 58(6) 21_566 12_566 n
C4a2 De12 C4a2 10(6) -10_565 -20_556 n
C4a2 De12 C52 55(6) -10_565 12_566 n
C4a2 De12 C52 50(6) -10_565 21_566 n
C4a2 De12 C52 53(6) -10_565 -10_565 n
C4a2 De12 C52 47(6) -10_565 -20_556 n
C4a2 De12 H2a2 57(6) -10_565 1_555 n
C4a2 De12 H2a2 53(6) -10_565 4_556 n
C4a2 De12 H2a2 47(6) -10_565 12_566 n
C4a2 De12 H2a2 47(6) -10_565 15_555 n
C4a2 De12 H2a2 40(6) -10_565 18_565 n
C4a2 De12 H2a2 52(6) -10_565 21_566 n
C4a2 De12 H2a2 47(6) -10_565 -10_565 n
C4a2 De12 H2a2 50(6) -10_565 -20_556 n
C4a2 De12 H32 98(6) -10_565 12_566 n
C4a2 De12 H32 95(6) -10_565 21_566 n
C4a2 De12 Ce12 104(6) -10_565 1_555 n
C4a2 De12 De12 73(6) -10_565 4_556 n
C4a2 De12 De12 63(6) -10_565 12_566 n
C4a2 De12 C52 49(6) -20_556 12_566 n
C4a2 De12 C52 56(6) -20_556 21_566 n
C4a2 De12 C52 45(6) -20_556 -10_565 n
C4a2 De12 C52 55(6) -20_556 -20_556 n
C4a2 De12 H2a2 47(6) -20_556 1_555 n
C4a2 De12 H2a2 44(6) -20_556 4_556 n
C4a2 De12 H2a2 53(6) -20_556 12_566 n
C4a2 De12 H2a2 56(6) -20_556 15_555 n
C4a2 De12 H2a2 49(6) -20_556 18_565 n
C4a2 De12 H2a2 46(6) -20_556 21_566 n
C4a2 De12 H2a2 50(6) -20_556 -10_565 n
C4a2 De12 H2a2 46(6) -20_556 -20_556 n
C4a2 De12 H32 91(6) -20_556 12_566 n
C4a2 De12 H32 100(6) -20_556 21_566 n
C4a2 De12 Ce12 104(6) -20_556 1_555 n
C4a2 De12 De12 65(6) -20_556 4_556 n
C4a2 De12 De12 62(6) -20_556 12_566 n
C52 De12 C52 63(6) 12_566 21_566 n
C52 De12 C52 11(6) 12_566 -10_565 n
C52 De12 C52 72(6) 12_566 -20_556 n
C52 De12 H2a2 44(6) 12_566 1_555 n
C52 De12 H2a2 27(6) 12_566 4_556 n
C52 De12 H2a2 101(6) 12_566 12_566 n
C52 De12 H2a2 95(6) 12_566 15_555 n
C52 De12 H2a2 78(6) 12_566 18_565 n
C52 De12 H2a2 72(6) 12_566 21_566 n
C52 De12 H2a2 98(6) 12_566 -10_565 n
C52 De12 H2a2 80(6) 12_566 -20_556 n
C52 De12 H32 43(6) 12_566 12_566 n
C52 De12 H32 85(6) 12_566 21_566 n
C52 De12 Ce12 64(6) 12_566 1_555 n
C52 De12 De12 77(6) 12_566 4_556 n
C52 De12 De12 101(6) 12_566 12_566 n
C52 De12 C52 71(6) 21_566 -10_565 n
C52 De12 C52 12(6) 21_566 -20_556 n
C52 De12 H2a2 96(6) 21_566 1_555 n
C52 De12 H2a2 83(6) 21_566 4_556 n
C52 De12 H2a2 75(6) 21_566 12_566 n
C52 De12 H2a2 46(6) 21_566 15_555 n
C52 De12 H2a2 26(6) 21_566 18_565 n
C52 De12 H2a2 102(6) 21_566 21_566 n
C52 De12 H2a2 83(6) 21_566 -10_565 n
C52 De12 H2a2 99(6) 21_566 -20_556 n
C52 De12 H32 85(6) 21_566 12_566 n
C52 De12 H32 45(6) 21_566 21_566 n
C52 De12 Ce12 66(6) 21_566 1_555 n
C52 De12 De12 122(6) 21_566 4_556 n
C52 De12 De12 107(6) 21_566 12_566 n
C52 De12 C52 79(6) -10_565 -20_556 n
C52 De12 H2a2 32(6) -10_565 1_555 n
C52 De12 H2a2 15(6) -10_565 4_556 n
C52 De12 H2a2 97(6) -10_565 12_566 n
C52 De12 H2a2 98(6) -10_565 15_555 n
C52 De12 H2a2 83(6) -10_565 18_565 n
C52 De12 H2a2 61(6) -10_565 21_566 n
C52 De12 H2a2 91(6) -10_565 -10_565 n
C52 De12 H2a2 70(6) -10_565 -20_556 n
C52 De12 H32 48(6) -10_565 12_566 n
C52 De12 H32 96(6) -10_565 21_566 n
C52 De12 Ce12 73(6) -10_565 1_555 n
C52 De12 De12 66(6) -10_565 4_556 n
C52 De12 De12 91(6) -10_565 12_566 n
C52 De12 H2a2 99(6) -20_556 1_555 n
C52 De12 H2a2 88(6) -20_556 4_556 n
C52 De12 H2a2 64(6) -20_556 12_566 n
C52 De12 H2a2 34(6) -20_556 15_555 n
C52 De12 H2a2 15(6) -20_556 18_565 n
C52 De12 H2a2 99(6) -20_556 21_566 n
C52 De12 H2a2 74(6) -20_556 -10_565 n
C52 De12 H2a2 93(6) -20_556 -20_556 n
C52 De12 H32 97(6) -20_556 12_566 n
C52 De12 H32 50(6) -20_556 21_566 n
C52 De12 Ce12 77(6) -20_556 1_555 n
C52 De12 De12 120(6) -20_556 4_556 n
C52 De12 De12 98(6) -20_556 12_566 n
H2a2 De12 H2a2 17(6) 1_555 4_556 n
H2a2 De12 H2a2 84(6) 1_555 12_566 n
H2a2 De12 H2a2 102(6) 1_555 15_555 n
H2a2 De12 H2a2 96(6) 1_555 18_565 n
H2a2 De12 H2a2 33(6) 1_555 21_566 n
H2a2 De12 H2a2 74(6) 1_555 -10_565 n
H2a2 De12 H2a2 45(6) 1_555 -20_556 n
H2a2 De12 H32 69(6) 1_555 12_566 n
H2a2 De12 H32 128(6) 1_555 21_566 n
H2a2 De12 Ce12 102(6) 1_555 1_555 n
H2a2 De12 De12 34(6) 1_555 4_556 n
H2a2 De12 De12 64(6) 1_555 12_566 n
H2a2 De12 H2a2 91(6) 4_556 12_566 n
H2a2 De12 H2a2 100(6) 4_556 15_555 n
H2a2 De12 H2a2 89(6) 4_556 18_565 n
H2a2 De12 H2a2 47(6) 4_556 21_566 n
H2a2 De12 H2a2 82(6) 4_556 -10_565 n
H2a2 De12 H2a2 57(6) 4_556 -20_556 n
H2a2 De12 H32 57(6) 4_556 12_566 n
H2a2 De12 H32 112(6) 4_556 21_566 n
H2a2 De12 Ce12 87(6) 4_556 1_555 n
H2a2 De12 De12 51(6) 4_556 4_556 n
H2a2 De12 De12 78(6) 4_556 12_566 n
H2a2 De12 H2a2 34(6) 12_566 15_555 n
H2a2 De12 H2a2 50(6) 12_566 18_565 n
H2a2 De12 H2a2 56(6) 12_566 21_566 n
H2a2 De12 H2a2 12(6) 12_566 -10_565 n
H2a2 De12 H2a2 44(6) 12_566 -20_556 n
H2a2 De12 H32 144(6) 12_566 12_566 n
H2a2 De12 H32 109(6) 12_566 21_566 n
H2a2 De12 Ce12 141(6) 12_566 1_555 n
H2a2 De12 De12 73(6) 12_566 4_556 n
H2a2 De12 De12 36(6) 12_566 12_566 n
H2a2 De12 H2a2 20(6) 15_555 18_565 n
H2a2 De12 H2a2 84(6) 15_555 21_566 n
H2a2 De12 H2a2 45(6) 15_555 -10_565 n
H2a2 De12 H2a2 74(6) 15_555 -20_556 n
H2a2 De12 H32 130(6) 15_555 12_566 n
H2a2 De12 H32 75(6) 15_555 21_566 n
H2a2 De12 Ce12 109(6) 15_555 1_555 n
H2a2 De12 De12 104(6) 15_555 4_556 n
H2a2 De12 De12 69(6) 15_555 12_566 n
H2a2 De12 H2a2 88(6) 18_565 21_566 n
H2a2 De12 H2a2 59(6) 18_565 -10_565 n
H2a2 De12 H2a2 81(6) 18_565 -20_556 n
H2a2 De12 H32 109(6) 18_565 12_566 n
H2a2 De12 H32 63(6) 18_565 21_566 n
H2a2 De12 Ce12 91(6) 18_565 1_555 n
H2a2 De12 De12 110(6) 18_565 4_556 n
H2a2 De12 De12 84(6) 18_565 12_566 n
H2a2 De12 H2a2 44(6) 21_566 -10_565 n
H2a2 De12 H2a2 12(6) 21_566 -20_556 n
H2a2 De12 H32 102(6) 21_566 12_566 n
H2a2 De12 H32 147(6) 21_566 21_566 n
H2a2 De12 Ce12 134(6) 21_566 1_555 n
H2a2 De12 De12 21(6) 21_566 4_556 n
H2a2 De12 De12 31(6) 21_566 12_566 n
H2a2 De12 H2a2 32(6) -10_565 -20_556 n
H2a2 De12 H32 139(6) -10_565 12_566 n
H2a2 De12 H32 120(6) -10_565 21_566 n
H2a2 De12 Ce12 149(6) -10_565 1_555 n
H2a2 De12 De12 60(6) -10_565 4_556 n
H2a2 De12 De12 25(6) -10_565 12_566 n
H2a2 De12 H32 113(6) -20_556 12_566 n
H2a2 De12 H32 144(6) -20_556 21_566 n
H2a2 De12 Ce12 144(6) -20_556 1_555 n
H2a2 De12 De12 30(6) -20_556 4_556 n
H2a2 De12 De12 21(6) -20_556 12_566 n
H32 De12 H32 74(6) 12_566 21_566 n
H32 De12 Ce12 37(6) 12_566 1_555 n
H32 De12 De12 94(6) 12_566 4_556 n
H32 De12 De12 132(6) 12_566 12_566 n
H32 De12 Ce12 39(6) 21_566 1_555 n
H32 De12 De12 162(6) 21_566 4_556 n
H32 De12 De12 144(6) 21_566 12_566 n
Ce12 De12 De12 131(6) 1_555 4_556 n
Ce12 De12 De12 164(6) 1_555 12_566 n
De12 De12 De12 40(6) 4_556 12_566 n
C1a2 De22 C1a2 77(6) 1_555 15_555 n
C1a2 De22 C2a2 65(6) 1_555 1_555 n
C1a2 De22 C2a2 66(6) 1_555 15_555 n
C1a2 De22 C4b2 96(6) 1_555 -20_556 n
C1a2 De22 C52 75(6) 1_555 12_566 n
C1a2 De22 C52 134(6) 1_555 21_566 n
C1a2 De22 C52 74(6) 1_555 -10_565 n
C1a2 De22 C52 133(6) 1_555 -20_556 n
C1a2 De22 O1a2 119(6) 1_555 15_555 n
C1a2 De22 H32 95(6) 1_555 12_566 n
C1a2 De22 H32 170(6) 1_555 21_566 n
C1a2 De22 Ce12 132(6) 1_555 1_555 n
C1a2 De22 De22 49(6) 1_555 15_555 n
C1a2 De22 C2a2 69(6) 15_555 1_555 n
C1a2 De22 C2a2 68(6) 15_555 15_555 n
C1a2 De22 C4b2 29(6) 15_555 -20_556 n
C1a2 De22 C52 133(6) 15_555 12_566 n
C1a2 De22 C52 83(6) 15_555 21_566 n
C1a2 De22 C52 131(6) 15_555 -10_565 n
C1a2 De22 C52 82(6) 15_555 -20_556 n
C1a2 De22 O1a2 48(6) 15_555 15_555 n
C1a2 De22 H32 169(6) 15_555 12_566 n
C1a2 De22 H32 107(6) 15_555 21_566 n
C1a2 De22 Ce12 146(6) 15_555 1_555 n
C1a2 De22 De22 126(6) 15_555 15_555 n
C2a2 De22 C2a2 2(6) 1_555 15_555 n
C2a2 De22 C4b2 59(6) 1_555 -20_556 n
C2a2 De22 C52 64(6) 1_555 12_566 n
C2a2 De22 C52 69(6) 1_555 21_566 n
C2a2 De22 C52 63(6) 1_555 -10_565 n
C2a2 De22 C52 68(6) 1_555 -20_556 n
C2a2 De22 O1a2 108(6) 1_555 15_555 n
C2a2 De22 H32 115(6) 1_555 12_566 n
C2a2 De22 H32 125(6) 1_555 21_566 n
C2a2 De22 Ce12 134(6) 1_555 1_555 n
C2a2 De22 De22 85(6) 1_555 15_555 n
C2a2 De22 C4b2 57(6) 15_555 -20_556 n
C2a2 De22 C52 66(6) 15_555 12_566 n
C2a2 De22 C52 67(6) 15_555 21_566 n
C2a2 De22 C52 65(6) 15_555 -10_565 n
C2a2 De22 C52 67(6) 15_555 -20_556 n
C2a2 De22 O1a2 106(6) 15_555 15_555 n
C2a2 De22 H32 116(6) 15_555 12_566 n
C2a2 De22 H32 124(6) 15_555 21_566 n
C2a2 De22 Ce12 134(6) 15_555 1_555 n
C2a2 De22 De22 87(6) 15_555 15_555 n
C4b2 De22 C52 120(6) -20_556 12_566 n
C4b2 De22 C52 55(6) -20_556 21_566 n
C4b2 De22 C52 119(6) -20_556 -10_565 n
C4b2 De22 C52 54(6) -20_556 -20_556 n
C4b2 De22 O1a2 49(6) -20_556 15_555 n
C4b2 De22 H32 163(6) -20_556 12_566 n
C4b2 De22 H32 91(6) -20_556 21_566 n
C4b2 De22 Ce12 132(6) -20_556 1_555 n
C4b2 De22 De22 140(6) -20_556 15_555 n
C52 De22 C52 90(6) 12_566 21_566 n
C52 De22 C52 1(6) 12_566 -10_565 n
C52 De22 C52 90(6) 12_566 -20_556 n
C52 De22 O1a2 162(6) 12_566 15_555 n
C52 De22 H32 51(6) 12_566 12_566 n
C52 De22 H32 108(6) 12_566 21_566 n
C52 De22 Ce12 79(6) 12_566 1_555 n
C52 De22 De22 42(6) 12_566 15_555 n
C52 De22 C52 89(6) 21_566 -10_565 n
C52 De22 C52 1(6) 21_566 -20_556 n
C52 De22 O1a2 72(6) 21_566 15_555 n
C52 De22 H32 108(6) 21_566 12_566 n
C52 De22 H32 56(6) 21_566 21_566 n
C52 De22 Ce12 84(6) 21_566 1_555 n
C52 De22 De22 132(6) 21_566 15_555 n
C52 De22 C52 90(6) -10_565 -20_556 n
C52 De22 O1a2 161(6) -10_565 15_555 n
C52 De22 H32 52(6) -10_565 12_566 n
C52 De22 H32 108(6) -10_565 21_566 n
C52 De22 Ce12 80(6) -10_565 1_555 n
C52 De22 De22 43(6) -10_565 15_555 n
C52 De22 O1a2 71(6) -20_556 15_555 n
C52 De22 H32 109(6) -20_556 12_566 n
C52 De22 H32 57(6) -20_556 21_566 n
C52 De22 Ce12 86(6) -20_556 1_555 n
C52 De22 De22 132(6) -20_556 15_555 n
O1a2 De22 H32 134(6) 15_555 12_566 n
O1a2 De22 H32 61(6) 15_555 21_566 n
O1a2 De22 Ce12 98(6) 15_555 1_555 n
O1a2 De22 De22 156(6) 15_555 15_555 n
H32 De22 H32 80(6) 12_566 21_566 n
H32 De22 Ce12 38(6) 12_566 1_555 n
H32 De22 De22 47(6) 12_566 15_555 n
H32 De22 Ce12 42(6) 21_566 1_555 n
H32 De22 De22 127(6) 21_566 15_555 n
Ce12 De22 De22 85(6) 1_555 15_555 n
H32 De32 Ce12 49(6) 21_566 1_555 n
H32 De32 Ce22 101(6) 21_566 15_555 n
H32 De32 De42 67(6) 21_566 15_555 n
H32 De32 De42 71(6) 21_566 18_565 n
H32 De32 De52 131(6) 21_566 15_555 n
H32 De32 De62 120(6) 21_566 15_555 n
Ce12 De32 Ce22 149(6) 1_555 15_555 n
Ce12 De32 De42 116(6) 1_555 15_555 n
Ce12 De32 De42 119(6) 1_555 18_565 n
Ce12 De32 De52 136(6) 1_555 15_555 n
Ce12 De32 De62 130(6) 1_555 15_555 n
Ce22 De32 De42 34(6) 15_555 15_555 n
Ce22 De32 De42 31(6) 15_555 18_565 n
Ce22 De32 De52 62(6) 15_555 15_555 n
Ce22 De32 De62 57(6) 15_555 15_555 n
De42 De32 De42 14(6) 15_555 18_565 n
De42 De32 De52 83(6) 15_555 15_555 n
De42 De32 De62 81(6) 15_555 15_555 n
De42 De32 De52 89(6) 18_565 15_555 n
De42 De32 De62 68(6) 18_565 15_555 n
De52 De32 De62 90(6) 15_555 15_555 n
O1a2 De42 O1a2 59(6) 1_555 4_556 n
O1a2 De42 H32 62(6) 1_555 12_566 n
O1a2 De42 H32 96(6) 1_555 -10_565 n
O1a2 De42 Ce22 78(6) 1_555 1_555 n
O1a2 De42 Ce22 159(6) 1_555 4_556 n
O1a2 De42 De32 74(6) 1_555 15_555 n
O1a2 De42 De32 139(6) 1_555 -20_556 n
O1a2 De42 De42 52(6) 1_555 4_556 n
O1a2 De42 De62 133(6) 1_555 4_556 n
O1a2 De42 H32 97(6) 4_556 12_566 n
O1a2 De42 H32 76(6) 4_556 -10_565 n
O1a2 De42 Ce22 134(6) 4_556 1_555 n
O1a2 De42 Ce22 112(6) 4_556 4_556 n
O1a2 De42 De32 126(6) 4_556 15_555 n
O1a2 De42 De32 99(6) 4_556 -20_556 n
O1a2 De42 De42 110(6) 4_556 4_556 n
O1a2 De42 De62 81(6) 4_556 4_556 n
H32 De42 H32 58(6) 12_566 -10_565 n
H32 De42 Ce22 47(6) 12_566 1_555 n
H32 De42 Ce22 103(6) 12_566 4_556 n
H32 De42 De32 33(6) 12_566 15_555 n
H32 De42 De32 92(6) 12_566 -20_556 n
H32 De42 De42 51(6) 12_566 4_556 n
H32 De42 De62 154(6) 12_566 4_556 n
H32 De42 Ce22 98(6) -10_565 1_555 n
H32 De42 Ce22 62(6) -10_565 4_556 n
H32 De42 De32 85(6) -10_565 15_555 n
H32 De42 De32 44(6) -10_565 -20_556 n
H32 De42 De42 109(6) -10_565 4_556 n
H32 De42 De62 96(6) -10_565 4_556 n
Ce22 De42 Ce22 104(6) 1_555 4_556 n
Ce22 De42 De32 14(6) 1_555 15_555 n
Ce22 De42 De32 108(6) 1_555 -20_556 n
Ce22 De42 De42 28(6) 1_555 4_556 n
Ce22 De42 De62 144(6) 1_555 4_556 n
Ce22 De42 De32 103(6) 4_556 15_555 n
Ce22 De42 De32 19(6) 4_556 -20_556 n
Ce22 De42 De42 133(6) 4_556 4_556 n
Ce22 De42 De62 55(6) 4_556 4_556 n
De32 De42 De32 102(6) 15_555 -20_556 n
De32 De42 De42 32(6) 15_555 4_556 n
De32 De42 De62 153(6) 15_555 4_556 n
De32 De42 De42 134(6) -20_556 4_556 n
De32 De42 De62 63(6) -20_556 4_556 n
De42 De42 De62 154(6) 4_556 4_556 n
Ce22 De52 De32 22(6) 1_555 15_555 n
Ce22 De52 De52 97(6) 1_555 4_556 n
De32 De52 De52 109(6) 15_555 4_556 n
O1a2 De62 Ce22 69(6) 1_555 1_555 n
O1a2 De62 De32 71(6) 1_555 15_555 n
O1a2 De62 De42 47(6) 1_555 4_556 n
Ce22 De62 De32 21(6) 1_555 15_555 n
Ce22 De62 De42 32(6) 1_555 4_556 n
De32 De62 De42 48(6) 15_555 4_556 n

loop_
_geom_bond_atom_site_label_1
_geom_bond_atom_site_label_2
_geom_bond_distance
_geom_bond_site_symmetry_2
_geom_bond_publ_flag
Fe1 O2 1.97(15) 3_555 n
Fe1 O2 1.97(15) 24_566 n
Fe1 O2 1.97(15) -9_655 n
Fe1 O2 1.97(15) -13_666 n
Fe1 O4d 2.50(15) 6_565 n
Fe1 O4d 2.50(15) 8_665 n
Fe1 O4d 2.50(15) -16_665 n
Fe1 O4d 2.50(15) -22_565 n
Fe2 O1 2.02(15) 3_555 n
Fe2 O1 2.02(15) 24_566 n
Fe2 O1 2.02(15) -9_655 n
Fe2 O1 2.02(15) -13_666 n
Fe2 N1a 2.02(15) 109_556 n
C1 C2 1.45(15) 1_555 n
C1 O1 1.30(15) 1_555 n
C1 O2 1.30(15) 1_555 n
C2 C1 1.45(15) 1_555 n
C2 C3 1.46(15) 1_555 n
C2 C4 1.45(15) 1_555 n
C2 De62 2.03(15) 21_566 n
C3 C2 1.46(15) 1_555 n
C3 C2 1.46(15) 15_555 n
C3 H1 1.09(15) 1_555 n
C3 De4 2.10(15) 9_566 n
C3 De4 2.10(15) 24_566 n
C4 C2 1.45(15) 1_555 n
C4 C5 1.45(15) 1_555 n
C4 H2 1.09(15) 1_555 n
C5 C4 1.45(15) 1_555 n
C5 C4 1.45(15) 15_555 n
C5 H3 1.09(15) 1_555 n
O1 Fe2 2.02(15) 2_555 n
O1 C1 1.30(15) 1_555 n
O2 Fe1 1.97(15) 2_555 n
O2 C1 1.30(15) 1_555 n
H1 C3 1.09(15) 1_555 n
H1 H1d 1.89(15) -5_566 n
H1 H1d 1.89(15) -17_566 n
H1 H4d 1.96(15) 9_566 n
H1 H4d 1.96(15) 24_566 n
H2 C4 1.09(15) 1_555 n
H3 C5 1.09(15) 1_555 n
C1a2 C1a2 1.88(15) 4_556 n
C1a2 C1a2 1.75(15) 15_555 n
C1a2 C2a2 1.52(15) 1_555 n
C1a2 C2a2 2.19(15) 4_556 n
C1a2 C2a2 1.54(15) 15_555 n
C1a2 C2a2 2.23(15) -20_556 n
C1a2 C2b2 2.13(15) 12_566 n
C1a2 C2b2 1.37(15) -10_565 n
C1a2 C2b2 1.94(15) -20_556 n
C1a2 C32 1.95(15) 15_555 n
C1a2 C32 1.87(15) -20_556 n
C1a2 C4b2 1.09(15) 12_566 n
C1a2 C4b2 0.81(15) -10_565 n
C1a2 C52 1.62(15) 12_566 n
C1a2 C52 1.81(15) -10_565 n
C1a2 O1a2 1.20(15) 1_555 n
C1a2 O1a2 1.98(15) 4_556 n
C1a2 O2a2 1.30(15) 1_555 n
C1a2 O2a2 2.18(15) 15_555 n
C1a2 H2b2 1.30(15) 12_566 n
C1a2 H2b2 1.39(15) -10_565 n
C1a2 H32 2.07(15) 12_566 n
C1a2 De22 1.46(15) 1_555 n
C1a2 De22 1.35(15) 15_555 n
C1b2 C1b2 2.08(15) 4_556 n
C1b2 C1b2 1.77(15) 21_566 n
C1b2 C2b2 1.52(15) 1_555 n
C1b2 C2b2 2.05(15) 21_566 n
C1b2 C32 2.12(15) 18_565 n
C1b2 C32 2.04(15) 21_566 n
C1b2 O1b2 1.20(15) 1_555 n
C1b2 O1b2 2.18(15) 4_556 n
C1b2 O1b2 2.01(15) -16_665 n
C1b2 O2a2 1.43(15) -10_565 n
C1b2 O2b2 1.30(15) 1_555 n
C1b2 O2b2 1.42(15) 21_566 n
C1b2 H12 1.15(15) 18_565 n
C1b2 H12 1.72(15) 21_566 n
C1b2 H12 1.96(15) -10_565 n
C1b2 C1d 2.04(15) -7_565 n
C1b2 C1d 1.71(15) -19_565 n
C1b2 C2d 1.76(15) 6_565 n
C1b2 C2d 1.38(15) -22_565 n
C1b2 C3d 1.48(15) 18_565 n
C1b2 C3d 2.02(15) -10_565 n
C1b2 O4d 1.60(15) 18_565 n
C1b2 H1d 1.99(15) -7_565 n
C1b2 H2d 1.59(15) -7_565 n
C1b2 H2d 0.63(15) -19_565 n
C1b2 H4d 2.08(15) 6_565 n
C1b2 H4d 2.06(15) -22_565 n
C1b2 H5d 0.83(15) 6_565 n
C1b2 H5d 1.17(15) -22_565 n
C1b2 H6d 2.02(15) -10_565 n
C1b2 H6d 1.20(15) -22_565 n
C1b2 H7d 1.61(15) 18_565 n
C1b2 H7d 1.23(15) -10_565 n
C2a2 C1a2 1.52(15) 1_555 n
C2a2 C1a2 2.19(15) 4_556 n
C2a2 C1a2 1.54(15) 15_555 n
C2a2 C1a2 2.23(15) 18_565 n
C2a2 C2a2 1.32(15) 4_556 n
C2a2 C2a2 1.91(15) 12_566 n
C2a2 C2a2 0.04(15) 15_555 n
C2a2 C2a2 1.35(15) 18_565 n
C2a2 C2a2 1.91(15) 21_566 n
C2a2 C2a2 1.38(15) -10_565 n
C2a2 C2a2 1.35(15) -20_556 n
C2a2 C2b2 1.93(15) 12_566 n
C2a2 C2b2 1.97(15) 21_566 n
C2a2 C2b2 1.37(15) -10_565 n
C2a2 C2b2 1.39(15) -20_556 n
C2a2 C32 1.40(15) 1_555 n
C2a2 C32 2.12(15) 4_556 n
C2a2 C32 2.07(15) 12_566 n
C2a2 C32 1.38(15) 15_555 n
C2a2 C32 2.14(15) 18_565 n
C2a2 C32 2.09(15) 21_566 n
C2a2 C32 1.32(15) -10_565 n
C2a2 C32 1.30(15) -20_556 n
C2a2 C4a2 1.40(15) 1_555 n
C2a2 C4a2 1.49(15) 4_556 n
C2a2 C4a2 1.56(15) 12_566 n
C2a2 C4a2 1.40(15) 15_555 n
C2a2 C4a2 1.49(15) 18_565 n
C2a2 C4a2 1.56(15) 21_566 n
C2a2 C4a2 1.48(15) -10_565 n
C2a2 C4a2 1.47(15) -20_556 n
C2a2 C4b2 1.59(15) 12_566 n
C2a2 C4b2 1.63(15) 21_566 n
C2a2 C4b2 1.47(15) -10_565 n
C2a2 C4b2 1.51(15) -20_556 n
C2a2 C52 1.37(15) 12_566 n
C2a2 C52 1.39(15) 21_566 n
C2a2 C52 1.52(15) -10_565 n
C2a2 C52 1.55(15) -20_556 n
C2a2 H2a2 2.07(15) 4_556 n
C2a2 H2a2 2.08(15) 18_565 n
C2a2 De22 1.36(15) 1_555 n
C2a2 De22 1.36(15) 15_555 n
C2b2 C1a2 2.13(15) 12_566 n
C2b2 C1a2 1.94(15) 18_565 n
C2b2 C1a2 1.37(15) -10_565 n
C2b2 C1b2 1.52(15) 1_555 n
C2b2 C1b2 2.05(15) 21_566 n
C2b2 C2a2 1.93(15) 12_566 n
C2b2 C2a2 1.39(15) 18_565 n
C2b2 C2a2 1.97(15) 21_566 n
C2b2 C2a2 1.37(15) -10_565 n
C2b2 C2b2 1.41(15) 4_556 n
C2b2 C2b2 1.06(15) 21_566 n
C2b2 C32 1.40(15) 1_555 n
C2b2 C32 2.16(15) 4_556 n
C2b2 C32 0.93(15) 18_565 n
C2b2 C32 0.79(15) 21_566 n
C2b2 C32 1.56(15) -10_565 n
C2b2 C4b2 1.40(15) 1_555 n
C2b2 C4b2 1.53(15) 4_556 n
C2b2 C4b2 2.20(15) 21_566 n
C2b2 O2a2 2.00(15) 18_565 n
C2b2 O2a2 1.46(15) -10_565 n
C2b2 H12 0.93(15) 18_565 n
C2b2 H12 1.40(15) 21_566 n
C2b2 H12 1.54(15) -10_565 n
C2b2 H2d 2.09(15) -7_565 n
C2b2 H2d 1.75(15) -19_565 n
C2b2 H5d 1.94(15) 6_565 n
C2b2 H5d 2.04(15) -22_565 n
C2b2 H7d 2.00(15) 18_565 n
C2b2 H7d 1.83(15) -10_565 n
C32 C1a2 1.95(15) 15_555 n
C32 C1a2 1.87(15) 18_565 n
C32 C1b2 2.04(15) 21_566 n
C32 C1b2 2.12(15) -20_556 n
C32 C2a2 1.40(15) 1_555 n
C32 C2a2 2.12(15) 4_556 n
C32 C2a2 2.07(15) 12_566 n
C32 C2a2 1.38(15) 15_555 n
C32 C2a2 1.30(15) 18_565 n
C32 C2a2 2.09(15) 21_566 n
C32 C2a2 1.32(15) -10_565 n
C32 C2a2 2.14(15) -20_556 n
C32 C2b2 1.40(15) 1_555 n
C32 C2b2 2.16(15) 4_556 n
C32 C2b2 0.79(15) 21_566 n
C32 C2b2 1.56(15) -10_565 n
C32 C2b2 0.93(15) -20_556 n
C32 C32 1.93(15) 4_556 n
C32 C32 1.94(15) 12_566 n
C32 C32 1.48(15) 15_555 n
C32 C32 1.37(15) 18_565 n
C32 C32 1.25(15) 21_566 n
C32 C32 0.16(15) -10_565 n
C32 C32 1.37(15) -20_556 n
C32 C4b2 1.57(15) 21_566 n
C32 C4b2 1.59(15) -20_556 n
C32 H12 1.09(15) 1_555 n
C32 H12 1.82(15) 15_555 n
C32 H12 1.69(15) 18_565 n
C32 H12 2.09(15) 21_566 n
C32 H12 1.03(15) -10_565 n
C4a2 C2a2 1.40(15) 1_555 n
C4a2 C2a2 1.49(15) 4_556 n
C4a2 C2a2 1.56(15) 12_566 n
C4a2 C2a2 1.40(15) 15_555 n
C4a2 C2a2 1.47(15) 18_565 n
C4a2 C2a2 1.56(15) 21_566 n
C4a2 C2a2 1.48(15) -10_565 n
C4a2 C2a2 1.49(15) -20_556 n
C4a2 C4a2 0.19(15) 4_556 n
C4a2 C4a2 0.24(15) 12_566 n
C4a2 C4a2 0.02(15) 15_555 n
C4a2 C4a2 0.17(15) 18_565 n
C4a2 C4a2 0.24(15) 21_566 n
C4a2 C4a2 0.15(15) -10_565 n
C4a2 C4a2 0.17(15) -20_556 n
C4a2 C52 1.40(15) 1_555 n
C4a2 C52 1.37(15) 4_556 n
C4a2 C52 1.22(15) 12_566 n
C4a2 C52 1.41(15) 15_555 n
C4a2 C52 1.39(15) 18_565 n
C4a2 C52 1.21(15) 21_566 n
C4a2 C52 1.25(15) -10_565 n
C4a2 C52 1.23(15) -20_556 n
C4a2 H2a2 1.09(15) 1_555 n
C4a2 H2a2 1.06(15) 4_556 n
C4a2 H2a2 1.16(15) 12_566 n
C4a2 H2a2 1.08(15) 15_555 n
C4a2 H2a2 1.06(15) 18_565 n
C4a2 H2a2 1.17(15) 21_566 n
C4a2 H2a2 1.18(15) -10_565 n
C4a2 H2a2 1.19(15) -20_556 n
C4a2 H32 1.97(15) 12_566 n
C4a2 H32 1.97(15) 21_566 n
C4a2 H32 2.03(15) -10_565 n
C4a2 H32 2.01(15) -20_556 n
C4a2 Ce12 1.89(15) 1_555 n
C4a2 Ce12 2.01(15) 4_556 n
C4a2 Ce12 2.10(15) 12_566 n
C4a2 Ce12 1.99(15) 18_565 n
C4a2 De12 1.36(15) 1_555 n
C4a2 De12 1.43(15) 4_556 n
C4a2 De12 1.47(15) 12_566 n
C4a2 De12 1.36(15) 15_555 n
C4a2 De12 1.42(15) 18_565 n
C4a2 De12 1.47(15) 21_566 n
C4a2 De12 1.41(15) -10_565 n
C4a2 De12 1.42(15) -20_556 n
C4a2 De22 1.71(15) 1_555 n
C4a2 De22 1.86(15) 4_556 n
C4a2 De22 1.95(15) 12_566 n
C4a2 De22 1.72(15) 15_555 n
C4a2 De22 1.83(15) 18_565 n
C4a2 De22 1.95(15) 21_566 n
C4a2 De22 1.82(15) -10_565 n
C4a2 De22 1.84(15) -20_556 n
C4b2 C1a2 1.09(15) 12_566 n
C4b2 C1a2 0.81(15) -10_565 n
C4b2 C2a2 1.59(15) 12_566 n
C4b2 C2a2 1.51(15) 18_565 n
C4b2 C2a2 1.63(15) 21_566 n
C4b2 C2a2 1.47(15) -10_565 n
C4b2 C2b2 1.40(15) 1_555 n
C4b2 C2b2 1.53(15) 4_556 n
C4b2 C2b2 2.20(15) 21_566 n
C4b2 C32 1.59(15) 18_565 n
C4b2 C32 1.57(15) 21_566 n
C4b2 C4b2 0.28(15) 4_556 n
C4b2 C52 1.40(15) 1_555 n
C4b2 C52 1.37(15) 4_556 n
C4b2 O1a2 1.48(15) 12_566 n
C4b2 O1a2 1.35(15) -10_565 n
C4b2 O2a2 2.03(15) 12_566 n
C4b2 O2a2 1.81(15) -10_565 n
C4b2 H2b2 1.09(15) 1_555 n
C4b2 H2b2 1.07(15) 4_556 n
C4b2 H32 2.08(15) 4_556 n
C4b2 De22 2.01(15) 12_566 n
C4b2 De22 1.67(15) 18_565 n
C4b2 De22 1.86(15) 21_566 n
C4b2 De22 1.81(15) -10_565 n
C52 C1a2 1.62(15) 12_566 n
C52 C1a2 1.81(15) -10_565 n
C52 C2a2 1.37(15) 12_566 n
C52 C2a2 1.55(15) 18_565 n
C52 C2a2 1.39(15) 21_566 n
C52 C2a2 1.52(15) -10_565 n
C52 C4a2 1.40(15) 1_555 n
C52 C4a2 1.37(15) 4_556 n
C52 C4a2 1.22(15) 12_566 n
C52 C4a2 1.41(15) 15_555 n
C52 C4a2 1.23(15) 18_565 n
C52 C4a2 1.21(15) 21_566 n
C52 C4a2 1.25(15) -10_565 n
C52 C4a2 1.39(15) -20_556 n
C52 C4b2 1.40(15) 1_555 n
C52 C4b2 1.37(15) 4_556 n
C52 C52 0.34(15) 4_556 n
C52 C52 1.59(15) 15_555 n
C52 C52 1.85(15) 18_565 n
C52 C52 2.07(15) 21_566 n
C52 C52 1.85(15) -20_556 n
C52 O1a2 1.59(15) 12_566 n
C52 O1a2 1.73(15) -10_565 n
C52 H2a2 1.12(15) 12_566 n
C52 H2a2 1.68(15) 15_555 n
C52 H2a2 1.89(15) 18_565 n
C52 H2a2 1.77(15) 21_566 n
C52 H2a2 1.08(15) -10_565 n
C52 H2a2 1.53(15) -20_556 n
C52 H32 1.09(15) 1_555 n
C52 H32 1.26(15) 4_556 n
C52 H32 1.95(15) 15_555 n
C52 Ce12 1.45(15) 12_566 n
C52 Ce12 1.71(15) 18_565 n
C52 Ce22 2.02(15) 12_566 n
C52 Ce22 2.14(15) -10_565 n
C52 De12 1.56(15) 12_566 n
C52 De12 1.59(15) 18_565 n
C52 De12 1.50(15) 21_566 n
C52 De12 1.66(15) -10_565 n
C52 De22 1.19(15) 12_566 n
C52 De22 1.40(15) 18_565 n
C52 De22 1.07(15) 21_566 n
C52 De22 1.53(15) -10_565 n
C52 De32 2.06(15) 18_565 n
C52 De32 1.89(15) 21_566 n
C52 De42 1.86(15) 12_566 n
C52 De42 1.82(15) -10_565 n
O1a2 C1a2 1.20(15) 1_555 n
O1a2 C1a2 1.98(15) 4_556 n
O1a2 C4b2 1.48(15) 12_566 n
O1a2 C4b2 1.35(15) -10_565 n
O1a2 C52 1.59(15) 12_566 n
O1a2 C52 1.73(15) -10_565 n
O1a2 O1a2 1.33(15) 4_556 n
O1a2 H2b2 1.21(15) 12_566 n
O1a2 H2b2 1.28(15) -10_565 n
O1a2 H32 1.44(15) 12_566 n
O1a2 H32 1.92(15) -10_565 n
O1a2 Ce12 2.02(15) 1_555 n
O1a2 Ce22 1.63(15) 1_555 n
O1a2 Ce22 2.14(15) 4_556 n
O1a2 De22 1.72(15) 1_555 n
O1a2 De22 1.55(15) 15_555 n
O1a2 De32 1.74(15) 15_555 n
O1a2 De42 1.46(15) 1_555 n
O1a2 De42 1.22(15) 4_556 n
O1a2 De62 1.66(15) 1_555 n
O1b2 C1b2 1.20(15) 1_555 n
O1b2 C1b2 2.18(15) 4_556 n
O1b2 C1b2 2.01(15) -16_665 n
O1b2 O1b2 1.60(15) 4_556 n
O1b2 O1b2 1.89(15) -13_666 n
O1b2 O1b2 1.00(15) -16_665 n
O1b2 O2a2 1.61(15) -10_565 n
O1b2 C1d 1.82(15) -19_565 n
O1b2 C2d 2.16(15) -10_565 n
O1b2 C2d 1.66(15) -22_565 n
O1b2 C3d 1.56(15) 18_565 n
O1b2 C3d 2.04(15) -7_565 n
O1b2 O4d 0.81(15) 18_565 n
O1b2 O4d 1.38(15) -7_565 n
O1b2 H1d 2.02(15) -7_565 n
O1b2 H2d 2.05(15) 6_565 n
O1b2 H2d 1.29(15) -19_565 n
O1b2 H3d 1.75(15) -19_565 n
O1b2 H5d 1.75(15) 6_565 n
O1b2 H6d 1.19(15) -10_565 n
O1b2 H6d 0.63(15) -22_565 n
O1b2 H7d 1.71(15) -10_565 n
O2a2 C1a2 1.30(15) 1_555 n
O2a2 C1a2 2.18(15) 15_555 n
O2a2 C1b2 1.43(15) -10_565 n
O2a2 C2b2 1.46(15) -10_565 n
O2a2 C2b2 2.00(15) -20_556 n
O2a2 C4b2 2.03(15) 12_566 n
O2a2 C4b2 1.81(15) -10_565 n
O2a2 O1b2 1.61(15) -10_565 n
O2a2 O2a2 1.75(15) 15_555 n
O2a2 H12 1.93(15) 15_555 n
O2a2 H2b2 1.81(15) 12_566 n
O2a2 H2b2 1.91(15) -10_565 n
O2a2 C1d 1.83(15) 2_555 n
O2a2 C1d 1.46(15) 14_555 n
O2a2 C2d 1.90(15) 3_555 n
O2a2 C2d 1.56(15) 13_555 n
O2a2 C3d 2.00(15) 1_555 n
O2a2 C3d 1.47(15) 15_555 n
O2a2 O4d 1.33(15) 15_555 n
O2a2 H1d 1.11(15) 2_555 n
O2a2 H1d 1.68(15) 14_555 n
O2a2 H2d 1.88(15) 2_555 n
O2a2 H2d 1.19(15) 14_555 n
O2a2 H3d 1.63(15) 14_555 n
O2a2 H4d 1.37(15) 3_555 n
O2a2 H4d 1.34(15) 13_555 n
O2a2 H5d 1.74(15) 3_555 n
O2a2 H5d 1.92(15) 13_555 n
O2a2 H6d 1.48(15) 13_555 n
O2a2 H7d 0.93(15) 1_555 n
O2a2 H7d 1.39(15) 15_555 n
O2b2 C1b2 1.30(15) 1_555 n
O2b2 C1b2 1.42(15) 21_566 n
O2b2 O2b2 2.11(15) 8_665 n
O2b2 O2b2 0.18(15) 21_566 n
O2b2 O2b2 2.11(15) -5_566 n
O2b2 O2b2 2.02(15) -16_665 n
O2b2 H12 1.83(15) 18_565 n
O2b2 H12 1.89(15) -10_565 n
O2b2 C1d 2.20(15) -7_565 n
O2b2 C1d 2.17(15) -19_565 n
O2b2 C2d 1.73(15) 6_565 n
O2b2 C2d 1.69(15) -22_565 n
O2b2 C3d 1.94(15) 18_565 n
O2b2 C3d 1.99(15) -10_565 n
O2b2 H2d 1.49(15) -7_565 n
O2b2 H2d 1.41(15) -19_565 n
O2b2 H5d 0.85(15) 6_565 n
O2b2 H5d 0.89(15) -22_565 n
O2b2 H6d 2.02(15) -22_565 n
O2b2 H7d 1.94(15) 18_565 n
O2b2 H7d 1.91(15) -10_565 n
H12 C1b2 1.72(15) 21_566 n
H12 C1b2 1.96(15) -10_565 n
H12 C1b2 1.15(15) -20_556 n
H12 C2b2 1.40(15) 21_566 n
H12 C2b2 1.54(15) -10_565 n
H12 C2b2 0.93(15) -20_556 n
H12 C32 1.09(15) 1_555 n
H12 C32 1.82(15) 15_555 n
H12 C32 2.09(15) 21_566 n
H12 C32 1.03(15) -10_565 n
H12 C32 1.69(15) -20_556 n
H12 O2a2 1.93(15) 15_555 n
H12 O2b2 1.89(15) -10_565 n
H12 O2b2 1.83(15) -20_556 n
H12 H12 1.43(15) 15_555 n
H12 H12 0.79(15) -10_565 n
H12 H2d 1.64(15) 2_555 n
H12 H5d 1.81(15) 3_555 n
H12 H5d 1.65(15) 13_555 n
H2a2 C2a2 2.07(15) 4_556 n
H2a2 C2a2 2.08(15) -20_556 n
H2a2 C4a2 1.09(15) 1_555 n
H2a2 C4a2 1.06(15) 4_556 n
H2a2 C4a2 1.16(15) 12_566 n
H2a2 C4a2 1.08(15) 15_555 n
H2a2 C4a2 1.19(15) 18_565 n
H2a2 C4a2 1.17(15) 21_566 n
H2a2 C4a2 1.18(15) -10_565 n
H2a2 C4a2 1.06(15) -20_556 n
H2a2 C52 1.12(15) 12_566 n
H2a2 C52 1.68(15) 15_555 n
H2a2 C52 1.53(15) 18_565 n
H2a2 C52 1.77(15) 21_566 n
H2a2 C52 1.08(15) -10_565 n
H2a2 C52 1.89(15) -20_556 n
H2a2 H2a2 0.30(15) 4_556 n
H2a2 H2a2 1.38(15) 12_566 n
H2a2 H2a2 1.17(15) 15_555 n
H2a2 H2a2 0.98(15) 18_565 n
H2a2 H2a2 0.75(15) 21_566 n
H2a2 H2a2 1.35(15) -10_565 n
H2a2 H2a2 0.98(15) -20_556 n
H2a2 H32 1.33(15) 12_566 n
H2a2 H32 1.62(15) 18_565 n
H2a2 H32 1.92(15) 21_566 n
H2a2 H32 1.19(15) -10_565 n
H2a2 Ce12 1.48(15) 1_555 n
H2a2 Ce12 1.21(15) 4_556 n
H2a2 Ce22 2.06(15) 4_556 n
H2a2 De12 0.79(15) 1_555 n
H2a2 De12 0.57(15) 4_556 n
H2a2 De12 1.22(15) 12_566 n
H2a2 De12 0.71(15) 15_555 n
H2a2 De12 1.37(15) 18_565 n
H2a2 De12 1.27(15) 21_566 n
H2a2 De12 1.34(15) -10_565 n
H2a2 De12 0.49(15) -20_556 n
H2a2 De22 1.88(15) 1_555 n
H2a2 De22 1.65(15) 4_556 n
H2a2 De22 1.82(15) 15_555 n
H2a2 De22 1.61(15) -20_556 n
H2a2 De32 1.82(15) -20_556 n
H2b2 C1a2 1.30(15) 12_566 n
H2b2 C1a2 1.39(15) -10_565 n
H2b2 C4b2 1.09(15) 1_555 n
H2b2 C4b2 1.07(15) 4_556 n
H2b2 O1a2 1.21(15) 12_566 n
H2b2 O1a2 1.28(15) -10_565 n
H2b2 O2a2 1.81(15) 12_566 n
H2b2 O2a2 1.91(15) -10_565 n
H2b2 H2b2 0.13(15) 4_556 n
H32 C1a2 2.07(15) 12_566 n
H32 C4a2 1.97(15) 12_566 n
H32 C4a2 2.01(15) 18_565 n
H32 C4a2 1.97(15) 21_566 n
H32 C4a2 2.03(15) -10_565 n
H32 C4b2 2.08(15) 4_556 n
H32 C52 1.09(15) 1_555 n
H32 C52 1.26(15) 4_556 n
H32 C52 1.95(15) 15_555 n
H32 O1a2 1.44(15) 12_566 n
H32 O1a2 1.92(15) -10_565 n
H32 H2a2 1.33(15) 12_566 n
H32 H2a2 1.92(15) 21_566 n
H32 H2a2 1.19(15) -10_565 n
H32 H2a2 1.62(15) -20_556 n
H32 H32 1.22(15) 4_556 n
H32 H32 1.65(15) 15_555 n
H32 Ce12 0.83(15) 12_566 n
H32 Ce12 1.92(15) 18_565 n
H32 Ce22 1.00(15) 12_566 n
H32 Ce22 1.66(15) -10_565 n
H32 De12 1.39(15) 12_566 n
H32 De12 1.67(15) 18_565 n
H32 De12 1.33(15) 21_566 n
H32 De12 1.78(15) -10_565 n
H32 De22 1.34(15) 12_566 n
H32 De22 1.22(15) 21_566 n
H32 De32 1.86(15) 12_566 n
H32 De32 1.74(15) 18_565 n
H32 De32 0.81(15) 21_566 n
H32 De42 1.35(15) 12_566 n
H32 De42 1.11(15) -10_565 n
H32 De52 1.86(15) 12_566 n
H32 De62 1.82(15) 12_566 n
N1a Fe2 2.02(15) 207_655 n
N1a C6N2 1.40(15) 1_555 n
N1a C6N2 1.40(15) 19_656 n
N1a C6N2 1.40(15) -10_565 n
N1a C6N2 1.40(15) -14_666 n
N1a C7N1 1.40(15) 1_555 n
N1a C7N1 1.40(15) 19_656 n
N1a C7N1 1.40(15) -10_565 n
N1a C7N1 1.40(15) -14_666 n
N1a C7N3 1.40(15) 1_555 n
N1a C7N3 1.40(15) 19_656 n
N1a C7N3 1.40(15) -10_565 n
N1a C7N3 1.40(15) -14_666 n
C6N2 N1a 1.40(15) 1_555 n
C6N2 C6N2 0.68(15) -10_565 n
C6N2 C6N2 1.52(15) 214_554 n
C6N2 C6N2 1.67(15) -219_463 n
C6N2 D4N3 1.09(15) 1_555 n
C6N2 D4N3 1.72(15) -10_565 n
C6N2 D4N3 2.08(15) 214_554 n
C6N2 D4N4 1.09(15) 1_555 n
C6N2 D4N4 0.95(15) -10_565 n
C6N2 D4N4 2.06(15) -219_463 n
C6N2 H4N3 1.09(15) 1_555 n
C6N2 H4N3 1.72(15) -10_565 n
C6N2 H4N3 2.08(15) 214_554 n
C6N2 H4N4 1.09(15) 1_555 n
C6N2 H4N4 0.95(15) -10_565 n
C6N2 H4N4 2.06(15) -219_463 n
C6N2 C7N1 2.22(15) 1_555 n
C6N2 C7N1 0.61(15) 19_656 n
C6N2 C7N1 1.25(15) -14_666 n
C6N2 C7N1 1.58(15) 210_655 n
C6N2 C7N1 1.92(15) -201_564 n
C6N2 D5N3 0.86(15) 19_656 n
C6N2 D5N3 1.34(15) -14_666 n
C6N2 D5N3 1.94(15) 210_655 n
C6N2 D5N4 1.63(15) 19_656 n
C6N2 H5N3 0.86(15) 19_656 n
C6N2 H5N3 1.34(15) -14_666 n
C6N2 H5N3 1.94(15) 210_655 n
C6N2 H5N4 1.63(15) 19_656 n
C6N2 C7N3 2.22(15) 1_555 n
C6N2 C7N3 1.87(15) 19_656 n
C6N2 C7N3 1.79(15) -10_565 n
C6N2 C7N3 1.32(15) -14_666 n
C6N2 C7N3 2.04(15) -201_564 n
C6N2 D6N3 2.02(15) -10_565 n
C6N2 D6N4 2.09(15) 19_656 n
C6N2 D6N4 1.42(15) -14_666 n
C6N2 H6N3 2.02(15) -10_565 n
C6N2 H6N4 2.09(15) 19_656 n
C6N2 H6N4 1.42(15) -14_666 n
D4N3 C6N2 1.09(15) 1_555 n
D4N3 C6N2 1.72(15) -10_565 n
D4N3 C6N2 2.08(15) 214_554 n
D4N3 D4N4 1.59(15) 1_555 n
D4N3 D4N4 1.18(15) -10_565 n
D4N3 H4N4 1.59(15) 1_555 n
D4N3 H4N4 1.18(15) -10_565 n
D4N3 C7N1 0.93(15) 19_656 n
D4N3 C7N1 1.94(15) 210_655 n
D4N3 D5N3 0.62(15) 19_656 n
D4N3 D5N4 1.00(15) 19_656 n
D4N3 H5N3 0.62(15) 19_656 n
D4N3 H5N4 1.00(15) 19_656 n
D4N3 C7N3 1.96(15) -10_565 n
D4N3 C7N3 1.39(15) -14_666 n
D4N3 D6N3 1.56(15) -10_565 n
D4N3 D6N4 0.60(15) -14_666 n
D4N3 H6N3 1.56(15) -10_565 n
D4N3 H6N4 0.60(15) -14_666 n
D4N4 C6N2 1.09(15) 1_555 n
D4N4 C6N2 0.95(15) -10_565 n
D4N4 C6N2 2.06(15) -219_463 n
D4N4 D4N3 1.59(15) 1_555 n
D4N4 D4N3 1.18(15) -10_565 n
D4N4 D4N4 0.43(15) -10_565 n
D4N4 H4N3 1.59(15) 1_555 n
D4N4 H4N3 1.18(15) -10_565 n
D4N4 H4N4 0.43(15) -10_565 n
D4N4 C7N1 1.66(15) 19_656 n
D4N4 C7N1 1.42(15) -14_666 n
D4N4 D5N3 1.00(15) 19_656 n
D4N4 D5N3 0.58(15) -14_666 n
D4N4 H5N3 1.00(15) 19_656 n
D4N4 H5N3 0.58(15) -14_666 n
D4N4 D6N4 1.74(15) 19_656 n
D4N4 H6N4 1.74(15) 19_656 n
H4N3 C6N2 1.09(15) 1_555 n
H4N3 C6N2 1.72(15) -10_565 n
H4N3 C6N2 2.08(15) 214_554 n
H4N3 D4N4 1.59(15) 1_555 n
H4N3 D4N4 1.18(15) -10_565 n
H4N3 H4N4 1.59(15) 1_555 n
H4N3 H4N4 1.18(15) -10_565 n
H4N3 C7N1 0.93(15) 19_656 n
H4N3 C7N1 1.94(15) 210_655 n
H4N3 D5N3 0.62(15) 19_656 n
H4N3 D5N4 1.00(15) 19_656 n
H4N3 H5N3 0.62(15) 19_656 n
H4N3 H5N4 1.00(15) 19_656 n
H4N3 C7N3 1.96(15) -10_565 n
H4N3 C7N3 1.39(15) -14_666 n
H4N3 D6N3 1.56(15) -10_565 n
H4N3 D6N4 0.60(15) -14_666 n
H4N3 H6N3 1.56(15) -10_565 n
H4N3 H6N4 0.60(15) -14_666 n
H4N4 C6N2 1.09(15) 1_555 n
H4N4 C6N2 0.95(15) -10_565 n
H4N4 C6N2 2.06(15) -219_463 n
H4N4 D4N3 1.59(15) 1_555 n
H4N4 D4N3 1.18(15) -10_565 n
H4N4 D4N4 0.43(15) -10_565 n
H4N4 H4N3 1.59(15) 1_555 n
H4N4 H4N3 1.18(15) -10_565 n
H4N4 H4N4 0.43(15) -10_565 n
H4N4 C7N1 1.66(15) 19_656 n
H4N4 C7N1 1.42(15) -14_666 n
H4N4 D5N3 1.00(15) 19_656 n
H4N4 D5N3 0.58(15) -14_666 n
H4N4 H5N3 1.00(15) 19_656 n
H4N4 H5N3 0.58(15) -14_666 n
H4N4 D6N4 1.74(15) 19_656 n
H4N4 H6N4 1.74(15) 19_656 n
C7N1 N1a 1.40(15) 1_555 n
C7N1 C6N2 2.22(15) 1_555 n
C7N1 C6N2 0.61(15) 19_656 n
C7N1 C6N2 1.25(15) -14_666 n
C7N1 C6N2 1.58(15) 210_655 n
C7N1 C6N2 1.92(15) -201_564 n
C7N1 D4N3 0.93(15) 19_656 n
C7N1 D4N3 1.94(15) 210_655 n
C7N1 D4N4 1.66(15) 19_656 n
C7N1 D4N4 1.42(15) -14_666 n
C7N1 H4N3 0.93(15) 19_656 n
C7N1 H4N3 1.94(15) 210_655 n
C7N1 H4N4 1.66(15) 19_656 n
C7N1 H4N4 1.42(15) -14_666 n
C7N1 C7N1 1.83(15) 19_656 n
C7N1 C7N1 1.72(15) -10_565 n
C7N1 C7N1 1.40(15) 214_554 n
C7N1 C7N1 2.22(15) -219_463 n
C7N1 D5N3 1.09(15) 1_555 n
C7N1 D5N3 1.95(15) -10_565 n
C7N1 D5N3 1.99(15) 214_554 n
C7N1 D5N4 1.09(15) 1_555 n
C7N1 D5N4 2.09(15) 19_656 n
C7N1 D5N4 1.98(15) 214_554 n
C7N1 H5N3 1.09(15) 1_555 n
C7N1 H5N3 1.95(15) -10_565 n
C7N1 H5N3 1.99(15) 214_554 n
C7N1 H5N4 1.09(15) 1_555 n
C7N1 H5N4 2.09(15) 19_656 n
C7N1 H5N4 1.98(15) 214_554 n
C7N1 C7N3 2.22(15) 1_555 n
C7N1 C7N3 0.75(15) -10_565 n
C7N1 C7N3 1.28(15) -14_666 n
C7N1 C7N3 1.96(15) -201_564 n
C7N1 C7N3 1.67(15) -219_463 n
C7N1 D6N3 1.80(15) -10_565 n
C7N1 D6N3 1.44(15) -14_666 n
C7N1 D6N4 1.00(15) -10_565 n
C7N1 D6N4 2.02(15) -219_463 n
C7N1 H6N3 1.80(15) -10_565 n
C7N1 H6N3 1.44(15) -14_666 n
C7N1 H6N4 1.00(15) -10_565 n
C7N1 H6N4 2.02(15) -219_463 n
D5N3 C6N2 0.86(15) 19_656 n
D5N3 C6N2 1.34(15) -14_666 n
D5N3 C6N2 1.94(15) 210_655 n
D5N3 D4N3 0.62(15) 19_656 n
D5N3 D4N4 1.00(15) 19_656 n
D5N3 D4N4 0.58(15) -14_666 n
D5N3 H4N3 0.62(15) 19_656 n
D5N3 H4N4 1.00(15) 19_656 n
D5N3 H4N4 0.58(15) -14_666 n
D5N3 C7N1 1.09(15) 1_555 n
D5N3 C7N1 1.95(15) -10_565 n
D5N3 C7N1 1.99(15) 214_554 n
D5N3 D5N3 1.52(15) -10_565 n
D5N3 D5N4 1.59(15) 1_555 n
D5N3 H5N3 1.52(15) -10_565 n
D5N3 H5N4 1.59(15) 1_555 n
D5N3 C7N3 1.75(15) -10_565 n
D5N3 D6N4 1.21(15) -10_565 n
D5N3 H6N4 1.21(15) -10_565 n
D5N4 C6N2 1.63(15) 19_656 n
D5N4 D4N3 1.00(15) 19_656 n
D5N4 H4N3 1.00(15) 19_656 n
D5N4 C7N1 1.09(15) 1_555 n
D5N4 C7N1 2.09(15) 19_656 n
D5N4 C7N1 1.98(15) 214_554 n
D5N4 D5N3 1.59(15) 1_555 n
D5N4 D5N4 1.72(15) 19_656 n
D5N4 D5N4 1.94(15) 214_554 n
D5N4 H5N3 1.59(15) 1_555 n
D5N4 H5N4 1.72(15) 19_656 n
D5N4 H5N4 1.94(15) 214_554 n
D5N4 C7N3 0.89(15) -10_565 n
D5N4 C7N3 1.34(15) -14_666 n
D5N4 C7N3 1.96(15) -219_463 n
D5N4 D6N3 1.20(15) -10_565 n
D5N4 D6N3 0.60(15) -14_666 n
D5N4 D6N4 0.43(15) -10_565 n
D5N4 H6N3 1.20(15) -10_565 n
D5N4 H6N3 0.60(15) -14_666 n
D5N4 H6N4 0.43(15) -10_565 n
H5N3 C6N2 0.86(15) 19_656 n
H5N3 C6N2 1.34(15) -14_666 n
H5N3 C6N2 1.94(15) 210_655 n
H5N3 D4N3 0.62(15) 19_656 n
H5N3 D4N4 1.00(15) 19_656 n
H5N3 D4N4 0.58(15) -14_666 n
H5N3 H4N3 0.62(15) 19_656 n
H5N3 H4N4 1.00(15) 19_656 n
H5N3 H4N4 0.58(15) -14_666 n
H5N3 C7N1 1.09(15) 1_555 n
H5N3 C7N1 1.95(15) -10_565 n
H5N3 C7N1 1.99(15) 214_554 n
H5N3 D5N3 1.52(15) -10_565 n
H5N3 D5N4 1.59(15) 1_555 n
H5N3 H5N3 1.52(15) -10_565 n
H5N3 H5N4 1.59(15) 1_555 n
H5N3 C7N3 1.75(15) -10_565 n
H5N3 D6N4 1.21(15) -10_565 n
H5N3 H6N4 1.21(15) -10_565 n
H5N4 C6N2 1.63(15) 19_656 n
H5N4 D4N3 1.00(15) 19_656 n
H5N4 H4N3 1.00(15) 19_656 n
H5N4 C7N1 1.09(15) 1_555 n
H5N4 C7N1 2.09(15) 19_656 n
H5N4 C7N1 1.98(15) 214_554 n
H5N4 D5N3 1.59(15) 1_555 n
H5N4 D5N4 1.72(15) 19_656 n
H5N4 D5N4 1.94(15) 214_554 n
H5N4 H5N3 1.59(15) 1_555 n
H5N4 H5N4 1.72(15) 19_656 n
H5N4 H5N4 1.94(15) 214_554 n
H5N4 C7N3 0.89(15) -10_565 n
H5N4 C7N3 1.34(15) -14_666 n
H5N4 C7N3 1.96(15) -219_463 n
H5N4 D6N3 1.20(15) -10_565 n
H5N4 D6N3 0.60(15) -14_666 n
H5N4 D6N4 0.43(15) -10_565 n
H5N4 H6N3 1.20(15) -10_565 n
H5N4 H6N3 0.60(15) -14_666 n
H5N4 H6N4 0.43(15) -10_565 n
C7N3 N1a 1.40(15) 1_555 n
C7N3 C6N2 2.22(15) 1_555 n
C7N3 C6N2 1.87(15) 19_656 n
C7N3 C6N2 1.79(15) -10_565 n
C7N3 C6N2 1.32(15) -14_666 n
C7N3 C6N2 2.04(15) -201_564 n
C7N3 D4N3 1.96(15) -10_565 n
C7N3 D4N3 1.39(15) -14_666 n
C7N3 H4N3 1.96(15) -10_565 n
C7N3 H4N3 1.39(15) -14_666 n
C7N3 C7N1 2.22(15) 1_555 n
C7N3 C7N1 0.75(15) -10_565 n
C7N3 C7N1 1.28(15) -14_666 n
C7N3 C7N1 1.96(15) -201_564 n
C7N3 C7N1 1.67(15) -219_463 n
C7N3 D5N3 1.75(15) -10_565 n
C7N3 D5N4 0.89(15) -10_565 n
C7N3 D5N4 1.34(15) -14_666 n
C7N3 D5N4 1.96(15) -219_463 n
C7N3 H5N3 1.75(15) -10_565 n
C7N3 H5N4 0.89(15) -10_565 n
C7N3 H5N4 1.34(15) -14_666 n
C7N3 H5N4 1.96(15) -219_463 n
C7N3 C7N3 0.58(15) 19_656 n
C7N3 C7N3 1.69(15) 210_655 n
C7N3 C7N3 1.58(15) 214_554 n
C7N3 D6N3 1.09(15) 1_555 n
C7N3 D6N3 0.90(15) 19_656 n
C7N3 D6N4 1.09(15) 1_555 n
C7N3 D6N4 1.62(15) 19_656 n
C7N3 H6N3 1.09(15) 1_555 n
C7N3 H6N3 0.90(15) 19_656 n
C7N3 H6N4 1.09(15) 1_555 n
C7N3 H6N4 1.62(15) 19_656 n
D6N3 C6N2 2.02(15) -10_565 n
D6N3 D4N3 1.56(15) -10_565 n
D6N3 H4N3 1.56(15) -10_565 n
D6N3 C7N1 1.80(15) -10_565 n
D6N3 C7N1 1.44(15) -14_666 n
D6N3 D5N4 1.20(15) -10_565 n
D6N3 D5N4 0.60(15) -14_666 n
D6N3 H5N4 1.20(15) -10_565 n
D6N3 H5N4 0.60(15) -14_666 n
D6N3 C7N3 1.09(15) 1_555 n
D6N3 C7N3 0.90(15) 19_656 n
D6N3 D6N3 0.63(15) 19_656 n
D6N3 D6N4 1.59(15) 1_555 n
D6N3 D6N4 0.99(15) 19_656 n
D6N3 H6N3 0.63(15) 19_656 n
D6N3 H6N4 1.59(15) 1_555 n
D6N3 H6N4 0.99(15) 19_656 n
D6N4 C6N2 2.09(15) 19_656 n
D6N4 C6N2 1.42(15) -14_666 n
D6N4 D4N3 0.60(15) -14_666 n
D6N4 D4N4 1.74(15) 19_656 n
D6N4 H4N3 0.60(15) -14_666 n
D6N4 H4N4 1.74(15) 19_656 n
D6N4 C7N1 1.00(15) -10_565 n
D6N4 C7N1 2.02(15) -219_463 n
D6N4 D5N3 1.21(15) -10_565 n
D6N4 D5N4 0.43(15) -10_565 n
D6N4 H5N3 1.21(15) -10_565 n
D6N4 H5N4 0.43(15) -10_565 n
D6N4 C7N3 1.09(15) 1_555 n
D6N4 C7N3 1.62(15) 19_656 n
D6N4 D6N3 1.59(15) 1_555 n
D6N4 D6N3 0.99(15) 19_656 n
D6N4 H6N3 1.59(15) 1_555 n
D6N4 H6N3 0.99(15) 19_656 n
H6N3 C6N2 2.02(15) -10_565 n
H6N3 D4N3 1.56(15) -10_565 n
H6N3 H4N3 1.56(15) -10_565 n
H6N3 C7N1 1.80(15) -10_565 n
H6N3 C7N1 1.44(15) -14_666 n
H6N3 D5N4 1.20(15) -10_565 n
H6N3 D5N4 0.60(15) -14_666 n
H6N3 H5N4 1.20(15) -10_565 n
H6N3 H5N4 0.60(15) -14_666 n
H6N3 C7N3 1.09(15) 1_555 n
H6N3 C7N3 0.90(15) 19_656 n
H6N3 D6N3 0.63(15) 19_656 n
H6N3 D6N4 1.59(15) 1_555 n
H6N3 D6N4 0.99(15) 19_656 n
H6N3 H6N3 0.63(15) 19_656 n
H6N3 H6N4 1.59(15) 1_555 n
H6N3 H6N4 0.99(15) 19_656 n
H6N4 C6N2 2.09(15) 19_656 n
H6N4 C6N2 1.42(15) -14_666 n
H6N4 D4N3 0.60(15) -14_666 n
H6N4 D4N4 1.74(15) 19_656 n
H6N4 H4N3 0.60(15) -14_666 n
H6N4 H4N4 1.74(15) 19_656 n
H6N4 C7N1 1.00(15) -10_565 n
H6N4 C7N1 2.02(15) -219_463 n
H6N4 D5N3 1.21(15) -10_565 n
H6N4 D5N4 0.43(15) -10_565 n
H6N4 H5N3 1.21(15) -10_565 n
H6N4 H5N4 0.43(15) -10_565 n
H6N4 C7N3 1.09(15) 1_555 n
H6N4 C7N3 1.62(15) 19_656 n
H6N4 D6N3 1.59(15) 1_555 n
H6N4 D6N3 0.99(15) 19_656 n
H6N4 H6N3 1.59(15) 1_555 n
H6N4 H6N3 0.99(15) 19_656 n
N1d C1d 1.45(15) 1_555 n
N1d C1d 1.45(15) 2_555 n
N1d C1d 1.45(15) 3_555 n
N1d C1d 1.45(15) 13_555 n
N1d C1d 1.45(15) 14_555 n
N1d C1d 1.45(15) 15_555 n
N1d C2d 1.45(15) 1_555 n
N1d C2d 1.45(15) 2_555 n
N1d C2d 1.45(15) 3_555 n
N1d C2d 1.45(15) 13_555 n
N1d C2d 1.45(15) 14_555 n
N1d C2d 1.45(15) 15_555 n
N1d C3d 1.45(15) 1_555 n
N1d C3d 1.45(15) 2_555 n
N1d C3d 1.45(15) 3_555 n
N1d C3d 1.45(15) 13_555 n
N1d C3d 1.45(15) 14_555 n
N1d C3d 1.45(15) 15_555 n
N1d H3d 1.97(15) 1_555 n
N1d H3d 1.97(15) 2_555 n
N1d H3d 1.97(15) 3_555 n
N1d H3d 1.97(15) 13_555 n
N1d H3d 1.97(15) 14_555 n
N1d H3d 1.97(15) 15_555 n
N1d H4d 1.94(15) 1_555 n
N1d H4d 1.94(15) 2_555 n
N1d H4d 1.94(15) 3_555 n
N1d H4d 1.94(15) 13_555 n
N1d H4d 1.94(15) 14_555 n
N1d H4d 1.94(15) 15_555 n
C1d C1b2 2.04(15) -9_655 n
C1d C1b2 1.71(15) -19_565 n
C1d O1b2 1.82(15) -19_565 n
C1d O2a2 1.83(15) 3_555 n
C1d O2a2 1.46(15) 14_555 n
C1d O2b2 2.20(15) -9_655 n
C1d O2b2 2.17(15) -19_565 n
C1d N1d 1.45(15) 1_555 n
C1d C1d 0.69(15) 13_555 n
C1d C1d 2.08(15) 15_555 n
C1d C2d 0.49(15) 2_555 n
C1d C2d 2.04(15) 14_555 n
C1d C2d 0.84(15) 15_555 n
C1d C3d 0.33(15) 3_555 n
C1d C3d 1.93(15) 13_555 n
C1d C3d 0.92(15) 14_555 n
C1d O4d 1.38(15) 3_555 n
C1d O4d 2.11(15) 13_555 n
C1d O4d 2.06(15) 14_555 n
C1d H1d 1.09(15) 1_555 n
C1d H1d 0.75(15) 13_555 n
C1d H2d 1.09(15) 1_555 n
C1d H2d 1.43(15) 13_555 n
C1d H3d 1.10(15) 1_555 n
C1d H3d 1.70(15) 13_555 n
C1d H3d 1.96(15) 15_555 n
C1d H4d 0.71(15) 2_555 n
C1d H4d 0.73(15) 15_555 n
C1d H5d 1.50(15) 2_555 n
C1d H5d 1.41(15) 15_555 n
C1d H6d 1.24(15) 2_555 n
C1d H6d 1.91(15) 14_555 n
C1d H6d 1.87(15) 15_555 n
C1d H7d 0.98(15) 3_555 n
C1d H7d 0.74(15) 14_555 n
C2d C1b2 1.76(15) -11_556 n
C2d C1b2 1.38(15) -24_655 n
C2d O1b2 2.16(15) -10_565 n
C2d O1b2 1.66(15) -24_655 n
C2d O2a2 1.90(15) 2_555 n
C2d O2a2 1.56(15) 13_555 n
C2d O2b2 1.73(15) -11_556 n
C2d O2b2 1.69(15) -24_655 n
C2d N1d 1.45(15) 1_555 n
C2d C1d 0.49(15) 3_555 n
C2d C1d 2.04(15) 14_555 n
C2d C1d 0.84(15) 15_555 n
C2d C2d 1.89(15) 13_555 n
C2d C2d 0.67(15) 14_555 n
C2d C3d 0.29(15) 2_555 n
C2d C3d 0.89(15) 13_555 n
C2d C3d 1.83(15) 15_555 n
C2d O4d 1.44(15) 2_555 n
C2d O4d 2.08(15) 13_555 n
C2d O4d 2.10(15) 15_555 n
C2d H1d 1.41(15) 3_555 n
C2d H1d 1.17(15) 15_555 n
C2d H2d 0.78(15) 3_555 n
C2d H2d 1.19(15) 15_555 n
C2d H3d 1.45(15) 3_555 n
C2d H3d 1.93(15) 15_555 n
C2d H4d 1.09(15) 1_555 n
C2d H4d 1.11(15) 14_555 n
C2d H5d 1.10(15) 1_555 n
C2d H5d 0.97(15) 14_555 n
C2d H6d 1.09(15) 1_555 n
C2d H6d 1.76(15) 13_555 n
C2d H6d 1.76(15) 14_555 n
C2d H7d 0.97(15) 2_555 n
C2d H7d 0.73(15) 13_555 n
C3d C1b2 2.02(15) -10_565 n
C3d C1b2 1.48(15) -20_556 n
C3d O1b2 2.04(15) -9_655 n
C3d O1b2 1.56(15) -20_556 n
C3d O2a2 2.00(15) 1_555 n
C3d O2a2 1.47(15) 15_555 n
C3d O2b2 1.99(15) -10_565 n
C3d O2b2 1.94(15) -20_556 n
C3d N1d 1.45(15) 1_555 n
C3d C1d 0.33(15) 2_555 n
C3d C1d 1.93(15) 13_555 n
C3d C1d 0.92(15) 14_555 n
C3d C2d 0.29(15) 3_555 n
C3d C2d 0.89(15) 13_555 n
C3d C2d 1.83(15) 15_555 n
C3d C3d 1.73(15) 14_555 n
C3d C3d 1.05(15) 15_555 n
C3d O4d 1.22(15) 1_555 n
C3d O4d 1.91(15) 14_555 n
C3d H1d 1.39(15) 2_555 n
C3d H1d 0.99(15) 14_555 n
C3d H2d 0.89(15) 2_555 n
C3d H2d 1.44(15) 14_555 n
C3d H3d 1.16(15) 2_555 n
C3d H3d 1.88(15) 13_555 n
C3d H3d 1.98(15) 14_555 n
C3d H4d 1.00(15) 3_555 n
C3d H4d 1.03(15) 13_555 n
C3d H5d 1.37(15) 3_555 n
C3d H5d 1.21(15) 13_555 n
C3d H6d 0.97(15) 3_555 n
C3d H6d 1.98(15) 13_555 n
C3d H6d 1.64(15) 15_555 n
C3d H7d 1.10(15) 1_555 n
C3d H7d 0.77(15) 15_555 n
O4d Fe1 2.50(15) -5_566 n
O4d C1b2 1.60(15) -20_556 n
O4d O1b2 1.38(15) -9_655 n
O4d O1b2 0.81(15) -20_556 n
O4d O2a2 1.33(15) 15_555 n
O4d C1d 1.38(15) 2_555 n
O4d C1d 2.11(15) 13_555 n
O4d C1d 2.06(15) 14_555 n
O4d C2d 1.44(15) 3_555 n
O4d C2d 2.08(15) 13_555 n
O4d C2d 2.10(15) 15_555 n
O4d C3d 1.22(15) 1_555 n
O4d C3d 1.91(15) 14_555 n
O4d O4d 1.24(15) 14_555 n
O4d H1d 1.41(15) 14_555 n
O4d H2d 1.36(15) 2_555 n
O4d H3d 0.97(15) 2_555 n
O4d H3d 1.58(15) 13_555 n
O4d H4d 1.76(15) 3_555 n
O4d H4d 1.80(15) 13_555 n
O4d H5d 1.94(15) 13_555 n
O4d H6d 0.62(15) 3_555 n
O4d H6d 1.28(15) 15_555 n
O4d H7d 2.03(15) 1_555 n
O4d H7d 1.45(15) 15_555 n
H1d H1 1.89(15) 8_665 n
H1d C1b2 1.99(15) -9_655 n
H1d O1b2 2.02(15) -9_655 n
H1d O2a2 1.11(15) 3_555 n
H1d O2a2 1.68(15) 14_555 n
H1d C1d 1.09(15) 1_555 n
H1d C1d 0.75(15) 13_555 n
H1d C2d 1.41(15) 2_555 n
H1d C2d 1.17(15) 15_555 n
H1d C3d 1.39(15) 3_555 n
H1d C3d 0.99(15) 14_555 n
H1d O4d 1.41(15) 14_555 n
H1d H1d 0.91(15) 13_555 n
H1d H2d 1.78(15) 1_555 n
H1d H2d 1.44(15) 13_555 n
H1d H3d 1.78(15) 1_555 n
H1d H3d 0.98(15) 13_555 n
H1d H4d 0.49(15) 2_555 n
H1d H4d 0.45(15) 15_555 n
H1d H5d 1.89(15) 2_555 n
H1d H6d 1.56(15) 15_555 n
H1d H7d 0.88(15) 3_555 n
H1d H7d 1.14(15) 14_555 n
H2d C1b2 1.59(15) -9_655 n
H2d C1b2 0.63(15) -19_565 n
H2d C2b2 2.09(15) -9_655 n
H2d C2b2 1.75(15) -19_565 n
H2d O1b2 2.05(15) -11_556 n
H2d O1b2 1.29(15) -19_565 n
H2d O2a2 1.88(15) 3_555 n
H2d O2a2 1.19(15) 14_555 n
H2d O2b2 1.49(15) -9_655 n
H2d O2b2 1.41(15) -19_565 n
H2d H12 1.64(15) 3_555 n
H2d C1d 1.09(15) 1_555 n
H2d C1d 1.43(15) 13_555 n
H2d C2d 0.78(15) 2_555 n
H2d C2d 1.19(15) 15_555 n
H2d C3d 0.89(15) 3_555 n
H2d C3d 1.44(15) 14_555 n
H2d O4d 1.36(15) 3_555 n
H2d H1d 1.78(15) 1_555 n
H2d H1d 1.44(15) 13_555 n
H2d H2d 1.21(15) 13_555 n
H2d H3d 1.79(15) 1_555 n
H2d H4d 1.46(15) 2_555 n
H2d H4d 1.48(15) 15_555 n
H2d H5d 0.92(15) 2_555 n
H2d H5d 0.63(15) 15_555 n
H2d H6d 0.97(15) 2_555 n
H2d H6d 1.88(15) 14_555 n
H2d H7d 1.08(15) 3_555 n
H2d H7d 0.67(15) 14_555 n
H3d O1b2 1.75(15) -19_565 n
H3d O2a2 1.63(15) 14_555 n
H3d N1d 1.97(15) 1_555 n
H3d C1d 1.10(15) 1_555 n
H3d C1d 1.70(15) 13_555 n
H3d C1d 1.96(15) 15_555 n
H3d C2d 1.45(15) 2_555 n
H3d C2d 1.93(15) 15_555 n
H3d C3d 1.16(15) 3_555 n
H3d C3d 1.88(15) 13_555 n
H3d C3d 1.98(15) 14_555 n
H3d O4d 0.97(15) 3_555 n
H3d O4d 1.58(15) 13_555 n
H3d H1d 1.78(15) 1_555 n
H3d H1d 0.98(15) 13_555 n
H3d H2d 1.79(15) 1_555 n
H3d H3d 1.26(15) 15_555 n
H3d H4d 1.33(15) 2_555 n
H3d H4d 1.37(15) 15_555 n
H3d H6d 1.30(15) 2_555 n
H3d H6d 1.72(15) 14_555 n
H3d H7d 1.95(15) 3_555 n
H3d H7d 1.53(15) 14_555 n
H4d H1 1.96(15) 7_656 n
H4d C1b2 2.08(15) -11_556 n
H4d C1b2 2.06(15) -24_655 n
H4d O2a2 1.37(15) 2_555 n
H4d O2a2 1.34(15) 13_555 n
H4d N1d 1.94(15) 1_555 n
H4d C1d 0.71(15) 3_555 n
H4d C1d 0.73(15) 15_555 n
H4d C2d 1.09(15) 1_555 n
H4d C2d 1.11(15) 14_555 n
H4d C3d 1.00(15) 2_555 n
H4d C3d 1.03(15) 13_555 n
H4d O4d 1.76(15) 2_555 n
H4d O4d 1.80(15) 13_555 n
H4d H1d 0.49(15) 3_555 n
H4d H1d 0.45(15) 15_555 n
H4d H2d 1.46(15) 3_555 n
H4d H2d 1.48(15) 15_555 n
H4d H3d 1.33(15) 3_555 n
H4d H3d 1.37(15) 15_555 n
H4d H4d 0.05(15) 14_555 n
H4d H5d 1.79(15) 1_555 n
H4d H5d 1.78(15) 14_555 n
H4d H6d 1.78(15) 1_555 n
H4d H6d 1.82(15) 14_555 n
H4d H7d 0.85(15) 2_555 n
H4d H7d 0.83(15) 13_555 n
H5d C1b2 0.83(15) -11_556 n
H5d C1b2 1.17(15) -24_655 n
H5d C2b2 1.94(15) -11_556 n
H5d C2b2 2.04(15) -24_655 n
H5d O1b2 1.75(15) -11_556 n
H5d O2a2 1.74(15) 2_555 n
H5d O2a2 1.92(15) 13_555 n
H5d O2b2 0.85(15) -11_556 n
H5d O2b2 0.89(15) -24_655 n
H5d H12 1.81(15) 2_555 n
H5d H12 1.65(15) 13_555 n
H5d C1d 1.50(15) 3_555 n
H5d C1d 1.41(15) 15_555 n
H5d C2d 1.10(15) 1_555 n
H5d C2d 0.97(15) 14_555 n
H5d C3d 1.37(15) 2_555 n
H5d C3d 1.21(15) 13_555 n
H5d O4d 1.94(15) 13_555 n
H5d H1d 1.89(15) 3_555 n
H5d H2d 0.92(15) 3_555 n
H5d H2d 0.63(15) 15_555 n
H5d H4d 1.79(15) 1_555 n
H5d H4d 1.78(15) 14_555 n
H5d H5d 0.38(15) 14_555 n
H5d H6d 1.78(15) 1_555 n
H5d H6d 1.45(15) 14_555 n
H5d H7d 1.06(15) 2_555 n
H5d H7d 1.16(15) 13_555 n
H6d C1b2 2.02(15) -10_565 n
H6d C1b2 1.20(15) -24_655 n
H6d O1b2 1.19(15) -10_565 n
H6d O1b2 0.63(15) -24_655 n
H6d O2a2 1.48(15) 13_555 n
H6d O2b2 2.02(15) -24_655 n
H6d C1d 1.24(15) 3_555 n
H6d C1d 1.91(15) 14_555 n
H6d C1d 1.87(15) 15_555 n
H6d C2d 1.09(15) 1_555 n
H6d C2d 1.76(15) 13_555 n
H6d C2d 1.76(15) 14_555 n
H6d C3d 0.97(15) 2_555 n
H6d C3d 1.98(15) 13_555 n
H6d C3d 1.64(15) 15_555 n
H6d O4d 0.62(15) 2_555 n
H6d O4d 1.28(15) 15_555 n
H6d H1d 1.56(15) 15_555 n
H6d H2d 0.97(15) 3_555 n
H6d H2d 1.88(15) 14_555 n
H6d H3d 1.30(15) 3_555 n
H6d H3d 1.72(15) 14_555 n
H6d H4d 1.78(15) 1_555 n
H6d H4d 1.82(15) 14_555 n
H6d H5d 1.78(15) 1_555 n
H6d H5d 1.45(15) 14_555 n
H6d H6d 1.01(15) 13_555 n
H6d H7d 1.83(15) 2_555 n
H6d H7d 1.29(15) 13_555 n
H7d C1b2 1.23(15) -10_565 n
H7d C1b2 1.61(15) -20_556 n
H7d C2b2 1.83(15) -10_565 n
H7d C2b2 2.00(15) -20_556 n
H7d O1b2 1.71(15) -10_565 n
H7d O2a2 0.93(15) 1_555 n
H7d O2a2 1.39(15) 15_555 n
H7d O2b2 1.91(15) -10_565 n
H7d O2b2 1.94(15) -20_556 n
H7d C1d 0.98(15) 2_555 n
H7d C1d 0.74(15) 14_555 n
H7d C2d 0.97(15) 3_555 n
H7d C2d 0.73(15) 13_555 n
H7d C3d 1.10(15) 1_555 n
H7d C3d 0.77(15) 15_555 n
H7d O4d 2.03(15) 1_555 n
H7d O4d 1.45(15) 15_555 n
H7d H1d 0.88(15) 2_555 n
H7d H1d 1.14(15) 14_555 n
H7d H2d 1.08(15) 2_555 n
H7d H2d 0.67(15) 14_555 n
H7d H3d 1.95(15) 2_555 n
H7d H3d 1.53(15) 14_555 n
H7d H4d 0.85(15) 3_555 n
H7d H4d 0.83(15) 13_555 n
H7d H5d 1.06(15) 3_555 n
H7d H5d 1.16(15) 13_555 n
H7d H6d 1.83(15) 3_555 n
H7d H6d 1.29(15) 13_555 n
H7d H7d 0.60(15) 15_555 n
Ce1 Ce2 1.51(15) 1_555 n
Ce1 Ce2 1.51(15) 2_555 n
Ce1 Ce2 1.51(15) 3_555 n
Ce1 Ce2 1.51(15) 13_555 n
Ce1 Ce2 1.51(15) 14_555 n
Ce1 Ce2 1.51(15) 15_555 n
Ce1 De1 1.09(15) 1_555 n
Ce1 De1 1.09(15) 2_555 n
Ce1 De1 1.09(15) 3_555 n
Ce1 De1 1.09(15) 13_555 n
Ce1 De1 1.09(15) 14_555 n
Ce1 De1 1.09(15) 15_555 n
Ce1 De2 1.09(15) 1_555 n
Ce1 De2 1.09(15) 2_555 n
Ce1 De2 1.09(15) 3_555 n
Ce1 De2 1.09(15) 13_555 n
Ce1 De2 1.09(15) 14_555 n
Ce1 De2 1.09(15) 15_555 n
Ce1 De3 1.10(15) 1_555 n
Ce1 De3 1.10(15) 2_555 n
Ce1 De3 1.10(15) 3_555 n
Ce1 De3 1.10(15) 13_555 n
Ce1 De3 1.10(15) 14_555 n
Ce1 De3 1.10(15) 15_555 n
Ce2 Ce1 1.51(15) 1_555 n
Ce2 Ce2 0.22(15) 14_555 n
Ce2 De1 1.03(15) 2_555 n
Ce2 De1 1.09(15) 13_555 n
Ce2 De1 2.06(15) 14_555 n
Ce2 De2 1.47(15) 2_555 n
Ce2 De2 1.43(15) 3_555 n
Ce2 De2 1.39(15) 13_555 n
Ce2 De2 1.50(15) 15_555 n
Ce2 De3 1.08(15) 3_555 n
Ce2 De3 1.05(15) 15_555 n
Ce2 De4 1.10(15) 1_555 n
Ce2 De4 0.94(15) 14_555 n
Ce2 De5 1.09(15) 1_555 n
Ce2 De5 1.12(15) 14_555 n
Ce2 De6 1.09(15) 1_555 n
Ce2 De6 1.28(15) 14_555 n
De1 Ce1 1.09(15) 1_555 n
De1 Ce2 1.03(15) 3_555 n
De1 Ce2 1.09(15) 13_555 n
De1 Ce2 2.06(15) 14_555 n
De1 De1 1.63(15) 2_555 n
De1 De1 1.63(15) 3_555 n
De1 De1 1.29(15) 13_555 n
De1 De1 1.83(15) 14_555 n
De1 De1 0.54(15) 15_555 n
De1 De2 1.77(15) 1_555 n
De1 De2 1.64(15) 2_555 n
De1 De2 1.80(15) 14_555 n
De1 De2 1.62(15) 15_555 n
De1 De3 1.78(15) 1_555 n
De1 De3 0.40(15) 2_555 n
De1 De3 1.37(15) 3_555 n
De1 De3 1.68(15) 13_555 n
De1 De3 0.14(15) 14_555 n
De1 De3 1.54(15) 15_555 n
De1 De4 1.77(15) 13_555 n
De1 De5 1.16(15) 3_555 n
De1 De5 1.22(15) 13_555 n
De1 De6 1.78(15) 3_555 n
De2 Ce1 1.09(15) 1_555 n
De2 Ce2 1.43(15) 2_555 n
De2 Ce2 1.47(15) 3_555 n
De2 Ce2 1.39(15) 13_555 n
De2 Ce2 1.50(15) 15_555 n
De2 De1 1.77(15) 1_555 n
De2 De1 1.64(15) 3_555 n
De2 De1 1.80(15) 14_555 n
De2 De1 1.62(15) 15_555 n
De2 De2 0.99(15) 2_555 n
De2 De2 0.99(15) 3_555 n
De2 De2 1.01(15) 13_555 n
De2 De2 0.04(15) 14_555 n
De2 De2 0.97(15) 15_555 n
De2 De3 1.77(15) 1_555 n
De2 De3 1.68(15) 2_555 n
De2 De3 1.70(15) 13_555 n
De2 De3 1.76(15) 14_555 n
De2 De4 1.54(15) 3_555 n
De2 De4 1.95(15) 13_555 n
De2 De4 1.57(15) 15_555 n
De2 De6 1.52(15) 2_555 n
De2 De6 1.50(15) 13_555 n
De3 Ce1 1.10(15) 1_555 n
De3 Ce2 1.08(15) 2_555 n
De3 Ce2 1.05(15) 15_555 n
De3 De1 1.78(15) 1_555 n
De3 De1 1.37(15) 2_555 n
De3 De1 0.40(15) 3_555 n
De3 De1 1.68(15) 13_555 n
De3 De1 0.14(15) 14_555 n
De3 De1 1.54(15) 15_555 n
De3 De2 1.77(15) 1_555 n
De3 De2 1.68(15) 3_555 n
De3 De2 1.70(15) 13_555 n
De3 De2 1.76(15) 14_555 n
De3 De3 1.59(15) 2_555 n
De3 De3 1.59(15) 3_555 n
De3 De3 0.26(15) 13_555 n
De3 De3 1.71(15) 14_555 n
De3 De3 1.45(15) 15_555 n
De3 De4 1.84(15) 2_555 n
De3 De4 1.94(15) 15_555 n
De3 De5 1.17(15) 2_555 n
De3 De5 1.14(15) 15_555 n
De3 De6 1.87(15) 15_555 n
De4 C3 2.10(15) 7_656 n
De4 Ce2 1.10(15) 1_555 n
De4 Ce2 0.94(15) 14_555 n
De4 De1 1.77(15) 13_555 n
De4 De2 1.54(15) 2_555 n
De4 De2 1.95(15) 13_555 n
De4 De2 1.57(15) 15_555 n
De4 De3 1.84(15) 3_555 n
De4 De3 1.94(15) 15_555 n
De4 De4 1.49(15) 14_555 n
De4 De5 1.78(15) 1_555 n
De4 De5 1.67(15) 14_555 n
De4 De6 1.77(15) 1_555 n
De4 De6 0.30(15) 14_555 n
De5 Ce2 1.09(15) 1_555 n
De5 Ce2 1.12(15) 14_555 n
De5 De1 1.16(15) 2_555 n
De5 De1 1.22(15) 13_555 n
De5 De3 1.17(15) 3_555 n
De5 De3 1.14(15) 15_555 n
De5 De4 1.78(15) 1_555 n
De5 De4 1.67(15) 14_555 n
De5 De5 0.26(15) 14_555 n
De5 De6 1.77(15) 1_555 n
De5 De6 1.92(15) 14_555 n
De6 Ce2 1.09(15) 1_555 n
De6 Ce2 1.28(15) 14_555 n
De6 De1 1.78(15) 2_555 n
De6 De2 1.52(15) 3_555 n
De6 De2 1.50(15) 13_555 n
De6 De3 1.87(15) 15_555 n
De6 De4 1.77(15) 1_555 n
De6 De4 0.30(15) 14_555 n
De6 De5 1.77(15) 1_555 n
De6 De5 1.92(15) 14_555 n
De6 De6 1.92(15) 15_555 n
Ce12 C4a2 1.89(15) 1_555 n
Ce12 C4a2 2.01(15) 4_556 n
Ce12 C4a2 2.10(15) 12_566 n
Ce12 C4a2 1.89(15) 15_555 n
Ce12 C4a2 2.01(15) 18_565 n
Ce12 C4a2 2.10(15) 21_566 n
Ce12 C4a2 1.99(15) -10_565 n
Ce12 C4a2 1.99(15) -20_556 n
Ce12 C52 1.45(15) 12_566 n
Ce12 C52 1.45(15) 21_566 n
Ce12 C52 1.71(15) -10_565 n
Ce12 C52 1.71(15) -20_556 n
Ce12 O1a2 2.02(15) 1_555 n
Ce12 O1a2 2.02(15) 15_555 n
Ce12 H2a2 1.48(15) 1_555 n
Ce12 H2a2 1.21(15) 4_556 n
Ce12 H2a2 1.48(15) 15_555 n
Ce12 H2a2 1.21(15) 18_565 n
Ce12 H32 0.83(15) 12_566 n
Ce12 H32 0.83(15) 21_566 n
Ce12 H32 1.92(15) -10_565 n
Ce12 H32 1.92(15) -20_556 n
Ce12 Ce22 1.51(15) 1_555 n
Ce12 Ce22 1.51(15) 15_555 n
Ce12 De12 1.10(15) 1_555 n
Ce12 De12 1.92(15) 4_556 n
Ce12 De12 1.10(15) 15_555 n
Ce12 De12 1.92(15) 18_565 n
Ce12 De12 1.82(15) -10_565 n
Ce12 De12 1.82(15) -20_556 n
Ce12 De22 1.09(15) 1_555 n
Ce12 De22 1.09(15) 15_555 n
Ce12 De32 1.10(15) 1_555 n
Ce12 De32 1.10(15) 15_555 n
Ce12 De42 1.86(15) 4_556 n
Ce12 De42 1.86(15) 18_565 n
Ce22 C52 2.02(15) 12_566 n
Ce22 C52 2.14(15) -10_565 n
Ce22 O1a2 1.63(15) 1_555 n
Ce22 O1a2 2.14(15) 4_556 n
Ce22 H2a2 2.06(15) 4_556 n
Ce22 H32 1.00(15) 12_566 n
Ce22 H32 1.66(15) -10_565 n
Ce22 Ce12 1.51(15) 1_555 n
Ce22 Ce22 1.44(15) 4_556 n
Ce22 De12 2.09(15) 15_555 n
Ce22 De22 2.04(15) 15_555 n
Ce22 De32 0.46(15) 15_555 n
Ce22 De32 1.74(15) -20_556 n
Ce22 De42 1.09(15) 1_555 n
Ce22 De42 0.71(15) 4_556 n
Ce22 De52 1.09(15) 1_555 n
Ce22 De52 1.70(15) 4_556 n
Ce22 De62 1.10(15) 1_555 n
De12 C4a2 1.36(15) 1_555 n
De12 C4a2 1.43(15) 4_556 n
De12 C4a2 1.47(15) 12_566 n
De12 C4a2 1.36(15) 15_555 n
De12 C4a2 1.42(15) 18_565 n
De12 C4a2 1.47(15) 21_566 n
De12 C4a2 1.41(15) -10_565 n
De12 C4a2 1.42(15) -20_556 n
De12 C52 1.56(15) 12_566 n
De12 C52 1.50(15) 21_566 n
De12 C52 1.66(15) -10_565 n
De12 C52 1.59(15) -20_556 n
De12 H2a2 0.79(15) 1_555 n
De12 H2a2 0.57(15) 4_556 n
De12 H2a2 1.22(15) 12_566 n
De12 H2a2 0.71(15) 15_555 n
De12 H2a2 0.49(15) 18_565 n
De12 H2a2 1.27(15) 21_566 n
De12 H2a2 1.34(15) -10_565 n
De12 H2a2 1.37(15) -20_556 n
De12 H32 1.39(15) 12_566 n
De12 H32 1.33(15) 21_566 n
De12 H32 1.78(15) -10_565 n
De12 H32 1.67(15) -20_556 n
De12 Ce12 1.10(15) 1_555 n
De12 Ce12 1.92(15) 4_556 n
De12 Ce12 1.82(15) 18_565 n
De12 Ce22 2.09(15) 15_555 n
De12 De12 1.02(15) 4_556 n
De12 De12 1.34(15) 12_566 n
De12 De12 0.11(15) 15_555 n
De12 De12 0.95(15) 18_565 n
De12 De12 1.33(15) 21_566 n
De12 De12 0.86(15) -10_565 n
De12 De12 0.95(15) -20_556 n
De12 De22 1.77(15) 1_555 n
De12 De22 1.78(15) 15_555 n
De12 De32 1.78(15) 1_555 n
De12 De32 1.83(15) 15_555 n
De22 C1a2 1.46(15) 1_555 n
De22 C1a2 1.35(15) 15_555 n
De22 C2a2 1.36(15) 1_555 n
De22 C2a2 1.36(15) 15_555 n
De22 C4a2 1.71(15) 1_555 n
De22 C4a2 1.86(15) 4_556 n
De22 C4a2 1.95(15) 12_566 n
De22 C4a2 1.72(15) 15_555 n
De22 C4a2 1.84(15) 18_565 n
De22 C4a2 1.95(15) 21_566 n
De22 C4a2 1.82(15) -10_565 n
De22 C4a2 1.83(15) -20_556 n
De22 C4b2 2.01(15) 12_566 n
De22 C4b2 1.86(15) 21_566 n
De22 C4b2 1.81(15) -10_565 n
De22 C4b2 1.67(15) -20_556 n
De22 C52 1.19(15) 12_566 n
De22 C52 1.07(15) 21_566 n
De22 C52 1.53(15) -10_565 n
De22 C52 1.40(15) -20_556 n
De22 O1a2 1.72(15) 1_555 n
De22 O1a2 1.55(15) 15_555 n
De22 H2a2 1.88(15) 1_555 n
De22 H2a2 1.65(15) 4_556 n
De22 H2a2 1.82(15) 15_555 n
De22 H2a2 1.61(15) 18_565 n
De22 H32 1.34(15) 12_566 n
De22 H32 1.22(15) 21_566 n
De22 Ce12 1.09(15) 1_555 n
De22 Ce22 2.04(15) 15_555 n
De22 De12 1.77(15) 1_555 n
De22 De12 1.78(15) 15_555 n
De22 De22 0.18(15) 15_555 n
De22 De32 1.78(15) 1_555 n
De22 De32 1.86(15) 15_555 n
De32 C52 1.89(15) 21_566 n
De32 C52 2.06(15) -20_556 n
De32 O1a2 1.74(15) 15_555 n
De32 H2a2 1.82(15) 18_565 n
De32 H32 1.86(15) 12_566 n
De32 H32 0.81(15) 21_566 n
De32 H32 1.74(15) -20_556 n
De32 Ce12 1.10(15) 1_555 n
De32 Ce22 0.46(15) 15_555 n
De32 Ce22 1.74(15) 18_565 n
De32 De12 1.78(15) 1_555 n
De32 De12 1.83(15) 15_555 n
De32 De22 1.78(15) 1_555 n
De32 De22 1.86(15) 15_555 n
De32 De32 1.70(15) 15_555 n
De32 De42 1.44(15) 15_555 n
De32 De42 1.06(15) 18_565 n
De32 De52 1.23(15) 15_555 n
De32 De52 1.95(15) 18_565 n
De32 De62 1.28(15) 15_555 n
De42 C52 1.86(15) 12_566 n
De42 C52 1.82(15) -10_565 n
De42 O1a2 1.46(15) 1_555 n
De42 O1a2 1.22(15) 4_556 n
De42 H32 1.35(15) 12_566 n
De42 H32 1.11(15) -10_565 n
De42 Ce12 1.86(15) 4_556 n
De42 Ce22 1.09(15) 1_555 n
De42 Ce22 0.71(15) 4_556 n
De42 De32 1.44(15) 15_555 n
De42 De32 1.06(15) -20_556 n
De42 De42 0.48(15) 4_556 n
De42 De52 1.77(15) 1_555 n
De42 De52 1.61(15) 4_556 n
De42 De62 1.78(15) 1_555 n
De42 De62 1.33(15) 4_556 n
De52 H32 1.86(15) 12_566 n
De52 Ce22 1.09(15) 1_555 n
De52 Ce22 1.70(15) 4_556 n
De52 De32 1.23(15) 15_555 n
De52 De32 1.95(15) -20_556 n
De52 De42 1.77(15) 1_555 n
De52 De42 1.61(15) 4_556 n
De52 De52 1.18(15) 4_556 n
De52 De62 1.77(15) 1_555 n
De62 C2 2.03(15) 21_566 n
De62 O1a2 1.66(15) 1_555 n
De62 H32 1.82(15) 12_566 n
De62 Ce22 1.10(15) 1_555 n
De62 De32 1.28(15) 15_555 n
De62 De42 1.78(15) 1_555 n
De62 De42 1.33(15) 4_556 n
De62 De52 1.77(15) 1_555 n
